data_1568196
loop_
_publ_author_name
'Gupta, Rakesh Kumar'
'Li, Li'
'Wang, Zhi'
'Han, Bao-Liang'
'Feng, Lei'
'Gao, Zhi-Yong'
'Tung, Chen-Ho'
'Sun, Di'

_publ_section_title
;
 Regulating the assembly and expansion of the silver cluster from the
 Ag<sub>37</sub> to Ag<sub>46</sub> nanowheel driven by heteroanions.
;
_journal_issue 5
_journal_name_full 'Chemical science'
_journal_page_first 1138
_journal_page_last 1144
_journal_paper_doi 10.1039/d2sc06436g
_journal_volume 14
_journal_year 2023
_chemical_formula_moiety 'C336 H270 Ag46 Cl6 Cr2 N6 O32 S36'
_chemical_formula_sum 'C336 H270 Ag46 Cl6 Cr2 N6 O32 S36'
_chemical_formula_weight 11336.44
_space_group_crystal_system triclinic
_space_group_IT_number 2
_space_group_name_Hall '-P 1'
_space_group_name_H-M_alt 'P -1'
_atom_sites_solution_hydrogens mixed
_audit_creation_date 2021-12-21
_audit_creation_method
;
Olex2 1.3
(compiled 2020.11.12 svn.r5f609507 for OlexSys, GUI svn.r6408)
;
_audit_update_record
;
2022-09-09 deposited with the CCDC.	2022-12-26 downloaded from the CCDC.
;
_cell_angle_alpha 62.291(2)
_cell_angle_beta 74.7925(16)
_cell_angle_gamma 70.3241(17)
_cell_formula_units_Z 2
_cell_length_a 26.4405(4)
_cell_length_b 30.6300(6)
_cell_length_c 31.6049(6)
_cell_measurement_reflns_used 33965
_cell_measurement_temperature 100.00(11)
_cell_measurement_theta_max 74.6970
_cell_measurement_theta_min 2.8960
_cell_volume 21165.1(8)
_computing_cell_refinement 'CrysAlisPro 1.171.40.25a (Rigaku OD, 2018)'
_computing_data_collection 'CrysAlisPro 1.171.40.25a (Rigaku OD, 2018)'
_computing_data_reduction 'CrysAlisPro 1.171.40.25a (Rigaku OD, 2018)'
_computing_molecular_graphics 'Olex2 1.3 (Dolomanov et al., 2009)'
_computing_publication_material 'Olex2 1.3 (Dolomanov et al., 2009)'
_computing_structure_refinement 'SHELXL 2018/3 (Sheldrick, 2015)'
_diffrn_ambient_environment N~2~
_diffrn_ambient_temperature 100.00(11)
_diffrn_detector 'CCD plate'
_diffrn_detector_area_resol_mean 10.0000
_diffrn_detector_type HyPix
_diffrn_measured_fraction_theta_full 0.983
_diffrn_measured_fraction_theta_max 0.983
_diffrn_measurement_details
;
List of Runs (angles in degrees, time in seconds):

  # Type    Start    End  Width  t~exp~   \w     \q     \k     \f   Frames
#--------------------------------------------------------------------------
  1  \w    -16.00  68.00   1.00    3.50    --   48.20 -85.00  53.00   84
  2  \w    -60.00  23.00   1.00    3.50    --  -48.20  38.00  90.00   83
  3  \w    -68.00  21.00   1.00    3.50    --  -48.20  85.00 172.00   89
  4  \w   -120.00 -70.00   1.00    3.50    --  -48.20-125.00-180.00   50
  5  \w    -92.00 -45.00   1.00   26.00    --  -86.25  85.00 172.00   47
  6  \w   -159.00 -76.00   1.00   26.00    --  -86.25 -57.00  60.00   83
  7  \w   -159.00 -77.00   1.00   26.00    --  -86.25 -85.00  53.00   82
  8  \w   -159.00 -83.00   1.00   26.00    --  -86.25 -99.00 150.00   76
  9  \w   -101.00 -16.00   1.00   26.00    --  -86.25  57.00-180.00   85
 10  \w     93.00 177.00   1.00   26.00    --  106.49 125.00  30.00   84
 11  \w    100.00 160.00   1.00   26.00    --  106.49  85.00 172.00   60
 12  \w     94.00 177.00   1.00   26.00    --  106.49  38.00  90.00   83
 13  \w     92.00 173.00   1.00   26.00    --  106.49 125.00  90.00   81
 14  \w     32.00 118.00   1.00   26.00    --  106.49 -19.00  60.00   86
 15  \w     59.00 130.00   1.00   26.00    --  106.49 -85.00  53.00   71
 16  \w     35.00 109.00   1.00   26.00    --  106.49 -99.00-120.00   74
 17  \w     34.00 117.00   1.00   26.00    --  106.49-125.00  30.00   83
 18  \w     34.00 109.00   1.00   26.00    --  106.49 -99.00  30.00   75
;
_diffrn_measurement_device 'four-circle diffractometer'
_diffrn_measurement_device_type 'XtaLAB Synergy, Dualflex, HyPix'
_diffrn_measurement_method '\w scans'
_diffrn_measurement_specimen_support 'Mitegen 50um'
_diffrn_orient_matrix_type 'CrysAlisPro convention (1999,Acta A55,543-557)'
_diffrn_orient_matrix_UB_11 -0.0282192000
_diffrn_orient_matrix_UB_12 -0.0434656000
_diffrn_orient_matrix_UB_13 0.0195265000
_diffrn_orient_matrix_UB_21 0.0255473000
_diffrn_orient_matrix_UB_22 -0.0104600000
_diffrn_orient_matrix_UB_23 -0.0452002000
_diffrn_orient_matrix_UB_31 0.0494221000
_diffrn_orient_matrix_UB_32 -0.0380323000
_diffrn_orient_matrix_UB_33 0.0256259000
_diffrn_radiation_collimation 0.3
_diffrn_radiation_monochromator mirror
_diffrn_radiation_probe x-ray
_diffrn_radiation_type 'Cu K\a'
_diffrn_radiation_wavelength 1.54184
_diffrn_reflns_av_R_equivalents 0.0802
_diffrn_reflns_av_unetI/netI 0.0750
_diffrn_reflns_Laue_measured_fraction_full 0.983
_diffrn_reflns_Laue_measured_fraction_max 0.983
_diffrn_reflns_limit_h_max 31
_diffrn_reflns_limit_h_min -28
_diffrn_reflns_limit_k_max 36
_diffrn_reflns_limit_k_min -36
_diffrn_reflns_limit_l_max 37
_diffrn_reflns_limit_l_min -35
_diffrn_reflns_number 201709
_diffrn_reflns_point_group_measured_fraction_full 0.983
_diffrn_reflns_point_group_measured_fraction_max 0.983
_diffrn_reflns_theta_full 67.080
_diffrn_reflns_theta_max 67.080
_diffrn_reflns_theta_min 2.930
_diffrn_source 'micro-focus sealed X-ray tube'
_diffrn_source_current 24.0
_diffrn_source_power 1.2
_diffrn_source_target Mo
_diffrn_source_type 'PhotonJet (Cu) X-ray Source'
_diffrn_source_voltage 50.0
_exptl_absorpt_coefficient_mu 19.441
_exptl_absorpt_correction_T_max 1.00000
_exptl_absorpt_correction_T_min 0.48738
_exptl_absorpt_correction_type multi-scan
_exptl_absorpt_process_details
;
CrysAlisPro 1.171.40.25a (Rigaku Oxford Diffraction, 2018)
Empirical absorption correction using spherical harmonics,
 implemented in SCALE3 ABSPACK scaling algorithm.
;
_exptl_crystal_colour 'clear light red'
_exptl_crystal_colour_lustre clear
_exptl_crystal_colour_modifier light
_exptl_crystal_colour_primary red
_exptl_crystal_density_diffrn 1.779
_exptl_crystal_description block
_exptl_crystal_F_000 10944
_exptl_crystal_size_max 0.03
_exptl_crystal_size_mid 0.03
_exptl_crystal_size_min 0.02
_refine_diff_density_max 2.406
_refine_diff_density_min -2.278
_refine_diff_density_rms 0.155
_refine_ls_extinction_method none
_refine_ls_goodness_of_fit_ref 1.067
_refine_ls_hydrogen_treatment constr
_refine_ls_matrix_type full
_refine_ls_number_parameters 4300
_refine_ls_number_reflns 74374
_refine_ls_number_restraints 2737
_refine_ls_restrained_S_all 1.076
_refine_ls_R_factor_all 0.1340
_refine_ls_R_factor_gt 0.0846
_refine_ls_shift/su_max 0.004
_refine_ls_shift/su_mean 0.000
_refine_ls_structure_factor_coef Fsqd
_refine_ls_weighting_details 'w=1/[\s^2^(Fo^2^)+(0.1732P)^2^] where P=(Fo^2^+2Fc^2^)/3'
_refine_ls_weighting_scheme calc
_refine_ls_wR_factor_gt 0.2504
_refine_ls_wR_factor_ref 0.2966
_reflns_Friedel_coverage 0.000
_reflns_number_gt 39519
_reflns_number_total 74374
_reflns_threshold_expression 'I > 2\s(I)'
_cod_data_source_file d2sc06436g2.cif
_cod_data_source_block Ag46
_cod_depositor_comments 'Adding full bibliography for 1568196--1568197.cif.'
_cod_database_code 1568196
_shelx_shelxl_version_number 2018/3
_chemical_oxdiff_formula AgS
_shelx_space_group_comment
;
The symmetry employed for this shelxl refinement is uniquely defined
by the following loop, which should always be used as a source of
symmetry information in preference to the above space-group names.
They are only intended as comments.
;
_shelx_estimated_absorpt_t_max 0.697
_shelx_estimated_absorpt_t_min 0.593
_reflns_odcompleteness_completeness 98.35
_reflns_odcompleteness_iscentric 1
_reflns_odcompleteness_theta 66.97
_olex2_refinement_description
;
1. Restrained distances
 C324-C52
 1.55 with sigma of 0.01
 C4A-C3
 2.51 with sigma of 0.01
 C4A-C148
 1.55 with sigma of 0.01
 N2-C35
 2.7 with sigma of 0.01
 C33-C35
 1.5 with sigma of 0.01
 N2-C33
 1.15 with sigma of 0.01
 C137-N7
 1.15 with sigma of 0.01
 C137-C312
 1.5 with sigma of 0.01
 N1A-C1A
 1.15 with sigma of 0.01
 C297-N6
 1.15 with sigma of 0.01
 N1-C1
 1.15 with sigma of 0.01
 C297-C314
 1.5 with sigma of 0.01
 C1-C2
 1.5 with sigma of 0.01
 C1A-C2A
 1.5 with sigma of 0.01
 N8-C195
 1.15 with sigma of 0.01
 N5-C310
 1.15 with sigma of 0.01
 C195-C316
 1.5 with sigma of 0.01
 C310-C293
 1.5 with sigma of 0.01
 C11A-C336
 1.39 with sigma of 0.01
 C12A-C11A
 1.39 with sigma of 0.01
 C324-C209
 1.55 with sigma of 0.01
 C15A-C336
 1.39 with sigma of 0.01
 C15A-C14A
 1.39 with sigma of 0.01
 C328-C34
 1.55 with sigma of 0.01
 C34-C334
 1.55 with sigma of 0.01
 C148-C3
 1.55 with sigma of 0.01
 C4-C3A
 2.51 with sigma of 0.01
 C148-C3A
 1.55 with sigma of 0.01
 C4-C148
 1.55 with sigma of 0.01
 C322-C154
 1.55 with sigma of 0.01
 C322-C146
 1.55 with sigma of 0.01
 C330-C51
 1.55 with sigma of 0.01
 C330-C332
 1.55 with sigma of 0.01
 C74-C318
 1.55 with sigma of 0.01
 C318-C326
 1.55 with sigma of 0.01
 C49-C284
 1.55 with sigma of 0.01
 C274-C49
 1.55 with sigma of 0.01
 C266-C288
 1.55 with sigma of 0.01
 C266-C88
 1.55 with sigma of 0.01
 C39-C69
 1.55 with sigma of 0.01
 C39-C308
 1.55 with sigma of 0.01
 C13A-C12A
 1.39 with sigma of 0.01
 C14A-C13A
 1.39 with sigma of 0.01
 C14A-C12A
 2.408 with sigma of 0.01
 C336-C12A
 2.408 with sigma of 0.01
 C11A-C13A
 2.408 with sigma of 0.01
 C13A-C15A
 2.408 with sigma of 0.01
 C15A-C11A
 2.408 with sigma of 0.01
 C14A-C336
 2.408 with sigma of 0.01
 C311-C5
 1.51 with sigma of 0.01
 N8-C316
 2.75 with sigma of 0.01
 N1A-C2A
 2.7 with sigma of 0.01
 C159-C82
 1.5 with sigma of 0.01
2. Restrained planarity
 C22, C62, C63, C111
 with sigma of 0.01
 C11A, C12A, C13A, C14A, C15A, C336
 with sigma of 0.01
 C31, C57, C196, C335
 with sigma of 0.01
 C219, C221, C229, C290
 with sigma of 0.01
 C78, C99, C164, C166
 with sigma of 0.01
 C259, C261, C263, C278
 with sigma of 0.01
3. Uiso/Uaniso restraints and constraints
N2 \\sim C33 \\sim C35: within 1.7A with sigma of 0.004 and sigma for terminal
atoms of 0.008 within 1.7A
S21 \\sim C3 \\sim C3A \\sim C4 \\sim C4A \\sim C148: within 1.7A with sigma of
0.004 and sigma for terminal atoms of 0.008 within 1.7A
O21 \\sim C22 \\sim C22A \\sim C23 \\sim C23A \\sim C24 \\sim C24A \\sim C25
\\sim C25A \\sim C26 \\sim C26A \\sim C27 \\sim C27A \\sim C62 \\sim C63 \\sim
C111 \\sim C168 \\sim C251 \\sim C285: within 1.7A with sigma of 0.004 and
sigma for terminal atoms of 0.008 within 1.7A
N7 \\sim C137 \\sim C312: within 1.7A with sigma of 0.004 and sigma for
terminal atoms of 0.008 within 1.7A
N6 \\sim C297 \\sim C314: within 1.7A with sigma of 0.004 and sigma for
terminal atoms of 0.008 within 1.7A
N8 \\sim C195 \\sim C316: within 1.7A with sigma of 0.004 and sigma for
terminal atoms of 0.008 within 1.7A
N5 \\sim C293 \\sim C310: within 1.7A with sigma of 0.004 and sigma for
terminal atoms of 0.008 within 1.7A
Ag5 \\sim Ag5A: within 1.7A with sigma of 0.004 and sigma for terminal atoms of
0.008 within 1.7A
Ag6 \\sim Ag6A: within 1.7A with sigma of 0.004 and sigma for terminal atoms of
0.008 within 1.7A
Ag7 \\sim Ag7A: within 1.7A with sigma of 0.004 and sigma for terminal atoms of
0.008 within 1.7A
Cr2 \\sim O5 \\sim O5A \\sim O6 \\sim O6A \\sim O7 \\sim O7A \\sim O8 \\sim
O8A: within 1.7A with sigma of 0.004 and sigma for terminal atoms of 0.008
within 1.7A
Cr1 \\sim O1 \\sim O1A \\sim O2 \\sim O2A \\sim O3 \\sim O3A \\sim O4 \\sim
O4A: within 1.7A with sigma of 0.004 and sigma for terminal atoms of 0.008
within 1.7A
O30 \\sim C56 \\sim C82 \\sim C83 \\sim C114 \\sim C123 \\sim C133 \\sim C143
\\sim C145 \\sim C159 \\sim C182 \\sim C184 \\sim C186: within 1.7A with sigma
of 0.004 and sigma for terminal atoms of 0.008 within 1.7A
O26 \\sim C90 \\sim C110 \\sim C118 \\sim C120 \\sim C121 \\sim C161 \\sim C317
\\sim C319 \\sim C321 \\sim C323 \\sim C325 \\sim C327: within 1.7A with sigma
of 0.004 and sigma for terminal atoms of 0.008 within 1.7A
O28 \\sim C46 \\sim C92 \\sim C94 \\sim C96 \\sim C103 \\sim C105 \\sim C112
\\sim C116 \\sim C139 \\sim C232 \\sim C234 \\sim C236: within 1.7A with sigma
of 0.004 and sigma for terminal atoms of 0.008 within 1.7A
O24 \\sim C37 \\sim C60 \\sim C75 \\sim C93 \\sim C169 \\sim C185 \\sim C197
\\sim C212 \\sim C214 \\sim C216 \\sim C241 \\sim C245: within 1.7A with sigma
of 0.004 and sigma for terminal atoms of 0.008 within 1.7A
O16 \\sim C47 \\sim C65 \\sim C77 \\sim C113 \\sim C170 \\sim C183 \\sim C218
\\sim C250 \\sim C252 \\sim C254 \\sim C305 \\sim C333: within 1.7A with sigma
of 0.004 and sigma for terminal atoms of 0.008 within 1.7A
O19 \\sim C55 \\sim C80 \\sim C81 \\sim C84 \\sim C172 \\sim C174 \\sim C176
\\sim C180 \\sim C189 \\sim C190 \\sim C201 \\sim C226: within 1.7A with sigma
of 0.004 and sigma for terminal atoms of 0.008 within 1.7A
O17 \\sim C32 \\sim C45 \\sim C66 \\sim C101 \\sim C117 \\sim C207 \\sim C210
\\sim C247 \\sim C260 \\sim C262 \\sim C264 \\sim C295: within 1.7A with sigma
of 0.004 and sigma for terminal atoms of 0.008 within 1.7A
O12 \\sim C38 \\sim C42 \\sim C76 \\sim C107 \\sim C109 \\sim C191 \\sim C242
\\sim C244 \\sim C246 \\sim C253 \\sim C313 \\sim C331: within 1.7A with sigma
of 0.004 and sigma for terminal atoms of 0.008 within 1.7A
O15 \\sim C58 \\sim C86 \\sim C87 \\sim C177 \\sim C198 \\sim C199 \\sim C200
\\sim C202 \\sim C243 \\sim C267 \\sim C275 \\sim C329: within 1.7A with sigma
of 0.004 and sigma for terminal atoms of 0.008 within 1.7A
O11 \\sim C53 \\sim C147 \\sim C149 \\sim C151 \\sim C153 \\sim C155 \\sim C157
\\sim C175 \\sim C235 \\sim C271 \\sim C273 \\sim C315: within 1.7A with sigma
of 0.004 and sigma for terminal atoms of 0.008 within 1.7A
O18 \\sim C50 \\sim C64 \\sim C71 \\sim C91 \\sim C136 \\sim C230 \\sim C238
\\sim C248 \\sim C281 \\sim C298 \\sim C300 \\sim C302: within 1.7A with sigma
of 0.004 and sigma for terminal atoms of 0.008 within 1.7A
O9 \\sim C31 \\sim C57 \\sim C67 \\sim C85 \\sim C122 \\sim C192 \\sim C194
\\sim C196 \\sim C268 \\sim C270 \\sim C272 \\sim C335: within 1.7A with sigma
of 0.004 and sigma for terminal atoms of 0.008 within 1.7A
O31 \\sim C30 \\sim C130 \\sim C132 \\sim C219 \\sim C221 \\sim C223 \\sim C225
\\sim C227 \\sim C229 \\sim C290 \\sim C292 \\sim C294: within 1.7A with sigma
of 0.004 and sigma for terminal atoms of 0.008 within 1.7A
O10 \\sim C29 \\sim C54 \\sim C61 \\sim C78 \\sim C97 \\sim C99 \\sim C162
\\sim C164 \\sim C166 \\sim C220 \\sim C222 \\sim C224 \\sim C233: within 1.7A
with sigma of 0.004 and sigma for terminal atoms of 0.008 within 1.7A
O23 \\sim C68 \\sim C124 \\sim C126 \\sim C255 \\sim C257 \\sim C259 \\sim C261
\\sim C263 \\sim C265 \\sim C278 \\sim C280 \\sim C282: within 1.7A with sigma
of 0.004 and sigma for terminal atoms of 0.008 within 1.7A
Ag4 \\sim Ag4A \\sim Ag4B: within 1.7A with sigma of 0.004 and sigma for
terminal atoms of 0.008 within 1.7A
Ag3 \\sim Ag3A \\sim Ag3B: within 1.7A with sigma of 0.004 and sigma for
terminal atoms of 0.008 within 1.7A
Ag2 \\sim Ag2A \\sim Ag2B: within 1.7A with sigma of 0.004 and sigma for
terminal atoms of 0.008 within 1.7A
Ag1 \\sim Ag1A \\sim Ag1B: within 1.7A with sigma of 0.004 and sigma for
terminal atoms of 0.008 within 1.7A
S28 \\sim C34 \\sim C328 \\sim C334: within 1.7A with sigma of 0.004 and sigma
for terminal atoms of 0.008 within 1.7A
S5 \\sim C146 \\sim C154 \\sim C322: within 1.7A with sigma of 0.004 and sigma
for terminal atoms of 0.008 within 1.7A
S22 \\sim C52 \\sim C209 \\sim C324: within 1.7A with sigma of 0.004 and sigma
for terminal atoms of 0.008 within 1.7A
S14 \\sim C51 \\sim C330 \\sim C332: within 1.7A with sigma of 0.004 and sigma
for terminal atoms of 0.008 within 1.7A
S20 \\sim C74 \\sim C318 \\sim C326: within 1.7A with sigma of 0.004 and sigma
for terminal atoms of 0.008 within 1.7A
S24 \\sim C70 \\sim C128 \\sim C286: within 1.7A with sigma of 0.004 and sigma
for terminal atoms of 0.008 within 1.7A
S18 \\sim C88 \\sim C266 \\sim C288: within 1.7A with sigma of 0.004 and sigma
for terminal atoms of 0.008 within 1.7A
S6 \\sim C39 \\sim C69 \\sim C308: within 1.7A with sigma of 0.004 and sigma
for terminal atoms of 0.008 within 1.7A
S8 \\sim C49 \\sim C274 \\sim C284: within 1.7A with sigma of 0.004 and sigma
for terminal atoms of 0.008 within 1.7A
O25 \\sim C11 \\sim C11A \\sim C12 \\sim C12A \\sim C13 \\sim C13A \\sim C14
\\sim C14A \\sim C15 \\sim C15A \\sim C193 \\sim C215 \\sim C249 \\sim C277
\\sim C279 \\sim C283 \\sim C336: within 1.7A with sigma of 0.004 and sigma for
terminal atoms of 0.008 within 1.7A
O20 \\sim C98 \\sim C100 \\sim C102 \\sim C104 \\sim C106 \\sim C108 \\sim C163
\\sim C171 \\sim C181 \\sim C211 \\sim C231 \\sim C233: within 1.7A with sigma
of 0.004 and sigma for terminal atoms of 0.008 within 1.7A
O14 \\sim C5 \\sim C5A \\sim C6 \\sim C6A \\sim C7 \\sim C7A \\sim C8 \\sim C8A
\\sim C9 \\sim C9A \\sim C10 \\sim C10A \\sim C28 \\sim C95 \\sim C167 \\sim
C188 \\sim C299 \\sim C311: within 1.7A with sigma of 0.004 and sigma for
terminal atoms of 0.008 within 1.7A
O29 \\sim C16 \\sim C16A \\sim C17 \\sim C17A \\sim C18 \\sim C18A \\sim C19
\\sim C19A \\sim C20 \\sim C20A \\sim C21 \\sim C21A \\sim C41 \\sim C79 \\sim
C178 \\sim C291 \\sim C301 \\sim C309: within 1.7A with sigma of 0.004 and
sigma for terminal atoms of 0.008 within 1.7A
O22 \\sim C43 \\sim C44 \\sim C59 \\sim C89 \\sim C187 \\sim C203 \\sim C204
\\sim C206 \\sim C208 \\sim C239 \\sim C287 \\sim C303: within 1.7A with sigma
of 0.004 and sigma for terminal atoms of 0.008 within 1.7A
N1 \\sim N1A \\sim C1 \\sim C1A \\sim C2 \\sim C2A: within 1.7A with sigma of
0.004 and sigma for terminal atoms of 0.008 within 1.7A
Ag8 \\sim Ag8A: within 1.7A with sigma of 0.004 and sigma for terminal atoms of
0.008 within 1.7A
Uanis(C35) \\sim Ueq: with sigma of 0.01 and sigma for terminal atoms of 0.02
4. Others
 Fixed Sof: Ag1(0.3) Ag1A(0.5) Ag1B(0.2) Ag2(0.3) Ag2A(0.5) Ag2B(0.2)
 Ag3(0.3333) Ag3A(0.3333) Ag3B(0.3333) Ag4(0.2) Ag4A(0.4) Ag4B(0.4) Ag5(0.4)
 Ag5A(0.6) Ag6(0.3) Ag6A(0.7) Ag7(0.5) Ag7A(0.5) Ag8(0.1) Ag8A(0.9) O1(0.5)
 O1A(0.5) O2(0.5) O2A(0.5) O3(0.5) O3A(0.5) O4(0.5) O4A(0.5) O5(0.5) O5A(0.5)
 O6(0.5) O6A(0.5) O7(0.5) O7A(0.5) O8(0.5) O8A(0.5) N1(0.5) N1A(0.5) C1(0.5)
 C1A(0.5) C2(0.5) H2A(0.5) H2B(0.5) H2C(0.5) C2A(0.5) H2AA(0.5) H2AB(0.5)
 H2AC(0.5) C3(0.5) H3A(0.5) H3B(0.5) H3C(0.5) C3A(0.5) H3AA(0.5) H3AB(0.5)
 H3AC(0.5) C4(0.5) H4A(0.5) H4B(0.5) H4C(0.5) C4A(0.5) H4AA(0.5) H4AB(0.5)
 H4AC(0.5) C5(0.5) C6(0.5) H6(0.5) C7(0.5) H7(0.5) C8(0.5) H8(0.5) C9(0.5)
 H9(0.5) C10(0.5) H10(0.5) C10A(0.5) H10A(0.5) C5A(0.5) C6A(0.5) H6A(0.5)
 C7A(0.5) H7A(0.5) C8A(0.5) H8A(0.5) C9A(0.5) H9A(0.5) C11(0.75) H11(0.75)
 C12(0.75) H12(0.75) C13(0.75) H13(0.75) C14(0.75) H14(0.75) C15(0.75)
 H15(0.75) C11A(0.25) H11A(0.25) C12A(0.25) H12A(0.25) C13A(0.25) H13A(0.25)
 C14A(0.25) H14A(0.25) C15A(0.25) H15A(0.25) C18(0.5) H18(0.5) C17(0.5)
 H17(0.5) C16(0.5) C21(0.5) H21(0.5) C20(0.5) H20(0.5) C19(0.5) H19(0.5)
 C20A(0.5) H20A(0.5) C21A(0.5) H21A(0.5) C16A(0.5) C17A(0.5) H17A(0.5)
 C18A(0.5) H18A(0.5) C19A(0.5) H19A(0.5) C22(0.4) C27(0.4) H27(0.4) C26(0.4)
 H26(0.4) C25(0.4) H25(0.4) C24(0.4) H24(0.4) C23(0.4) H23(0.4) C27A(0.6)
 H27A(0.6) C26A(0.6) H26A(0.6) C25A(0.6) H25A(0.6) C24A(0.6) H24A(0.6)
 C23A(0.6) H23A(0.6) C22A(0.6) H148(0.5) H14E(0.5)
5.a Riding coordinates:
 C2(H2A,H2B,H2C), C2A(H2AA,H2AB,H2AC), C70(H70A,H70B,H70C), C293(H29A,H29B,
 H29C), C312(H31A,H31B,H31C)
5.b Ternary CH refined with riding coordinates:
 C34(H34), C39(H39), C48(H48), C49(H49), C148(H148), C148(H14E), C256(H256),
 C266(H266), C286(H286), C318(H318), C322(H322), C324(H324), C330(H330)
5.c Me refined with riding coordinates:
 C4A(H4AA,H4AB,H4AC)
5.d Aromatic/amide H refined with riding coordinates:
 C6(H6), C7(H7), C8(H8), C9(H9), C10(H10), C10A(H10A), C6A(H6A), C7A(H7A),
 C8A(H8A), C9A(H9A), C11(H11), C12(H12), C13(H13), C14(H14), C15(H15),
 C11A(H11A), C12A(H12A), C13A(H13A), C14A(H14A), C15A(H15A), C18(H18), C17(H17),
  C21(H21), C20(H20), C19(H19), C20A(H20A), C21A(H21A), C17A(H17A), C18A(H18A),
 C19A(H19A), C27(H27), C26(H26), C25(H25), C24(H24), C23(H23), C27A(H27A),
 C26A(H26A), C25A(H25A), C24A(H24A), C23A(H23A), C28(H28), C32(H32), C260(H260),
  C117(H117), C262(H262), C66(H66), C36(H36), C37(H37), C93(H93), C214(H214),
 C60(H60), C216(H216), C40(H40), C42(H42), C43(H43), C204(H204), C89(H89),
 C206(H206), C59(H59), C208(H208), C45(H45), C53(H53), C57(H57), C31(H31),
 C62(H62), C63(H63), C64(H64), C72(H72), C73(H73), C75(H75), C79(H79),
 C182(H182), C56(H56), C184(H184), C83(H83), C186(H186), C84(H84), C198(H198),
 C58(H58), C200(H200), C87(H87), C202(H202), C95(H95), C100(H100), C102(H102),
 C104(H104), C106(H106), C108(H108), C107(H107), C242(H242), C38(H38),
 C244(H244), C109(H109), C112(H112), C118(H118), C124(H124), C68(H68),
 C280(H280), C126(H126), C282(H282), C129(H129), C130(H130), C30(H30),
 C292(H292), C132(H132), C294(H294), C133(H133), C134(H134), C135(H135),
 C138(H138), C139(H139), C142(H142), C143(H143), C147(H147), C151(H151),
 C153(H153), C155(H155), C157(H157), C150(H150), C152(H152), C156(H156),
 C158(H158), C161(H161), C164(H164), C166(H166), C165(H165), C172(H172),
 C174(H174), C55(H55), C176(H176), C81(H81), C173(H173), C181(H181), C197(H197),
  C205(H205), C210(H210), C213(H213), C218(H218), C221(H221), C229(H229),
 C220(H220), C97(H97), C222(H222), C61(H61), C224(H224), C226(H226), C228(H228),
  C230(H230), C232(H232), C234(H234), C46(H46), C236(H236), C105(H105),
 C233(H233), C239(H239), C250(H250), C252(H252), C113(H113), C254(H254),
 C65(H65), C259(H259), C263(H263), C268(H268), C270(H270), C67(H67), C272(H272),
  C122(H122), C273(H273), C275(H275), C277(H277), C279(H279), C298(H298),
 C50(H50), C300(H300), C136(H136), C71(H71), C301(H301), C304(H304), C306(H306),
  C313(H313), C317(H317), C321(H321), C323(H323), C325(H325), C327(H327),
 C320(H320), C329(H329), C333(H333)
5.e Fitted hexagon refined as free rotating group:
 C5(C6,C7,C8,C9,C10), C10A(C5A,C6A,C7A,C8A,C9A), C11(C12,C13,C14,C15,C336),
 C18(C17,C16,C21,C20,C19), C20A(C21A,C16A,C17A,C18A,C19A), C22(C27,C26,C25,C24,
 C23), C27A(C26A,C25A,C24A,C23A,C22A), C32(C260,C117,C262,C66,C264), C37(C212,
 C93,C214,C60,C216), C44(C204,C89,C206,C59,C208), C57(C192,C85,C194,C31,C196),
 C82(C182,C56,C184,C83,C186), C86(C198,C58,C200,C87,C202), C98(C100,C102,C104,
 C106,C108), C107(C242,C38,C244,C109,C246), C124(C278,C68,C280,C126,C282),
 C130(C290,C30,C292,C132,C294), C147(C149,C151,C153,C155,C157), C162(C29,C164,
 C78,C166,C54), C172(C80,C174,C55,C176,C81), C219(C221,C223,C225,C227,C229),
 C220(C97,C222,C61,C224,C99), C232(C103,C234,C46,C236,C105), C250(C47,C252,C113,
 C254,C65), C255(C257,C259,C261,C263,C265), C268(C335,C270,C67,C272,C122),
 C298(C50,C300,C136,C302,C71), C317(C319,C321,C323,C325,C327)
5.f Idealised Me refined as rotating group:
 C3(H3A,H3B,H3C), C3A(H3AA,H3AB,H3AC), C4(H4A,H4B,H4C), C35(H35A,H35B,H35C),
 C51(H51A,H51B,H51C), C52(H52A,H52B,H52C), C69(H69A,H69B,H69C), C74(H74A,H74B,
 H74C), C88(H88A,H88B,H88C), C115(H11B,H11C,H11D), C119(H11E,H11F,H11G),
 C128(H12B,H12C,H12D), C146(H14B,H14C,H14D), C154(H15B,H15C,H15D), C209(H20B,
 H20C,H20D), C258(H25B,H25C,H25D), C274(H27B,H27C,H27D), C276(H27E,H27F,H27G),
 C284(H28A,H28B,H28C), C288(H28D,H28E,H28F), C308(H30A,H30B,H30C), C314(H31D,
 H31E,H31F), C316(H31G,H31H,H31I), C326(H32A,H32B,H32C), C328(H32D,H32E,H32F),
 C332(H33A,H33B,H33C), C334(H33D,H33E,H33F)
;
_olex2_submission_special_instructions 'No special instructions were received'
_oxdiff_exptl_absorpt_empirical_details
;
Empirical correction (ABSPACK) includes:
- Absorption correction using spherical harmonics
- Frame scaling
;
_oxdiff_exptl_absorpt_empirical_full_max 2.271
_oxdiff_exptl_absorpt_empirical_full_min 0.625

loop_
_space_group_symop_operation_xyz
'x, y, z'
'-x, -y, -z'

loop_
_atom_site_label
_atom_site_type_symbol
_atom_site_fract_x
_atom_site_fract_y
_atom_site_fract_z
_atom_site_U_iso_or_equiv
_atom_site_adp_type
_atom_site_occupancy
_atom_site_site_symmetry_order
_atom_site_calc_flag
_atom_site_refinement_flags_posn
_atom_site_refinement_flags_adp
_atom_site_refinement_flags_occupancy
_atom_site_disorder_assembly
_atom_site_disorder_group
Ag1 Ag 0.7445(11) 0.1850(12) 0.7903(7) 0.226(7) Uani 0.3 1 d . U P A 1
Ag1A Ag 0.7454(5) 0.1697(6) 0.7758(3) 0.212(6) Uani 0.5 1 d . U P A 2
Ag1B Ag 0.7536(5) 0.1331(8) 0.7527(5) 0.224(6) Uani 0.2 1 d . U P B 3
Ag2 Ag 0.7527(2) 0.1519(2) 0.7162(3) 0.1362(15) Uani 0.3 1 d . U P A 1
Ag2A Ag 0.75108(11) 0.16247(13) 0.66728(13) 0.1231(8) Uani 0.5 1 d . U P A 2
Ag2B Ag 0.7511(3) 0.2182(5) 0.6319(4) 0.1291(18) Uani 0.2 1 d . U P B 3
Ag3 Ag 0.7475(2) 0.2578(3) 0.60748(19) 0.1370(16) Uani 0.3333 1 d . U P A 1
Ag3A Ag 0.74550(18) 0.2947(3) 0.62131(17) 0.1304(14) Uani 0.3333 1 d . U P B 2
Ag3B Ag 0.74311(18) 0.3366(2) 0.62689(17) 0.1284(14) Uani 0.3333 1 d . U P B 3
Ag4 Ag 0.7454(3) 0.3170(4) 0.6756(5) 0.156(2) Uani 0.2 1 d . U P B 1
Ag4A Ag 0.7459(2) 0.3050(2) 0.7287(3) 0.1399(17) Uani 0.4 1 d . U P B 2
Ag4B Ag 0.7478(2) 0.2716(3) 0.7469(3) 0.1461(18) Uani 0.4 1 d . U P B 3
Ag5 Ag 0.75019(19) 0.15918(16) 0.49213(18) 0.1276(13) Uani 0.4 1 d . U P C 2
Ag5A Ag 0.75075(12) 0.14816(10) 0.46555(12) 0.1171(8) Uani 0.6 1 d . U P C 1
Ag6 Ag 0.75068(19) -0.0489(2) 0.75750(15) 0.1055(12) Uani 0.3 1 d . U P D 2
Ag6A Ag 0.74894(7) -0.08484(8) 0.76795(6) 0.0880(4) Uani 0.7 1 d . U P D 1
Ag7 Ag 0.75126(13) 0.03047(13) 0.95661(15) 0.1300(9) Uani 0.5 1 d . U P A 2
Ag7A Ag 0.74703(11) -0.00076(11) 1.00471(13) 0.1110(7) Uani 0.5 1 d . U P A 1
Ag8 Ag 0.7490(5) 0.3005(4) 0.9092(4) 0.0859(19) Uani 0.1 1 d . U P E 2
Ag8A Ag 0.75047(6) 0.31300(5) 0.93789(5) 0.0971(4) Uani 0.9 1 d . U P E 1
Ag9 Ag 0.66856(4) 0.35879(3) 0.46681(3) 0.0772(3) Uani 1 1 d . . . . .
Ag10 Ag 0.64299(4) 0.22826(4) 0.61053(3) 0.0799(3) Uani 1 1 d . . . . .
Ag11 Ag 0.65644(4) 0.46555(4) 0.51632(3) 0.0797(3) Uani 1 1 d . . . . .
Ag12 Ag 0.63638(4) 0.39114(4) 0.68483(3) 0.0783(3) Uani 1 1 d . . . . .
Ag13 Ag 0.67653(4) 0.38426(4) 0.81709(3) 0.0789(3) Uani 1 1 d . . . . .
Ag14 Ag 0.63292(4) 0.36304(4) 0.58257(4) 0.0800(3) Uani 1 1 d . . . . .
Ag15 Ag 0.66202(5) 0.25787(4) 0.50225(3) 0.0846(3) Uani 1 1 d . . . . .
Ag16 Ag 0.65150(5) 0.45919(4) 0.72381(4) 0.0913(3) Uani 1 1 d . . . . .
Ag17 Ag 0.68474(5) 0.14338(4) 0.93939(4) 0.0893(3) Uani 1 1 d . . . . .
Ag18 Ag 0.67825(4) 0.00926(4) 0.83170(4) 0.0849(3) Uani 1 1 d . . . . .
Ag19 Ag 0.82254(5) 0.01574(4) 0.66217(4) 0.0945(3) Uani 1 1 d . . . . .
Ag20 Ag 0.67273(5) 0.49726(4) 0.58047(4) 0.0846(3) Uani 1 1 d . . . . .
Ag21 Ag 0.83368(5) 0.32704(4) 0.45708(4) 0.0941(3) Uani 1 1 d . . . . .
Ag22 Ag 0.83570(5) 0.09019(4) 0.56936(4) 0.0937(3) Uani 1 1 d . . . . .
Ag23 Ag 0.81910(5) 0.43442(4) 0.50717(4) 0.0949(3) Uani 1 1 d . . . . .
Ag24 Ag 0.65747(5) 0.04572(4) 0.90351(4) 0.0960(3) Uani 1 1 d . . . . .
Ag25 Ag 0.63865(5) 0.28977(4) 0.80901(4) 0.0935(3) Uani 1 1 d . . . . .
Ag26 Ag 0.66838(5) 0.05152(4) 0.69553(5) 0.1015(4) Uani 1 1 d . . . . .
Ag27 Ag 0.85560(5) 0.17001(4) 0.59178(4) 0.0929(3) Uani 1 1 d . . . . .
Ag28 Ag 0.67807(5) 0.11635(4) 0.59543(4) 0.0900(3) Uani 1 1 d . . . . .
Ag29 Ag 0.64505(5) 0.12971(4) 0.73752(4) 0.0958(3) Uani 1 1 d . . . . .
Ag30 Ag 0.81743(5) -0.00557(5) 0.87854(4) 0.0993(3) Uani 1 1 d . . . . .
Ag31 Ag 0.82370(5) 0.18846(5) 0.91007(5) 0.0996(4) Uani 1 1 d . . . . .
Ag32 Ag 0.85463(6) 0.23878(4) 0.78708(4) 0.1017(4) Uani 1 1 d . . . . .
Ag33 Ag 0.82056(5) 0.23194(5) 0.48040(4) 0.0969(3) Uani 1 1 d . . . . .
Ag34 Ag 0.83079(5) 0.32414(5) 0.81700(4) 0.1033(4) Uani 1 1 d . . . . .
Ag35 Ag 0.85109(5) 0.33879(5) 0.65987(4) 0.1025(4) Uani 1 1 d . . . . .
Ag36 Ag 0.83415(5) -0.02389(4) 0.79541(5) 0.0986(3) Uani 1 1 d . . . . .
Ag37 Ag 0.67249(5) 0.24950(5) 0.90802(5) 0.0996(3) Uani 1 1 d . . . . .
Ag38 Ag 0.85957(6) 0.07357(5) 0.71821(4) 0.0980(3) Uani 1 1 d . . . . .
Ag39 Ag 0.84411(6) 0.08689(5) 0.92187(4) 0.1007(3) Uani 1 1 d . . . . .
Ag40 Ag 0.81381(6) 0.40906(5) 0.72635(6) 0.1172(5) Uani 1 1 d . . . . .
Ag41 Ag 0.64003(6) 0.15962(4) 0.83890(5) 0.1033(4) Uani 1 1 d . . . . .
Ag42 Ag 0.84935(5) 0.30903(5) 0.55983(5) 0.1051(4) Uani 1 1 d . . . . .
Ag43 Ag 0.85451(6) 0.11073(6) 0.81511(5) 0.1129(4) Uani 1 1 d . . . . .
Ag44 Ag 0.74521(6) 0.43459(7) 0.43700(7) 0.1348(5) Uani 1 1 d . . . . .
Ag45 Ag 0.83892(6) 0.45187(6) 0.58076(6) 0.1188(4) Uani 1 1 d . . . . .
Ag46 Ag 0.74565(7) 0.51194(8) 0.64088(6) 0.1508(6) Uani 1 1 d . . . . .
Cr1 Cr 0.64577(10) 0.26020(10) 0.70616(10) 0.0918(6) Uani 1 1 d . U . . .
Cr2 Cr 0.85101(11) 0.21058(12) 0.68548(11) 0.1028(8) Uani 1 1 d . U . . .
Cl1 Cl 0.74914(15) 0.18786(15) 0.57625(14) 0.0975(10) Uani 1 1 d . . . . .
Cl2 Cl 0.7492(2) 0.1102(2) 0.8604(2) 0.1382(18) Uani 1 1 d . . . . .
Cl3 Cl 0.75178(19) 0.06687(19) 0.73333(18) 0.1236(15) Uani 1 1 d . . . . .
Cl4 Cl 0.74228(16) 0.35351(19) 0.53977(16) 0.1123(13) Uani 1 1 d . . . . .
Cl5 Cl 0.74455(19) 0.3990(2) 0.6588(2) 0.144(2) Uani 1 1 d . . . . .
Cl6 Cl 0.74719(18) 0.2783(2) 0.81929(18) 0.1159(13) Uani 1 1 d . . . . .
S1 S 0.61671(12) 0.43524(11) 0.60183(10) 0.0678(7) Uani 1 1 d . . . . .
S2 S 0.6292(2) 0.24809(14) 0.99468(16) 0.1088(14) Uani 1 1 d . . . . .
S3 S 0.62257(16) -0.02510(15) 0.98052(13) 0.0869(9) Uani 1 1 d . . . . .
S4 S 0.61924(12) 0.31361(11) 0.54625(10) 0.0673(7) Uani 1 1 d . . . . .
S5 S 0.87032(16) 0.32243(14) 0.73677(13) 0.0856(9) Uani 1 1 d . . . . .
S6 S 0.62535(13) 0.14446(12) 0.66055(11) 0.0741(8) Uani 1 1 d . . . . .
S7 S 0.87119(17) 0.36520(16) 0.85242(15) 0.0962(11) Uani 1 1 d . . . . .
S8 S 0.61819(14) 0.38144(11) 0.76813(11) 0.0721(8) Uani 1 1 d . . . . .
S9 S 0.65410(16) 0.11503(13) 1.03169(13) 0.0850(9) Uani 1 1 d . . . . .
S10 S 0.64516(15) 0.44301(12) 0.86455(13) 0.0826(9) Uani 1 1 d . . . . .
S11 S 0.87176(17) 0.03267(14) 0.52138(13) 0.0952(11) Uani 1 1 d . . . . .
S12 S 0.62441(15) 0.55479(12) 0.44929(13) 0.0834(9) Uani 1 1 d . . . . .
S13 S 0.61956(19) 0.54253(14) 0.73622(14) 0.0941(11) Uani 1 1 d . . . . .
S14 S 0.87298(14) 0.03560(13) 0.80132(12) 0.0790(8) Uani 1 1 d . . . . .
S15 S 0.85025(18) 0.51012(17) 0.43447(15) 0.1055(13) Uani 1 1 d . . . . .
S16 S 0.64384(15) 0.41044(13) 0.38042(12) 0.0823(9) Uani 1 1 d . . . . .
S17 S 0.8423(2) 0.47410(17) 0.7399(2) 0.1253(17) Uani 1 1 d . . . . .
S18 S 0.62420(13) 0.09481(12) 0.82403(11) 0.0730(8) Uani 1 1 d . . . . .
S19 S 0.64848(17) 0.06871(15) 0.55884(14) 0.0920(10) Uani 1 1 d . . . . .
S20 S 0.87596(13) 0.07818(14) 0.63795(11) 0.0797(9) Uani 1 1 d . . . . .
S21 S 0.87327(14) 0.37039(14) 0.57306(12) 0.0850(9) Uani 1 1 d . . . . .
S22 S 0.87770(14) 0.15509(12) 0.85091(13) 0.0781(8) Uani 1 1 d . . . . .
S23 S 0.8539(2) 0.17268(15) 0.98980(18) 0.1195(17) Uani 1 1 d . . . . .
S24 S 0.62417(15) 0.21386(12) 0.87911(13) 0.0811(9) Uani 1 1 d . . . . .
S25 S 0.85137(19) -0.06800(16) 0.64764(13) 0.1034(12) Uani 1 1 d . . . . .
S26 S 0.84482(17) -0.09805(14) 0.94450(13) 0.0902(10) Uani 1 1 d . . . . .
S27 S 0.85222(18) 0.23835(15) 0.39272(13) 0.0953(11) Uani 1 1 d . . . . .
S28 S 0.87236(14) 0.24845(13) 0.52487(13) 0.0837(9) Uani 1 1 d . . . . .
S29 S 0.62665(18) -0.01174(16) 0.68988(13) 0.1004(12) Uani 1 1 d . . . . .
S30 S 0.62911(16) 0.27161(13) 0.42443(13) 0.0891(10) Uani 1 1 d . . . . .
S31 S 0.87634(17) 0.03413(17) 1.00684(15) 0.0973(11) Uani 1 1 d . . . . .
S32 S 0.64895(17) 0.59573(13) 0.53833(13) 0.0916(11) Uani 1 1 d . . . . .
S33 S 0.87069(17) 0.36385(17) 0.36788(16) 0.1049(12) Uani 1 1 d . . . . .
S34 S 0.64591(17) -0.07537(14) 0.88202(13) 0.0885(10) Uani 1 1 d . . . . .
S35 S 0.8737(2) 0.5331(2) 0.5401(2) 0.1340(17) Uani 1 1 d . . . . .
S36 S 0.87244(16) -0.12240(13) 0.83709(13) 0.0885(10) Uani 1 1 d . . . . .
O1 O 0.6068(9) 0.2214(8) 0.7360(8) 0.106(4) Uani 0.5 1 d . U P B 1
O1A O 0.6897(8) 0.2043(8) 0.7078(8) 0.101(3) Uani 0.5 1 d . U P A 2
O2 O 0.6835(10) 0.2501(9) 0.7504(9) 0.114(5) Uani 0.5 1 d . U P A 1
O2A O 0.6202(9) 0.2478(9) 0.7564(9) 0.113(4) Uani 0.5 1 d . U P B 2
O3 O 0.6042(9) 0.3181(8) 0.6913(8) 0.103(3) Uani 0.5 1 d . U P B 1
O3A O 0.6843(9) 0.2989(8) 0.6946(8) 0.104(3) Uani 0.5 1 d . U P B 2
O4 O 0.6848(8) 0.2399(8) 0.6665(8) 0.099(3) Uani 0.5 1 d . U P A 1
O4A O 0.6033(9) 0.2834(9) 0.6696(8) 0.106(4) Uani 0.5 1 d . U P B 2
O5 O 0.8165(11) 0.2080(11) 0.7434(10) 0.134(6) Uani 0.5 1 d . U P A 2
O5A O 0.8823(10) 0.1903(10) 0.7265(9) 0.121(4) Uani 0.5 1 d . U P A 1
O6 O 0.8912(10) 0.1550(10) 0.6971(10) 0.128(5) Uani 0.5 1 d . U P A 2
O6A O 0.8144(9) 0.1977(10) 0.6607(9) 0.106(3) Uani 0.5 1 d . U P A 1
O7 O 0.8094(9) 0.2370(10) 0.6460(9) 0.109(2) Uani 0.5 1 d . U P B 2
O7A O 0.8979(11) 0.2340(11) 0.6335(11) 0.145(7) Uani 0.5 1 d . U P A 1
O8 O 0.8898(10) 0.2444(10) 0.6695(10) 0.125(5) Uani 0.5 1 d . U P A 2
O8A O 0.8083(9) 0.2681(9) 0.6703(9) 0.109(3) Uani 0.5 1 d . U P B 1
O9 O 0.7621(4) 0.0821(4) 0.9778(4) 0.098(2) Uani 1 1 d . U . . .
O10 O 0.8385(5) 0.4101(5) 0.4411(4) 0.110(3) Uani 1 1 d . U . . .
O11 O 0.6464(4) 0.5227(3) 0.6459(3) 0.089(2) Uani 1 1 d . U . . .
O12 O 0.7389(4) -0.0178(4) 0.9347(4) 0.099(2) Uani 1 1 d . U . . .
O13 O 0.6720(4) 0.3290(3) 0.9042(3) 0.085(3) Uani 1 1 d . . . . .
O14 O 0.7377(4) 0.4889(4) 0.4761(4) 0.094(2) Uani 1 1 d . U . . .
O15 O 0.7562(4) 0.3887(4) 0.8273(3) 0.092(2) Uani 1 1 d . U . . .
O16 O 0.7424(5) 0.0026(4) 0.6632(3) 0.102(2) Uani 1 1 d . U . . .
O17 O 0.8315(4) -0.0556(3) 0.7399(3) 0.092(2) Uani 1 1 d . U . . .
O18 O 0.7571(5) 0.5194(4) 0.5629(4) 0.111(3) Uani 1 1 d . U . . .
O19 O 0.6696(4) -0.0193(4) 0.7735(3) 0.089(2) Uani 1 1 d . U . . .
O20 O 0.6500(4) 0.4474(3) 0.4538(3) 0.0768(19) Uani 1 1 d . U . . .
O21 O 0.7429(5) 0.2052(4) 0.9549(4) 0.110(3) Uani 1 1 d . U . . .
O22 O 0.8525(4) 0.0039(4) 0.9356(4) 0.097(2) Uani 1 1 d . U . . .
O23 O 0.8284(5) 0.2716(4) 0.9014(4) 0.112(3) Uani 1 1 d . U . . .
O24 O 0.7581(4) -0.0527(3) 0.8425(3) 0.086(2) Uani 1 1 d . U . . .
O25 O 0.7542(4) 0.3608(3) 0.4190(3) 0.087(2) Uani 1 1 d . U . . .
O26 O 0.6432(4) 0.1812(4) 0.5240(3) 0.089(2) Uani 1 1 d . U . . .
O27 O 0.6482(5) 0.0733(4) 0.9624(3) 0.097(3) Uani 1 1 d . . . . .
O28 O 0.7428(4) 0.2383(4) 0.4519(3) 0.094(2) Uani 1 1 d . U . . .
O29 O 0.7334(5) 0.4755(4) 0.7226(4) 0.102(2) Uani 1 1 d . U . . .
O30 O 0.7568(5) 0.0853(4) 0.5502(4) 0.096(2) Uani 1 1 d . U . . .
O31 O 0.8409(6) 0.4670(6) 0.6470(6) 0.145(3) Uani 1 1 d . U . . .
O32 O 0.8540(5) 0.1460(4) 0.4920(3) 0.097(3) Uani 1 1 d . . . . .
N1 N 0.738(2) -0.1440(14) 0.7847(14) 0.191(12) Uani 0.5 1 d D U P . .
N1A N 0.772(2) -0.1668(12) 0.7815(13) 0.194(12) Uani 0.5 1 d D U P D .
N2 N 0.7555(17) 0.3262(17) 0.9946(15) 0.297(14) Uani 1 1 d D U . . .
N5 N 0.7477(9) 0.4985(7) 0.3600(6) 0.149(5) Uani 1 1 d D U . . .
N6 N 0.7472(9) 0.5953(8) 0.6301(8) 0.168(6) Uani 1 1 d D U . . .
N7 N 0.7493(14) -0.0631(16) 1.072(2) 0.309(18) Uani 1 1 d D U . A 1
N8 N 0.7544(10) 0.1314(15) 0.4217(10) 0.240(11) Uani 1 1 d D U . . .
C1 C 0.7066(18) -0.1673(18) 0.7969(16) 0.193(12) Uani 0.5 1 d D U P D .
C1A C 0.800(3) -0.2074(14) 0.7893(15) 0.197(12) Uani 0.5 1 d D U P . .
C2 C 0.668(2) -0.1997(15) 0.8130(14) 0.197(13) Uani 0.5 1 d D U P . .
H2A H 0.671213 -0.218073 0.794339 0.296 Uiso 0.5 1 d R U P D .
H2B H 0.633493 -0.174643 0.809729 0.296 Uiso 0.5 1 d R U P . .
H2C H 0.669213 -0.222913 0.846319 0.296 Uiso 0.5 1 d R U P . .
C2A C 0.841(2) -0.2584(14) 0.7963(16) 0.205(13) Uani 0.5 1 d D U P D .
H2AA H 0.855457 -0.260321 0.765909 0.307 Uiso 0.5 1 d R U P . .
H2AB H 0.821597 -0.284521 0.815799 0.307 Uiso 0.5 1 d R U P . .
H2AC H 0.869507 -0.263361 0.812529 0.307 Uiso 0.5 1 d R U P . .
C3 C 0.955(2) 0.3959(17) 0.4947(8) 0.172(10) Uani 0.5 1 d D U P F 1
H3A H 0.927135 0.395721 0.479929 0.258 Uiso 0.5 1 calc R U P F 1
H3B H 0.990908 0.379948 0.482011 0.258 Uiso 0.5 1 calc R U P F 1
H3C H 0.953917 0.431134 0.487127 0.258 Uiso 0.5 1 calc R U P F 1
C3A C 0.949(2) 0.3756(16) 0.4963(9) 0.166(10) Uani 0.5 1 d D U P F 2
H3AA H 0.934980 0.411980 0.477253 0.249 Uiso 0.5 1 calc R U P F 2
H3AB H 0.928387 0.355926 0.494273 0.249 Uiso 0.5 1 calc R U P F 2
H3AC H 0.987414 0.365096 0.483730 0.249 Uiso 0.5 1 calc R U P F 2
C4 C 0.9756(14) 0.3092(9) 0.5769(14) 0.157(10) Uani 0.5 1 d D U P F 2
H4A H 0.968759 0.288310 0.564166 0.235 Uiso 0.5 1 calc R U P F 2
H4B H 0.962358 0.297469 0.611402 0.235 Uiso 0.5 1 calc R U P F 2
H4C H 1.014622 0.306069 0.572124 0.235 Uiso 0.5 1 calc R U P F 2
C4A C 0.9638(17) 0.3918(15) 0.5737(13) 0.169(10) Uani 0.5 1 d D U P F 1
H4AA H 0.958217 0.373489 0.608870 0.254 Uiso 0.5 1 calc R U P F 1
H4AB H 1.002282 0.391129 0.562989 0.254 Uiso 0.5 1 calc R U P F 1
H4AC H 0.942382 0.427227 0.564236 0.254 Uiso 0.5 1 calc R U P F 1
C5 C 0.7268(12) 0.6937(5) 0.3518(10) 0.142(3) Uani 0.5 1 d DG U P G 2
C6 C 0.7692(10) 0.7112(8) 0.3178(10) 0.146(4) Uani 0.5 1 d G U P G 2
H6 H 0.802567 0.687729 0.314339 0.175 Uiso 0.5 1 calc R U P G 2
C7 C 0.7627(10) 0.7630(9) 0.2889(9) 0.149(4) Uani 0.5 1 d G U P G 2
H7 H 0.791651 0.774922 0.265672 0.178 Uiso 0.5 1 calc R U P G 2
C8 C 0.7139(12) 0.7973(6) 0.2940(10) 0.150(4) Uani 0.5 1 d G U P G 2
H8 H 0.709441 0.832695 0.274221 0.180 Uiso 0.5 1 calc R U P G 2
C9 C 0.6715(10) 0.7798(8) 0.3280(11) 0.148(4) Uani 0.5 1 d G U P G 2
H9 H 0.638147 0.803275 0.331436 0.178 Uiso 0.5 1 calc R U P G 2
C10 C 0.6780(10) 0.7280(9) 0.3569(10) 0.146(4) Uani 0.5 1 d G U P G 2
H10 H 0.649063 0.716081 0.380103 0.175 Uiso 0.5 1 calc R U P G 2
C10A C 0.7059(12) 0.7279(10) 0.3402(9) 0.146(3) Uani 0.5 1 d G U P G 1
H10A H 0.680736 0.723035 0.368684 0.175 Uiso 0.5 1 calc R U P G 1
C5A C 0.7382(12) 0.6863(7) 0.3308(9) 0.142(3) Uani 0.5 1 d G U P G 1
C6A C 0.7751(12) 0.6934(8) 0.2892(10) 0.145(4) Uani 0.5 1 d G U P G 1
H6A H 0.797149 0.664949 0.282805 0.174 Uiso 0.5 1 calc R U P G 1
C7A C 0.7797(11) 0.7423(10) 0.2570(8) 0.148(4) Uani 0.5 1 d G U P G 1
H7A H 0.804932 0.747196 0.228562 0.178 Uiso 0.5 1 calc R U P G 1
C8A C 0.7475(12) 0.7840(7) 0.2664(10) 0.150(4) Uani 0.5 1 d G U P G 1
H8A H 0.750618 0.817364 0.244379 0.180 Uiso 0.5 1 calc R U P G 1
C9A C 0.7106(13) 0.7768(8) 0.3080(10) 0.149(4) Uani 0.5 1 d G U P G 1
H9A H 0.688520 0.805284 0.314440 0.179 Uiso 0.5 1 calc R U P G 1
C11 C 0.8185(5) 0.4586(5) 0.1879(4) 0.119(3) Uani 0.75 1 d G U P H 1
H11 H 0.845987 0.429037 0.202303 0.142 Uiso 0.75 1 calc R U P H 1
C12 C 0.8264(6) 0.4897(6) 0.1391(4) 0.122(3) Uani 0.75 1 d G U P H 1
H12 H 0.859288 0.481306 0.120034 0.146 Uiso 0.75 1 calc R U P H 1
C13 C 0.7862(7) 0.5330(5) 0.1181(3) 0.121(3) Uani 0.75 1 d G U P H 1
H13 H 0.791633 0.554239 0.084670 0.146 Uiso 0.75 1 calc R U P H 1
C14 C 0.7381(6) 0.5453(5) 0.1459(5) 0.122(3) Uani 0.75 1 d G U P H 1
H14 H 0.710676 0.574903 0.131575 0.147 Uiso 0.75 1 calc R U P H 1
C15 C 0.7302(5) 0.5142(5) 0.1948(4) 0.119(3) Uani 0.75 1 d G U P H 1
H15 H 0.697374 0.522635 0.213843 0.142 Uiso 0.75 1 calc R U P H 1
C336 C 0.7704(6) 0.4709(5) 0.2158(3) 0.113(3) Uani 1 1 d DG U . . .
C11A C 0.8064(10) 0.5014(10) 0.1889(9) 0.119(3) Uani 0.25 1 d D U P H 2
H11A H 0.838225 0.495726 0.201324 0.142 Uiso 0.25 1 calc R U P H 2
C12A C 0.7960(16) 0.5401(11) 0.1438(9) 0.121(3) Uani 0.25 1 d D U P H 2
H12A H 0.820662 0.560865 0.125536 0.145 Uiso 0.25 1 calc R U P H 2
C13A C 0.7496(18) 0.5488(12) 0.1253(8) 0.121(3) Uani 0.25 1 d D U P H 2
H13A H 0.742530 0.575327 0.094455 0.145 Uiso 0.25 1 calc R U P H 2
C14A C 0.7135(14) 0.5184(15) 0.1522(11) 0.119(3) Uani 0.25 1 d D U P H 2
H14A H 0.681673 0.524162 0.139694 0.143 Uiso 0.25 1 calc R U P H 2
C15A C 0.7239(9) 0.4797(12) 0.1972(10) 0.117(3) Uani 0.25 1 d D U P H 2
H15A H 0.699194 0.458986 0.215513 0.140 Uiso 0.25 1 calc R U P H 2
C18 C 0.7498(11) 0.6124(10) 0.8740(9) 0.130(3) Uani 0.5 1 d G U P I 2
H18 H 0.774695 0.602471 0.895720 0.156 Uiso 0.5 1 calc R U P I 2
C17 C 0.7588(10) 0.5867(9) 0.8453(10) 0.127(3) Uani 0.5 1 d G U P I 2
H17 H 0.789888 0.559113 0.847298 0.152 Uiso 0.5 1 calc R U P I 2
C16 C 0.7224(13) 0.6013(10) 0.8136(9) 0.124(3) Uani 0.5 1 d G U P I 2
C21 C 0.6769(11) 0.6416(10) 0.8106(9) 0.127(3) Uani 0.5 1 d G U P I 2
H21 H 0.652034 0.651609 0.788949 0.153 Uiso 0.5 1 calc R U P I 2
C20 C 0.6679(10) 0.6674(9) 0.8394(10) 0.131(3) Uani 0.5 1 d G U P I 2
H20 H 0.636840 0.694968 0.837371 0.157 Uiso 0.5 1 calc R U P I 2
C19 C 0.7043(12) 0.6528(9) 0.8711(9) 0.131(3) Uani 0.5 1 d G U P I 2
H19 H 0.698170 0.670400 0.890757 0.157 Uiso 0.5 1 calc R U P I 2
C20A C 0.6760(11) 0.6484(9) 0.8605(9) 0.131(3) Uani 0.5 1 d G U P I 1
H20A H 0.643443 0.664691 0.874531 0.157 Uiso 0.5 1 calc R U P I 1
C21A C 0.6741(11) 0.6213(10) 0.8361(10) 0.128(3) Uani 0.5 1 d G U P I 1
H21A H 0.640145 0.619036 0.833477 0.153 Uiso 0.5 1 calc R U P I 1
C16A C 0.7217(14) 0.5974(9) 0.8157(9) 0.124(3) Uani 0.5 1 d G U P I 1
C17A C 0.7713(11) 0.6007(10) 0.8196(9) 0.127(3) Uani 0.5 1 d G U P I 1
H17A H 0.803916 0.584429 0.805582 0.152 Uiso 0.5 1 calc R U P I 1
C18A C 0.7733(10) 0.6278(10) 0.8440(10) 0.129(3) Uani 0.5 1 d G U P I 1
H18A H 0.807215 0.630084 0.846635 0.155 Uiso 0.5 1 calc R U P I 1
C19A C 0.7256(13) 0.6517(9) 0.8644(9) 0.131(3) Uani 0.5 1 d G U P I 1
H19A H 0.726980 0.670215 0.881110 0.157 Uiso 0.5 1 calc R U P I 1
C22 C 0.7172(18) 0.2224(13) 1.1289(10) 0.155(4) Uani 0.4 1 d G U P J 1
C27 C 0.6721(16) 0.2573(13) 1.1393(12) 0.158(4) Uani 0.4 1 d G U P J 1
H27 H 0.648062 0.279731 1.115924 0.189 Uiso 0.4 1 calc R U P J 1
C26 C 0.6623(15) 0.2593(14) 1.1838(13) 0.160(4) Uani 0.4 1 d G U P J 1
H26 H 0.631483 0.283061 1.190956 0.192 Uiso 0.4 1 calc R U P J 1
C25 C 0.6975(18) 0.2264(15) 1.2180(10) 0.161(4) Uani 0.4 1 d G U P J 1
H25 H 0.690808 0.227755 1.248454 0.193 Uiso 0.4 1 calc R U P J 1
C24 C 0.7426(16) 0.1916(14) 1.2076(12) 0.160(4) Uani 0.4 1 d G U P J 1
H24 H 0.766711 0.169118 1.230918 0.192 Uiso 0.4 1 calc R U P J 1
C23 C 0.7525(15) 0.1896(13) 1.1630(13) 0.158(4) Uani 0.4 1 d G U P J 1
H23 H 0.783291 0.165787 1.155886 0.190 Uiso 0.4 1 calc R U P J 1
C27A C 0.6997(10) 0.2262(10) 1.1587(10) 0.158(4) Uani 0.6 1 d G U P J 2
H27A H 0.665183 0.226527 1.154751 0.190 Uiso 0.6 1 calc R U P J 2
C26A C 0.7047(11) 0.2379(10) 1.1947(8) 0.161(4) Uani 0.6 1 d G U P J 2
H26A H 0.673552 0.246178 1.215436 0.193 Uiso 0.6 1 calc R U P J 2
C25A C 0.7553(13) 0.2374(9) 1.2005(8) 0.161(4) Uani 0.6 1 d G U P J 2
H25A H 0.758663 0.245383 1.225111 0.193 Uiso 0.6 1 calc R U P J 2
C24A C 0.8009(10) 0.2253(10) 1.1702(10) 0.163(4) Uani 0.6 1 d G U P J 2
H24A H 0.835407 0.224937 1.174102 0.196 Uiso 0.6 1 calc R U P J 2
C23A C 0.7959(11) 0.2136(10) 1.1341(8) 0.160(4) Uani 0.6 1 d G U P J 2
H23A H 0.827040 0.205285 1.113418 0.192 Uiso 0.6 1 calc R U P J 2
C22A C 0.7453(13) 0.2141(10) 1.1284(8) 0.156(4) Uani 0.6 1 d G U P J 2
C28 C 0.6872(8) 0.6211(6) 0.3932(7) 0.118(3) Uani 1 1 d . U . . .
H28 H 0.654037 0.644522 0.382634 0.142 Uiso 1 1 calc R U . . .
C32 C 1.0233(6) -0.2550(5) 0.7782(5) 0.152(4) Uani 1 1 d G U . . .
H32 H 1.017077 -0.242629 0.802074 0.183 Uiso 1 1 calc R U . . .
C260 C 1.0665(6) -0.2965(6) 0.7787(5) 0.159(4) Uani 1 1 d G U . . .
H260 H 1.089818 -0.312424 0.802904 0.191 Uiso 1 1 calc R U . . .
C117 C 1.0756(5) -0.3147(5) 0.7437(6) 0.158(4) Uani 1 1 d G U . . .
H117 H 1.105165 -0.342999 0.744008 0.190 Uiso 1 1 calc R U . . .
C262 C 1.0415(6) -0.2914(5) 0.7082(5) 0.150(4) Uani 1 1 d G U . . .
H262 H 1.047772 -0.303779 0.684281 0.180 Uiso 1 1 calc R U . . .
C66 C 0.9983(5) -0.2499(5) 0.7077(5) 0.143(4) Uani 1 1 d G U . . .
H66 H 0.975032 -0.233984 0.683450 0.172 Uiso 1 1 calc R U . . .
C264 C 0.9892(5) -0.2317(5) 0.7427(5) 0.137(3) Uani 1 1 d G U . . .
C33 C 0.7931(18) 0.317(2) 1.0134(16) 0.298(14) Uani 1 1 d D U . . .
C34 C 0.9444(7) 0.2355(8) 0.5040(6) 0.135(6) Uani 1 1 d D U . . .
H34 H 0.956434 0.267868 0.486521 0.162 Uiso 1 1 calc R U . . .
C35 C 0.8325(18) 0.3066(18) 1.0466(16) 0.303(14) Uani 1 1 d D U . . .
H35A H 0.847918 0.269812 1.062422 0.454 Uiso 1 1 calc R U . . .
H35B H 0.813270 0.319713 1.071000 0.454 Uiso 1 1 calc R U . . .
H35C H 0.861628 0.323567 1.027602 0.454 Uiso 1 1 calc R U . . .
C36 C 0.5699(7) 0.3338(5) 1.0063(5) 0.102(5) Uani 1 1 d . . . . .
H36 H 0.554207 0.311528 1.035862 0.122 Uiso 1 1 calc R U . . .
C37 C 0.8166(5) -0.2953(5) 0.9251(5) 0.150(4) Uani 1 1 d G U . . .
H37 H 0.846265 -0.281357 0.905719 0.180 Uiso 1 1 calc R U . . .
C212 C 0.7664(6) -0.2633(4) 0.9313(5) 0.131(3) Uani 1 1 d G U . . .
C93 C 0.7230(5) -0.2838(5) 0.9596(5) 0.148(4) Uani 1 1 d G U . . .
H93 H 0.688668 -0.261856 0.963897 0.177 Uiso 1 1 calc R U . . .
C214 C 0.7299(5) -0.3363(5) 0.9817(5) 0.156(4) Uani 1 1 d G U . . .
H214 H 0.700259 -0.350240 1.001030 0.187 Uiso 1 1 calc R U . . .
C60 C 0.7801(7) -0.3683(4) 0.9754(6) 0.158(4) Uani 1 1 d G U . . .
H60 H 0.784853 -0.404183 0.990508 0.189 Uiso 1 1 calc R U . . .
C216 C 0.8235(5) -0.3478(5) 0.9471(6) 0.160(4) Uani 1 1 d G U . . .
H216 H 0.857856 -0.369742 0.942853 0.192 Uiso 1 1 calc R U . . .
C39 C 0.5537(7) 0.1487(6) 0.6660(7) 0.111(4) Uani 1 1 d D U . . .
H39 H 0.544263 0.120775 0.697312 0.133 Uiso 1 1 calc R U . . .
C40 C 0.9363(12) 0.0698(10) 0.2545(9) 0.150(9) Uani 1 1 d . . . . .
H40 H 0.943371 0.063308 0.226677 0.180 Uiso 1 1 calc R U . . .
C41 C 0.7279(8) 0.5064(6) 0.7428(6) 0.108(2) Uani 1 1 d . U . . .
C42 C 0.6788(8) -0.1249(6) 1.0156(6) 0.104(3) Uani 1 1 d . U . . .
H42 H 0.644831 -0.131148 1.032746 0.125 Uiso 1 1 calc R U . . .
C43 C 0.8882(7) -0.0678(6) 1.0572(6) 0.102(3) Uani 1 1 d . U . . .
H43 H 0.896460 -0.061632 1.081198 0.122 Uiso 1 1 calc R U . . .
C44 C 0.9029(5) -0.1600(4) 1.1125(3) 0.120(3) Uani 1 1 d G U . . .
C204 C 0.8840(5) -0.1544(4) 1.1555(4) 0.127(3) Uani 1 1 d G U . . .
H204 H 0.863013 -0.122319 1.155269 0.153 Uiso 1 1 calc R U . . .
C89 C 0.8959(5) -0.1959(5) 1.1990(3) 0.134(3) Uani 1 1 d G U . . .
H89 H 0.882988 -0.192075 1.228414 0.161 Uiso 1 1 calc R U . . .
C206 C 0.9266(6) -0.2428(4) 1.1994(4) 0.138(3) Uani 1 1 d G U . . .
H206 H 0.934715 -0.271147 1.229050 0.165 Uiso 1 1 calc R U . . .
C59 C 0.9455(5) -0.2484(4) 1.1563(5) 0.137(3) Uani 1 1 d G U . . .
H59 H 0.966466 -0.280466 1.156541 0.165 Uiso 1 1 calc R U . . .
C208 C 0.9336(5) -0.2069(5) 1.1128(4) 0.131(3) Uani 1 1 d G U . . .
H208 H 0.946490 -0.210711 1.083394 0.158 Uiso 1 1 calc R U . . .
C45 C 0.9218(7) -0.1543(6) 0.7045(7) 0.109(3) Uani 1 1 d . U . . .
H45 H 0.933281 -0.160489 0.676197 0.131 Uiso 1 1 calc R U . . .
C48 C 0.5472(6) 0.3267(6) 0.5436(5) 0.091(4) Uani 1 1 d . . . . .
H48 H 0.540336 0.295188 0.546524 0.109 Uiso 1 1 calc R U . . .
C49 C 0.5450(6) 0.4049(6) 0.7856(5) 0.105(4) Uani 1 1 d D U . . .
H49 H 0.526754 0.377358 0.794872 0.126 Uiso 1 1 calc R U . . .
C51 C 0.9802(7) 0.0409(8) 0.7845(9) 0.145(6) Uani 1 1 d D U . . .
H51A H 0.994095 0.048123 0.750539 0.218 Uiso 1 1 calc R U . . .
H51B H 1.010616 0.025276 0.803396 0.218 Uiso 1 1 calc R U . . .
H51C H 0.959248 0.072743 0.787403 0.218 Uiso 1 1 calc R U . . .
C52 C 0.9798(9) 0.1609(11) 0.8032(8) 0.170(7) Uani 1 1 d D U . . .
H52A H 1.001033 0.135027 0.791146 0.255 Uiso 1 1 calc R U . . .
H52B H 1.003961 0.178547 0.804352 0.255 Uiso 1 1 calc R U . . .
H52C H 0.952694 0.185627 0.781745 0.255 Uiso 1 1 calc R U . . .
C53 C 0.6160(7) 0.6613(5) 0.5826(6) 0.098(3) Uani 1 1 d . U . . .
H53 H 0.615204 0.686509 0.550422 0.118 Uiso 1 1 calc R U . . .
C57 C 0.8189(4) 0.0526(5) 1.0839(4) 0.120(3) Uani 1 1 d G U . . .
H57 H 0.853182 0.039957 1.095190 0.145 Uiso 1 1 calc R U . . .
C192 C 0.8149(4) 0.0545(5) 1.0401(4) 0.107(3) Uani 1 1 d G U . . .
C85 C 0.7647(4) 0.0730(4) 1.0237(3) 0.100(2) Uani 1 1 d G U . . .
C194 C 0.7186(4) 0.0897(5) 1.0510(4) 0.104(3) Uani 1 1 d G U . . .
C31 C 0.7227(4) 0.0879(5) 1.0948(4) 0.111(3) Uani 1 1 d G U . . .
H31 H 0.691146 0.099304 1.113459 0.134 Uiso 1 1 calc R U . . .
C196 C 0.7728(5) 0.0693(4) 1.1113(3) 0.126(3) Uani 1 1 d G U . . .
C62 C 0.6896(11) 0.2307(7) 1.0627(7) 0.136(3) Uani 1 1 d . U . K 1
H62 H 0.655322 0.241491 1.078762 0.163 Uiso 1 1 calc R U . K 1
C63 C 0.7848(10) 0.1988(7) 1.0576(7) 0.135(3) Uani 1 1 d . U . L 1
H63 H 0.816876 0.189030 1.071441 0.162 Uiso 1 1 calc R U . L 1
C64 C 0.8159(10) 0.6259(8) 0.4906(7) 0.132(3) Uani 1 1 d . U . . .
H64 H 0.850312 0.633156 0.482062 0.159 Uiso 1 1 calc R U . . .
C69 C 0.5189(7) 0.1999(6) 0.6676(8) 0.127(5) Uani 1 1 d D U . . .
H69A H 0.527163 0.203312 0.694238 0.191 Uiso 1 1 calc R U . . .
H69B H 0.480502 0.200812 0.672442 0.191 Uiso 1 1 calc R U . . .
H69C H 0.527086 0.227993 0.637131 0.191 Uiso 1 1 calc R U . . .
C70 C 0.5523(10) 0.1813(9) 0.9632(9) 0.166(7) Uani 1 1 d . U . . .
H70A H 0.567726 0.147799 0.963998 0.248 Uiso 1 1 d R U . . .
H70B H 0.515786 0.183789 0.979048 0.248 Uiso 1 1 d R U . . .
H70C H 0.573336 0.187369 0.979558 0.248 Uiso 1 1 d R U . . .
C72 C 0.6100(6) -0.1000(6) 1.1791(6) 0.098(5) Uani 1 1 d . . . . .
H72 H 0.631281 -0.116878 1.159164 0.118 Uiso 1 1 calc R U . . .
C73 C 0.5955(7) -0.1292(7) 1.2275(7) 0.105(5) Uani 1 1 d . . . . .
H73 H 0.603794 -0.165316 1.239833 0.126 Uiso 1 1 calc R U . . .
C74 C 0.9559(8) -0.0083(7) 0.6454(11) 0.164(7) Uani 1 1 d D U . . .
H74A H 0.963188 -0.024316 0.678925 0.245 Uiso 1 1 calc R U . . .
H74B H 0.986212 -0.022620 0.626175 0.245 Uiso 1 1 calc R U . . .
H74C H 0.922613 -0.014837 0.644077 0.245 Uiso 1 1 calc R U . . .
C75 C 0.8108(8) -0.1899(5) 0.8854(5) 0.093(2) Uani 1 1 d . U . . .
H75 H 0.844858 -0.214234 0.887708 0.112 Uiso 1 1 calc R U . . .
C76 C 0.7231(9) -0.1662(7) 1.0204(7) 0.118(3) Uani 1 1 d . U . . .
C77 C 0.7851(8) -0.0778(7) 0.6607(5) 0.107(3) Uani 1 1 d . U . . .
C79 C 0.6763(9) 0.5702(6) 0.7760(6) 0.113(3) Uani 1 1 d . U . . .
H79 H 0.642281 0.590448 0.783670 0.135 Uiso 1 1 calc R U . . .
C82 C 0.7690(7) -0.0864(5) 0.5194(6) 0.150(3) Uani 1 1 d DG U . . .
C182 C 0.7394(7) -0.1217(6) 0.5509(5) 0.159(4) Uani 1 1 d G U . . .
H182 H 0.716909 -0.117457 0.578295 0.191 Uiso 1 1 calc R U . . .
C56 C 0.7427(7) -0.1632(5) 0.5423(6) 0.163(4) Uani 1 1 d G U . . .
H56 H 0.722503 -0.187378 0.563873 0.195 Uiso 1 1 calc R U . . .
C184 C 0.7756(7) -0.1695(5) 0.5023(6) 0.168(4) Uani 1 1 d G U . . .
H184 H 0.777877 -0.197857 0.496406 0.202 Uiso 1 1 calc R U . . .
C83 C 0.8052(7) -0.1342(6) 0.4708(5) 0.169(4) Uani 1 1 d G U . . .
H83 H 0.827658 -0.138415 0.443359 0.202 Uiso 1 1 calc R U . . .
C186 C 0.8019(7) -0.0926(5) 0.4793(6) 0.164(4) Uani 1 1 d G U . . .
H186 H 0.822065 -0.068493 0.457780 0.196 Uiso 1 1 calc R U . . .
C84 C 0.5749(7) -0.0959(6) 0.8484(6) 0.098(2) Uani 1 1 d . U . . .
H84 H 0.563907 -0.114110 0.881617 0.117 Uiso 1 1 calc R U . . .
C86 C 0.7605(6) 0.4666(5) 0.9575(4) 0.119(3) Uani 1 1 d G U . . .
C198 C 0.7202(5) 0.5084(5) 0.9610(4) 0.131(3) Uani 1 1 d G U . . .
H198 H 0.694645 0.526959 0.938435 0.157 Uiso 1 1 calc R U . . .
C58 C 0.7172(5) 0.5229(5) 0.9974(5) 0.141(3) Uani 1 1 d G U . . .
H58 H 0.689674 0.551396 0.999705 0.169 Uiso 1 1 calc R U . . .
C200 C 0.7546(6) 0.4957(5) 1.0303(4) 0.143(3) Uani 1 1 d G U . . .
H200 H 0.752536 0.505588 1.055176 0.171 Uiso 1 1 calc R U . . .
C87 C 0.7948(6) 0.4539(5) 1.0269(4) 0.139(3) Uani 1 1 d G U . . .
H87 H 0.820370 0.435343 1.049376 0.167 Uiso 1 1 calc R U . . .
C202 C 0.7978(5) 0.4394(4) 0.9905(5) 0.130(3) Uani 1 1 d G U . . .
H202 H 0.825343 0.410905 0.988105 0.156 Uiso 1 1 calc R U . . .
C88 C 0.5195(8) 0.1503(7) 0.8118(10) 0.164(7) Uani 1 1 d D U . . .
H88A H 0.526619 0.175303 0.819198 0.246 Uiso 1 1 calc R U . . .
H88B H 0.480969 0.151006 0.820543 0.246 Uiso 1 1 calc R U . . .
H88C H 0.529567 0.158819 0.777244 0.246 Uiso 1 1 calc R U . . .
C90 C 0.6282(7) 0.2074(6) 0.4417(5) 0.098(3) Uani 1 1 d . U . . .
C91 C 0.7613(9) 0.5638(7) 0.5356(7) 0.118(3) Uani 1 1 d . U . . .
C92 C 0.6910(7) 0.2773(6) 0.3865(5) 0.093(2) Uani 1 1 d . U . . .
C94 C 0.7406(7) 0.2582(6) 0.4054(5) 0.093(2) Uani 1 1 d . U . . .
C95 C 0.7822(8) 0.6010(7) 0.3880(7) 0.122(3) Uani 1 1 d . U . . .
H95 H 0.815055 0.611046 0.373066 0.146 Uiso 1 1 calc R U . . .
C96 C 0.7875(7) 0.2627(6) 0.3727(5) 0.093(3) Uani 1 1 d . U . . .
C98 C 0.5668(4) 0.6058(3) 0.2835(3) 0.092(2) Uani 1 1 d G U . . .
C100 C 0.5911(4) 0.6042(3) 0.2394(3) 0.099(3) Uani 1 1 d G U . . .
H100 H 0.618921 0.575262 0.238317 0.119 Uiso 1 1 calc R U . . .
C102 C 0.5748(4) 0.6449(4) 0.1968(3) 0.106(3) Uani 1 1 d G U . . .
H102 H 0.591433 0.643798 0.166695 0.127 Uiso 1 1 calc R U . . .
C104 C 0.5341(4) 0.6872(3) 0.1984(3) 0.109(3) Uani 1 1 d G U . . .
H104 H 0.522983 0.715047 0.169334 0.131 Uiso 1 1 calc R U . . .
C106 C 0.5098(4) 0.6888(3) 0.2425(3) 0.105(3) Uani 1 1 d G U . . .
H106 H 0.482020 0.717760 0.243595 0.126 Uiso 1 1 calc R U . . .
C108 C 0.5261(4) 0.6481(4) 0.2851(3) 0.096(3) Uani 1 1 d G U . . .
H108 H 0.509507 0.649225 0.315217 0.115 Uiso 1 1 calc R U . . .
C101 C 0.9455(8) -0.1877(7) 0.7433(7) 0.115(3) Uani 1 1 d . U . . .
C107 C 0.6871(7) -0.2303(5) 1.0962(6) 0.168(4) Uani 1 1 d G U . . .
H107 H 0.662753 -0.203135 1.103535 0.202 Uiso 1 1 calc R U . . .
C242 C 0.6862(7) -0.2804(6) 1.1274(5) 0.177(4) Uani 1 1 d G U . . .
H242 H 0.661292 -0.287459 1.156096 0.212 Uiso 1 1 calc R U . . .
C38 C 0.7218(7) -0.3202(4) 1.1167(6) 0.175(4) Uani 1 1 d G U . . .
H38 H 0.721234 -0.354483 1.138047 0.210 Uiso 1 1 calc R U . . .
C244 C 0.7583(7) -0.3100(5) 1.0748(6) 0.171(4) Uani 1 1 d G U . . .
H244 H 0.782637 -0.337183 1.067437 0.205 Uiso 1 1 calc R U . . .
C109 C 0.7592(7) -0.2599(6) 1.0435(5) 0.162(4) Uani 1 1 d G U . . .
H109 H 0.784098 -0.252859 1.014876 0.194 Uiso 1 1 calc R U . . .
C246 C 0.7236(7) -0.2201(4) 1.0543(6) 0.148(3) Uani 1 1 d G U . . .
C110 C 0.6366(7) 0.1700(6) 0.4902(5) 0.094(2) Uani 1 1 d . U . . .
C111 C 0.7341(11) 0.2161(6) 1.0841(7) 0.144(3) Uani 1 1 d . U . . .
C112 C 0.6914(8) 0.2996(6) 0.3363(5) 0.101(3) Uani 1 1 d . U . . .
H112 H 0.657765 0.311226 0.324140 0.122 Uiso 1 1 calc R U . . .
C114 C 0.8117(8) 0.0170(6) 0.5302(6) 0.106(3) Uani 1 1 d . U . . .
C115 C 0.5229(6) 0.4822(5) 0.5561(5) 0.085(4) Uani 1 1 d . . . . .
H11B H 0.539051 0.507953 0.528423 0.128 Uiso 1 1 calc R U . . .
H11C H 0.483482 0.495333 0.560088 0.128 Uiso 1 1 calc R U . . .
H11D H 0.531927 0.451255 0.550676 0.128 Uiso 1 1 calc R U . . .
C116 C 0.7357(8) 0.3054(7) 0.3048(6) 0.112(3) Uani 1 1 d . U . . .
C118 C 0.6278(7) 0.1085(7) 0.4651(6) 0.099(2) Uani 1 1 d . U . . .
H118 H 0.628074 0.074504 0.473005 0.119 Uiso 1 1 calc R U . . .
C119 C 0.5123(6) 0.3392(6) 0.5858(6) 0.103(5) Uani 1 1 d . . . . .
H11E H 0.518965 0.309057 0.616239 0.155 Uiso 1 1 calc R U . . .
H11F H 0.473960 0.349273 0.581849 0.155 Uiso 1 1 calc R U . . .
H11G H 0.521843 0.367226 0.586339 0.155 Uiso 1 1 calc R U . . .
C120 C 0.6367(7) 0.1188(6) 0.5005(5) 0.095(2) Uani 1 1 d . U . . .
C121 C 0.6189(8) 0.1441(7) 0.4198(6) 0.105(2) Uani 1 1 d . U . . .
C123 C 0.7589(8) 0.0469(6) 0.5424(6) 0.098(2) Uani 1 1 d . U . . .
C124 C 1.0339(7) 0.2832(6) 0.9571(4) 0.169(4) Uani 1 1 d G U . . .
H124 H 1.027853 0.305057 0.924568 0.203 Uiso 1 1 calc R U . . .
C278 C 0.9961(5) 0.2564(6) 0.9884(6) 0.156(3) Uani 1 1 d G U . . .
C68 C 1.0049(6) 0.2244(6) 1.0359(5) 0.160(4) Uani 1 1 d G U . . .
H68 H 0.979099 0.206079 1.057356 0.192 Uiso 1 1 calc R U . . .
C280 C 1.0515(7) 0.2194(6) 1.0521(5) 0.167(4) Uani 1 1 d G U . . .
H280 H 1.057530 0.197546 1.084635 0.200 Uiso 1 1 calc R U . . .
C126 C 1.0893(6) 0.2462(7) 1.0208(6) 0.175(4) Uani 1 1 d G U . . .
H126 H 1.121122 0.242769 1.031883 0.209 Uiso 1 1 calc R U . . .
C282 C 1.0805(6) 0.2782(6) 0.9733(6) 0.176(4) Uani 1 1 d G U . . .
H282 H 1.106285 0.296524 0.951849 0.211 Uiso 1 1 calc R U . . .
C125 C 0.8686(6) 0.1716(6) 0.4075(5) 0.090(4) Uani 1 1 d . . . . .
C127 C 0.8743(6) 0.0833(7) 0.4617(6) 0.096(5) Uani 1 1 d . . . . .
C128 C 0.5291(9) 0.2764(7) 0.9070(8) 0.134(6) Uani 1 1 d . U . . .
H12B H 0.553656 0.285708 0.917979 0.202 Uiso 1 1 calc R U . . .
H12C H 0.494391 0.277251 0.927889 0.202 Uiso 1 1 calc R U . . .
H12D H 0.523169 0.300563 0.873778 0.202 Uiso 1 1 calc R U . . .
C129 C 0.8881(6) 0.0719(6) 0.4233(5) 0.086(4) Uani 1 1 d . . . . .
H129 H 0.894701 0.037352 0.428597 0.103 Uiso 1 1 calc R U . . .
C130 C 0.9008(6) 0.6565(8) 0.6484(7) 0.196(4) Uani 1 1 d G U . . .
H130 H 0.866072 0.655824 0.666840 0.235 Uiso 1 1 calc R U . . .
C290 C 0.9234(7) 0.6249(6) 0.6243(8) 0.186(4) Uani 1 1 d G U . . .
C30 C 0.9742(8) 0.6258(7) 0.5973(8) 0.194(4) Uani 1 1 d G U . . .
H30 H 0.989715 0.604249 0.580825 0.233 Uiso 1 1 calc R U . . .
C292 C 1.0024(6) 0.6583(8) 0.5946(7) 0.199(5) Uani 1 1 d G U . . .
H292 H 1.037060 0.658910 0.576139 0.239 Uiso 1 1 calc R U . . .
C132 C 0.9797(9) 0.6898(7) 0.6187(8) 0.201(5) Uani 1 1 d G U . . .
H132 H 0.998911 0.712027 0.616803 0.241 Uiso 1 1 calc R U . . .
C294 C 0.9289(9) 0.6889(7) 0.6456(8) 0.201(5) Uani 1 1 d G U . . .
H294 H 0.913418 0.710486 0.662153 0.241 Uiso 1 1 calc R U . . .
C131 C 0.8658(6) 0.1337(5) 0.4557(5) 0.086(4) Uani 1 1 d . . . . .
C133 C 0.7163(9) -0.0116(6) 0.5417(6) 0.109(3) Uani 1 1 d . U . . .
H133 H 0.683703 -0.021068 0.546747 0.131 Uiso 1 1 calc R U . . .
C134 C 0.8919(8) 0.0560(9) 0.3347(8) 0.120(6) Uani 1 1 d . . . . .
H134 H 0.870063 0.038201 0.362546 0.144 Uiso 1 1 calc R U . . .
C135 C 0.8828(6) 0.1578(7) 0.3686(5) 0.095(4) Uani 1 1 d . . . . .
H135 H 0.885357 0.183113 0.336492 0.114 Uiso 1 1 calc R U . . .
C137 C 0.7460(17) -0.1044(16) 1.097(2) 0.312(18) Uani 1 1 d D U . A 1
C138 C 0.9061(9) 0.0425(10) 0.2939(9) 0.136(7) Uani 1 1 d . . . . .
H138 H 0.894834 0.015787 0.294713 0.163 Uiso 1 1 calc R U . . .
C139 C 0.7872(8) 0.2852(6) 0.3231(5) 0.103(3) Uani 1 1 d . U . . .
H139 H 0.820053 0.287202 0.301837 0.123 Uiso 1 1 calc R U . . .
C140 C 0.5942(6) -0.0466(5) 1.1587(5) 0.080(4) Uani 1 1 d . . . . .
C141 C 0.8931(7) 0.1075(7) 0.3770(5) 0.099(5) Uani 1 1 d . . . . .
C142 C 0.5639(7) -0.0242(7) 1.1892(6) 0.099(5) Uani 1 1 d . . . . .
H142 H 0.551663 0.011896 1.176110 0.119 Uiso 1 1 calc R U . . .
C143 C 0.8147(9) -0.0267(7) 0.5249(7) 0.116(3) Uani 1 1 d . U . . .
H143 H 0.849256 -0.046672 0.517799 0.139 Uiso 1 1 calc R U . . .
C144 C 0.5073(8) 0.4069(7) 1.0225(6) 0.107(5) Uani 1 1 d . . . . .
C145 C 0.7145(8) 0.0320(6) 0.5458(6) 0.102(3) Uani 1 1 d . U . . .
C146 C 0.9757(8) 0.2890(9) 0.6985(9) 0.144(6) Uani 1 1 d D U . . .
H14B H 0.969708 0.254890 0.712517 0.216 Uiso 1 1 calc R U . . .
H14C H 1.014365 0.286240 0.695887 0.216 Uiso 1 1 calc R U . . .
H14D H 0.963984 0.308368 0.666355 0.216 Uiso 1 1 calc R U . . .
C147 C 0.5470(5) 0.7502(4) 0.6394(4) 0.131(3) Uani 1 1 d G U . . .
H147 H 0.529021 0.727539 0.666662 0.157 Uiso 1 1 calc R U . . .
C149 C 0.5872(6) 0.7320(3) 0.6089(5) 0.120(3) Uani 1 1 d G U . . .
C151 C 0.6136(5) 0.7651(4) 0.5690(4) 0.132(3) Uani 1 1 d G U . . .
H151 H 0.641024 0.752691 0.548147 0.159 Uiso 1 1 calc R U . . .
C153 C 0.5997(6) 0.8165(4) 0.5595(4) 0.140(3) Uani 1 1 d G U . . .
H153 H 0.617731 0.839174 0.532268 0.168 Uiso 1 1 calc R U . . .
C155 C 0.5595(6) 0.8347(3) 0.5900(5) 0.141(4) Uani 1 1 d G U . . .
H155 H 0.550084 0.869840 0.583587 0.170 Uiso 1 1 calc R U . . .
C157 C 0.5332(5) 0.8016(5) 0.6299(5) 0.138(3) Uani 1 1 d G U . . .
H157 H 0.505728 0.814023 0.650783 0.166 Uiso 1 1 calc R U . . .
C148 C 0.9457(8) 0.3658(7) 0.5501(8) 0.161(8) Uani 1 1 d D U . . .
H148 H 0.966651 0.329342 0.559862 0.194 Uiso 0.5 1 calc R U P F 1
H14E H 0.959969 0.390042 0.553761 0.194 Uiso 0.5 1 calc R U P F 2
C150 C 0.4996(8) 0.3811(8) 1.0726(8) 0.134(7) Uani 1 1 d . . . . .
H150 H 0.524706 0.349301 1.086532 0.161 Uiso 1 1 calc R U . . .
C152 C 0.4606(11) 0.3965(9) 1.1030(8) 0.172(12) Uani 1 1 d . . . . .
H152 H 0.457461 0.375833 1.136657 0.207 Uiso 1 1 calc R U . . .
C154 C 0.9547(9) 0.3686(8) 0.7145(10) 0.157(6) Uani 1 1 d D U . . .
H15B H 0.941751 0.392068 0.683290 0.236 Uiso 1 1 calc R U . . .
H15C H 0.993842 0.364083 0.711424 0.236 Uiso 1 1 calc R U . . .
H15D H 0.936164 0.382793 0.738317 0.236 Uiso 1 1 calc R U . . .
C156 C 0.5689(9) -0.1045(9) 1.2569(7) 0.118(6) Uani 1 1 d . . . . .
H156 H 0.563407 -0.124163 1.290709 0.142 Uiso 1 1 calc R U . . .
C158 C 0.4309(10) 0.4706(8) 1.0350(7) 0.142(8) Uani 1 1 d . . . . .
H158 H 0.406992 0.503370 1.021518 0.171 Uiso 1 1 calc R U . . .
C159 C 0.7668(10) -0.0423(6) 0.5299(7) 0.124(3) Uani 1 1 d D U . . .
C160 C 0.5513(7) 0.3876(6) 0.9907(6) 0.100(5) Uani 1 1 d . . . . .
C161 C 0.6204(7) 0.1938(7) 0.4094(6) 0.101(3) Uani 1 1 d . U . . .
H161 H 0.615579 0.219298 0.377667 0.122 Uiso 1 1 calc R U . . .
C162 C 0.8624(5) 0.4390(5) 0.3974(4) 0.117(3) Uani 1 1 d G U . . .
C29 C 0.8849(6) 0.4190(4) 0.3632(5) 0.126(3) Uani 1 1 d G U . . .
C164 C 0.9181(5) 0.4433(5) 0.3225(4) 0.137(3) Uani 1 1 d G U . . .
H164 H 0.933413 0.429591 0.299136 0.164 Uiso 1 1 calc R U . . .
C78 C 0.9288(4) 0.4875(5) 0.3161(3) 0.148(3) Uani 1 1 d G U . . .
C166 C 0.9064(5) 0.5075(4) 0.3503(5) 0.136(3) Uani 1 1 d G U . . .
H166 H 0.913731 0.537760 0.345926 0.163 Uiso 1 1 calc R U . . .
C54 C 0.8732(5) 0.4833(5) 0.3910(4) 0.123(3) Uani 1 1 d G U . . .
C163 C 0.6246(5) 0.4733(5) 0.3771(5) 0.076(2) Uani 1 1 d . U . . .
C165 C 0.4259(11) 0.4424(9) 1.0840(9) 0.157(9) Uani 1 1 d . . . . .
H165 H 0.398091 0.455246 1.104376 0.188 Uiso 1 1 calc R U . . .
C167 C 0.7363(7) 0.5356(6) 0.4426(6) 0.100(2) Uani 1 1 d . U . . .
C168 C 0.6914(10) 0.2307(7) 1.0169(7) 0.123(3) Uani 1 1 d . U . . .
C169 C 0.7590(7) -0.0993(5) 0.8605(5) 0.087(2) Uani 1 1 d . U . . .
C170 C 0.7325(9) -0.1364(7) 0.6756(6) 0.117(3) Uani 1 1 d . U . . .
C171 C 0.6310(5) 0.4831(5) 0.4140(4) 0.076(2) Uani 1 1 d . U . . .
C172 C 0.4913(5) -0.1536(5) 0.8736(4) 0.130(3) Uani 1 1 d G U . . .
H172 H 0.516514 -0.167559 0.896000 0.156 Uiso 1 1 calc R U . . .
C80 C 0.4995(5) -0.1142(5) 0.8289(5) 0.123(3) Uani 1 1 d G U . . .
C174 C 0.4626(6) -0.0937(5) 0.7961(4) 0.134(3) Uani 1 1 d G U . . .
H174 H 0.468240 -0.066760 0.765562 0.161 Uiso 1 1 calc R U . . .
C55 C 0.4174(5) -0.1126(6) 0.8081(5) 0.140(3) Uani 1 1 d G U . . .
H55 H 0.392143 -0.098601 0.785768 0.168 Uiso 1 1 calc R U . . .
C176 C 0.4091(5) -0.1520(6) 0.8529(5) 0.142(3) Uani 1 1 d G U . . .
H176 H 0.378230 -0.164922 0.861091 0.170 Uiso 1 1 calc R U . . .
C81 C 0.4461(6) -0.1725(5) 0.8856(4) 0.139(3) Uani 1 1 d G U . . .
H81 H 0.440415 -0.199402 0.916207 0.166 Uiso 1 1 calc R U . . .
C173 C 0.6099(6) -0.0310(5) 1.0720(6) 0.089(4) Uani 1 1 d . . . . .
H173 H 0.601373 -0.062132 1.080795 0.106 Uiso 1 1 calc R U . . .
C175 C 0.6327(7) 0.5695(5) 0.6377(5) 0.087(2) Uani 1 1 d . U . . .
C177 C 0.7588(7) 0.4040(5) 0.8587(5) 0.090(2) Uani 1 1 d . U . . .
C178 C 0.7774(8) 0.5100(6) 0.7535(6) 0.109(3) Uani 1 1 d . U . . .
C179 C 0.6363(5) 0.0576(5) 1.0445(5) 0.079(3) Uani 1 1 d . . . . .
C180 C 0.6097(7) -0.0452(6) 0.7525(6) 0.095(2) Uani 1 1 d . U . . .
C181 C 0.5955(5) 0.5744(5) 0.3638(5) 0.079(2) Uani 1 1 d . U . . .
H181 H 0.585709 0.608890 0.359648 0.095 Uiso 1 1 calc R U . . .
C183 C 0.7385(8) -0.0415(7) 0.6674(5) 0.100(2) Uani 1 1 d . U . . .
C185 C 0.7124(7) -0.1184(5) 0.8818(5) 0.089(2) Uani 1 1 d . U . . .
C187 C 0.8636(7) -0.0323(6) 0.9755(6) 0.098(2) Uani 1 1 d . U . . .
C188 C 0.7837(8) 0.5528(6) 0.4206(6) 0.107(3) Uani 1 1 d . U . . .
C189 C 0.6337(7) -0.0438(6) 0.7858(5) 0.091(2) Uani 1 1 d . U . . .
C190 C 0.5476(8) -0.0928(7) 0.8142(6) 0.106(2) Uani 1 1 d . U . . .
C191 C 0.7345(7) -0.0647(6) 0.9626(6) 0.094(2) Uani 1 1 d . U . . .
C193 C 0.7123(6) 0.4087(5) 0.3474(5) 0.084(2) Uani 1 1 d . U . . .
C195 C 0.7559(13) 0.1440(19) 0.3801(11) 0.243(11) Uani 1 1 d D U . . .
C197 C 0.7143(8) -0.1696(5) 0.9049(5) 0.096(2) Uani 1 1 d . U . . .
H197 H 0.681796 -0.179985 0.920796 0.115 Uiso 1 1 calc R U . . .
C199 C 0.7099(7) 0.4337(6) 0.8774(5) 0.096(2) Uani 1 1 d . U . . .
C201 C 0.6171(7) -0.0736(6) 0.8358(6) 0.093(2) Uani 1 1 d . U . . .
C203 C 0.8623(7) -0.0839(6) 0.9861(6) 0.100(3) Uani 1 1 d . U . . .
C205 C 0.6208(5) 0.0303(5) 1.0926(5) 0.077(3) Uani 1 1 d . . . . .
H205 H 0.618464 0.042967 1.115545 0.093 Uiso 1 1 calc R U . . .
C207 C 0.8648(7) -0.0974(6) 0.7424(6) 0.096(2) Uani 1 1 d . U . . .
C209 C 0.9594(9) 0.1607(11) 0.8832(10) 0.172(7) Uani 1 1 d D U . . .
H20B H 0.964952 0.194528 0.860983 0.258 Uiso 1 1 calc R U . . .
H20C H 0.991254 0.139860 0.900184 0.258 Uiso 1 1 calc R U . . .
H20D H 0.927382 0.164100 0.906696 0.258 Uiso 1 1 calc R U . . .
C210 C 0.9297(7) -0.1775(6) 0.7845(6) 0.107(3) Uani 1 1 d . U . . .
H210 H 0.946065 -0.200562 0.812963 0.129 Uiso 1 1 calc R U . . .
C211 C 0.5888(6) 0.5637(5) 0.3278(5) 0.085(2) Uani 1 1 d . U . . .
C213 C 0.5498(8) -0.0522(10) 1.2392(8) 0.123(6) Uani 1 1 d . . . . .
H213 H 0.528319 -0.035685 1.259473 0.147 Uiso 1 1 calc R U . . .
C215 C 0.7577(6) 0.3851(5) 0.3719(5) 0.085(2) Uani 1 1 d . U . . .
C217 C 0.6231(5) -0.0021(5) 1.0241(5) 0.071(3) Uani 1 1 d . . . . .
C218 C 0.6865(9) -0.0992(7) 0.6801(6) 0.109(3) Uani 1 1 d . U . . .
H218 H 0.651787 -0.104728 0.684683 0.131 Uiso 1 1 calc R U . . .
C219 C 0.9010(4) 0.5846(4) 0.6268(6) 0.166(3) Uani 1 1 d G U . . .
C221 C 0.8824(6) 0.5533(6) 0.6730(5) 0.158(4) Uani 1 1 d G U . . .
H221 H 0.884296 0.558457 0.699911 0.189 Uiso 1 1 calc R U . . .
C223 C 0.8609(6) 0.5145(6) 0.6798(5) 0.149(3) Uani 1 1 d G U . . .
C225 C 0.8581(6) 0.5070(5) 0.6405(6) 0.147(3) Uani 1 1 d G U . . .
C227 C 0.8768(6) 0.5383(6) 0.5943(5) 0.150(3) Uani 1 1 d G U . . .
C229 C 0.8982(6) 0.5771(5) 0.5875(5) 0.159(4) Uani 1 1 d G U . . .
H229 H 0.910966 0.598457 0.555897 0.191 Uiso 1 1 calc R U . . .
C220 C 1.0052(7) 0.4737(5) 0.2515(6) 0.186(4) Uani 1 1 d G U . . .
H220 H 1.003602 0.439203 0.264902 0.223 Uiso 1 1 calc R U . . .
C97 C 1.0460(7) 0.4902(7) 0.2147(7) 0.193(5) Uani 1 1 d G U . . .
H97 H 1.072206 0.467023 0.202959 0.231 Uiso 1 1 calc R U . . .
C222 C 1.0484(7) 0.5407(7) 0.1952(6) 0.191(5) Uani 1 1 d G U . . .
H222 H 1.076262 0.551968 0.170033 0.229 Uiso 1 1 calc R U . . .
C61 C 1.0101(8) 0.5746(6) 0.2124(7) 0.187(5) Uani 1 1 d G U . . .
H61 H 1.011716 0.609093 0.199050 0.224 Uiso 1 1 calc R U . . .
C224 C 0.9693(7) 0.5581(6) 0.2492(6) 0.182(4) Uani 1 1 d G U . . .
H224 H 0.943110 0.581274 0.260993 0.219 Uiso 1 1 calc R U . . .
C99 C 0.9669(6) 0.5076(7) 0.2688(5) 0.173(4) Uani 1 1 d G U . . .
C226 C 0.5644(7) -0.0692(6) 0.7667(6) 0.101(3) Uani 1 1 d . U . . .
H226 H 0.547471 -0.068066 0.743035 0.122 Uiso 1 1 calc R U . . .
C228 C 0.5748(7) 0.4191(6) 0.9478(6) 0.099(5) Uani 1 1 d . . . . .
H228 H 0.561802 0.454960 0.937813 0.118 Uiso 1 1 calc R U . . .
C230 C 0.7186(10) 0.6546(8) 0.4869(7) 0.130(3) Uani 1 1 d . U . . .
H230 H 0.686734 0.680270 0.475927 0.156 Uiso 1 1 calc R U . . .
C231 C 0.6165(5) 0.5357(5) 0.4064(5) 0.075(2) Uani 1 1 d . U . . .
C232 C 0.6862(5) 0.3537(6) 0.2333(5) 0.161(4) Uani 1 1 d G U . . .
H232 H 0.653667 0.350178 0.254817 0.194 Uiso 1 1 calc R U . . .
C103 C 0.7357(6) 0.3334(6) 0.2512(3) 0.140(3) Uani 1 1 d G U . . .
C234 C 0.7833(5) 0.3385(6) 0.2197(5) 0.155(4) Uani 1 1 d G U . . .
H234 H 0.817143 0.324602 0.231964 0.186 Uiso 1 1 calc R U . . .
C46 C 0.7815(5) 0.3640(6) 0.1703(4) 0.165(4) Uani 1 1 d G U . . .
H46 H 0.814038 0.367546 0.148762 0.198 Uiso 1 1 calc R U . . .
C236 C 0.7320(7) 0.3844(6) 0.1524(3) 0.169(4) Uani 1 1 d G U . . .
H236 H 0.730748 0.401805 0.118587 0.203 Uiso 1 1 calc R U . . .
C105 C 0.6844(5) 0.3792(7) 0.1839(5) 0.169(4) Uani 1 1 d G U . . .
H105 H 0.650562 0.393122 0.171613 0.203 Uiso 1 1 calc R U . . .
C233 C 0.6023(5) 0.5128(5) 0.3351(5) 0.078(2) Uani 1 1 d . U . . .
H233 H 0.596404 0.504415 0.311654 0.094 Uiso 1 1 calc R U . . .
C235 C 0.6293(7) 0.6107(5) 0.5903(6) 0.094(2) Uani 1 1 d . U . . .
C237 C 0.6377(5) 0.0433(5) 1.0077(5) 0.072(3) Uani 1 1 d . . . . .
C238 C 0.8124(9) 0.5794(7) 0.5195(7) 0.123(3) Uani 1 1 d . U . . .
C239 C 0.8792(7) -0.1243(7) 1.0292(6) 0.102(3) Uani 1 1 d . U . . .
H239 H 0.883574 -0.157919 1.032923 0.123 Uiso 1 1 calc R U . . .
C240 C 0.6124(8) 0.3143(6) 0.9766(6) 0.104(5) Uani 1 1 d . . . . .
C241 C 0.8082(7) -0.1386(5) 0.8623(5) 0.087(2) Uani 1 1 d . U . . .
C243 C 0.8064(7) 0.3990(5) 0.8730(5) 0.090(2) Uani 1 1 d . U . . .
C245 C 0.7624(8) -0.2060(6) 0.9055(6) 0.103(2) Uani 1 1 d . U . . .
C247 C 0.8803(7) -0.1100(6) 0.7024(6) 0.103(3) Uani 1 1 d . U . . .
C248 C 0.7704(11) 0.6665(8) 0.4711(8) 0.144(3) Uani 1 1 d . U . . .
C249 C 0.7637(7) 0.4409(6) 0.2696(5) 0.097(2) Uani 1 1 d . U . . .
C250 C 0.7631(6) -0.2302(6) 0.7026(5) 0.153(4) Uani 1 1 d G U . . .
H250 H 0.793634 -0.229037 0.712275 0.183 Uiso 1 1 calc R U . . .
C47 C 0.7247(7) -0.1855(5) 0.6811(5) 0.138(3) Uani 1 1 d G U . . .
C252 C 0.6801(6) -0.1872(5) 0.6670(5) 0.151(4) Uani 1 1 d G U . . .
H252 H 0.653786 -0.156670 0.652322 0.181 Uiso 1 1 calc R U . . .
C113 C 0.6739(6) -0.2337(6) 0.6745(6) 0.156(4) Uani 1 1 d G U . . .
H113 H 0.643444 -0.234900 0.664845 0.187 Uiso 1 1 calc R U . . .
C254 C 0.7124(7) -0.2784(5) 0.6960(6) 0.160(4) Uani 1 1 d G U . . .
H254 H 0.708197 -0.310198 0.701083 0.192 Uiso 1 1 calc R U . . .
C65 C 0.7570(6) -0.2767(5) 0.7101(5) 0.161(4) Uani 1 1 d G U . . .
H65 H 0.783292 -0.307268 0.724798 0.193 Uiso 1 1 calc R U . . .
C251 C 0.7397(9) 0.2113(6) 0.9926(6) 0.114(3) Uani 1 1 d . U . . .
C253 C 0.7780(7) -0.1058(5) 0.9693(6) 0.094(2) Uani 1 1 d . U . . .
C255 C 0.8658(4) 0.2698(4) 0.9239(4) 0.116(3) Uani 1 1 d G U . . .
C257 C 0.8833(5) 0.2263(4) 0.9642(4) 0.119(3) Uani 1 1 d G U . . .
C259 C 0.9258(5) 0.2225(4) 0.9849(4) 0.131(3) Uani 1 1 d G U . . .
H259 H 0.937839 0.192714 1.012465 0.157 Uiso 1 1 calc R U . . .
C261 C 0.9508(3) 0.2623(4) 0.9653(4) 0.135(3) Uani 1 1 d G U . . .
C263 C 0.9333(5) 0.3059(4) 0.9249(4) 0.128(3) Uani 1 1 d G U . . .
H263 H 0.950340 0.333110 0.911505 0.154 Uiso 1 1 calc R U . . .
C265 C 0.8908(5) 0.3096(4) 0.9043(4) 0.122(3) Uani 1 1 d G U . . .
C256 C 0.5450(5) 0.4697(5) 0.6014(5) 0.069(3) Uani 1 1 d . . . . .
H256 H 0.524146 0.447084 0.629435 0.083 Uiso 1 1 calc R U . . .
C258 C 0.5363(6) 0.5171(6) 0.6085(6) 0.096(4) Uani 1 1 d . . . . .
H25B H 0.548325 0.507801 0.639134 0.143 Uiso 1 1 calc R U . . .
H25C H 0.497733 0.534757 0.609180 0.143 Uiso 1 1 calc R U . . .
H25D H 0.557167 0.539685 0.582004 0.143 Uiso 1 1 calc R U . . .
C266 C 0.5533(8) 0.0968(6) 0.8406(9) 0.152(6) Uani 1 1 d D U . . .
H266 H 0.543021 0.087239 0.876031 0.182 Uiso 1 1 calc R U . . .
C267 C 0.7616(8) 0.4465(6) 0.9226(6) 0.102(2) Uani 1 1 d . U . . .
C268 C 0.8210(6) 0.0793(7) 1.1598(5) 0.163(4) Uani 1 1 d G U . . .
H268 H 0.848546 0.082985 1.132994 0.195 Uiso 1 1 calc R U . . .
C335 C 0.7739(7) 0.0689(6) 1.1594(5) 0.150(3) Uani 1 1 d G U . . .
C270 C 0.7336(6) 0.0635(6) 1.1986(6) 0.160(4) Uani 1 1 d G U . . .
H270 H 0.701351 0.056450 1.198383 0.192 Uiso 1 1 calc R U . . .
C67 C 0.7405(6) 0.0684(7) 1.2382(5) 0.167(4) Uani 1 1 d G U . . .
H67 H 0.712951 0.064718 1.264984 0.201 Uiso 1 1 calc R U . . .
C272 C 0.7876(7) 0.0788(7) 1.2386(5) 0.172(4) Uani 1 1 d G U . . .
H272 H 0.792348 0.082119 1.265590 0.206 Uiso 1 1 calc R U . . .
C122 C 0.8279(6) 0.0842(7) 1.1993(6) 0.171(4) Uani 1 1 d G U . . .
H122 H 0.860146 0.091252 1.199596 0.206 Uiso 1 1 calc R U . . .
C269 C 0.6172(6) 0.4003(5) 0.9181(5) 0.086(4) Uani 1 1 d . . . . .
C271 C 0.6198(7) 0.5876(5) 0.6761(5) 0.090(2) Uani 1 1 d . U . . .
C273 C 0.6033(7) 0.6392(5) 0.6668(6) 0.096(2) Uani 1 1 d . U . . .
H273 H 0.591513 0.649541 0.692627 0.115 Uiso 1 1 calc R U . . .
C274 C 0.5202(7) 0.4518(6) 0.7423(6) 0.113(4) Uani 1 1 d D U . . .
H27B H 0.540361 0.477717 0.730429 0.169 Uiso 1 1 calc R U . . .
H27C H 0.482247 0.465727 0.752385 0.169 Uiso 1 1 calc R U . . .
H27D H 0.522116 0.441696 0.716564 0.169 Uiso 1 1 calc R U . . .
C275 C 0.7148(8) 0.4529(6) 0.9070(6) 0.102(3) Uani 1 1 d . U . . .
H275 H 0.682602 0.472722 0.917890 0.123 Uiso 1 1 calc R U . . .
C276 C 0.5293(8) 0.3709(7) 0.4948(6) 0.124(7) Uani 1 1 d . . . . .
H27E H 0.491237 0.388430 0.500049 0.186 Uiso 1 1 calc R U . . .
H27F H 0.533651 0.356798 0.471499 0.186 Uiso 1 1 calc R U . . .
H27G H 0.551789 0.395068 0.482361 0.186 Uiso 1 1 calc R U . . .
C277 C 0.7169(7) 0.4351(5) 0.2974(5) 0.088(2) Uani 1 1 d . U . . .
H277 H 0.684823 0.449679 0.282397 0.106 Uiso 1 1 calc R U . . .
C279 C 0.8101(7) 0.4164(5) 0.2931(5) 0.092(2) Uani 1 1 d . U . . .
H279 H 0.844630 0.417852 0.274434 0.110 Uiso 1 1 calc R U . . .
C281 C 0.7159(9) 0.6060(7) 0.5177(7) 0.123(3) Uani 1 1 d . U . . .
C283 C 0.8072(7) 0.3902(5) 0.3425(5) 0.089(2) Uani 1 1 d . U . . .
C284 C 0.5367(7) 0.4173(7) 0.8294(6) 0.111(4) Uani 1 1 d D U . . .
H28A H 0.557142 0.388300 0.854665 0.166 Uiso 1 1 calc R U . . .
H28B H 0.498114 0.423785 0.841860 0.166 Uiso 1 1 calc R U . . .
H28C H 0.549545 0.447523 0.819599 0.166 Uiso 1 1 calc R U . . .
C285 C 0.7910(9) 0.1950(7) 1.0154(6) 0.119(3) Uani 1 1 d . U . . .
C286 C 0.5542(9) 0.2225(8) 0.9091(9) 0.139(5) Uani 1 1 d . U . . .
H286 H 0.531895 0.216360 0.892217 0.167 Uiso 1 1 calc R U . . .
C287 C 0.8900(8) -0.1189(7) 1.0667(6) 0.107(2) Uani 1 1 d . U . . .
C288 C 0.5431(8) 0.0586(8) 0.8267(10) 0.159(7) Uani 1 1 d D U . . .
H28D H 0.520902 0.077211 0.800246 0.238 Uiso 1 1 calc R U . . .
H28E H 0.524208 0.035309 0.854632 0.238 Uiso 1 1 calc R U . . .
H28F H 0.577858 0.039028 0.816517 0.238 Uiso 1 1 calc R U . . .
C289 C 0.6085(6) -0.0169(5) 1.1076(5) 0.078(3) Uani 1 1 d . . . . .
C291 C 0.7247(9) 0.5694(6) 0.7885(6) 0.115(2) Uani 1 1 d . U . . .
C293 C 0.7519(12) 0.5726(9) 0.2746(7) 0.163(6) Uani 1 1 d D U . . .
H29A H 0.786332 0.580894 0.263671 0.245 Uiso 1 1 d R U . . .
H29B H 0.724222 0.601534 0.276891 0.245 Uiso 1 1 d R U . . .
H29C H 0.744072 0.563674 0.252021 0.245 Uiso 1 1 d R U . . .
C295 C 0.8903(7) -0.1337(6) 0.7836(6) 0.098(3) Uani 1 1 d . U . . .
C296 C 0.9088(8) 0.0932(8) 0.3341(7) 0.122(7) Uani 1 1 d . . . . .
C297 C 0.7518(11) 0.6363(8) 0.6101(10) 0.168(6) Uani 1 1 d D U . . .
C298 C 0.8339(7) 0.7731(7) 0.3779(6) 0.199(5) Uani 1 1 d G U . . .
H298 H 0.867295 0.777861 0.358182 0.239 Uiso 1 1 calc R U . . .
C50 C 0.7908(8) 0.8150(5) 0.3763(7) 0.199(5) Uani 1 1 d G U . . .
H50 H 0.794746 0.848400 0.355366 0.239 Uiso 1 1 calc R U . . .
C300 C 0.7420(7) 0.8079(6) 0.4052(7) 0.193(5) Uani 1 1 d G U . . .
H300 H 0.712589 0.836564 0.404046 0.232 Uiso 1 1 calc R U . . .
C136 C 0.7363(6) 0.7590(7) 0.4358(6) 0.183(4) Uani 1 1 d G U . . .
H136 H 0.702980 0.754189 0.455543 0.219 Uiso 1 1 calc R U . . .
C302 C 0.7794(8) 0.7171(5) 0.4375(6) 0.172(4) Uani 1 1 d G U . . .
C71 C 0.8282(7) 0.7241(6) 0.4085(7) 0.191(4) Uani 1 1 d G U . . .
H71 H 0.857685 0.695484 0.409680 0.229 Uiso 1 1 calc R U . . .
C299 C 0.6869(7) 0.5690(6) 0.4280(6) 0.108(3) Uani 1 1 d . U . . .
C301 C 0.7726(9) 0.5400(6) 0.7780(6) 0.109(3) Uani 1 1 d . U . . .
H301 H 0.804181 0.539476 0.787373 0.131 Uiso 1 1 calc R U . . .
C303 C 0.8749(7) -0.0277(6) 1.0144(5) 0.098(3) Uani 1 1 d . U . . .
C304 C 0.9441(8) 0.1178(8) 0.2937(7) 0.123(6) Uani 1 1 d . . . . .
H304 H 0.958873 0.141844 0.294212 0.148 Uiso 1 1 calc R U . . .
C305 C 0.6901(8) -0.0538(7) 0.6780(5) 0.104(3) Uani 1 1 d . U . . .
C306 C 0.9575(11) 0.1068(10) 0.2525(8) 0.140(7) Uani 1 1 d . . . . .
H306 H 0.979943 0.123899 0.224806 0.168 Uiso 1 1 calc R U . . .
C307 C 0.6355(6) 0.3471(5) 0.9304(5) 0.072(3) Uani 1 1 d . . . . .
C308 C 0.5429(8) 0.1402(9) 0.6253(7) 0.136(5) Uani 1 1 d D U . . .
H30A H 0.567764 0.153664 0.596220 0.203 Uiso 1 1 calc R U . . .
H30B H 0.505443 0.157960 0.618559 0.203 Uiso 1 1 calc R U . . .
H30C H 0.548479 0.103699 0.635142 0.203 Uiso 1 1 calc R U . . .
C309 C 0.6807(8) 0.5397(6) 0.7517(6) 0.109(3) Uani 1 1 d . U . . .
C310 C 0.7476(12) 0.5308(8) 0.3231(7) 0.150(5) Uani 1 1 d D U . . .
C311 C 0.7324(9) 0.6368(5) 0.3760(7) 0.131(3) Uani 1 1 d D U . . .
C312 C 0.7494(14) -0.1602(16) 1.1288(19) 0.316(19) Uani 1 1 d D U . A 1
H31A H 0.714353 -0.163434 1.146713 0.474 Uiso 1 1 d R U . A 1
H31B H 0.775343 -0.172814 1.150723 0.474 Uiso 1 1 d R U . A 1
H31C H 0.759973 -0.179584 1.109843 0.474 Uiso 1 1 d R U . A 1
C313 C 0.7751(8) -0.1573(6) 0.9983(6) 0.104(3) Uani 1 1 d . U . . .
H313 H 0.806781 -0.184656 1.002692 0.125 Uiso 1 1 calc R U . . .
C314 C 0.7527(11) 0.6912(9) 0.5816(9) 0.178(8) Uani 1 1 d D U . . .
H31D H 0.770355 0.696494 0.548777 0.266 Uiso 1 1 calc R U . . .
H31E H 0.772744 0.700343 0.596978 0.266 Uiso 1 1 calc R U . . .
H31F H 0.715473 0.712558 0.580377 0.266 Uiso 1 1 calc R U . . .
C315 C 0.6043(8) 0.6763(5) 0.6182(6) 0.102(2) Uani 1 1 d . U . . .
C316 C 0.7637(12) 0.1616(16) 0.3253(11) 0.252(12) Uani 1 1 d D U . . .
H31G H 0.794758 0.137668 0.316155 0.377 Uiso 1 1 calc R U . . .
H31H H 0.770302 0.195629 0.309348 0.377 Uiso 1 1 calc R U . . .
H31I H 0.731041 0.162645 0.315293 0.377 Uiso 1 1 calc R U . . .
C317 C 0.6207(6) 0.1612(5) 0.3350(5) 0.133(3) Uani 1 1 d G U . . .
H317 H 0.634139 0.190130 0.324629 0.159 Uiso 1 1 calc R U . . .
C319 C 0.6089(6) 0.1322(5) 0.3839(4) 0.123(3) Uani 1 1 d G U . . .
C321 C 0.5892(6) 0.0898(5) 0.3990(4) 0.132(3) Uani 1 1 d G U . . .
H321 H 0.581117 0.069974 0.432439 0.159 Uiso 1 1 calc R U . . .
C323 C 0.5812(6) 0.0765(5) 0.3652(5) 0.140(3) Uani 1 1 d G U . . .
H323 H 0.567702 0.047512 0.375590 0.168 Uiso 1 1 calc R U . . .
C325 C 0.5930(6) 0.1055(6) 0.3163(4) 0.143(3) Uani 1 1 d G U . . .
H325 H 0.587506 0.096358 0.293260 0.172 Uiso 1 1 calc R U . . .
C327 C 0.6127(6) 0.1478(5) 0.3012(3) 0.142(3) Uani 1 1 d G U . . .
H327 H 0.620724 0.167667 0.267779 0.171 Uiso 1 1 calc R U . . .
C318 C 0.9489(8) 0.0495(7) 0.6251(9) 0.153(6) Uani 1 1 d D U . . .
H318 H 0.961550 0.063950 0.589722 0.183 Uiso 1 1 calc R U . . .
C320 C 0.4700(9) 0.4517(7) 1.0056(7) 0.129(7) Uani 1 1 d . . . . .
H320 H 0.471012 0.470954 0.971766 0.155 Uiso 1 1 calc R U . . .
C322 C 0.9429(7) 0.3169(8) 0.7311(8) 0.138(5) Uani 1 1 d D U . . .
H322 H 0.954327 0.294930 0.763920 0.165 Uiso 1 1 calc R U . . .
C324 C 0.9509(8) 0.1350(10) 0.8547(8) 0.156(6) Uani 1 1 d D U . . .
H324 H 0.965225 0.097094 0.869405 0.187 Uiso 1 1 calc R U . . .
C326 C 0.9801(8) 0.0603(9) 0.6529(10) 0.165(7) Uani 1 1 d D U . . .
H32A H 0.960227 0.092217 0.656144 0.248 Uiso 1 1 calc R U . . .
H32B H 1.016207 0.063224 0.635293 0.248 Uiso 1 1 calc R U . . .
H32C H 0.983741 0.032280 0.685038 0.248 Uiso 1 1 calc R U . . .
C328 C 0.9573(8) 0.2073(8) 0.4713(8) 0.148(7) Uani 1 1 d D U . . .
H32D H 0.938467 0.180001 0.486256 0.222 Uiso 1 1 calc R U . . .
H32E H 0.996423 0.192684 0.467095 0.222 Uiso 1 1 calc R U . . .
H32F H 0.945192 0.231337 0.439870 0.222 Uiso 1 1 calc R U . . .
C329 C 0.8077(8) 0.4192(6) 0.9060(5) 0.098(2) Uani 1 1 d . U . . .
H329 H 0.841123 0.413241 0.916097 0.117 Uiso 1 1 calc R U . . .
C330 C 0.9438(7) 0.0043(7) 0.8033(8) 0.152(6) Uani 1 1 d D U . . .
H330 H 0.952058 -0.007474 0.776920 0.182 Uiso 1 1 calc R U . . .
C331 C 0.6814(7) -0.0740(6) 0.9865(6) 0.096(2) Uani 1 1 d . U . . .
C332 C 0.9571(8) -0.0462(8) 0.8471(8) 0.162(7) Uani 1 1 d D U . . .
H33A H 0.948134 -0.039808 0.876207 0.243 Uiso 1 1 calc R U . . .
H33B H 0.995815 -0.062605 0.843183 0.243 Uiso 1 1 calc R U . . .
H33C H 0.935955 -0.068572 0.850175 0.243 Uiso 1 1 calc R U . . .
C333 C 0.7791(9) -0.1248(7) 0.6648(6) 0.111(3) Uani 1 1 d . U . . .
H333 H 0.810903 -0.148821 0.659318 0.134 Uiso 1 1 calc R U . . .
C334 C 0.9751(7) 0.1987(9) 0.5484(7) 0.157(7) Uani 1 1 d D U . . .
H33D H 0.973094 0.216988 0.567584 0.235 Uiso 1 1 calc R U . . .
H33E H 1.013068 0.185934 0.537524 0.235 Uiso 1 1 calc R U . . .
H33F H 0.958458 0.170061 0.568195 0.235 Uiso 1 1 calc R U . . .

loop_
_atom_site_aniso_label
_atom_site_aniso_U_11
_atom_site_aniso_U_22
_atom_site_aniso_U_33
_atom_site_aniso_U_23
_atom_site_aniso_U_13
_atom_site_aniso_U_12
Ag1 0.121(3) 0.296(13) 0.115(8) -0.004(6) -0.011(6) 0.000(6)
Ag1A 0.121(2) 0.288(12) 0.098(6) -0.010(4) -0.015(5) -0.001(5)
Ag1B 0.128(4) 0.292(13) 0.116(7) -0.011(5) -0.013(5) -0.001(6)
Ag2 0.110(3) 0.115(3) 0.161(3) -0.057(3) -0.005(3) -0.012(2)
Ag2A 0.0925(15) 0.141(2) 0.133(2) -0.0686(19) -0.0211(15) -0.0027(15)
Ag2B 0.100(3) 0.160(4) 0.137(4) -0.082(3) -0.020(3) -0.011(3)
Ag3 0.100(2) 0.167(4) 0.109(3) -0.029(3) -0.020(2) -0.029(3)
Ag3A 0.092(2) 0.159(4) 0.101(2) -0.023(3) -0.0203(18) -0.023(3)
Ag3B 0.093(2) 0.170(4) 0.107(2) -0.062(3) -0.0180(19) -0.003(3)
Ag4 0.100(3) 0.162(5) 0.190(5) -0.075(5) -0.014(4) -0.012(4)
Ag4A 0.0928(19) 0.161(4) 0.161(4) -0.074(4) -0.024(2) -0.008(3)
Ag4B 0.106(2) 0.201(5) 0.155(5) -0.110(4) -0.028(3) -0.006(4)
Ag5 0.123(2) 0.088(2) 0.114(3) -0.011(2) -0.010(2) -0.0081(18)
Ag5A 0.1166(16) 0.0827(14) 0.111(2) -0.0137(13) -0.0171(16) -0.0127(11)
Ag6 0.115(2) 0.094(2) 0.071(2) -0.012(2) -0.0161(18) -0.011(2)
Ag6A 0.1018(11) 0.0863(11) 0.0623(8) -0.0210(8) -0.0198(7) -0.0148(9)
Ag7 0.1151(18) 0.118(2) 0.171(2) -0.0816(19) -0.0197(19) -0.0117(16)
Ag7A 0.1032(16) 0.1085(18) 0.141(2) -0.0719(16) -0.0237(16) -0.0142(14)
Ag8 0.114(4) 0.061(3) 0.083(3) -0.027(3) -0.030(3) -0.013(3)
Ag8A 0.1180(10) 0.0668(7) 0.0902(8) -0.0195(6) -0.0305(7) -0.0099(6)
Ag9 0.0867(6) 0.0609(5) 0.0589(5) -0.0099(4) -0.0061(4) -0.0133(4)
Ag10 0.0934(7) 0.0601(5) 0.0607(5) -0.0112(4) -0.0146(5) -0.0055(5)
Ag11 0.0873(6) 0.0703(6) 0.0593(5) -0.0147(4) -0.0179(4) -0.0050(5)
Ag12 0.0932(7) 0.0619(5) 0.0655(5) -0.0142(4) -0.0256(5) -0.0084(5)
Ag13 0.0881(6) 0.0749(6) 0.0661(5) -0.0205(4) -0.0218(5) -0.0150(5)
Ag14 0.0940(7) 0.0623(5) 0.0723(6) -0.0250(4) -0.0164(5) -0.0060(5)
Ag15 0.1146(8) 0.0648(5) 0.0620(5) -0.0218(4) -0.0109(5) -0.0145(5)
Ag16 0.1251(9) 0.0566(5) 0.0812(6) -0.0066(5) -0.0371(6) -0.0236(5)
Ag17 0.1082(8) 0.0627(6) 0.0726(6) -0.0040(5) -0.0303(5) -0.0136(5)
Ag18 0.0893(7) 0.0649(6) 0.0978(7) -0.0364(5) -0.0191(5) -0.0069(5)
Ag19 0.0905(7) 0.0705(6) 0.0820(7) -0.0034(5) -0.0143(5) -0.0110(5)
Ag20 0.0960(7) 0.0699(6) 0.0818(6) -0.0219(5) -0.0225(5) -0.0190(5)
Ag21 0.0914(7) 0.0720(6) 0.0786(6) -0.0119(5) -0.0104(5) -0.0012(5)
Ag22 0.1228(9) 0.0791(7) 0.0652(6) -0.0145(5) -0.0255(6) -0.0210(6)
Ag23 0.0888(7) 0.0885(7) 0.0784(6) -0.0094(5) -0.0271(5) -0.0122(6)
Ag24 0.1221(9) 0.0808(7) 0.0709(6) -0.0208(5) -0.0367(6) -0.0058(6)
Ag25 0.1122(8) 0.0636(6) 0.0811(6) -0.0098(5) -0.0248(6) -0.0142(5)
Ag26 0.1008(8) 0.0620(6) 0.1020(8) -0.0029(5) -0.0187(6) -0.0146(5)
Ag27 0.0956(7) 0.0840(7) 0.0728(6) -0.0122(5) -0.0197(5) -0.0140(6)
Ag28 0.1031(8) 0.0897(7) 0.0720(6) -0.0332(5) -0.0070(5) -0.0215(6)
Ag29 0.1123(8) 0.0866(7) 0.0676(6) -0.0207(5) -0.0213(6) -0.0094(6)
Ag30 0.1091(8) 0.0929(8) 0.0679(6) -0.0085(5) -0.0178(6) -0.0234(6)
Ag31 0.1004(8) 0.0884(7) 0.1191(9) -0.0586(7) -0.0350(7) 0.0043(6)
Ag32 0.1247(9) 0.0748(7) 0.0786(7) -0.0163(5) -0.0304(6) -0.0022(6)
Ag33 0.1092(8) 0.0903(7) 0.0782(6) -0.0304(6) -0.0152(6) -0.0138(6)
Ag34 0.0989(8) 0.1214(9) 0.0921(7) -0.0549(7) -0.0336(6) 0.0015(7)
Ag35 0.1177(9) 0.0943(8) 0.0782(7) -0.0224(6) -0.0358(6) -0.0082(6)
Ag36 0.1066(8) 0.0708(6) 0.1182(9) -0.0404(6) -0.0223(7) -0.0139(6)
Ag37 0.1124(9) 0.0851(7) 0.1131(9) -0.0564(7) -0.0183(7) -0.0133(6)
Ag38 0.1228(9) 0.0950(8) 0.0710(6) -0.0298(6) -0.0071(6) -0.0321(7)
Ag39 0.1352(10) 0.0844(7) 0.0778(7) -0.0250(6) -0.0069(6) -0.0398(7)
Ag40 0.1280(10) 0.0730(7) 0.1436(11) -0.0241(7) -0.0708(9) -0.0066(7)
Ag41 0.1207(9) 0.0777(7) 0.1138(9) -0.0374(6) -0.0466(7) -0.0070(6)
Ag42 0.1074(9) 0.1032(9) 0.0942(8) -0.0353(7) -0.0244(6) -0.0136(7)
Ag43 0.1260(10) 0.1221(10) 0.1166(10) -0.0679(8) 0.0076(8) -0.0523(8)
Ag44 0.1003(9) 0.1288(12) 0.1858(16) -0.0880(12) -0.0168(9) -0.0087(8)
Ag45 0.1106(9) 0.1046(9) 0.1425(12) -0.0569(9) -0.0244(8) -0.0140(7)
Ag46 0.1317(12) 0.1782(17) 0.1149(11) -0.0313(11) -0.0446(10) -0.0273(11)
Cr1 0.0876(15) 0.0897(16) 0.0935(16) -0.0399(13) -0.0148(12) -0.0116(12)
Cr2 0.0887(17) 0.1101(19) 0.1072(19) -0.0477(16) -0.0209(14) -0.0117(14)
Cl1 0.081(2) 0.092(2) 0.092(2) -0.026(2) -0.0145(18) -0.0050(18)
Cl2 0.114(3) 0.134(4) 0.134(4) -0.026(3) -0.031(3) -0.025(3)
Cl3 0.098(3) 0.116(3) 0.116(3) -0.023(3) -0.023(2) -0.008(2)
Cl4 0.083(2) 0.124(3) 0.104(3) -0.042(2) -0.015(2) -0.002(2)
Cl5 0.086(3) 0.151(4) 0.146(4) -0.029(3) -0.035(3) -0.007(3)
Cl6 0.102(3) 0.128(4) 0.113(3) -0.050(3) -0.017(2) -0.020(2)
S1 0.0733(18) 0.0557(15) 0.0594(15) -0.0145(13) -0.0218(13) -0.0018(13)
S2 0.143(4) 0.060(2) 0.097(3) -0.0299(19) 0.017(2) -0.023(2)
S3 0.095(2) 0.090(2) 0.084(2) -0.0358(19) -0.0205(18) -0.0273(19)
S4 0.0729(18) 0.0521(15) 0.0547(15) -0.0134(12) -0.0089(13) -0.0016(13)
S5 0.097(2) 0.076(2) 0.0721(19) -0.0142(16) -0.0316(17) -0.0166(18)
S6 0.0748(19) 0.0604(17) 0.0608(16) -0.0101(14) -0.0158(14) -0.0022(14)
S7 0.093(2) 0.099(3) 0.092(2) -0.029(2) -0.028(2) -0.022(2)
S8 0.085(2) 0.0568(16) 0.0648(17) -0.0153(13) -0.0219(15) -0.0119(14)
S9 0.105(3) 0.0653(19) 0.075(2) -0.0247(16) -0.0127(18) -0.0149(17)
S10 0.100(2) 0.0569(17) 0.077(2) -0.0194(15) -0.0203(17) -0.0077(16)
S11 0.111(3) 0.067(2) 0.077(2) -0.0186(17) -0.025(2) 0.0065(19)
S12 0.096(2) 0.0604(18) 0.076(2) -0.0188(15) -0.0287(17) 0.0014(16)
S13 0.132(3) 0.067(2) 0.077(2) -0.0169(17) -0.030(2) -0.024(2)
S14 0.080(2) 0.0719(19) 0.0726(19) -0.0177(16) -0.0184(16) -0.0163(16)
S15 0.105(3) 0.100(3) 0.091(3) -0.007(2) -0.027(2) -0.038(2)
S16 0.099(2) 0.0708(19) 0.0672(18) -0.0187(15) -0.0238(17) -0.0137(17)
S17 0.146(4) 0.088(3) 0.143(4) -0.017(3) -0.083(3) -0.026(3)
S18 0.0787(19) 0.0662(18) 0.0648(17) -0.0190(14) -0.0228(15) -0.0086(15)
S19 0.113(3) 0.079(2) 0.078(2) -0.0240(18) -0.0111(19) -0.032(2)
S20 0.0733(19) 0.085(2) 0.0626(17) -0.0226(16) -0.0170(14) -0.0031(16)
S21 0.078(2) 0.085(2) 0.0714(19) -0.0197(17) -0.0196(16) -0.0070(17)
S22 0.079(2) 0.0645(18) 0.083(2) -0.0223(16) -0.0198(16) -0.0131(15)
S23 0.166(4) 0.065(2) 0.122(3) -0.029(2) -0.084(3) 0.011(2)
S24 0.095(2) 0.0585(17) 0.078(2) -0.0153(15) -0.0301(17) -0.0096(16)
S25 0.128(3) 0.084(2) 0.065(2) -0.0189(18) -0.010(2) -0.007(2)
S26 0.105(3) 0.073(2) 0.072(2) -0.0224(17) -0.0233(18) 0.0001(18)
S27 0.112(3) 0.084(2) 0.069(2) -0.0217(18) 0.0006(19) -0.025(2)
S28 0.0724(19) 0.073(2) 0.076(2) -0.0148(16) -0.0134(15) -0.0033(16)
S29 0.119(3) 0.099(3) 0.070(2) -0.0063(19) -0.029(2) -0.041(2)
S30 0.105(3) 0.0674(19) 0.0704(19) -0.0181(16) -0.0277(18) 0.0049(18)
S31 0.095(3) 0.106(3) 0.091(2) -0.037(2) -0.020(2) -0.025(2)
S32 0.121(3) 0.0588(18) 0.081(2) -0.0073(16) -0.046(2) -0.0126(18)
S33 0.089(3) 0.100(3) 0.092(3) -0.032(2) 0.010(2) -0.013(2)
S34 0.115(3) 0.080(2) 0.0701(19) -0.0302(17) -0.0036(18) -0.031(2)
S35 0.109(3) 0.139(4) 0.147(5) -0.056(4) 0.003(3) -0.044(3)
S36 0.103(3) 0.0667(19) 0.082(2) -0.0245(17) -0.0379(19) 0.0062(17)
O1 0.095(6) 0.091(6) 0.105(6) -0.030(5) -0.010(6) -0.010(5)
O1A 0.090(3) 0.096(4) 0.101(4) -0.038(3) -0.011(3) -0.008(3)
O2 0.107(8) 0.107(8) 0.109(8) -0.039(7) -0.024(8) -0.007(8)
O2A 0.101(6) 0.102(6) 0.105(6) -0.029(5) -0.015(5) -0.008(5)
O3 0.093(4) 0.096(4) 0.100(4) -0.032(4) -0.017(4) -0.011(4)
O3A 0.093(4) 0.095(4) 0.103(4) -0.034(4) -0.013(4) -0.009(4)
O4 0.089(3) 0.097(4) 0.098(4) -0.039(3) -0.013(3) -0.008(3)
O4A 0.096(6) 0.112(6) 0.096(6) -0.035(5) -0.023(5) -0.012(5)
O5 0.112(9) 0.131(9) 0.121(9) -0.039(8) -0.014(8) -0.007(8)
O5A 0.098(6) 0.124(6) 0.116(6) -0.040(5) -0.021(5) -0.009(6)
O6 0.098(6) 0.124(6) 0.125(6) -0.035(6) -0.015(6) -0.009(6)
O6A 0.092(3) 0.112(4) 0.110(4) -0.048(3) -0.020(3) -0.012(3)
O7 0.091(3) 0.114(3) 0.110(3) -0.044(3) -0.019(3) -0.010(3)
O7A 0.112(9) 0.130(10) 0.132(10) -0.034(9) -0.009(9) 0.006(9)
O8 0.104(7) 0.117(7) 0.119(7) -0.042(7) -0.012(7) 0.003(6)
O8A 0.090(3) 0.112(4) 0.111(4) -0.043(3) -0.020(3) -0.009(3)
O9 0.107(5) 0.112(5) 0.081(4) -0.046(4) -0.028(4) -0.015(4)
O10 0.112(5) 0.122(6) 0.091(5) -0.031(4) -0.001(4) -0.052(5)
O11 0.125(5) 0.049(3) 0.084(4) -0.009(3) -0.043(4) -0.015(4)
O12 0.116(5) 0.071(4) 0.091(5) -0.022(4) -0.017(4) -0.014(4)
O13 0.114(7) 0.056(5) 0.071(5) -0.026(4) 0.002(5) -0.017(5)
O14 0.112(5) 0.071(4) 0.086(4) -0.010(3) -0.039(4) -0.020(4)
O15 0.126(5) 0.079(4) 0.071(4) -0.021(3) -0.028(4) -0.027(4)
O16 0.130(6) 0.095(5) 0.057(4) -0.009(4) -0.021(4) -0.027(4)
O17 0.108(5) 0.065(4) 0.082(4) -0.024(4) -0.022(4) 0.002(4)
O18 0.147(6) 0.091(5) 0.098(5) -0.019(4) -0.023(5) -0.057(5)
O19 0.106(5) 0.090(4) 0.076(4) -0.031(4) -0.007(4) -0.038(4)
O20 0.090(4) 0.063(4) 0.059(3) -0.012(3) -0.025(3) -0.005(3)
O21 0.173(7) 0.072(4) 0.087(5) -0.032(4) -0.041(5) -0.015(4)
O22 0.120(5) 0.082(4) 0.079(4) -0.025(4) -0.034(4) -0.013(4)
O23 0.131(6) 0.094(5) 0.127(6) -0.053(4) -0.073(5) 0.008(4)
O24 0.124(5) 0.054(3) 0.069(4) -0.011(3) -0.028(4) -0.017(4)
O25 0.103(5) 0.078(4) 0.053(3) -0.015(3) -0.003(3) -0.015(4)
O26 0.118(5) 0.090(4) 0.064(4) -0.032(3) -0.022(4) -0.024(4)
O27 0.163(10) 0.097(7) 0.057(5) -0.035(5) -0.011(5) -0.061(7)
O28 0.118(5) 0.086(4) 0.051(3) -0.011(3) -0.017(4) -0.013(4)
O29 0.151(6) 0.066(4) 0.092(5) -0.012(4) -0.057(4) -0.028(4)
O30 0.131(5) 0.071(4) 0.086(4) -0.031(4) -0.013(4) -0.029(4)
O31 0.139(6) 0.142(7) 0.195(8) -0.080(6) -0.049(6) -0.049(5)
O32 0.135(9) 0.079(6) 0.056(5) -0.011(5) -0.014(5) -0.026(6)
N1 0.34(3) 0.095(14) 0.091(11) -0.056(11) -0.089(16) 0.069(15)
N1A 0.34(3) 0.098(14) 0.093(11) -0.053(11) -0.088(15) 0.068(15)
N2 0.36(2) 0.242(16) 0.29(2) -0.090(16) -0.019(17) -0.118(18)
N5 0.186(12) 0.147(13) 0.127(11) -0.055(9) -0.006(11) -0.069(11)
N6 0.132(9) 0.200(18) 0.129(13) -0.034(12) -0.003(9) -0.054(13)
N7 0.088(9) 0.44(5) 0.44(5) -0.25(4) 0.00(2) -0.04(3)
N8 0.116(10) 0.30(3) 0.22(2) -0.07(3) -0.020(19) -0.004(12)
C1 0.34(3) 0.096(14) 0.092(11) -0.055(11) -0.087(16) 0.070(15)
C1A 0.34(3) 0.100(14) 0.095(11) -0.050(11) -0.088(16) 0.067(15)
C2 0.35(3) 0.094(15) 0.100(13) -0.056(12) -0.083(17) 0.073(16)
C2A 0.34(3) 0.101(15) 0.105(13) -0.044(13) -0.085(17) 0.066(16)
C3 0.093(10) 0.115(13) 0.218(18) -0.002(13) -0.014(12) -0.021(10)
C3A 0.092(10) 0.111(13) 0.217(18) -0.006(13) -0.017(12) -0.024(10)
C4 0.087(11) 0.105(13) 0.214(19) -0.013(14) -0.026(13) -0.019(10)
C4A 0.100(12) 0.115(14) 0.219(19) -0.014(14) -0.022(13) -0.019(11)
C5 0.142(6) 0.093(5) 0.124(5) 0.015(4) -0.033(5) -0.026(4)
C6 0.145(6) 0.095(5) 0.126(5) 0.016(4) -0.031(5) -0.025(5)
C7 0.146(6) 0.095(5) 0.128(6) 0.017(5) -0.029(5) -0.024(5)
C8 0.147(6) 0.096(5) 0.129(6) 0.017(5) -0.029(5) -0.024(5)
C9 0.146(6) 0.096(5) 0.128(6) 0.017(5) -0.030(5) -0.024(5)
C10 0.144(6) 0.095(5) 0.126(6) 0.016(5) -0.031(5) -0.025(5)
C10A 0.144(6) 0.095(5) 0.126(5) 0.016(4) -0.031(5) -0.024(5)
C5A 0.142(6) 0.093(5) 0.124(5) 0.014(4) -0.033(5) -0.026(4)
C6A 0.145(6) 0.094(5) 0.126(6) 0.015(5) -0.031(5) -0.025(5)
C7A 0.146(6) 0.095(5) 0.128(6) 0.016(5) -0.029(5) -0.024(5)
C8A 0.147(6) 0.096(5) 0.129(6) 0.017(5) -0.028(5) -0.023(5)
C9A 0.146(6) 0.096(5) 0.128(6) 0.017(5) -0.029(5) -0.024(5)
C11 0.146(6) 0.096(5) 0.074(4) -0.016(4) 0.000(4) -0.021(5)
C12 0.147(6) 0.098(5) 0.075(4) -0.014(4) 0.001(4) -0.022(5)
C13 0.148(6) 0.098(5) 0.075(4) -0.015(4) 0.000(4) -0.022(5)
C14 0.148(6) 0.097(5) 0.076(4) -0.014(4) 0.001(4) -0.021(4)
C15 0.145(6) 0.095(5) 0.074(4) -0.015(4) 0.001(4) -0.022(4)
C336 0.142(5) 0.092(4) 0.071(4) -0.018(4) 0.000(4) -0.023(4)
C11A 0.146(6) 0.096(5) 0.074(4) -0.016(4) 0.000(4) -0.022(4)
C12A 0.147(6) 0.098(5) 0.075(4) -0.014(4) 0.001(4) -0.022(5)
C13A 0.147(6) 0.097(5) 0.075(5) -0.015(4) 0.001(5) -0.022(5)
C14A 0.146(6) 0.096(5) 0.075(4) -0.015(4) 0.001(4) -0.022(5)
C15A 0.145(6) 0.094(5) 0.073(4) -0.016(4) 0.001(4) -0.022(5)
C18 0.179(6) 0.089(5) 0.106(5) -0.010(4) -0.054(5) -0.034(5)
C17 0.177(6) 0.087(5) 0.105(5) -0.011(4) -0.055(5) -0.035(5)
C16 0.176(6) 0.085(4) 0.103(5) -0.011(4) -0.055(5) -0.036(4)
C21 0.177(6) 0.087(5) 0.105(5) -0.010(4) -0.055(5) -0.034(5)
C20 0.179(6) 0.090(5) 0.107(5) -0.009(4) -0.053(5) -0.032(5)
C19 0.179(6) 0.090(5) 0.107(5) -0.010(4) -0.053(5) -0.034(5)
C20A 0.179(6) 0.090(5) 0.106(5) -0.009(4) -0.054(5) -0.033(5)
C21A 0.177(6) 0.087(5) 0.105(5) -0.010(4) -0.055(5) -0.034(5)
C16A 0.176(6) 0.085(4) 0.103(5) -0.011(4) -0.055(5) -0.036(4)
C17A 0.177(6) 0.087(5) 0.105(5) -0.010(4) -0.054(5) -0.035(5)
C18A 0.178(6) 0.089(5) 0.106(5) -0.010(4) -0.053(5) -0.034(5)
C19A 0.179(6) 0.090(5) 0.108(5) -0.010(4) -0.053(5) -0.033(5)
C22 0.205(7) 0.115(5) 0.102(5) -0.028(5) -0.031(5) -0.007(5)
C27 0.206(8) 0.118(6) 0.103(6) -0.027(5) -0.031(6) -0.007(6)
C26 0.207(8) 0.120(6) 0.104(6) -0.026(5) -0.030(6) -0.006(6)
C25 0.208(8) 0.122(6) 0.104(6) -0.026(5) -0.030(6) -0.006(6)
C24 0.208(8) 0.121(6) 0.104(6) -0.026(5) -0.031(6) -0.007(6)
C23 0.206(7) 0.118(5) 0.103(5) -0.026(5) -0.030(6) -0.007(5)
C27A 0.207(7) 0.118(5) 0.104(5) -0.027(5) -0.030(6) -0.007(5)
C26A 0.208(8) 0.121(5) 0.104(5) -0.026(5) -0.030(6) -0.006(6)
C25A 0.208(8) 0.122(6) 0.104(6) -0.026(5) -0.030(6) -0.007(6)
C24A 0.208(8) 0.123(6) 0.107(6) -0.025(6) -0.030(6) -0.006(6)
C23A 0.207(8) 0.120(6) 0.105(6) -0.026(5) -0.030(6) -0.007(6)
C22A 0.205(7) 0.116(5) 0.103(5) -0.027(5) -0.031(5) -0.007(5)
C28 0.128(5) 0.083(4) 0.107(5) 0.007(4) -0.043(4) -0.029(4)
C32 0.154(6) 0.109(5) 0.132(6) -0.036(5) -0.010(5) 0.014(5)
C260 0.159(6) 0.113(6) 0.137(6) -0.037(5) -0.007(5) 0.017(5)
C117 0.157(6) 0.113(6) 0.137(6) -0.038(5) -0.005(5) 0.016(5)
C262 0.152(6) 0.108(6) 0.131(6) -0.041(5) -0.004(5) 0.014(5)
C66 0.148(6) 0.103(5) 0.126(6) -0.040(5) -0.008(5) 0.012(5)
C264 0.144(5) 0.098(5) 0.122(5) -0.038(4) -0.012(4) 0.011(4)
C33 0.35(2) 0.243(16) 0.29(2) -0.090(15) -0.019(16) -0.116(17)
C34 0.070(7) 0.149(12) 0.136(11) -0.032(9) -0.009(7) -0.012(7)
C35 0.35(2) 0.252(17) 0.29(2) -0.093(15) -0.020(16) -0.104(16)
C36 0.144(14) 0.063(8) 0.076(9) -0.023(7) 0.019(9) -0.032(9)
C37 0.176(6) 0.095(5) 0.124(5) -0.010(5) -0.018(5) -0.022(5)
C212 0.167(6) 0.085(4) 0.108(4) -0.014(4) -0.024(4) -0.024(4)
C93 0.175(6) 0.095(5) 0.122(5) -0.009(5) -0.019(5) -0.026(5)
C214 0.180(7) 0.101(5) 0.129(6) -0.008(5) -0.017(6) -0.027(5)
C60 0.181(7) 0.101(5) 0.130(6) -0.009(5) -0.016(6) -0.025(5)
C216 0.181(7) 0.102(5) 0.132(6) -0.007(5) -0.015(6) -0.021(5)
C39 0.096(8) 0.120(9) 0.120(9) -0.055(8) -0.015(7) -0.025(7)
C40 0.18(2) 0.13(2) 0.116(18) -0.061(16) -0.042(17) 0.014(17)
C41 0.157(5) 0.069(4) 0.093(4) -0.007(3) -0.057(4) -0.031(4)
C42 0.137(5) 0.074(4) 0.104(5) -0.038(4) -0.023(4) -0.024(4)
C43 0.120(5) 0.098(4) 0.082(4) -0.016(4) -0.043(4) -0.030(4)
C44 0.138(5) 0.113(4) 0.095(4) -0.006(4) -0.054(4) -0.039(4)
C204 0.142(5) 0.120(5) 0.100(5) -0.003(5) -0.055(5) -0.042(5)
C89 0.149(6) 0.126(5) 0.104(5) -0.001(5) -0.056(5) -0.043(5)
C206 0.153(6) 0.126(5) 0.107(5) 0.001(5) -0.057(5) -0.044(5)
C59 0.154(6) 0.123(5) 0.107(5) 0.000(5) -0.056(5) -0.042(5)
C208 0.149(6) 0.119(5) 0.102(5) -0.001(5) -0.056(5) -0.039(5)
C45 0.121(5) 0.078(4) 0.100(5) -0.033(4) -0.013(4) 0.002(4)
C48 0.104(11) 0.078(9) 0.077(9) -0.023(7) -0.026(8) -0.011(8)
C49 0.084(7) 0.117(9) 0.108(8) -0.059(7) -0.015(6) 0.002(6)
C51 0.087(9) 0.138(12) 0.179(14) -0.046(10) -0.024(9) -0.013(8)
C52 0.100(10) 0.231(18) 0.180(15) -0.096(14) -0.012(9) -0.032(10)
C53 0.132(5) 0.057(4) 0.093(4) -0.013(3) -0.043(4) -0.015(4)
C57 0.121(5) 0.145(5) 0.100(5) -0.052(4) -0.031(4) -0.026(5)
C192 0.114(5) 0.130(5) 0.092(4) -0.051(4) -0.030(4) -0.028(4)
C85 0.111(5) 0.119(5) 0.086(4) -0.050(4) -0.030(4) -0.024(4)
C194 0.113(5) 0.125(5) 0.090(4) -0.052(4) -0.028(4) -0.028(4)
C31 0.119(5) 0.139(5) 0.095(4) -0.056(4) -0.033(4) -0.029(4)
C196 0.128(5) 0.157(5) 0.102(4) -0.056(4) -0.034(4) -0.027(4)
C62 0.196(7) 0.093(5) 0.096(5) -0.032(4) -0.030(5) -0.010(5)
C63 0.195(7) 0.094(5) 0.095(5) -0.031(4) -0.038(5) -0.009(5)
C64 0.168(6) 0.106(5) 0.114(5) -0.019(4) -0.024(5) -0.060(5)
C69 0.101(9) 0.123(10) 0.136(10) -0.040(9) -0.008(8) -0.026(8)
C70 0.149(12) 0.115(10) 0.165(13) -0.017(9) -0.018(10) -0.013(9)
C72 0.080(9) 0.091(11) 0.101(11) -0.017(9) -0.018(8) -0.024(8)
C73 0.109(12) 0.086(11) 0.098(12) -0.011(10) -0.035(10) -0.020(9)
C74 0.085(9) 0.139(11) 0.256(18) -0.092(13) -0.027(10) 0.005(9)
C75 0.147(5) 0.063(4) 0.068(4) -0.022(3) -0.035(4) -0.017(4)
C76 0.149(5) 0.080(4) 0.114(4) -0.033(4) -0.020(4) -0.024(4)
C77 0.142(6) 0.097(5) 0.064(4) -0.017(4) -0.016(4) -0.033(4)
C79 0.165(6) 0.076(4) 0.094(5) -0.007(4) -0.057(4) -0.036(4)
C82 0.188(6) 0.106(5) 0.135(5) -0.045(4) -0.004(5) -0.031(5)
C182 0.197(7) 0.112(5) 0.144(6) -0.049(5) -0.002(5) -0.033(5)
C56 0.201(7) 0.115(6) 0.149(6) -0.051(5) -0.001(6) -0.036(6)
C184 0.204(7) 0.119(6) 0.153(6) -0.048(5) 0.000(6) -0.036(6)
C83 0.203(7) 0.119(6) 0.152(6) -0.047(5) 0.001(6) -0.034(6)
C186 0.199(7) 0.115(5) 0.146(6) -0.046(5) 0.000(5) -0.031(5)
C84 0.117(5) 0.100(4) 0.087(4) -0.041(4) -0.003(4) -0.045(4)
C86 0.166(6) 0.097(4) 0.094(4) -0.030(4) -0.026(4) -0.041(4)
C198 0.174(6) 0.106(5) 0.103(5) -0.033(4) -0.022(5) -0.039(5)
C58 0.180(7) 0.114(5) 0.108(5) -0.031(5) -0.018(5) -0.036(5)
C200 0.182(7) 0.116(6) 0.107(5) -0.029(5) -0.018(5) -0.036(5)
C87 0.180(7) 0.114(5) 0.107(5) -0.029(5) -0.022(5) -0.040(5)
C202 0.175(6) 0.108(5) 0.102(5) -0.030(4) -0.025(5) -0.041(5)
C88 0.097(9) 0.134(11) 0.244(17) -0.073(12) -0.046(10) 0.003(8)
C90 0.116(5) 0.098(4) 0.076(4) -0.033(4) -0.022(4) -0.019(4)
C91 0.156(6) 0.097(4) 0.101(5) -0.021(4) -0.024(4) -0.057(4)
C92 0.128(5) 0.081(4) 0.056(4) -0.020(3) -0.019(4) -0.018(4)
C94 0.124(5) 0.082(4) 0.053(3) -0.016(3) -0.016(3) -0.016(4)
C95 0.131(5) 0.085(4) 0.110(5) 0.005(4) -0.040(4) -0.030(4)
C96 0.128(5) 0.082(4) 0.054(4) -0.020(3) -0.015(4) -0.017(4)
C98 0.094(4) 0.080(4) 0.078(3) -0.012(3) -0.027(3) -0.012(3)
C100 0.100(4) 0.086(4) 0.082(4) -0.009(4) -0.027(4) -0.014(4)
C102 0.105(5) 0.093(5) 0.085(4) -0.007(4) -0.030(4) -0.015(4)
C104 0.107(5) 0.093(5) 0.089(4) -0.005(4) -0.033(4) -0.012(4)
C106 0.102(5) 0.089(4) 0.089(4) -0.007(4) -0.032(4) -0.011(4)
C108 0.096(4) 0.083(4) 0.084(4) -0.012(4) -0.031(4) -0.012(4)
C101 0.127(5) 0.082(4) 0.107(4) -0.037(4) -0.015(4) 0.006(4)
C107 0.185(7) 0.108(5) 0.150(6) -0.021(5) -0.010(5) -0.021(5)
C242 0.191(7) 0.114(5) 0.156(6) -0.019(5) -0.010(6) -0.020(6)
C38 0.190(7) 0.113(6) 0.156(6) -0.020(6) -0.012(6) -0.020(6)
C244 0.186(7) 0.109(5) 0.155(6) -0.020(5) -0.013(6) -0.022(6)
C109 0.179(7) 0.103(5) 0.149(6) -0.022(5) -0.014(5) -0.023(5)
C246 0.171(6) 0.096(4) 0.137(5) -0.027(4) -0.013(5) -0.023(4)
C110 0.114(4) 0.094(4) 0.071(4) -0.031(3) -0.021(4) -0.021(4)
C111 0.200(7) 0.103(4) 0.098(5) -0.031(4) -0.032(5) -0.009(5)
C112 0.136(5) 0.087(4) 0.061(4) -0.019(4) -0.016(4) -0.018(4)
C114 0.143(6) 0.079(4) 0.092(4) -0.034(4) -0.019(4) -0.024(4)
C115 0.088(9) 0.065(8) 0.091(10) -0.029(7) -0.015(7) -0.009(7)
C116 0.143(5) 0.097(4) 0.067(4) -0.019(3) -0.014(4) -0.018(4)
C118 0.122(5) 0.100(5) 0.083(4) -0.038(4) -0.025(4) -0.027(4)
C119 0.091(10) 0.071(9) 0.101(11) -0.017(8) 0.003(8) -0.002(7)
C120 0.117(5) 0.097(4) 0.076(4) -0.035(4) -0.023(4) -0.025(4)
C121 0.129(4) 0.106(4) 0.085(4) -0.041(4) -0.028(4) -0.025(4)
C123 0.138(5) 0.075(4) 0.087(4) -0.034(3) -0.018(4) -0.028(4)
C124 0.168(7) 0.139(6) 0.177(7) -0.042(6) -0.084(6) 0.003(5)
C278 0.160(6) 0.129(5) 0.169(6) -0.044(5) -0.088(5) 0.001(5)
C68 0.163(7) 0.134(6) 0.171(7) -0.044(5) -0.093(6) 0.002(5)
C280 0.167(7) 0.139(6) 0.175(7) -0.043(6) -0.090(6) 0.004(6)
C126 0.171(7) 0.144(7) 0.180(7) -0.042(6) -0.086(6) 0.005(6)
C282 0.172(7) 0.144(6) 0.182(7) -0.041(6) -0.083(6) 0.004(6)
C125 0.087(9) 0.085(9) 0.076(9) -0.034(8) 0.007(7) -0.009(7)
C127 0.088(10) 0.102(12) 0.079(9) -0.039(9) -0.013(7) 0.004(8)
C128 0.133(11) 0.096(9) 0.145(12) -0.039(9) -0.024(10) -0.003(8)
C129 0.084(9) 0.092(10) 0.070(8) -0.036(8) -0.018(7) 0.005(7)
C130 0.180(7) 0.181(8) 0.230(9) -0.080(7) -0.020(7) -0.061(6)
C290 0.171(7) 0.174(7) 0.225(8) -0.080(6) -0.024(6) -0.060(6)
C30 0.177(7) 0.180(8) 0.230(9) -0.078(7) -0.023(7) -0.063(6)
C292 0.182(8) 0.183(8) 0.233(9) -0.077(7) -0.021(7) -0.064(7)
C132 0.183(8) 0.184(8) 0.234(9) -0.079(7) -0.019(7) -0.064(7)
C294 0.185(8) 0.184(8) 0.234(9) -0.080(7) -0.019(7) -0.062(7)
C131 0.103(10) 0.069(9) 0.068(8) -0.020(7) -0.005(7) -0.015(7)
C133 0.153(6) 0.083(4) 0.100(4) -0.040(4) -0.019(4) -0.034(4)
C134 0.127(15) 0.131(16) 0.121(15) -0.073(13) -0.019(11) -0.024(12)
C135 0.103(11) 0.101(12) 0.068(8) -0.030(8) 0.002(7) -0.029(9)
C137 0.090(9) 0.44(5) 0.44(5) -0.25(5) 0.00(2) -0.04(3)
C138 0.127(16) 0.143(19) 0.126(17) -0.059(16) -0.046(14) 0.009(14)
C139 0.136(5) 0.088(4) 0.062(4) -0.020(4) -0.013(4) -0.018(4)
C140 0.098(10) 0.070(8) 0.069(8) -0.018(7) -0.012(7) -0.031(7)
C141 0.112(12) 0.097(11) 0.065(8) -0.044(8) -0.006(8) 0.012(9)
C142 0.134(13) 0.095(11) 0.074(9) -0.030(8) -0.018(9) -0.040(10)
C143 0.153(6) 0.084(4) 0.103(5) -0.035(4) -0.018(4) -0.026(4)
C144 0.125(13) 0.088(11) 0.081(10) -0.032(9) -0.015(9) 0.003(10)
C145 0.146(6) 0.077(4) 0.091(4) -0.037(4) -0.020(4) -0.031(4)
C146 0.105(9) 0.170(13) 0.195(15) -0.120(12) -0.024(9) -0.012(9)
C147 0.159(6) 0.076(4) 0.125(5) -0.019(4) -0.033(5) -0.013(4)
C149 0.152(5) 0.069(4) 0.117(5) -0.018(4) -0.037(4) -0.015(4)
C151 0.160(6) 0.076(4) 0.125(5) -0.015(4) -0.035(5) -0.013(4)
C153 0.165(6) 0.080(5) 0.132(6) -0.015(5) -0.033(5) -0.011(5)
C155 0.167(6) 0.081(5) 0.134(6) -0.018(5) -0.032(5) -0.010(5)
C157 0.165(6) 0.080(5) 0.131(6) -0.020(5) -0.032(5) -0.010(5)
C148 0.091(9) 0.109(12) 0.215(18) -0.010(12) -0.024(11) -0.023(8)
C150 0.116(14) 0.102(13) 0.128(16) -0.035(12) -0.021(12) 0.026(11)
C152 0.21(2) 0.103(15) 0.118(16) -0.044(13) 0.029(16) 0.028(16)
C154 0.107(10) 0.177(14) 0.211(15) -0.116(13) -0.027(10) -0.005(10)
C156 0.137(16) 0.129(17) 0.087(11) -0.023(12) -0.007(11) -0.070(14)
C158 0.19(2) 0.086(12) 0.096(13) -0.027(11) 0.011(13) -0.004(12)
C159 0.165(5) 0.090(4) 0.113(4) -0.041(4) -0.015(4) -0.030(4)
C160 0.126(13) 0.084(10) 0.092(11) -0.055(9) 0.013(9) -0.021(9)
C161 0.121(5) 0.102(5) 0.080(4) -0.036(4) -0.025(4) -0.021(4)
C162 0.118(5) 0.129(6) 0.098(5) -0.030(4) -0.001(4) -0.059(4)
C29 0.125(5) 0.135(6) 0.104(5) -0.028(5) 0.002(4) -0.061(5)
C164 0.135(6) 0.143(6) 0.113(5) -0.028(5) 0.004(5) -0.063(5)
C78 0.144(5) 0.150(6) 0.121(5) -0.025(5) 0.006(4) -0.064(5)
C166 0.134(6) 0.142(6) 0.112(5) -0.027(5) 0.002(5) -0.064(5)
C54 0.124(5) 0.135(6) 0.104(5) -0.030(5) -0.002(4) -0.063(5)
C163 0.082(4) 0.067(4) 0.064(3) -0.014(3) -0.020(3) -0.010(3)
C165 0.18(2) 0.127(18) 0.130(18) -0.074(15) -0.022(16) 0.028(16)
C167 0.117(5) 0.074(4) 0.092(4) -0.004(3) -0.043(4) -0.027(4)
C168 0.188(7) 0.083(4) 0.090(5) -0.034(4) -0.034(5) -0.013(5)
C169 0.133(5) 0.058(3) 0.065(3) -0.016(3) -0.031(3) -0.018(3)
C170 0.157(5) 0.104(4) 0.081(4) -0.024(4) -0.020(4) -0.040(4)
C171 0.083(4) 0.065(3) 0.062(3) -0.013(3) -0.023(3) -0.007(3)
C172 0.136(6) 0.132(5) 0.118(5) -0.046(5) 0.004(5) -0.053(5)
C80 0.132(5) 0.127(5) 0.112(5) -0.046(4) 0.001(4) -0.052(4)
C174 0.138(6) 0.136(5) 0.122(5) -0.046(5) 0.003(5) -0.053(5)
C55 0.142(6) 0.142(6) 0.128(6) -0.047(5) 0.004(5) -0.054(5)
C176 0.143(6) 0.141(6) 0.129(6) -0.046(5) 0.006(5) -0.054(5)
C81 0.140(6) 0.138(6) 0.126(6) -0.045(5) 0.007(5) -0.053(5)
C173 0.079(9) 0.068(8) 0.112(12) -0.026(8) -0.016(8) -0.024(7)
C175 0.124(5) 0.051(3) 0.084(4) -0.013(3) -0.045(4) -0.017(3)
C177 0.132(5) 0.075(4) 0.069(4) -0.023(3) -0.030(4) -0.032(4)
C178 0.158(6) 0.071(4) 0.094(4) -0.005(4) -0.059(4) -0.036(4)
C179 0.078(8) 0.071(8) 0.074(8) -0.020(7) -0.021(7) -0.010(6)
C180 0.113(5) 0.097(4) 0.083(4) -0.036(4) -0.006(4) -0.042(4)
C181 0.083(4) 0.068(4) 0.069(4) -0.015(3) -0.021(3) -0.010(3)
C183 0.137(5) 0.094(4) 0.059(3) -0.017(4) -0.020(4) -0.033(4)
C185 0.139(5) 0.061(4) 0.065(4) -0.020(3) -0.030(4) -0.021(4)
C187 0.116(4) 0.088(4) 0.079(4) -0.018(3) -0.035(4) -0.018(4)
C188 0.123(5) 0.077(4) 0.098(5) -0.001(4) -0.042(4) -0.031(4)
C189 0.110(4) 0.091(4) 0.080(4) -0.035(3) -0.005(3) -0.039(3)
C190 0.121(5) 0.110(4) 0.095(4) -0.043(4) -0.003(4) -0.047(4)
C191 0.123(5) 0.069(3) 0.091(4) -0.032(3) -0.025(4) -0.019(4)
C193 0.115(5) 0.069(4) 0.055(3) -0.022(3) 0.000(3) -0.020(4)
C195 0.118(10) 0.30(3) 0.22(2) -0.07(3) -0.021(19) -0.002(12)
C197 0.146(5) 0.066(4) 0.072(4) -0.019(3) -0.029(4) -0.023(4)
C199 0.138(5) 0.076(4) 0.073(4) -0.020(3) -0.027(4) -0.032(4)
C201 0.112(5) 0.093(4) 0.083(4) -0.037(4) -0.004(4) -0.041(4)
C203 0.116(5) 0.089(4) 0.079(4) -0.014(4) -0.038(4) -0.020(4)
C205 0.084(9) 0.085(9) 0.074(8) -0.040(7) -0.026(7) -0.012(7)
C207 0.111(4) 0.068(4) 0.089(4) -0.030(3) -0.020(4) 0.000(3)
C209 0.100(10) 0.240(18) 0.180(15) -0.099(14) -0.020(9) -0.030(11)
C210 0.119(5) 0.077(4) 0.101(5) -0.034(4) -0.019(4) 0.005(4)
C211 0.087(4) 0.073(3) 0.072(3) -0.013(3) -0.021(3) -0.010(3)
C213 0.118(14) 0.16(2) 0.112(15) -0.080(15) -0.001(11) -0.030(13)
C215 0.111(4) 0.072(4) 0.055(3) -0.019(3) 0.001(3) -0.020(3)
C217 0.076(8) 0.071(8) 0.066(7) -0.026(6) -0.020(6) -0.013(6)
C218 0.148(6) 0.101(5) 0.072(4) -0.023(4) -0.020(4) -0.038(4)
C219 0.153(6) 0.161(7) 0.213(8) -0.083(6) -0.033(6) -0.061(5)
C221 0.147(6) 0.155(7) 0.207(8) -0.083(6) -0.037(6) -0.058(5)
C223 0.141(6) 0.150(7) 0.201(8) -0.084(6) -0.044(6) -0.057(5)
C225 0.139(6) 0.146(6) 0.199(8) -0.083(6) -0.045(6) -0.054(5)
C227 0.141(6) 0.150(7) 0.202(8) -0.084(6) -0.041(6) -0.057(5)
C229 0.146(6) 0.156(7) 0.209(8) -0.082(6) -0.035(6) -0.059(5)
C220 0.171(7) 0.173(7) 0.150(6) -0.021(6) 0.014(6) -0.061(6)
C97 0.176(7) 0.177(7) 0.155(7) -0.020(6) 0.017(6) -0.060(6)
C222 0.175(7) 0.175(7) 0.155(7) -0.021(6) 0.017(6) -0.064(6)
C61 0.173(7) 0.174(7) 0.153(7) -0.023(6) 0.017(6) -0.066(6)
C224 0.170(7) 0.171(7) 0.148(6) -0.023(6) 0.015(5) -0.064(6)
C99 0.163(6) 0.165(6) 0.140(6) -0.023(5) 0.012(5) -0.063(5)
C226 0.117(5) 0.105(5) 0.088(4) -0.039(4) -0.006(4) -0.043(4)
C228 0.118(12) 0.072(9) 0.100(11) -0.040(9) -0.025(10) -0.002(9)
C230 0.169(6) 0.102(5) 0.112(5) -0.018(4) -0.023(5) -0.060(5)
C231 0.081(4) 0.064(4) 0.066(4) -0.014(3) -0.022(3) -0.010(3)
C232 0.167(6) 0.140(6) 0.097(5) -0.004(5) -0.011(5) -0.013(5)
C103 0.158(6) 0.124(5) 0.083(4) -0.012(4) -0.014(4) -0.018(5)
C234 0.167(6) 0.138(6) 0.093(5) -0.009(5) -0.011(5) -0.018(5)
C46 0.171(7) 0.145(6) 0.098(5) -0.006(5) -0.008(5) -0.018(6)
C236 0.173(7) 0.146(6) 0.101(5) -0.002(5) -0.009(5) -0.015(6)
C105 0.171(7) 0.146(6) 0.101(5) -0.001(5) -0.011(5) -0.013(6)
C233 0.082(4) 0.070(4) 0.066(4) -0.014(3) -0.020(3) -0.012(3)
C235 0.128(5) 0.056(3) 0.088(4) -0.013(3) -0.043(4) -0.015(4)
C237 0.076(8) 0.056(7) 0.075(8) -0.017(6) -0.020(6) -0.013(6)
C238 0.161(6) 0.101(5) 0.107(5) -0.021(4) -0.023(5) -0.059(5)
C239 0.119(5) 0.093(4) 0.081(4) -0.012(4) -0.042(4) -0.025(4)
C240 0.141(14) 0.067(9) 0.105(12) -0.042(9) -0.003(10) -0.027(9)
C241 0.139(5) 0.060(3) 0.063(4) -0.021(3) -0.036(4) -0.016(4)
C243 0.137(5) 0.074(4) 0.071(4) -0.023(3) -0.031(4) -0.037(4)
C245 0.153(5) 0.068(3) 0.080(4) -0.021(3) -0.032(4) -0.022(3)
C247 0.115(5) 0.073(4) 0.095(4) -0.029(4) -0.016(4) 0.000(4)
C248 0.177(6) 0.110(5) 0.123(5) -0.014(4) -0.021(5) -0.059(5)
C249 0.129(5) 0.077(4) 0.063(3) -0.022(3) 0.002(3) -0.024(4)
C250 0.185(7) 0.121(5) 0.117(5) -0.019(5) -0.020(5) -0.040(5)
C47 0.175(6) 0.115(5) 0.103(5) -0.023(4) -0.022(5) -0.040(5)
C252 0.182(7) 0.121(5) 0.115(5) -0.019(5) -0.019(5) -0.040(5)
C113 0.186(7) 0.123(6) 0.122(6) -0.018(5) -0.021(6) -0.043(6)
C254 0.189(7) 0.125(6) 0.125(6) -0.016(5) -0.022(6) -0.042(6)
C65 0.189(7) 0.125(6) 0.125(6) -0.015(5) -0.020(6) -0.040(6)
C251 0.181(7) 0.076(4) 0.087(4) -0.036(4) -0.039(4) -0.014(4)
C253 0.129(5) 0.070(4) 0.092(4) -0.035(4) -0.029(4) -0.021(4)
C255 0.133(5) 0.097(4) 0.134(5) -0.051(4) -0.082(4) 0.007(4)
C257 0.134(6) 0.099(5) 0.139(6) -0.050(4) -0.086(5) 0.007(4)
C259 0.142(6) 0.105(5) 0.149(6) -0.047(5) -0.086(5) 0.006(4)
C261 0.146(5) 0.112(5) 0.154(6) -0.048(4) -0.090(5) 0.002(4)
C263 0.141(6) 0.105(5) 0.149(6) -0.048(5) -0.086(5) 0.002(4)
C265 0.136(6) 0.101(5) 0.141(6) -0.049(5) -0.083(5) 0.004(4)
C256 0.062(7) 0.067(7) 0.076(8) -0.034(6) -0.011(6) -0.007(6)
C258 0.082(9) 0.089(10) 0.104(11) -0.039(9) -0.006(8) -0.012(8)
C266 0.084(8) 0.127(11) 0.238(17) -0.074(11) -0.048(9) -0.001(7)
C267 0.151(5) 0.082(4) 0.080(4) -0.025(3) -0.029(4) -0.039(4)
C268 0.156(6) 0.195(7) 0.120(5) -0.057(5) -0.031(5) -0.023(6)
C335 0.144(5) 0.183(6) 0.114(5) -0.057(5) -0.032(4) -0.024(5)
C270 0.152(6) 0.192(7) 0.117(5) -0.059(5) -0.029(5) -0.022(6)
C67 0.157(7) 0.199(7) 0.122(6) -0.058(6) -0.030(6) -0.021(6)
C272 0.161(7) 0.203(7) 0.125(6) -0.057(6) -0.029(6) -0.021(6)
C122 0.161(7) 0.201(7) 0.124(6) -0.056(6) -0.030(6) -0.022(6)
C269 0.105(10) 0.074(9) 0.078(9) -0.043(7) -0.012(7) -0.003(7)
C271 0.128(5) 0.052(3) 0.089(4) -0.015(3) -0.045(4) -0.016(4)
C273 0.134(5) 0.056(4) 0.093(4) -0.018(3) -0.044(4) -0.016(4)
C274 0.087(8) 0.121(9) 0.116(9) -0.055(8) -0.020(7) 0.004(7)
C275 0.144(5) 0.079(4) 0.078(4) -0.020(4) -0.025(4) -0.033(4)
C276 0.125(14) 0.103(13) 0.073(9) -0.006(9) -0.015(9) 0.014(10)
C277 0.122(5) 0.071(4) 0.062(4) -0.025(3) -0.002(4) -0.023(4)
C279 0.123(5) 0.073(4) 0.061(4) -0.021(3) 0.005(4) -0.026(4)
C281 0.162(6) 0.098(5) 0.104(5) -0.020(4) -0.022(5) -0.058(5)
C283 0.116(5) 0.072(4) 0.060(4) -0.020(3) 0.004(4) -0.023(4)
C284 0.083(8) 0.132(10) 0.102(8) -0.056(8) -0.018(7) 0.007(7)
C285 0.187(7) 0.082(4) 0.087(5) -0.036(4) -0.040(5) -0.012(5)
C286 0.134(11) 0.096(8) 0.148(12) -0.031(8) -0.021(9) -0.010(8)
C287 0.125(4) 0.101(4) 0.085(4) -0.012(4) -0.047(4) -0.031(4)
C288 0.085(9) 0.133(11) 0.246(17) -0.069(12) -0.048(10) -0.007(8)
C289 0.084(9) 0.083(9) 0.065(7) -0.035(7) -0.010(6) -0.014(7)
C291 0.170(6) 0.078(4) 0.098(4) -0.011(3) -0.057(4) -0.039(4)
C293 0.199(13) 0.156(14) 0.137(12) -0.045(10) -0.005(12) -0.081(12)
C295 0.113(5) 0.070(4) 0.094(4) -0.033(4) -0.021(4) 0.002(4)
C296 0.115(14) 0.099(13) 0.095(12) -0.029(10) -0.018(10) 0.028(11)
C297 0.134(9) 0.200(18) 0.131(13) -0.037(12) -0.002(9) -0.052(13)
C298 0.209(8) 0.137(6) 0.165(7) 0.006(6) -0.007(6) -0.051(6)
C50 0.209(8) 0.137(6) 0.165(7) 0.005(6) -0.009(6) -0.051(6)
C300 0.206(8) 0.134(6) 0.161(7) 0.003(6) -0.012(6) -0.053(6)
C136 0.201(7) 0.129(6) 0.154(6) -0.001(6) -0.014(6) -0.056(6)
C302 0.194(7) 0.124(5) 0.145(6) -0.005(5) -0.014(5) -0.057(5)
C71 0.204(7) 0.132(6) 0.159(6) 0.003(6) -0.009(6) -0.053(6)
C299 0.122(5) 0.078(4) 0.098(5) 0.002(4) -0.043(4) -0.029(4)
C301 0.163(6) 0.074(4) 0.095(4) -0.009(4) -0.060(4) -0.040(4)
C303 0.117(5) 0.093(4) 0.078(4) -0.018(4) -0.039(4) -0.023(4)
C304 0.129(15) 0.132(16) 0.097(13) -0.057(12) 0.002(11) -0.018(12)
C305 0.141(6) 0.097(5) 0.064(4) -0.020(4) -0.020(4) -0.035(4)
C306 0.18(2) 0.132(18) 0.105(15) -0.054(13) 0.003(13) -0.044(16)
C307 0.086(9) 0.055(7) 0.066(7) -0.017(6) -0.015(6) -0.016(6)
C308 0.112(9) 0.140(10) 0.134(10) -0.052(9) -0.012(8) -0.017(8)
C309 0.160(6) 0.072(4) 0.091(4) -0.007(4) -0.058(4) -0.031(4)
C310 0.188(12) 0.148(13) 0.127(11) -0.054(9) -0.007(11) -0.072(11)
C311 0.136(5) 0.088(4) 0.117(5) 0.010(4) -0.038(4) -0.029(4)
C312 0.099(10) 0.45(5) 0.44(5) -0.25(5) -0.01(2) -0.04(3)
C313 0.138(5) 0.073(4) 0.102(5) -0.033(4) -0.026(4) -0.024(4)
C314 0.150(11) 0.201(18) 0.139(13) -0.043(12) 0.004(10) -0.050(13)
C315 0.139(5) 0.059(3) 0.099(4) -0.018(3) -0.043(4) -0.016(3)
C316 0.132(12) 0.30(3) 0.23(2) -0.07(3) -0.026(19) 0.000(14)
C317 0.159(6) 0.129(6) 0.106(5) -0.044(5) -0.029(5) -0.029(5)
C319 0.149(5) 0.119(5) 0.100(4) -0.043(4) -0.029(4) -0.028(4)
C321 0.159(6) 0.126(5) 0.109(5) -0.045(5) -0.030(5) -0.028(5)
C323 0.167(6) 0.131(6) 0.115(5) -0.046(5) -0.028(5) -0.027(5)
C325 0.170(6) 0.135(6) 0.115(5) -0.047(5) -0.028(5) -0.027(5)
C327 0.168(6) 0.135(6) 0.112(5) -0.044(5) -0.026(5) -0.028(5)
C318 0.078(8) 0.138(10) 0.244(18) -0.092(12) -0.034(9) 0.000(8)
C320 0.147(17) 0.095(13) 0.095(12) -0.029(10) 0.004(11) -0.002(12)
C322 0.097(8) 0.168(13) 0.198(14) -0.122(12) -0.031(9) -0.015(8)
C324 0.092(9) 0.230(18) 0.169(14) -0.104(13) -0.019(8) -0.034(10)
C326 0.088(9) 0.146(12) 0.248(19) -0.084(13) -0.031(10) -0.002(9)
C328 0.081(8) 0.150(13) 0.146(12) -0.032(9) 0.011(8) -0.011(8)
C329 0.143(5) 0.080(4) 0.075(4) -0.021(3) -0.030(4) -0.038(4)
C330 0.085(8) 0.138(11) 0.185(14) -0.034(10) -0.024(8) -0.012(7)
C331 0.128(5) 0.072(4) 0.095(4) -0.037(4) -0.026(4) -0.021(4)
C332 0.090(9) 0.143(12) 0.189(14) -0.032(10) -0.021(9) -0.005(9)
C333 0.150(6) 0.100(5) 0.072(4) -0.022(4) -0.017(4) -0.035(5)
C334 0.081(8) 0.168(13) 0.152(12) -0.024(10) -0.014(8) -0.011(8)

loop_
_atom_type_symbol
_atom_type_description
_atom_type_scat_dispersion_real
_atom_type_scat_dispersion_imag
_atom_type_scat_source
C C 0.0181 0.0091 'International Tables Vol C Tables 4.2.6.8 and 6.1.1.4'
H H 0.0000 0.0000 'International Tables Vol C Tables 4.2.6.8 and 6.1.1.4'
Ag Ag 0.1306 4.2820 'International Tables Vol C Tables 4.2.6.8 and 6.1.1.4'
Cl Cl 0.3639 0.7018 'International Tables Vol C Tables 4.2.6.8 and 6.1.1.4'
Cr Cr -0.1635 2.4439 'International Tables Vol C Tables 4.2.6.8 and 6.1.1.4'
N N 0.0311 0.0180 'International Tables Vol C Tables 4.2.6.8 and 6.1.1.4'
O O 0.0492 0.0322 'International Tables Vol C Tables 4.2.6.8 and 6.1.1.4'
S S 0.3331 0.5567 'International Tables Vol C Tables 4.2.6.8 and 6.1.1.4'

loop_
_geom_angle_atom_site_label_1
_geom_angle_atom_site_label_2
_geom_angle_atom_site_label_3
_geom_angle
_geom_angle_site_symmetry_1
_geom_angle_site_symmetry_3
_geom_angle_publ_flag
Ag2 Ag1 Ag41 94.1(9) . . ?
Ag2 Ag1 Ag43 88.0(6) . . ?
Ag41 Ag1 Ag43 123.8(10) . . ?
Cl2 Ag1 Ag2 103.3(12) . . ?
Cl2 Ag1 Ag41 64.5(7) . . ?
Cl2 Ag1 Ag43 60.4(6) . . ?
O2 Ag1 Ag2 84.3(9) . . ?
O2 Ag1 Ag41 74.8(10) . . ?
O2 Ag1 Ag43 160.4(14) . . ?
O2 Ag1 Cl2 139.0(15) . . ?
Ag41 Ag1A Ag43 122.0(3) . . ?
Cl2 Ag1A Ag41 62.7(3) . . ?
Cl2 Ag1A Ag43 59.3(3) . . ?
Cl2 Ag1A O1A 141.5(9) . . ?
O1A Ag1A Ag41 84.4(6) . . ?
O1A Ag1A Ag43 148.2(6) . . ?
O5 Ag1A Ag41 150.0(10) . . ?
O5 Ag1A Ag43 61.2(7) . . ?
O5 Ag1A Cl2 112.8(8) . . ?
O5 Ag1A O1A 105.7(9) . . ?
Ag38 Ag1B Ag29 120.5(8) . . ?
Cl3 Ag1B Ag29 61.1(5) . . ?
Cl3 Ag1B Ag38 61.5(5) . . ?
Ag1 Ag2 Ag29 100.8(6) . . ?
Ag1 Ag2 Ag38 107.3(5) . . ?
Ag29 Ag2 Ag38 124.0(2) . . ?
Cl3 Ag2 Ag1 123.2(7) . . ?
Cl3 Ag2 Ag29 62.56(18) . . ?
Cl3 Ag2 Ag38 61.50(16) . . ?
O6A Ag2 Ag1 96.6(9) . . ?
O6A Ag2 Ag29 148.0(6) . . ?
O6A Ag2 Ag38 74.6(6) . . ?
O6A Ag2 Cl3 126.8(7) . . ?
Ag10 Ag2A Ag38 166.15(12) . . ?
Ag27 Ag2A Ag10 109.40(10) . . ?
Ag27 Ag2A Ag29 164.19(13) . . ?
Ag27 Ag2A Ag38 69.41(6) . . ?
Ag29 Ag2A Ag10 69.93(6) . . ?
Ag29 Ag2A Ag38 107.25(11) . . ?
Cl1 Ag2A Ag10 55.24(10) . . ?
Cl1 Ag2A Ag27 57.63(11) . . ?
Cl1 Ag2A Ag29 114.62(14) . . ?
Cl1 Ag2A Ag38 117.44(13) . . ?
Cl1 Ag2A Cl3 120.7(2) . . ?
Cl3 Ag2A Ag10 117.10(15) . . ?
Cl3 Ag2A Ag27 113.43(14) . . ?
Cl3 Ag2A Ag29 56.65(12) . . ?
Cl3 Ag2A Ag38 54.26(12) . . ?
O1A Ag2A Ag10 69.9(6) . . ?
O1A Ag2A Ag27 142.2(6) . . ?
O1A Ag2A Ag29 53.2(6) . . ?
O1A Ag2A Ag38 120.0(6) . . ?
O1A Ag2A Cl1 122.1(6) . . ?
O1A Ag2A Cl3 98.5(6) . . ?
Ag27 Ag2B Ag10 125.2(3) . . ?
Cl1 Ag2B Ag10 62.1(2) . . ?
Cl1 Ag2B Ag27 63.2(2) . . ?
Ag10 Ag3 Ag27 108.8(3) . . ?
Ag10 Ag3 Ag42 157.35(19) . . ?
Ag42 Ag3 Ag27 71.87(11) . . ?
Cl1 Ag3 Ag10 56.54(16) . . ?
Cl1 Ag3 Ag27 54.41(16) . . ?
Cl1 Ag3 Ag42 114.1(2) . . ?
Cl4 Ag3 Ag10 107.76(19) . . ?
Cl4 Ag3 Ag27 115.64(19) . . ?
Cl4 Ag3 Ag42 55.31(15) . . ?
Cl4 Ag3 Cl1 116.1(2) . . ?
O4 Ag3 Ag10 52.8(6) . . ?
O4 Ag3 Ag27 122.5(6) . . ?
O4 Ag3 Ag42 146.8(7) . . ?
O4 Ag3 Cl1 96.9(7) . . ?
O4 Ag3 Cl4 121.8(6) . . ?
O4 Ag3 O6A 89.8(8) . . ?
O6A Ag3 Ag10 120.4(7) . . ?
O6A Ag3 Ag27 49.9(6) . . ?
O6A Ag3 Ag42 78.1(6) . . ?
O6A Ag3 Cl1 91.8(7) . . ?
O6A Ag3 Cl4 131.9(7) . . ?
Ag42 Ag3A Ag14 121.42(15) . . ?
Cl4 Ag3A Ag14 59.40(14) . . ?
Cl4 Ag3A Ag42 62.26(15) . . ?
Cl4 Ag3A O3A 129.8(6) . . ?
O3A Ag3A Ag14 76.3(5) . . ?
O3A Ag3A Ag42 147.1(6) . . ?
O7 Ag3A Ag14 164.6(9) . . ?
O7 Ag3A Ag42 65.8(7) . . ?
O7 Ag3A Cl4 124.2(8) . . ?
O7 Ag3A O3A 104.9(9) . . ?
Ag14 Ag3B Ag12 69.24(9) . . ?
Ag14 Ag3B Ag35 166.7(2) . . ?
Ag35 Ag3B Ag12 105.95(16) . . ?
Ag42 Ag3B Ag12 167.4(2) . . ?
Ag42 Ag3B Ag14 112.59(15) . . ?
Ag42 Ag3B Ag35 69.32(10) . . ?
Cl4 Ag3B Ag12 120.27(18) . . ?
Cl4 Ag3B Ag14 56.78(13) . . ?
Cl4 Ag3B Ag35 120.5(2) . . ?
Cl4 Ag3B Ag42 57.24(13) . . ?
Cl5 Ag3B Ag12 55.48(15) . . ?
Cl5 Ag3B Ag14 114.8(2) . . ?
Cl5 Ag3B Ag35 55.11(15) . . ?
Cl5 Ag3B Ag42 114.9(2) . . ?
Cl5 Ag3B Cl4 128.1(3) . . ?
Ag35 Ag4 Ag12 124.0(4) . . ?
Cl5 Ag4 Ag12 61.7(3) . . ?
Cl5 Ag4 Ag35 62.9(3) . . ?
O8A Ag4 Ag12 174.8(10) . . ?
O8A Ag4 Ag35 61.2(8) . . ?
O8A Ag4 Cl5 123.3(9) . . ?
Ag12 Ag4A Ag32 164.2(3) . . ?
Ag25 Ag4A Ag12 68.67(12) . . ?
Ag25 Ag4A Ag32 107.5(2) . . ?
Ag35 Ag4A Ag12 109.64(19) . . ?
Ag35 Ag4A Ag25 166.1(3) . . ?
Ag35 Ag4A Ag32 70.13(12) . . ?
Cl5 Ag4A Ag12 55.18(15) . . ?
Cl5 Ag4A Ag25 117.7(2) . . ?
Cl5 Ag4A Ag32 118.9(2) . . ?
Cl5 Ag4A Ag35 55.99(16) . . ?
Cl6 Ag4A Ag12 114.5(2) . . ?
Cl6 Ag4A Ag25 56.91(17) . . ?
Cl6 Ag4A Ag32 54.77(16) . . ?
Cl6 Ag4A Ag35 114.7(2) . . ?
Cl6 Ag4A Cl5 125.1(3) . . ?
O3A Ag4A Ag12 51.4(6) . . ?
O3A Ag4A Ag25 73.3(6) . . ?
O3A Ag4A Ag32 143.6(6) . . ?
O3A Ag4A Ag35 117.1(6) . . ?
O3A Ag4A Cl5 89.7(6) . . ?
O3A Ag4A Cl6 127.9(6) . . ?
Ag32 Ag4B Ag25 120.7(2) . . ?
Cl6 Ag4B Ag25 61.60(18) . . ?
Cl6 Ag4B Ag32 60.54(17) . . ?
Ag15 Ag5 Ag28 74.16(11) . . ?
Ag22 Ag5 Ag15 119.31(19) . . ?
Ag22 Ag5 Ag28 74.40(10) . . ?
Ag33 Ag5 Ag15 75.32(12) . . ?
Ag33 Ag5 Ag22 74.08(13) . . ?
Ag33 Ag5 Ag28 116.09(19) . . ?
O28 Ag5 Ag15 47.6(3) . . ?
O28 Ag5 Ag22 121.4(4) . . ?
O28 Ag5 Ag28 120.8(3) . . ?
O28 Ag5 Ag33 47.8(3) . . ?
O28 Ag5 O30 162.4(5) . . ?
O30 Ag5 Ag15 121.1(3) . . ?
O30 Ag5 Ag22 47.7(3) . . ?
O30 Ag5 Ag28 47.3(3) . . ?
O30 Ag5 Ag33 121.0(4) . . ?
O30 Ag5A O28 114.2(3) . . ?
N8 Ag5A O28 123.7(13) . . ?
N8 Ag5A O30 122.1(13) . . ?
Ag26 Ag6 Ag19 73.17(10) . . ?
Ag26 Ag6 Ag36 112.30(18) . . ?
Ag36 Ag6 Ag19 73.62(12) . . ?
O17 Ag6 Ag19 47.8(3) . . ?
O17 Ag6 Ag26 119.9(3) . . ?
O17 Ag6 Ag36 48.2(3) . . ?
O17 Ag6 O19 161.0(5) . . ?
O19 Ag6 Ag19 121.7(3) . . ?
O19 Ag6 Ag26 49.1(3) . . ?
O19 Ag6 Ag36 117.2(3) . . ?
O19 Ag6A O17 112.8(3) . . ?
N1 Ag6A O17 131.4(16) . . ?
N1 Ag6A O19 115.8(16) . . ?
N1 Ag6A N1A 24(2) . . ?
N1A Ag6A O17 107.7(16) . . ?
N1A Ag6A O19 139.6(16) . . ?
Ag24 Ag7 Ag17 78.16(8) . . ?
Ag24 Ag7 Ag39 130.76(14) . . ?
Ag30 Ag7 Ag17 125.86(14) . . ?
Ag30 Ag7 Ag24 80.14(9) . . ?
Ag30 Ag7 Ag39 79.88(9) . . ?
Ag39 Ag7 Ag17 78.14(8) . . ?
Cl2 Ag7 Ag17 59.79(15) . . ?
Cl2 Ag7 Ag24 65.37(14) . . ?
Cl2 Ag7 Ag30 66.06(16) . . ?
Cl2 Ag7 Ag39 65.39(14) . . ?
O9 Ag7 Ag17 49.4(3) . . ?
O9 Ag7 Ag24 127.5(3) . . ?
O9 Ag7 Ag30 129.7(3) . . ?
O9 Ag7 Ag39 49.9(3) . . ?
O9 Ag7 Cl2 87.1(3) . . ?
O9 Ag7 O22 89.3(4) . . ?
O9 Ag7 O27 88.2(4) . . ?
O12 Ag7 Ag17 128.7(3) . . ?
O12 Ag7 Ag24 50.7(3) . . ?
O12 Ag7 Ag30 50.6(3) . . ?
O12 Ag7 Ag39 130.4(4) . . ?
O12 Ag7 Cl2 91.5(3) . . ?
O12 Ag7 O9 178.2(5) . . ?
O12 Ag7 O22 91.9(4) . . ?
O12 Ag7 O27 90.4(4) . . ?
O22 Ag7 Ag17 124.3(3) . . ?
O22 Ag7 Ag24 129.7(3) . . ?
O22 Ag7 Ag30 49.8(2) . . ?
O22 Ag7 Ag39 46.5(2) . . ?
O22 Ag7 Cl2 87.1(3) . . ?
O22 Ag7 O27 168.8(4) . . ?
O27 Ag7 Ag17 47.5(2) . . ?
O27 Ag7 Ag24 46.24(18) . . ?
O27 Ag7 Ag30 125.8(2) . . ?
O27 Ag7 Ag39 125.5(2) . . ?
O27 Ag7 Cl2 81.9(3) . . ?
O9 Ag7A O12 112.5(3) . . ?
N7 Ag7A O9 131.4(16) . . ?
N7 Ag7A O12 115.6(16) . . ?
Ag31 Ag8 Ag13 119.9(3) . . ?
Ag34 Ag8 Ag13 73.5(2) . . ?
Ag34 Ag8 Ag31 73.8(3) . . ?
Ag37 Ag8 Ag13 73.3(2) . . ?
Ag37 Ag8 Ag31 74.2(2) . . ?
Ag37 Ag8 Ag34 111.9(4) . . ?
O13 Ag8 Ag13 46.2(3) . . ?
O13 Ag8 Ag31 127.3(5) . . ?
O13 Ag8 Ag34 119.4(5) . . ?
O13 Ag8 Ag37 53.2(4) . . ?
O13 Ag8 O23 168.4(8) . . ?
O23 Ag8 Ag13 124.3(6) . . ?
O23 Ag8 Ag31 47.8(4) . . ?
O23 Ag8 Ag34 50.9(5) . . ?
O23 Ag8 Ag37 121.3(5) . . ?
O23 Ag8A O13 111.2(3) . . ?
N2 Ag8A O13 128.6(12) . . ?
N2 Ag8A O23 120.1(12) . . ?
Ag15 Ag9 Ag44 146.90(5) . . ?
S4 Ag9 Ag15 55.77(7) . . ?
S4 Ag9 Ag44 130.25(9) . . ?
S4 Ag9 S16 134.42(12) . . ?
S16 Ag9 Ag15 110.84(9) . . ?
S16 Ag9 Ag44 86.16(9) . . ?
O20 Ag9 Ag15 162.6(2) . . ?
O20 Ag9 Ag44 46.6(2) . . ?
O20 Ag9 S4 107.8(2) . . ?
O20 Ag9 S16 75.7(2) . . ?
O25 Ag9 Ag15 104.8(2) . . ?
O25 Ag9 Ag44 50.0(2) . . ?
O25 Ag9 S4 145.5(2) . . ?
O25 Ag9 S16 76.9(2) . . ?
O25 Ag9 O20 92.3(3) . . ?
Ag2B Ag10 Ag15 102.9(2) . . ?
Ag15 Ag10 Ag2A 115.67(7) . . ?
Ag15 Ag10 Ag3 92.60(11) . . ?
Cl1 Ag10 Ag2A 49.94(10) . . ?
Cl1 Ag10 Ag2B 47.82(18) . . ?
Cl1 Ag10 Ag3 54.14(17) . . ?
Cl1 Ag10 Ag15 65.94(8) . . ?
S4 Ag10 Ag2A 132.94(11) . . ?
S4 Ag10 Ag2B 105.1(3) . . ?
S4 Ag10 Ag3 85.23(14) . . ?
S4 Ag10 Ag15 52.54(7) . . ?
S4 Ag10 Cl1 102.86(11) . . ?
S4 Ag10 O4 104.3(5) . . ?
S6 Ag10 Ag2A 76.61(10) . . ?
S6 Ag10 Ag2B 104.5(3) . . ?
S6 Ag10 Ag3 124.54(15) . . ?
S6 Ag10 Ag15 115.23(9) . . ?
S6 Ag10 Cl1 93.32(12) . . ?
S6 Ag10 S4 149.92(12) . . ?
S6 Ag10 O4 101.8(5) . . ?
O4 Ag10 Ag3 42.5(5) . . ?
O4 Ag10 Ag15 134.1(5) . . ?
O4 Ag10 Cl1 86.7(5) . . ?
Ag14 Ag11 Ag44 99.35(5) . . ?
Ag20 Ag11 Ag14 102.57(4) . . ?
Ag20 Ag11 Ag44 127.17(5) . . ?
S1 Ag11 Ag14 51.37(8) . . ?
S1 Ag11 Ag20 57.21(8) . . ?
S1 Ag11 Ag44 145.16(8) . . ?
S1 Ag11 S12 125.90(11) . . ?
S12 Ag11 Ag14 146.74(10) . . ?
S12 Ag11 Ag20 97.61(9) . . ?
S12 Ag11 Ag44 88.88(9) . . ?
O14 Ag11 Ag14 131.8(2) . . ?
O14 Ag11 Ag20 81.7(3) . . ?
O14 Ag11 Ag44 48.8(3) . . ?
O14 Ag11 S1 133.1(2) . . ?
O14 Ag11 S12 76.9(2) . . ?
O14 Ag11 O20 90.9(3) . . ?
O20 Ag11 Ag14 85.3(2) . . ?
O20 Ag11 Ag20 171.6(2) . . ?
O20 Ag11 Ag44 47.3(2) . . ?
O20 Ag11 S1 131.2(2) . . ?
O20 Ag11 S12 76.8(2) . . ?
Ag16 Ag12 Ag3B 118.77(11) . . ?
Ag16 Ag12 Ag4 108.2(2) . . ?
Ag16 Ag12 Ag4A 90.25(14) . . ?
Cl5 Ag12 Ag3B 48.26(18) . . ?
Cl5 Ag12 Ag4 46.0(2) . . ?
Cl5 Ag12 Ag4A 51.49(16) . . ?
Cl5 Ag12 Ag16 70.58(15) . . ?
S1 Ag12 Ag3B 76.78(11) . . ?
S1 Ag12 Ag4 101.3(3) . . ?
S1 Ag12 Ag4A 128.83(16) . . ?
S1 Ag12 Ag16 114.09(8) . . ?
S1 Ag12 Cl5 93.46(14) . . ?
S1 Ag12 S8 151.84(11) . . ?
S1 Ag12 O3 87.2(5) . . ?
S1 Ag12 O3A 103.7(5) . . ?
S8 Ag12 Ag3B 130.81(11) . . ?
S8 Ag12 Ag4 106.4(3) . . ?
S8 Ag12 Ag4A 78.63(15) . . ?
S8 Ag12 Ag16 52.08(8) . . ?
S8 Ag12 Cl5 102.15(16) . . ?
S8 Ag12 O3 102.2(5) . . ?
S8 Ag12 O3A 101.8(5) . . ?
O3 Ag12 Ag4 80.0(5) . . ?
O3 Ag12 Ag16 154.1(5) . . ?
O3 Ag12 Cl5 125.1(5) . . ?
O3A Ag12 Ag4A 43.5(5) . . ?
O3A Ag12 Ag16 133.2(5) . . ?
O3A Ag12 Cl5 80.9(5) . . ?
Ag16 Ag13 Ag8 160.3(2) . . ?
S8 Ag13 Ag8 137.2(2) . . ?
S8 Ag13 Ag16 54.42(7) . . ?
S8 Ag13 S10 124.29(12) . . ?
S10 Ag13 Ag8 84.8(2) . . ?
S10 Ag13 Ag16 99.69(8) . . ?
O13 Ag13 Ag8 34.6(3) . . ?
O13 Ag13 Ag16 164.3(2) . . ?
O13 Ag13 S8 119.2(2) . . ?
O13 Ag13 S10 71.6(2) . . ?
O15 Ag13 Ag8 54.3(3) . . ?
O15 Ag13 Ag16 107.7(2) . . ?
O15 Ag13 S8 151.6(3) . . ?
O15 Ag13 S10 77.1(3) . . ?
O15 Ag13 O13 83.5(3) . . ?
Ag11 Ag14 Ag3A 103.14(12) . . ?
Ag11 Ag14 Ag3B 85.85(12) . . ?
Cl4 Ag14 Ag3A 45.91(12) . . ?
Cl4 Ag14 Ag3B 49.10(12) . . ?
Cl4 Ag14 Ag11 67.99(10) . . ?
S1 Ag14 Ag3A 102.21(17) . . ?
S1 Ag14 Ag3B 78.19(13) . . ?
S1 Ag14 Ag11 52.47(8) . . ?
S1 Ag14 Cl4 101.48(14) . . ?
S1 Ag14 S4 157.49(10) . . ?
S4 Ag14 Ag3A 99.94(17) . . ?
S4 Ag14 Ag3B 123.56(13) . . ?
S4 Ag14 Ag11 118.03(8) . . ?
S4 Ag14 Cl4 91.03(13) . . ?
Ag9 Ag15 Ag5 130.73(10) . . ?
Ag9 Ag15 Ag10 100.81(4) . . ?
Ag10 Ag15 Ag5 103.29(9) . . ?
S4 Ag15 Ag5 150.60(13) . . ?
S4 Ag15 Ag9 55.60(7) . . ?
S4 Ag15 Ag10 51.16(7) . . ?
S4 Ag15 S30 123.86(11) . . ?
S30 Ag15 Ag5 85.50(13) . . ?
S30 Ag15 Ag9 94.56(9) . . ?
S30 Ag15 Ag10 149.69(11) . . ?
O26 Ag15 Ag5 55.5(3) . . ?
O26 Ag15 Ag9 169.7(2) . . ?
O26 Ag15 Ag10 84.1(2) . . ?
O26 Ag15 S4 124.2(3) . . ?
O26 Ag15 S30 77.1(2) . . ?
O26 Ag15 O28 92.1(4) . . ?
O28 Ag15 Ag5 40.9(2) . . ?
O28 Ag15 Ag9 91.6(3) . . ?
O28 Ag15 Ag10 130.0(2) . . ?
O28 Ag15 S4 140.6(3) . . ?
O28 Ag15 S30 74.9(2) . . ?
Ag12 Ag16 Ag46 101.52(6) . . ?
Ag13 Ag16 Ag12 98.87(4) . . ?
Ag13 Ag16 Ag46 121.00(5) . . ?
S8 Ag16 Ag12 51.37(8) . . ?
S8 Ag16 Ag13 55.59(7) . . ?
S8 Ag16 Ag46 145.12(10) . . ?
S8 Ag16 S13 129.32(14) . . ?
S13 Ag16 Ag12 150.35(10) . . ?
S13 Ag16 Ag13 102.10(9) . . ?
S13 Ag16 Ag46 85.36(11) . . ?
O11 Ag16 Ag12 86.4(2) . . ?
O11 Ag16 Ag13 169.6(3) . . ?
O11 Ag16 Ag46 48.9(3) . . ?
O11 Ag16 S8 133.1(2) . . ?
O11 Ag16 S13 76.4(2) . . ?
O11 Ag16 O29 88.3(3) . . ?
O29 Ag16 Ag12 127.6(3) . . ?
O29 Ag16 Ag13 81.4(2) . . ?
O29 Ag16 Ag46 43.1(3) . . ?
O29 Ag16 S8 131.4(2) . . ?
O29 Ag16 S13 76.5(3) . . ?
Ag37 Ag17 Ag7 154.53(8) . . ?
S9 Ag17 Ag7 90.60(11) . . ?
S9 Ag17 Ag37 101.43(9) . . ?
S24 Ag17 Ag7 135.60(12) . . ?
S24 Ag17 Ag37 54.62(9) . . ?
S24 Ag17 S9 121.07(13) . . ?
O9 Ag17 Ag7 41.7(3) . . ?
O9 Ag17 Ag37 120.3(3) . . ?
O9 Ag17 S9 74.3(3) . . ?
O9 Ag17 S24 163.7(3) . . ?
O27 Ag17 Ag7 53.6(3) . . ?
O27 Ag17 Ag37 151.2(3) . . ?
O27 Ag17 S9 75.7(2) . . ?
O27 Ag17 S24 101.7(3) . . ?
O27 Ag17 O9 87.0(4) . . ?
S18 Ag18 Ag24 55.20(8) . . ?
S18 Ag18 S34 125.72(13) . . ?
S18 Ag18 O19 116.9(3) . . ?
S34 Ag18 Ag24 100.10(9) . . ?
O19 Ag18 Ag24 164.5(2) . . ?
O19 Ag18 S34 73.2(2) . . ?
O24 Ag18 Ag24 107.8(2) . . ?
O24 Ag18 S18 151.1(3) . . ?
O24 Ag18 S34 77.0(3) . . ?
O24 Ag18 O19 84.7(3) . . ?
Ag22 Ag19 Ag6 153.34(9) . . ?
S20 Ag19 Ag6 138.76(13) . . ?
S20 Ag19 Ag22 56.13(8) . . ?
S20 Ag19 S25 128.02(14) . . ?
S25 Ag19 Ag6 83.07(14) . . ?
S25 Ag19 Ag22 102.36(9) . . ?
O16 Ag19 Ag6 54.5(2) . . ?
O16 Ag19 Ag22 101.0(2) . . ?
O16 Ag19 S20 147.1(3) . . ?
O16 Ag19 S25 76.2(3) . . ?
O16 Ag19 O17 88.7(3) . . ?
O17 Ag19 Ag6 38.4(3) . . ?
O17 Ag19 Ag22 167.9(3) . . ?
O17 Ag19 S20 117.8(3) . . ?
O17 Ag19 S25 72.7(2) . . ?
Ag11 Ag20 Ag46 155.10(6) . . ?
S1 Ag20 Ag11 54.95(7) . . ?
S1 Ag20 Ag46 134.12(8) . . ?
S1 Ag20 S32 130.59(12) . . ?
S32 Ag20 Ag11 105.62(9) . . ?
S32 Ag20 Ag46 84.11(9) . . ?
O11 Ag20 Ag11 154.9(3) . . ?
O11 Ag20 Ag46 49.1(2) . . ?
O11 Ag20 S1 104.3(2) . . ?
O11 Ag20 S32 76.2(2) . . ?
O11 Ag20 O18 89.8(4) . . ?
O18 Ag20 Ag11 115.0(3) . . ?
O18 Ag20 Ag46 44.5(3) . . ?
O18 Ag20 S1 152.9(3) . . ?
O18 Ag20 S32 74.9(3) . . ?
Ag33 Ag21 Ag42 98.48(5) . . ?
Ag33 Ag21 Ag44 130.04(6) . . ?
Ag42 Ag21 Ag44 94.97(5) . . ?
S28 Ag21 Ag33 56.50(10) . . ?
S28 Ag21 Ag42 49.08(10) . . ?
S28 Ag21 Ag44 140.43(10) . . ?
S28 Ag21 S33 130.28(13) . . ?
S33 Ag21 Ag33 107.60(12) . . ?
S33 Ag21 Ag42 143.31(13) . . ?
S33 Ag21 Ag44 87.72(10) . . ?
O10 Ag21 Ag33 175.4(3) . . ?
O10 Ag21 Ag42 79.6(3) . . ?
O10 Ag21 Ag44 46.5(3) . . ?
O10 Ag21 S28 123.5(3) . . ?
O10 Ag21 S33 76.0(3) . . ?
O25 Ag21 Ag33 86.0(2) . . ?
O25 Ag21 Ag42 130.6(2) . . ?
O25 Ag21 Ag44 50.3(2) . . ?
O25 Ag21 S28 136.8(2) . . ?
O25 Ag21 S33 77.6(2) . . ?
O25 Ag21 O10 92.1(4) . . ?
Ag19 Ag22 Ag5 129.93(10) . . ?
Ag19 Ag22 Ag27 99.78(5) . . ?
Ag27 Ag22 Ag5 102.09(11) . . ?
S11 Ag22 Ag5 85.67(13) . . ?
S11 Ag22 Ag19 99.56(9) . . ?
S11 Ag22 Ag27 146.68(12) . . ?
S20 Ag22 Ag5 148.78(14) . . ?
S20 Ag22 Ag19 55.82(9) . . ?
S20 Ag22 Ag27 50.55(9) . . ?
S20 Ag22 S11 125.28(12) . . ?
O30 Ag22 Ag5 41.4(2) . . ?
O30 Ag22 Ag19 91.7(2) . . ?
O30 Ag22 Ag27 131.4(2) . . ?
O30 Ag22 S11 74.7(3) . . ?
O30 Ag22 S20 142.0(3) . . ?
O32 Ag22 Ag5 53.9(3) . . ?
O32 Ag22 Ag19 174.5(3) . . ?
O32 Ag22 Ag27 82.3(3) . . ?
O32 Ag22 S11 76.3(3) . . ?
O32 Ag22 S20 123.6(3) . . ?
O32 Ag22 O30 90.6(4) . . ?
Ag42 Ag23 Ag44 90.52(5) . . ?
Ag45 Ag23 Ag42 98.17(5) . . ?
Ag45 Ag23 Ag44 156.46(6) . . ?
S15 Ag23 Ag42 142.35(13) . . ?
S15 Ag23 Ag44 88.15(11) . . ?
S15 Ag23 Ag45 97.83(12) . . ?
S21 Ag23 Ag42 46.64(10) . . ?
S21 Ag23 Ag44 137.14(11) . . ?
S21 Ag23 Ag45 54.85(10) . . ?
S21 Ag23 S15 124.88(14) . . ?
O10 Ag23 Ag42 76.4(3) . . ?
O10 Ag23 Ag44 45.0(3) . . ?
O10 Ag23 Ag45 158.5(3) . . ?
O10 Ag23 S15 76.3(3) . . ?
O10 Ag23 S21 111.4(3) . . ?
O14 Ag23 Ag42 126.7(2) . . ?
O14 Ag23 Ag44 47.1(3) . . ?
O14 Ag23 Ag45 112.1(3) . . ?
O14 Ag23 S15 76.9(3) . . ?
O14 Ag23 S21 153.4(3) . . ?
O14 Ag23 O10 87.0(4) . . ?
Ag18 Ag24 Ag7 120.89(8) . . ?
Ag18 Ag24 Ag41 98.90(4) . . ?
Ag41 Ag24 Ag7 99.48(8) . . ?
S3 Ag24 Ag7 89.31(11) . . ?
S3 Ag24 Ag18 103.69(9) . . ?
S3 Ag24 Ag41 146.96(11) . . ?
S18 Ag24 Ag7 140.77(12) . . ?
S18 Ag24 Ag18 54.78(8) . . ?
S18 Ag24 Ag41 50.64(8) . . ?
S18 Ag24 S3 129.82(12) . . ?
O12 Ag24 Ag7 40.5(3) . . ?
O12 Ag24 Ag18 87.1(3) . . ?
O12 Ag24 Ag41 130.2(3) . . ?
O12 Ag24 S3 75.2(3) . . ?
O12 Ag24 S18 136.0(3) . . ?
O27 Ag24 Ag7 54.3(3) . . ?
O27 Ag24 Ag18 175.2(3) . . ?
O27 Ag24 Ag41 82.1(3) . . ?
O27 Ag24 S3 77.4(3) . . ?
O27 Ag24 S18 128.1(3) . . ?
O27 Ag24 O12 88.7(4) . . ?
Ag37 Ag25 Ag4A 108.43(13) . . ?
Ag37 Ag25 Ag4B 102.43(12) . . ?
Cl6 Ag25 Ag4A 49.44(16) . . ?
Cl6 Ag25 Ag4B 47.22(15) . . ?
Cl6 Ag25 Ag37 59.18(10) . . ?
S8 Ag25 Ag4A 79.39(14) . . ?
S8 Ag25 Ag4B 95.33(17) . . ?
S8 Ag25 Ag37 112.79(9) . . ?
S8 Ag25 Cl6 94.72(14) . . ?
S8 Ag25 S24 149.55(13) . . ?
S8 Ag25 O2 110.8(6) . . ?
S24 Ag25 Ag4A 128.73(14) . . ?
S24 Ag25 Ag4B 113.18(17) . . ?
S24 Ag25 Ag37 52.49(9) . . ?
S24 Ag25 Cl6 96.99(14) . . ?
S24 Ag25 O2 98.4(6) . . ?
O2 Ag25 Ag37 124.0(5) . . ?
O2 Ag25 Cl6 84.1(6) . . ?
Ag28 Ag26 Ag6 130.58(10) . . ?
Ag28 Ag26 Ag29 99.92(4) . . ?
Ag29 Ag26 Ag6 107.81(11) . . ?
S6 Ag26 Ag6 154.96(15) . . ?
S6 Ag26 Ag28 55.48(8) . . ?
S6 Ag26 Ag29 50.46(8) . . ?
S6 Ag26 S29 119.90(13) . . ?
S29 Ag26 Ag6 84.83(14) . . ?
S29 Ag26 Ag28 96.78(9) . . ?
S29 Ag26 Ag29 143.17(12) . . ?
O16 Ag26 Ag6 55.3(2) . . ?
O16 Ag26 Ag28 76.9(2) . . ?
O16 Ag26 Ag29 139.5(3) . . ?
O16 Ag26 S6 130.0(3) . . ?
O16 Ag26 S29 76.3(3) . . ?
O16 Ag26 O19 90.8(3) . . ?
O19 Ag26 Ag6 40.1(3) . . ?
O19 Ag26 Ag28 166.2(2) . . ?
O19 Ag26 Ag29 93.5(2) . . ?
O19 Ag26 S6 137.9(3) . . ?
O19 Ag26 S29 73.8(2) . . ?
Ag2A Ag27 Ag33 109.60(7) . . ?
Ag2B Ag27 Ag22 107.0(2) . . ?
Ag2B Ag27 Ag33 92.2(2) . . ?
Ag3 Ag27 Ag33 80.15(10) . . ?
Ag22 Ag27 Ag2A 88.86(7) . . ?
Ag22 Ag27 Ag3 116.48(13) . . ?
Ag22 Ag27 Ag33 74.14(4) . . ?
Cl1 Ag27 Ag2A 51.87(10) . . ?
Cl1 Ag27 Ag2B 48.44(18) . . ?
Cl1 Ag27 Ag3 52.16(15) . . ?
Cl1 Ag27 Ag22 64.76(9) . . ?
Cl1 Ag27 Ag33 59.31(9) . . ?
S20 Ag27 Ag2A 80.79(11) . . ?
S20 Ag27 Ag2B 110.1(3) . . ?
S20 Ag27 Ag3 128.71(14) . . ?
S20 Ag27 Ag22 52.14(9) . . ?
S20 Ag27 Ag33 125.46(10) . . ?
S20 Ag27 Cl1 99.60(12) . . ?
S20 Ag27 S28 153.96(13) . . ?
S20 Ag27 O6A 99.2(6) . . ?
S28 Ag27 Ag2A 125.06(11) . . ?
S28 Ag27 Ag2B 95.8(3) . . ?
S28 Ag27 Ag3 77.20(14) . . ?
S28 Ag27 Ag22 118.56(10) . . ?
S28 Ag27 Ag33 48.18(10) . . ?
S28 Ag27 Cl1 95.64(12) . . ?
S28 Ag27 O6A 102.5(6) . . ?
O6A Ag27 Ag3 46.5(5) . . ?
O6A Ag27 Ag22 131.1(6) . . ?
O6A Ag27 Ag33 125.9(5) . . ?
O6A Ag27 Cl1 87.2(5) . . ?
Ag26 Ag28 Ag5 151.26(10) . . ?
S6 Ag28 Ag5 139.40(13) . . ?
S6 Ag28 Ag26 54.93(7) . . ?
S6 Ag28 S19 126.95(13) . . ?
S19 Ag28 Ag5 85.35(14) . . ?
S19 Ag28 Ag26 102.08(9) . . ?
O26 Ag28 Ag5 55.3(3) . . ?
O26 Ag28 Ag26 153.4(3) . . ?
O26 Ag28 S6 105.0(3) . . ?
O26 Ag28 S19 75.3(2) . . ?
O26 Ag28 O30 91.1(3) . . ?
O30 Ag28 Ag5 41.3(2) . . ?
O30 Ag28 Ag26 113.8(2) . . ?
O30 Ag28 S6 156.4(3) . . ?
O30 Ag28 S19 73.4(3) . . ?
Ag2 Ag29 Ag26 101.96(13) . . ?
Ag26 Ag29 Ag1B 108.1(4) . . ?
Ag26 Ag29 Ag2A 85.71(7) . . ?
Cl3 Ag29 Ag1B 47.6(4) . . ?
Cl3 Ag29 Ag2 48.78(16) . . ?
Cl3 Ag29 Ag2A 52.25(12) . . ?
Cl3 Ag29 Ag26 61.32(12) . . ?
S6 Ag29 Ag1B 123.5(3) . . ?
S6 Ag29 Ag2 104.86(18) . . ?
S6 Ag29 Ag2A 78.49(10) . . ?
S6 Ag29 Ag26 52.21(8) . . ?
S6 Ag29 Cl3 97.38(14) . . ?
S6 Ag29 O1A 98.5(5) . . ?
S18 Ag29 Ag1B 86.5(3) . . ?
S18 Ag29 Ag2 105.77(18) . . ?
S18 Ag29 Ag2A 131.82(11) . . ?
S18 Ag29 Ag26 113.40(9) . . ?
S18 Ag29 Cl3 97.19(13) . . ?
S18 Ag29 S6 148.48(13) . . ?
S18 Ag29 O1A 110.2(5) . . ?
O1A Ag29 Ag2A 43.4(5) . . ?
O1A Ag29 Ag26 128.0(5) . . ?
O1A Ag29 Cl3 86.7(5) . . ?
Ag36 Ag30 Ag7 155.71(8) . . ?
S14 Ag30 Ag7 132.38(12) . . ?
S14 Ag30 Ag36 54.80(9) . . ?
S14 Ag30 S26 126.99(13) . . ?
S26 Ag30 Ag7 89.87(11) . . ?
S26 Ag30 Ag36 101.45(10) . . ?
O12 Ag30 Ag7 41.9(3) . . ?
O12 Ag30 Ag36 120.7(3) . . ?
O12 Ag30 S14 157.7(3) . . ?
O12 Ag30 S26 74.5(3) . . ?
O12 Ag30 O22 87.7(4) . . ?
O22 Ag30 Ag7 53.5(3) . . ?
O22 Ag30 Ag36 150.1(3) . . ?
O22 Ag30 S14 102.6(3) . . ?
O22 Ag30 S26 75.7(3) . . ?
Ag39 Ag31 Ag8 156.5(2) . . ?
S22 Ag31 Ag8 137.2(2) . . ?
S22 Ag31 Ag39 54.91(8) . . ?
S22 Ag31 S23 126.44(15) . . ?
S22 Ag31 O23 119.6(3) . . ?
S23 Ag31 Ag8 85.7(2) . . ?
S23 Ag31 Ag39 100.43(10) . . ?
O21 Ag31 Ag8 52.0(3) . . ?
O21 Ag31 Ag39 106.7(3) . . ?
O21 Ag31 S22 149.2(3) . . ?
O21 Ag31 S23 77.7(3) . . ?
O21 Ag31 O23 83.3(4) . . ?
O23 Ag31 Ag8 36.3(4) . . ?
O23 Ag31 Ag39 166.8(3) . . ?
O23 Ag31 S23 72.8(3) . . ?
Ag34 Ag32 Ag4A 86.29(13) . . ?
Ag34 Ag32 Ag4B 96.79(13) . . ?
Cl6 Ag32 Ag4A 48.94(16) . . ?
Cl6 Ag32 Ag4B 47.69(15) . . ?
Cl6 Ag32 Ag34 61.23(11) . . ?
S5 Ag32 Ag4A 75.37(14) . . ?
S5 Ag32 Ag4B 90.71(17) . . ?
S5 Ag32 Ag34 53.51(10) . . ?
S5 Ag32 Cl6 93.09(15) . . ?
S5 Ag32 O5 112.3(6) . . ?
S22 Ag32 Ag4A 133.05(15) . . ?
S22 Ag32 Ag4B 117.94(17) . . ?
S22 Ag32 Ag34 114.15(10) . . ?
S22 Ag32 Cl6 102.81(14) . . ?
S22 Ag32 S5 150.99(13) . . ?
S22 Ag32 O5 92.8(6) . . ?
O5 Ag32 Ag4A 55.4(6) . . ?
O5 Ag32 Ag34 141.5(6) . . ?
O5 Ag32 Cl6 87.2(6) . . ?
Ag5 Ag33 Ag27 96.99(9) . . ?
Ag21 Ag33 Ag5 152.01(9) . . ?
Ag21 Ag33 Ag27 99.64(5) . . ?
S27 Ag33 Ag5 86.11(14) . . ?
S27 Ag33 Ag21 93.85(10) . . ?
S27 Ag33 Ag27 142.98(11) . . ?
S28 Ag33 Ag5 143.46(13) . . ?
S28 Ag33 Ag21 55.69(8) . . ?
S28 Ag33 Ag27 46.63(8) . . ?
S28 Ag33 S27 123.79(14) . . ?
O28 Ag33 Ag5 41.4(2) . . ?
O28 Ag33 Ag21 111.8(2) . . ?
O28 Ag33 Ag27 129.8(2) . . ?
O28 Ag33 S27 74.1(2) . . ?
O28 Ag33 S28 156.0(3) . . ?
O32 Ag33 Ag5 54.1(3) . . ?
O32 Ag33 Ag21 152.8(3) . . ?
O32 Ag33 Ag27 75.4(2) . . ?
O32 Ag33 S27 77.0(2) . . ?
O32 Ag33 S28 108.3(3) . . ?
O32 Ag33 O28 90.5(4) . . ?
Ag32 Ag34 Ag8 106.9(2) . . ?
Ag40 Ag34 Ag8 126.9(2) . . ?
Ag40 Ag34 Ag32 99.76(5) . . ?
S5 Ag34 Ag8 152.5(2) . . ?
S5 Ag34 Ag32 51.21(9) . . ?
S5 Ag34 Ag40 54.82(9) . . ?
S5 Ag34 S7 120.21(14) . . ?
S7 Ag34 Ag8 87.3(2) . . ?
S7 Ag34 Ag32 144.03(11) . . ?
S7 Ag34 Ag40 97.14(10) . . ?
O15 Ag34 Ag8 59.3(3) . . ?
O15 Ag34 Ag32 138.5(2) . . ?
O15 Ag34 Ag40 70.2(2) . . ?
O15 Ag34 S5 123.0(2) . . ?
O15 Ag34 S7 77.2(3) . . ?
O15 Ag34 O23 93.4(4) . . ?
O23 Ag34 Ag8 40.1(4) . . ?
O23 Ag34 Ag32 95.8(3) . . ?
O23 Ag34 Ag40 162.9(3) . . ?
O23 Ag34 S5 142.3(3) . . ?
O23 Ag34 S7 73.7(3) . . ?
Ag4 Ag35 Ag45 105.4(2) . . ?
Ag45 Ag35 Ag3B 88.18(11) . . ?
Ag45 Ag35 Ag4A 119.17(11) . . ?
Cl5 Ag35 Ag3B 48.50(17) . . ?
Cl5 Ag35 Ag4 47.2(2) . . ?
Cl5 Ag35 Ag4A 52.81(16) . . ?
Cl5 Ag35 Ag45 66.36(13) . . ?
S5 Ag35 Ag3B 131.49(14) . . ?
S5 Ag35 Ag4 107.3(3) . . ?
S5 Ag35 Ag4A 78.52(17) . . ?
S5 Ag35 Ag45 116.40(10) . . ?
S5 Ag35 Cl5 101.63(17) . . ?
S5 Ag35 S21 150.16(15) . . ?
S21 Ag35 Ag3B 77.88(13) . . ?
S21 Ag35 Ag4 102.4(3) . . ?
S21 Ag35 Ag4A 130.97(16) . . ?
S21 Ag35 Ag45 50.14(10) . . ?
S21 Ag35 Cl5 95.72(15) . . ?
Ag30 Ag36 Ag6 127.61(10) . . ?
Ag30 Ag36 Ag38 100.80(5) . . ?
Ag38 Ag36 Ag6 107.08(9) . . ?
S14 Ag36 Ag6 152.54(13) . . ?
S14 Ag36 Ag30 55.62(9) . . ?
S14 Ag36 Ag38 50.80(8) . . ?
S14 Ag36 S36 121.63(12) . . ?
S36 Ag36 Ag6 85.83(13) . . ?
S36 Ag36 Ag30 96.50(9) . . ?
S36 Ag36 Ag38 144.30(11) . . ?
O17 Ag36 Ag6 39.1(3) . . ?
O17 Ag36 Ag30 163.2(3) . . ?
O17 Ag36 Ag38 94.4(2) . . ?
O17 Ag36 S14 141.2(3) . . ?
O17 Ag36 S36 74.5(2) . . ?
O24 Ag36 Ag6 55.4(2) . . ?
O24 Ag36 Ag30 74.1(2) . . ?
O24 Ag36 Ag38 138.2(2) . . ?
O24 Ag36 S14 126.8(2) . . ?
O24 Ag36 S36 76.7(2) . . ?
O24 Ag36 O17 89.8(3) . . ?
Ag8 Ag37 Ag25 113.2(2) . . ?
Ag17 Ag37 Ag8 128.4(2) . . ?
Ag17 Ag37 Ag25 99.89(5) . . ?
Ag17 Ag37 Cl6 105.00(11) . . ?
Cl6 Ag37 Ag8 66.7(3) . . ?
Cl6 Ag37 Ag25 57.28(10) . . ?
S2 Ag37 Ag8 86.2(3) . . ?
S2 Ag37 Ag17 93.72(9) . . ?
S2 Ag37 Ag25 139.22(13) . . ?
S2 Ag37 Cl6 152.75(15) . . ?
S24 Ag37 Ag8 160.7(3) . . ?
S24 Ag37 Ag17 55.72(8) . . ?
S24 Ag37 Ag25 50.62(8) . . ?
S24 Ag37 Cl6 94.07(14) . . ?
S24 Ag37 S2 112.94(15) . . ?
O13 Ag37 Ag8 40.9(3) . . ?
O13 Ag37 Ag17 162.8(2) . . ?
O13 Ag37 Ag25 97.3(2) . . ?
O13 Ag37 Cl6 83.4(3) . . ?
O13 Ag37 S2 73.7(2) . . ?
O13 Ag37 S24 139.9(3) . . ?
O21 Ag37 Ag8 58.2(3) . . ?
O21 Ag37 Ag17 72.0(3) . . ?
O21 Ag37 Ag25 146.0(3) . . ?
O21 Ag37 Cl6 92.1(3) . . ?
O21 Ag37 S2 74.8(3) . . ?
O21 Ag37 S24 127.1(3) . . ?
O21 Ag37 O13 93.0(4) . . ?
Ag36 Ag38 Ag1B 89.5(4) . . ?
Ag36 Ag38 Ag2 103.42(13) . . ?
Ag36 Ag38 Ag2A 113.85(8) . . ?
Cl3 Ag38 Ag1B 48.2(5) . . ?
Cl3 Ag38 Ag2 48.50(16) . . ?
Cl3 Ag38 Ag2A 50.59(12) . . ?
Cl3 Ag38 Ag36 63.41(10) . . ?
S14 Ag38 Ag1B 83.1(3) . . ?
S14 Ag38 Ag2 102.41(18) . . ?
S14 Ag38 Ag2A 127.35(11) . . ?
S14 Ag38 Ag36 52.89(9) . . ?
S14 Ag38 Cl3 97.24(14) . . ?
S14 Ag38 S20 154.97(13) . . ?
S20 Ag38 Ag1B 120.4(3) . . ?
S20 Ag38 Ag2 101.65(17) . . ?
S20 Ag38 Ag2A 76.45(10) . . ?
S20 Ag38 Ag36 114.23(10) . . ?
S20 Ag38 Cl3 93.53(15) . . ?
Ag31 Ag39 Ag7 122.22(8) . . ?
Ag31 Ag39 Ag43 96.77(5) . . ?
Ag43 Ag39 Ag7 96.38(8) . . ?
S22 Ag39 Ag7 140.11(12) . . ?
S22 Ag39 Ag31 54.54(9) . . ?
S22 Ag39 Ag43 50.64(9) . . ?
S22 Ag39 S31 129.95(13) . . ?
S31 Ag39 Ag7 89.85(12) . . ?
S31 Ag39 Ag31 102.54(11) . . ?
S31 Ag39 Ag43 152.41(12) . . ?
O9 Ag39 Ag7 41.9(3) . . ?
O9 Ag39 Ag31 87.0(3) . . ?
O9 Ag39 Ag43 126.0(2) . . ?
O9 Ag39 S22 135.3(3) . . ?
O9 Ag39 S31 75.0(2) . . ?
O22 Ag39 Ag7 52.5(3) . . ?
O22 Ag39 Ag31 174.5(3) . . ?
O22 Ag39 Ag43 85.7(2) . . ?
O22 Ag39 S22 130.0(3) . . ?
O22 Ag39 S31 76.9(3) . . ?
O22 Ag39 O9 87.5(4) . . ?
Ag34 Ag40 Ag46 158.22(8) . . ?
S5 Ag40 Ag34 55.24(9) . . ?
S5 Ag40 Ag46 137.51(11) . . ?
S5 Ag40 S17 124.97(15) . . ?
S17 Ag40 Ag34 99.53(12) . . ?
S17 Ag40 Ag46 85.10(10) . . ?
O29 Ag40 Ag34 117.9(3) . . ?
O29 Ag40 Ag46 42.4(3) . . ?
O29 Ag40 S5 157.7(3) . . ?
O29 Ag40 S17 75.6(3) . . ?
O29 Ag40 O31 84.8(5) . . ?
O31 Ag40 Ag34 155.3(4) . . ?
O31 Ag40 Ag46 46.5(4) . . ?
O31 Ag40 S5 107.3(4) . . ?
O31 Ag40 S17 75.5(3) . . ?
Ag1 Ag41 Ag24 110.6(6) . . ?
Ag1A Ag41 Ag24 104.7(3) . . ?
Cl2 Ag41 Ag1 47.1(5) . . ?
Cl2 Ag41 Ag1A 49.3(2) . . ?
Cl2 Ag41 Ag24 66.70(12) . . ?
S18 Ag41 Ag1 113.6(5) . . ?
S18 Ag41 Ag1A 98.7(3) . . ?
S18 Ag41 Ag24 52.05(7) . . ?
S18 Ag41 Cl2 97.95(16) . . ?
S24 Ag41 Ag1 90.2(5) . . ?
S24 Ag41 Ag1A 105.3(3) . . ?
S24 Ag41 Ag24 115.84(9) . . ?
S24 Ag41 Cl2 94.33(16) . . ?
S24 Ag41 S18 155.63(14) . . ?
Ag3 Ag42 Ag23 115.96(13) . . ?
Ag3A Ag42 Ag21 106.08(12) . . ?
Ag3A Ag42 Ag23 99.17(14) . . ?
Ag3B Ag42 Ag23 78.84(12) . . ?
Ag21 Ag42 Ag3 90.20(11) . . ?
Ag21 Ag42 Ag3B 116.57(9) . . ?
Ag21 Ag42 Ag23 79.97(4) . . ?
Cl4 Ag42 Ag3 52.30(15) . . ?
Cl4 Ag42 Ag3A 48.45(13) . . ?
Cl4 Ag42 Ag3B 50.34(13) . . ?
Cl4 Ag42 Ag21 66.36(10) . . ?
Cl4 Ag42 Ag23 66.26(11) . . ?
S21 Ag42 Ag3 130.83(17) . . ?
S21 Ag42 Ag3A 105.88(19) . . ?
S21 Ag42 Ag3B 81.22(15) . . ?
S21 Ag42 Ag21 122.30(10) . . ?
S21 Ag42 Ag23 48.38(8) . . ?
S21 Ag42 Cl4 104.66(14) . . ?
S21 Ag42 S28 149.86(14) . . ?
S28 Ag42 Ag3 78.98(17) . . ?
S28 Ag42 Ag3A 104.00(19) . . ?
S28 Ag42 Ag3B 128.89(16) . . ?
S28 Ag42 Ag21 50.79(8) . . ?
S28 Ag42 Ag23 129.52(9) . . ?
S28 Ag42 Cl4 97.98(14) . . ?
Ag1 Ag43 Ag39 100.4(3) . . ?
Ag39 Ag43 Ag1A 111.16(16) . . ?
Cl2 Ag43 Ag1 46.7(5) . . ?
Cl2 Ag43 Ag1A 49.1(2) . . ?
Cl2 Ag43 Ag39 67.81(13) . . ?
S14 Ag43 Ag1 114.7(6) . . ?
S14 Ag43 Ag1A 100.6(3) . . ?
S14 Ag43 Ag39 112.62(10) . . ?
S14 Ag43 Cl2 96.99(17) . . ?
S14 Ag43 S22 148.86(13) . . ?
S22 Ag43 Ag1 95.7(6) . . ?
S22 Ag43 Ag1A 110.2(3) . . ?
S22 Ag43 Ag39 51.67(9) . . ?
S22 Ag43 Cl2 99.35(17) . . ?
Ag9 Ag44 Ag23 127.02(7) . . ?
Ag11 Ag44 Ag9 79.49(5) . . ?
Ag11 Ag44 Ag21 126.03(7) . . ?
Ag11 Ag44 Ag23 76.49(5) . . ?
Ag21 Ag44 Ag9 78.75(5) . . ?
Ag21 Ag44 Ag23 78.60(5) . . ?
O10 Ag44 Ag9 126.1(3) . . ?
O10 Ag44 Ag11 122.7(3) . . ?
O10 Ag44 Ag21 47.9(3) . . ?
O10 Ag44 Ag23 46.6(3) . . ?
O10 Ag44 O14 86.8(4) . . ?
O10 Ag44 O20 165.7(3) . . ?
O10 Ag44 O25 90.3(4) . . ?
O14 Ag44 Ag9 125.6(3) . . ?
O14 Ag44 Ag11 46.6(3) . . ?
O14 Ag44 Ag21 123.4(2) . . ?
O14 Ag44 Ag23 45.2(2) . . ?
O14 Ag44 O25 164.8(3) . . ?
O20 Ag44 Ag9 48.5(2) . . ?
O20 Ag44 Ag11 46.8(2) . . ?
O20 Ag44 Ag21 126.5(2) . . ?
O20 Ag44 Ag23 123.0(2) . . ?
O20 Ag44 O14 88.4(3) . . ?
O20 Ag44 O25 90.9(3) . . ?
O25 Ag44 Ag9 46.6(2) . . ?
O25 Ag44 Ag11 125.3(2) . . ?
O25 Ag44 Ag21 47.0(2) . . ?
O25 Ag44 Ag23 125.0(2) . . ?
N5 Ag44 Ag9 118.4(5) . . ?
N5 Ag44 Ag11 115.3(5) . . ?
N5 Ag44 Ag21 118.5(5) . . ?
N5 Ag44 Ag23 114.5(5) . . ?
N5 Ag44 O10 96.6(6) . . ?
N5 Ag44 O14 94.8(5) . . ?
N5 Ag44 O20 97.2(6) . . ?
N5 Ag44 O25 100.4(5) . . ?
Ag23 Ag45 Ag35 96.41(5) . . ?
Ag23 Ag45 Ag46 124.18(6) . . ?
Ag35 Ag45 Ag46 99.53(6) . . ?
S21 Ag45 Ag23 55.35(9) . . ?
S21 Ag45 Ag35 49.24(9) . . ?
S21 Ag45 Ag46 143.12(11) . . ?
S21 Ag45 S35 131.93(17) . . ?
S35 Ag45 Ag23 107.47(16) . . ?
S35 Ag45 Ag35 147.80(15) . . ?
S35 Ag45 Ag46 84.85(14) . . ?
O18 Ag45 Ag23 84.4(3) . . ?
O18 Ag45 Ag35 127.9(3) . . ?
O18 Ag45 Ag46 44.7(3) . . ?
O18 Ag45 S21 134.0(3) . . ?
O18 Ag45 S35 76.8(3) . . ?
O31 Ag45 Ag23 170.9(4) . . ?
O31 Ag45 Ag35 82.2(4) . . ?
O31 Ag45 Ag46 47.7(4) . . ?
O31 Ag45 S21 127.2(4) . . ?
O31 Ag45 S35 77.4(4) . . ?
O31 Ag45 O18 89.4(5) . . ?
Ag16 Ag46 Ag40 74.66(5) . . ?
Ag20 Ag46 Ag16 75.42(5) . . ?
Ag20 Ag46 Ag40 119.62(7) . . ?
Ag45 Ag46 Ag16 122.23(8) . . ?
Ag45 Ag46 Ag20 77.87(6) . . ?
Ag45 Ag46 Ag40 75.86(6) . . ?
O11 Ag46 Ag16 44.4(2) . . ?
O11 Ag46 Ag20 46.3(2) . . ?
O11 Ag46 Ag40 118.1(2) . . ?
O11 Ag46 Ag45 123.1(2) . . ?
O18 Ag46 Ag16 121.3(3) . . ?
O18 Ag46 Ag20 46.7(3) . . ?
O18 Ag46 Ag40 121.6(3) . . ?
O18 Ag46 Ag45 47.2(3) . . ?
O18 Ag46 O11 89.3(4) . . ?
O18 Ag46 O31 89.9(5) . . ?
O18 Ag46 N6 103.5(6) . . ?
O29 Ag46 Ag16 45.5(3) . . ?
O29 Ag46 Ag20 119.9(3) . . ?
O29 Ag46 Ag40 45.1(3) . . ?
O29 Ag46 Ag45 120.4(3) . . ?
O29 Ag46 O11 86.4(4) . . ?
O29 Ag46 O18 158.8(4) . . ?
O29 Ag46 O31 86.2(5) . . ?
O29 Ag46 N6 97.7(6) . . ?
O31 Ag46 Ag16 119.4(4) . . ?
O31 Ag46 Ag20 122.1(3) . . ?
O31 Ag46 Ag40 45.4(4) . . ?
O31 Ag46 Ag45 45.8(4) . . ?
O31 Ag46 O11 157.4(4) . . ?
N6 Ag46 Ag16 117.1(5) . . ?
N6 Ag46 Ag20 122.4(5) . . ?
N6 Ag46 Ag40 117.9(5) . . ?
N6 Ag46 Ag45 120.6(5) . . ?
N6 Ag46 O11 101.4(5) . . ?
N6 Ag46 O31 100.7(6) . . ?
O1 Cr1 O2 103.5(12) . . ?
O1 Cr1 O3 105.1(11) . . ?
O2A Cr1 O1A 104.1(12) . . ?
O2A Cr1 O3A 106.3(13) . . ?
O2A Cr1 O4A 112.8(12) . . ?
O3 Cr1 O2 107.6(11) . . ?
O3A Cr1 O1A 105.6(11) . . ?
O4 Cr1 O1 105.2(12) . . ?
O4 Cr1 O2 110.7(11) . . ?
O4 Cr1 O3 122.9(11) . . ?
O4A Cr1 O1A 113.8(12) . . ?
O4A Cr1 O3A 113.4(12) . . ?
O5A Cr2 O6A 145.1(15) . . ?
O5A Cr2 O7A 103.9(14) . . ?
O5A Cr2 O8A 119.3(13) . . ?
O6 Cr2 O5 104.2(13) . . ?
O6 Cr2 O7 123.2(14) . . ?
O6A Cr2 O7A 97.7(15) . . ?
O6A Cr2 O8A 86.8(12) . . ?
O7 Cr2 O5 111.4(12) . . ?
O8 Cr2 O5 106.3(15) . . ?
O8 Cr2 O6 102.7(13) . . ?
O8 Cr2 O7 107.6(14) . . ?
O8A Cr2 O7A 91.2(12) . . ?
Ag2A Cl1 Ag10 74.82(12) . . ?
Ag2A Cl1 Ag27 70.50(12) . . ?
Ag2B Cl1 Ag10 70.1(2) . . ?
Ag2B Cl1 Ag27 68.4(2) . . ?
Ag3 Cl1 Ag10 69.32(14) . . ?
Ag3 Cl1 Ag27 73.43(15) . . ?
Ag10 Cl1 Ag27 138.45(17) . . ?
Ag1 Cl2 Ag41 68.4(7) . . ?
Ag1 Cl2 Ag43 72.9(7) . . ?
Ag1A Cl2 Ag7 172.4(5) . . ?
Ag1A Cl2 Ag41 68.0(3) . . ?
Ag1A Cl2 Ag43 71.7(3) . . ?
Ag41 Cl2 Ag7 110.7(2) . . ?
Ag43 Cl2 Ag7 109.54(18) . . ?
Ag43 Cl2 Ag41 139.6(2) . . ?
Ag1B Cl3 Ag29 71.4(3) . . ?
Ag1B Cl3 Ag38 70.4(4) . . ?
Ag2 Cl3 Ag29 68.66(18) . . ?
Ag2 Cl3 Ag38 70.00(19) . . ?
Ag2A Cl3 Ag29 71.10(13) . . ?
Ag2A Cl3 Ag38 75.16(15) . . ?
Ag38 Cl3 Ag29 138.6(2) . . ?
Ag3 Cl4 Ag14 79.56(17) . . ?
Ag3 Cl4 Ag42 72.39(15) . . ?
Ag3A Cl4 Ag14 74.69(16) . . ?
Ag3A Cl4 Ag42 69.29(15) . . ?
Ag3B Cl4 Ag14 74.13(15) . . ?
Ag3B Cl4 Ag42 72.42(15) . . ?
Ag42 Cl4 Ag14 143.55(18) . . ?
Ag3B Cl5 Ag12 76.3(2) . . ?
Ag3B Cl5 Ag35 76.4(2) . . ?
Ag4 Cl5 Ag12 72.3(3) . . ?
Ag4 Cl5 Ag35 69.9(3) . . ?
Ag4A Cl5 Ag12 73.33(19) . . ?
Ag4A Cl5 Ag35 71.20(18) . . ?
Ag35 Cl5 Ag12 141.4(3) . . ?
Ag4A Cl6 Ag25 73.65(18) . . ?
Ag4A Cl6 Ag32 76.29(18) . . ?
Ag4A Cl6 Ag37 136.9(2) . . ?
Ag4B Cl6 Ag25 71.17(19) . . ?
Ag4B Cl6 Ag32 71.76(19) . . ?
Ag4B Cl6 Ag37 127.8(3) . . ?
Ag25 Cl6 Ag37 63.55(11) . . ?
Ag32 Cl6 Ag25 140.62(19) . . ?
Ag32 Cl6 Ag37 136.90(18) . . ?
Ag11 S1 Ag20 67.84(9) . . ?
Ag12 S1 Ag11 145.05(14) . . ?
Ag12 S1 Ag20 92.22(11) . . ?
Ag14 S1 Ag11 76.16(10) . . ?
Ag14 S1 Ag12 100.43(10) . . ?
Ag14 S1 Ag20 132.12(14) . . ?
C256 S1 Ag11 105.1(4) . . ?
C256 S1 Ag12 108.5(4) . . ?
C256 S1 Ag14 110.4(4) . . ?
C256 S1 Ag20 108.8(4) . . ?
C168 S2 Ag37 96.4(7) . . ?
C240 S2 Ag37 96.5(6) . . ?
C240 S2 C168 99.9(9) . . ?
C217 S3 Ag24 98.1(4) . . ?
C331 S3 Ag24 98.5(6) . . ?
C331 S3 C217 103.6(7) . . ?
Ag9 S4 Ag15 68.63(8) . . ?
Ag10 S4 Ag9 132.57(13) . . ?
Ag10 S4 Ag15 76.30(9) . . ?
Ag14 S4 Ag9 93.37(11) . . ?
Ag14 S4 Ag10 99.47(11) . . ?
Ag14 S4 Ag15 146.83(14) . . ?
C48 S4 Ag9 112.4(5) . . ?
C48 S4 Ag10 105.6(5) . . ?
C48 S4 Ag14 110.0(5) . . ?
C48 S4 Ag15 102.7(5) . . ?
Ag32 S5 Ag34 75.28(11) . . ?
Ag32 S5 Ag40 132.03(18) . . ?
Ag35 S5 Ag32 102.45(15) . . ?
Ag35 S5 Ag34 145.44(17) . . ?
Ag35 S5 Ag40 88.99(12) . . ?
Ag40 S5 Ag34 69.95(12) . . ?
C322 S5 Ag32 108.0(7) . . ?
C322 S5 Ag34 105.9(6) . . ?
C322 S5 Ag35 107.4(7) . . ?
C322 S5 Ag40 112.6(6) . . ?
Ag10 S6 Ag26 144.14(15) . . ?
Ag10 S6 Ag28 88.97(11) . . ?
Ag26 S6 Ag28 69.59(9) . . ?
Ag29 S6 Ag10 100.38(14) . . ?
Ag29 S6 Ag26 77.33(9) . . ?
Ag29 S6 Ag28 133.69(13) . . ?
C39 S6 Ag10 110.0(6) . . ?
C39 S6 Ag26 104.5(6) . . ?
C39 S6 Ag28 110.7(5) . . ?
C39 S6 Ag29 108.3(6) . . ?
C243 S7 Ag34 95.4(5) . . ?
C265 S7 Ag34 96.7(4) . . ?
C265 S7 C243 104.4(7) . . ?
Ag12 S8 Ag13 129.75(15) . . ?
Ag12 S8 Ag16 76.55(10) . . ?
Ag16 S8 Ag13 69.99(9) . . ?
Ag25 S8 Ag12 99.50(12) . . ?
Ag25 S8 Ag13 90.74(10) . . ?
Ag25 S8 Ag16 148.37(16) . . ?
C49 S8 Ag12 111.3(4) . . ?
C49 S8 Ag13 112.5(4) . . ?
C49 S8 Ag16 104.2(6) . . ?
C49 S8 Ag25 106.3(6) . . ?
C194 S9 Ag17 98.3(4) . . ?
C194 S9 C179 101.2(6) . . ?
C179 S9 Ag17 98.7(5) . . ?
C199 S10 Ag13 96.4(6) . . ?
C269 S10 Ag13 96.9(5) . . ?
C269 S10 C199 102.7(7) . . ?
C114 S11 Ag22 96.4(6) . . ?
C114 S11 C127 105.0(8) . . ?
C127 S11 Ag22 97.3(6) . . ?
C231 S12 Ag11 98.7(4) . . ?
C299 S12 Ag11 97.2(5) . . ?
C299 S12 C231 102.9(8) . . ?
C271 S13 Ag16 100.2(5) . . ?
C271 S13 C309 103.1(8) . . ?
C309 S13 Ag16 98.0(6) . . ?
Ag36 S14 Ag30 69.59(10) . . ?
Ag38 S14 Ag30 133.82(15) . . ?
Ag38 S14 Ag36 76.30(11) . . ?
Ag38 S14 Ag43 100.39(13) . . ?
Ag43 S14 Ag30 91.69(13) . . ?
Ag43 S14 Ag36 146.19(16) . . ?
C330 S14 Ag30 111.8(6) . . ?
C330 S14 Ag36 104.1(8) . . ?
C330 S14 Ag38 106.0(8) . . ?
C330 S14 Ag43 109.1(8) . . ?
C54 S15 Ag23 99.1(4) . . ?
C54 S15 C188 105.8(8) . . ?
C188 S15 Ag23 98.2(6) . . ?
C163 S16 Ag9 100.5(4) . . ?
C163 S16 C193 100.1(6) . . ?
C193 S16 Ag9 99.0(5) . . ?
C178 S17 Ag40 99.0(6) . . ?
C223 S17 Ag40 100.6(5) . . ?
C223 S17 C178 101.9(8) . . ?
Ag18 S18 Ag24 70.02(9) . . ?
Ag29 S18 Ag18 91.80(12) . . ?
Ag29 S18 Ag24 148.21(16) . . ?
Ag29 S18 Ag41 99.22(13) . . ?
Ag41 S18 Ag18 132.89(14) . . ?
Ag41 S18 Ag24 77.31(10) . . ?
C266 S18 Ag18 111.0(6) . . ?
C266 S18 Ag24 101.2(8) . . ?
C266 S18 Ag29 109.7(8) . . ?
C266 S18 Ag41 107.9(6) . . ?
C120 S19 Ag28 99.6(5) . . ?
C120 S19 C145 101.3(8) . . ?
C145 S19 Ag28 97.7(5) . . ?
Ag19 S20 Ag22 68.05(10) . . ?
Ag27 S20 Ag19 131.61(14) . . ?
Ag27 S20 Ag22 77.32(10) . . ?
Ag38 S20 Ag19 91.56(12) . . ?
Ag38 S20 Ag22 146.50(16) . . ?
Ag38 S20 Ag27 100.16(14) . . ?
C318 S20 Ag19 110.3(6) . . ?
C318 S20 Ag22 103.9(7) . . ?
C318 S20 Ag27 110.0(7) . . ?
C318 S20 Ag38 108.1(8) . . ?
Ag35 S21 Ag23 131.41(16) . . ?
Ag35 S21 Ag45 80.62(13) . . ?
Ag42 S21 Ag23 84.98(12) . . ?
Ag42 S21 Ag35 99.69(15) . . ?
Ag42 S21 Ag45 144.60(16) . . ?
Ag45 S21 Ag23 69.81(10) . . ?
C148 S21 Ag23 108.9(7) . . ?
C148 S21 Ag35 115.7(7) . . ?
C148 S21 Ag42 106.4(7) . . ?
C148 S21 Ag45 105.1(7) . . ?
Ag31 S22 Ag39 70.55(11) . . ?
Ag32 S22 Ag31 89.97(12) . . ?
Ag32 S22 Ag39 146.52(16) . . ?
Ag32 S22 Ag43 96.36(13) . . ?
Ag43 S22 Ag31 129.76(16) . . ?
Ag43 S22 Ag39 77.69(11) . . ?
C324 S22 Ag31 113.3(6) . . ?
C324 S22 Ag32 110.2(8) . . ?
C324 S22 Ag39 102.6(8) . . ?
C324 S22 Ag43 110.9(7) . . ?
C257 S23 Ag31 96.8(4) . . ?
C285 S23 Ag31 96.7(6) . . ?
C285 S23 C257 102.9(8) . . ?
Ag25 S24 Ag17 132.69(16) . . ?
Ag25 S24 Ag37 76.89(11) . . ?
Ag37 S24 Ag17 69.66(10) . . ?
Ag41 S24 Ag17 88.90(11) . . ?
Ag41 S24 Ag25 97.99(14) . . ?
Ag41 S24 Ag37 141.82(17) . . ?
C286 S24 Ag17 108.8(7) . . ?
C286 S24 Ag25 112.3(6) . . ?
C286 S24 Ag37 106.7(8) . . ?
C286 S24 Ag41 110.1(8) . . ?
C77 S25 Ag19 96.6(6) . . ?
C77 S25 C247 103.8(8) . . ?
C247 S25 Ag19 96.8(6) . . ?
C203 S26 Ag30 98.8(5) . . ?
C203 S26 C253 102.5(8) . . ?
C253 S26 Ag30 97.1(5) . . ?
C96 S27 Ag33 98.1(5) . . ?
C96 S27 C125 104.4(8) . . ?
C125 S27 Ag33 97.1(5) . . ?
Ag21 S28 Ag33 67.81(10) . . ?
Ag27 S28 Ag21 145.13(17) . . ?
Ag27 S28 Ag33 85.19(13) . . ?
Ag42 S28 Ag21 80.13(11) . . ?
Ag42 S28 Ag27 104.90(14) . . ?
Ag42 S28 Ag33 132.24(14) . . ?
C34 S28 Ag21 103.5(6) . . ?
C34 S28 Ag27 106.9(6) . . ?
C34 S28 Ag33 111.7(7) . . ?
C34 S28 Ag42 109.5(7) . . ?
C180 S29 Ag26 96.8(5) . . ?
C180 S29 C305 101.7(8) . . ?
C305 S29 Ag26 96.9(6) . . ?
C90 S30 Ag15 98.2(5) . . ?
C92 S30 Ag15 96.9(5) . . ?
C92 S30 C90 103.6(8) . . ?
C192 S31 Ag39 97.1(4) . . ?
C192 S31 C303 104.5(8) . . ?
C303 S31 Ag39 97.7(5) . . ?
C235 S32 Ag20 100.2(4) . . ?
C281 S32 Ag20 100.1(7) . . ?
C281 S32 C235 102.0(9) . . ?
C29 S33 Ag21 99.9(5) . . ?
C29 S33 C283 102.5(7) . . ?
C283 S33 Ag21 98.9(5) . . ?
C185 S34 Ag18 96.2(5) . . ?
C201 S34 Ag18 97.9(5) . . ?
C201 S34 C185 104.4(7) . . ?
C227 S35 Ag45 98.1(6) . . ?
C238 S35 Ag45 99.4(6) . . ?
C238 S35 C227 103.0(9) . . ?
C241 S36 Ag36 97.1(4) . . ?
C295 S36 Ag36 97.0(5) . . ?
C295 S36 C241 103.3(7) . . ?
Ag1A O1A Ag29 99.2(9) . . ?
Ag2A O1A Ag1A 94.5(8) . . ?
Ag2A O1A Ag29 83.4(7) . . ?
Cr1 O1A Ag1A 107.8(11) . . ?
Cr1 O1A Ag2A 147.7(13) . . ?
Cr1 O1A Ag29 114.7(10) . . ?
Ag1 O2 Ag25 102.3(10) . . ?
Cr1 O2 Ag1 132.1(15) . . ?
Cr1 O2 Ag25 118.6(11) . . ?
Cr1 O3 Ag12 119.8(11) . . ?
Ag3A O3A Ag12 112.8(9) . . ?
Ag4A O3A Ag3A 96.6(8) . . ?
Ag4A O3A Ag12 85.1(8) . . ?
Cr1 O3A Ag3A 102.8(11) . . ?
Cr1 O3A Ag4A 139.7(12) . . ?
Cr1 O3A Ag12 117.9(10) . . ?
Ag3 O4 Ag10 84.7(8) . . ?
Cr1 O4 Ag3 141.6(14) . . ?
Cr1 O4 Ag10 119.4(11) . . ?
Ag1A O5 Ag32 124.4(12) . . ?
Cr2 O5 Ag1A 117.4(16) . . ?
Cr2 O5 Ag32 117.9(14) . . ?
Ag2 O6A Ag3 93.2(8) . . ?
Ag2 O6A Ag27 112.6(10) . . ?
Ag3 O6A Ag27 83.7(7) . . ?
Cr2 O6A Ag2 113.4(12) . . ?
Cr2 O6A Ag3 127.0(14) . . ?
Cr2 O6A Ag27 121.3(11) . . ?
Cr2 O7 Ag3A 144.0(16) . . ?
Cr2 O8A Ag4 157.0(16) . . ?
Ag7 O9 Ag17 88.9(4) . . ?
Ag7 O9 Ag39 88.1(4) . . ?
Ag17 O9 Ag7A 106.4(4) . . ?
Ag17 O9 Ag39 111.4(4) . . ?
Ag39 O9 Ag7A 108.0(4) . . ?
C85 O9 Ag7 125.5(9) . . ?
C85 O9 Ag7A 91.1(7) . . ?
C85 O9 Ag17 118.6(8) . . ?
C85 O9 Ag39 117.9(7) . . ?
Ag21 O10 Ag23 119.0(4) . . ?
Ag44 O10 Ag21 85.6(4) . . ?
Ag44 O10 Ag23 88.5(4) . . ?
C162 O10 Ag21 119.9(9) . . ?
C162 O10 Ag23 119.7(9) . . ?
C162 O10 Ag44 107.3(9) . . ?
Ag16 O11 Ag20 118.0(4) . . ?
Ag16 O11 Ag46 86.8(3) . . ?
Ag20 O11 Ag46 84.5(4) . . ?
C175 O11 Ag16 121.4(9) . . ?
C175 O11 Ag20 120.5(8) . . ?
C175 O11 Ag46 95.5(9) . . ?
Ag7 O12 Ag24 88.8(4) . . ?
Ag7 O12 Ag30 87.6(4) . . ?
Ag24 O12 Ag7A 103.1(4) . . ?
Ag30 O12 Ag7A 107.6(4) . . ?
Ag30 O12 Ag24 112.7(4) . . ?
C191 O12 Ag7 125.9(10) . . ?
C191 O12 Ag7A 94.0(9) . . ?
C191 O12 Ag24 117.1(10) . . ?
C191 O12 Ag30 118.6(10) . . ?
Ag8 O13 Ag13 99.2(5) . . ?
Ag8 O13 Ag37 85.9(5) . . ?
Ag8A O13 Ag13 113.6(4) . . ?
Ag37 O13 Ag8A 105.6(4) . . ?
Ag37 O13 Ag13 103.2(3) . . ?
C307 O13 Ag8 129.5(10) . . ?
C307 O13 Ag8A 101.3(8) . . ?
C307 O13 Ag13 115.2(8) . . ?
C307 O13 Ag37 118.0(8) . . ?
Ag11 O14 Ag23 118.6(4) . . ?
Ag11 O14 Ag44 84.6(3) . . ?
Ag23 O14 Ag44 87.7(4) . . ?
C167 O14 Ag11 119.8(10) . . ?
C167 O14 Ag23 120.5(10) . . ?
C167 O14 Ag44 108.3(10) . . ?
Ag13 O15 Ag34 113.5(4) . . ?
C177 O15 Ag13 121.6(10) . . ?
C177 O15 Ag34 115.7(10) . . ?
Ag19 O16 Ag26 112.2(5) . . ?
C183 O16 Ag19 122.4(11) . . ?
C183 O16 Ag26 118.5(11) . . ?
Ag6 O17 Ag19 93.8(4) . . ?
Ag6 O17 Ag36 92.6(4) . . ?
Ag19 O17 Ag6A 108.7(4) . . ?
Ag36 O17 Ag6A 105.2(4) . . ?
Ag36 O17 Ag19 107.2(4) . . ?
C207 O17 Ag6 122.0(11) . . ?
C207 O17 Ag6A 98.1(10) . . ?
C207 O17 Ag19 118.9(9) . . ?
C207 O17 Ag36 117.2(9) . . ?
Ag20 O18 Ag45 118.6(4) . . ?
Ag46 O18 Ag20 88.8(4) . . ?
Ag46 O18 Ag45 88.2(4) . . ?
C91 O18 Ag20 121.0(13) . . ?
C91 O18 Ag45 118.4(13) . . ?
C91 O18 Ag46 106.8(12) . . ?
Ag6 O19 Ag18 97.3(4) . . ?
Ag6 O19 Ag26 90.8(4) . . ?
Ag6A O19 Ag18 109.0(4) . . ?
Ag6A O19 Ag26 106.8(4) . . ?
Ag26 O19 Ag18 107.6(4) . . ?
C189 O19 Ag6 123.5(10) . . ?
C189 O19 Ag6A 99.1(9) . . ?
C189 O19 Ag18 116.7(9) . . ?
C189 O19 Ag26 116.7(9) . . ?
Ag11 O20 Ag9 119.2(3) . . ?
Ag11 O20 Ag44 85.9(3) . . ?
Ag44 O20 Ag9 84.9(3) . . ?
C171 O20 Ag9 118.3(8) . . ?
C171 O20 Ag11 122.0(8) . . ?
C171 O20 Ag44 105.5(8) . . ?
Ag31 O21 Ag37 111.7(4) . . ?
C251 O21 Ag31 121.9(13) . . ?
C251 O21 Ag37 119.2(12) . . ?
Ag30 O22 Ag7 76.7(3) . . ?
Ag39 O22 Ag7 81.0(3) . . ?
Ag39 O22 Ag30 115.5(4) . . ?
C187 O22 Ag7 98.5(10) . . ?
C187 O22 Ag30 121.8(10) . . ?
C187 O22 Ag39 120.9(10) . . ?
Ag8 O23 Ag31 95.9(6) . . ?
Ag8 O23 Ag34 89.1(5) . . ?
Ag8A O23 Ag31 113.6(6) . . ?
Ag8A O23 Ag34 105.6(4) . . ?
Ag34 O23 Ag31 104.7(4) . . ?
C255 O23 Ag8 128.8(10) . . ?
C255 O23 Ag8A 99.7(8) . . ?
C255 O23 Ag31 115.7(7) . . ?
C255 O23 Ag34 117.4(10) . . ?
Ag18 O24 Ag36 114.4(3) . . ?
C169 O24 Ag18 121.5(10) . . ?
C169 O24 Ag36 120.9(10) . . ?
Ag9 O25 Ag21 119.5(3) . . ?
Ag9 O25 Ag44 83.4(3) . . ?
Ag21 O25 Ag44 82.7(3) . . ?
C215 O25 Ag9 120.7(9) . . ?
C215 O25 Ag21 119.4(9) . . ?
C215 O25 Ag44 97.7(8) . . ?
Ag15 O26 Ag28 113.0(4) . . ?
C110 O26 Ag15 119.6(9) . . ?
C110 O26 Ag28 120.9(9) . . ?
Ag17 O27 Ag7 78.9(3) . . ?
Ag24 O27 Ag7 79.4(3) . . ?
Ag24 O27 Ag17 116.1(4) . . ?
C237 O27 Ag7 94.9(8) . . ?
C237 O27 Ag17 121.5(7) . . ?
C237 O27 Ag24 119.6(8) . . ?
Ag5 O28 Ag15 91.5(4) . . ?
Ag5 O28 Ag33 90.8(4) . . ?
Ag15 O28 Ag5A 104.0(4) . . ?
Ag33 O28 Ag5A 104.3(4) . . ?
Ag33 O28 Ag15 111.4(4) . . ?
C94 O28 Ag5 119.0(10) . . ?
C94 O28 Ag5A 95.3(9) . . ?
C94 O28 Ag15 117.7(9) . . ?
C94 O28 Ag33 120.0(10) . . ?
Ag16 O29 Ag40 117.0(4) . . ?
Ag46 O29 Ag16 91.4(3) . . ?
Ag46 O29 Ag40 92.5(5) . . ?
C41 O29 Ag16 114.4(12) . . ?
C41 O29 Ag40 120.4(10) . . ?
C41 O29 Ag46 114.5(9) . . ?
Ag5 O30 Ag22 90.9(4) . . ?
Ag5 O30 Ag28 91.4(4) . . ?
Ag22 O30 Ag5A 104.2(4) . . ?
Ag28 O30 Ag5A 105.4(4) . . ?
Ag28 O30 Ag22 110.2(4) . . ?
C123 O30 Ag5 119.9(10) . . ?
C123 O30 Ag5A 95.3(9) . . ?
C123 O30 Ag22 119.3(11) . . ?
C123 O30 Ag28 118.9(11) . . ?
Ag40 O31 Ag46 88.1(5) . . ?
Ag45 O31 Ag40 118.5(5) . . ?
Ag45 O31 Ag46 86.5(4) . . ?
C225 O31 Ag40 120.5(12) . . ?
C225 O31 Ag45 120.9(13) . . ?
C225 O31 Ag46 96.6(10) . . ?
Ag22 O32 Ag33 113.3(4) . . ?
C131 O32 Ag22 122.8(9) . . ?
C131 O32 Ag33 120.6(8) . . ?
N1A N1 Ag6A 108(6) . . ?
N1A N1 C1 105(5) . . ?
C1 N1 Ag6A 146(4) . . ?
N1 N1A Ag6A 48(4) . . ?
N1 N1A C1 42(4) . . ?
N1 N1A C1A 153(8) . . ?
C1 N1A Ag6A 89(2) . . ?
C1A N1A Ag6A 157(6) . . ?
C1A N1A C1 112(6) . . ?
C33 N2 Ag8A 131(4) . . ?
C310 N5 Ag44 178(3) . . ?
C297 N6 Ag46 158(2) . . ?
C137 N7 Ag7A 151(8) . . ?
C195 N8 Ag5A 148(5) . . ?
N1 C1 N1A 33(2) . . ?
N1 C1 C2 177(5) . . ?
C2 C1 N1A 144(4) . . ?
N1A C1A C2A 176(7) . . ?
C1 C2 H2A 116.2 . . ?
C1 C2 H2B 101.6 . . ?
C1 C2 H2C 110.3 . . ?
H2A C2 H2B 109.4 . . ?
H2A C2 H2C 109.5 . . ?
H2B C2 H2C 109.5 . . ?
C1A C2A H2AA 110.6 . . ?
C1A C2A H2AB 107.5 . . ?
C1A C2A H2AC 110.3 . . ?
H2AA C2A H2AB 109.4 . . ?
H2AA C2A H2AC 109.6 . . ?
H2AB C2A H2AC 109.4 . . ?
H3A C3 H3B 109.5 . . ?
H3A C3 H3C 109.5 . . ?
H3B C3 H3C 109.5 . . ?
C148 C3 H3A 109.5 . . ?
C148 C3 H3B 109.5 . . ?
C148 C3 H3C 109.5 . . ?
H3AA C3A H3AB 109.5 . . ?
H3AA C3A H3AC 109.5 . . ?
H3AB C3A H3AC 109.5 . . ?
C148 C3A H3AA 109.5 . . ?
C148 C3A H3AB 109.5 . . ?
C148 C3A H3AC 109.5 . . ?
H4A C4 H4B 109.5 . . ?
H4A C4 H4C 109.5 . . ?
H4B C4 H4C 109.5 . . ?
C148 C4 H4A 109.5 . . ?
C148 C4 H4B 109.5 . . ?
C148 C4 H4C 109.5 . . ?
H4AA C4A H4AB 109.5 . . ?
H4AA C4A H4AC 109.5 . . ?
H4AB C4A H4AC 109.5 . . ?
C148 C4A H4AA 109.5 . . ?
C148 C4A H4AB 109.5 . . ?
C148 C4A H4AC 109.5 . . ?
C6 C5 C10 120.0 . . ?
C6 C5 C311 117.6(19) . . ?
C10 C5 C311 121.5(19) . . ?
C5 C6 H6 120.0 . . ?
C7 C6 C5 120.0 . . ?
C7 C6 H6 120.0 . . ?
C6 C7 H7 120.0 . . ?
C6 C7 C8 120.0 . . ?
C8 C7 H7 120.0 . . ?
C7 C8 H8 120.0 . . ?
C9 C8 C7 120.0 . . ?
C9 C8 H8 120.0 . . ?
C8 C9 H9 120.0 . . ?
C8 C9 C10 120.0 . . ?
C10 C9 H9 120.0 . . ?
C5 C10 H10 120.0 . . ?
C9 C10 C5 120.0 . . ?
C9 C10 H10 120.0 . . ?
C5A C10A H10A 120.0 . . ?
C5A C10A C9A 120.0 . . ?
C9A C10A H10A 120.0 . . ?
C10A C5A C6A 120.0 . . ?
C10A C5A C311 109(2) . . ?
C6A C5A C311 129.9(19) . . ?
C5A C6A H6A 120.0 . . ?
C7A C6A C5A 120.0 . . ?
C7A C6A H6A 120.0 . . ?
C6A C7A H7A 120.0 . . ?
C8A C7A C6A 120.0 . . ?
C8A C7A H7A 120.0 . . ?
C7A C8A H8A 120.0 . . ?
C7A C8A C9A 120.0 . . ?
C9A C8A H8A 120.0 . . ?
C10A C9A H9A 120.0 . . ?
C8A C9A C10A 120.0 . . ?
C8A C9A H9A 120.0 . . ?
C12 C11 H11 120.0 . . ?
C12 C11 C336 120.0 . . ?
C336 C11 H11 120.0 . . ?
C11 C12 H12 120.0 . . ?
C11 C12 C13 120.0 . . ?
C13 C12 H12 120.0 . . ?
C12 C13 H13 120.0 . . ?
C14 C13 C12 120.0 . . ?
C14 C13 H13 120.0 . . ?
C13 C14 H14 120.0 . . ?
C15 C14 C13 120.0 . . ?
C15 C14 H14 120.0 . . ?
C14 C15 H15 120.0 . . ?
C336 C15 C14 120.0 . . ?
C336 C15 H15 120.0 . . ?
C11 C336 C249 120.4(10) . . ?
C15 C336 C11 120.0 . . ?
C15 C336 C249 119.3(10) . . ?
C11A C336 C15A 119.5(7) . . ?
C11A C336 C249 127.0(15) . . ?
C15A C336 C249 110.1(15) . . ?
C336 C11A H11A 120.0 . . ?
C12A C11A C336 120.1(7) . . ?
C12A C11A H11A 120.0 . . ?
C11A C12A H12A 119.8 . . ?
C11A C12A C13A 120.4(8) . . ?
C13A C12A H12A 119.8 . . ?
C12A C13A H13A 120.1 . . ?
C12A C13A C14A 119.7(7) . . ?
C14A C13A H13A 120.1 . . ?
C13A C14A H14A 120.0 . . ?
C15A C14A C13A 120.0(8) . . ?
C15A C14A H14A 120.0 . . ?
C336 C15A H15A 119.8 . . ?
C14A C15A C336 120.4(7) . . ?
C14A C15A H15A 119.8 . . ?
C17 C18 H18 120.0 . . ?
C17 C18 C19 120.0 . . ?
C19 C18 H18 120.0 . . ?
C18 C17 H17 120.0 . . ?
C18 C17 C16 120.0 . . ?
C16 C17 H17 120.0 . . ?
C17 C16 C291 121.9(19) . . ?
C21 C16 C17 120.0 . . ?
C21 C16 C291 117.2(19) . . ?
C16 C21 H21 120.0 . . ?
C16 C21 C20 120.0 . . ?
C20 C21 H21 120.0 . . ?
C21 C20 H20 120.0 . . ?
C19 C20 C21 120.0 . . ?
C19 C20 H20 120.0 . . ?
C18 C19 H19 120.0 . . ?
C20 C19 C18 120.0 . . ?
C20 C19 H19 120.0 . . ?
C21A C20A H20A 120.0 . . ?
C21A C20A C19A 120.0 . . ?
C19A C20A H20A 120.0 . . ?
C20A C21A H21A 120.0 . . ?
C16A C21A C20A 120.0 . . ?
C16A C21A H21A 120.0 . . ?
C21A C16A C17A 120.0 . . ?
C21A C16A C291 125(2) . . ?
C17A C16A C291 115(2) . . ?
C16A C17A H17A 120.0 . . ?
C16A C17A C18A 120.0 . . ?
C18A C17A H17A 120.0 . . ?
C17A C18A H18A 120.0 . . ?
C19A C18A C17A 120.0 . . ?
C19A C18A H18A 120.0 . . ?
C20A C19A H19A 120.0 . . ?
C18A C19A C20A 120.0 . . ?
C18A C19A H19A 120.0 . . ?
C27 C22 C23 120.0 . . ?
C27 C22 C111 127(3) . . ?
C23 C22 C111 113(3) . . ?
C22 C27 H27 120.0 . . ?
C26 C27 C22 120.0 . . ?
C26 C27 H27 120.0 . . ?
C27 C26 H26 120.0 . . ?
C27 C26 C25 120.0 . . ?
C25 C26 H26 120.0 . . ?
C26 C25 H25 120.0 . . ?
C24 C25 C26 120.0 . . ?
C24 C25 H25 120.0 . . ?
C25 C24 H24 120.0 . . ?
C25 C24 C23 120.0 . . ?
C23 C24 H24 120.0 . . ?
C22 C23 H23 120.0 . . ?
C24 C23 C22 120.0 . . ?
C24 C23 H23 120.0 . . ?
C26A C27A H27A 120.0 . . ?
C26A C27A C22A 120.0 . . ?
C22A C27A H27A 120.0 . . ?
C27A C26A H26A 120.0 . . ?
C25A C26A C27A 120.0 . . ?
C25A C26A H26A 120.0 . . ?
C26A C25A H25A 120.0 . . ?
C24A C25A C26A 120.0 . . ?
C24A C25A H25A 120.0 . . ?
C25A C24A H24A 120.0 . . ?
C25A C24A C23A 120.0 . . ?
C23A C24A H24A 120.0 . . ?
C24A C23A H23A 120.0 . . ?
C22A C23A C24A 120.0 . . ?
C22A C23A H23A 120.0 . . ?
C27A C22A C111 115(2) . . ?
C23A C22A C27A 120.0 . . ?
C23A C22A C111 123(2) . . ?
C299 C28 H28 119.1 . . ?
C311 C28 H28 119.1 . . ?
C311 C28 C299 121.9(16) . . ?
C260 C32 H32 120.0 . . ?
C260 C32 C264 120.0 . . ?
C264 C32 H32 120.0 . . ?
C32 C260 H260 120.0 . . ?
C117 C260 C32 120.0 . . ?
C117 C260 H260 120.0 . . ?
C260 C117 H117 120.0 . . ?
C260 C117 C262 120.0 . . ?
C262 C117 H117 120.0 . . ?
C117 C262 H262 120.0 . . ?
C66 C262 C117 120.0 . . ?
C66 C262 H262 120.0 . . ?
C262 C66 H66 120.0 . . ?
C262 C66 C264 120.0 . . ?
C264 C66 H66 120.0 . . ?
C32 C264 C101 117.5(12) . . ?
C66 C264 C32 120.0 . . ?
C66 C264 C101 122.4(12) . . ?
N2 C33 C35 168(5) . . ?
S28 C34 H34 110.7 . . ?
C328 C34 S28 109.9(13) . . ?
C328 C34 H34 110.7 . . ?
C328 C34 C334 106.5(18) . . ?
C334 C34 S28 108.3(13) . . ?
C334 C34 H34 110.7 . . ?
C33 C35 H35A 109.5 . . ?
C33 C35 H35B 109.5 . . ?
C33 C35 H35C 109.5 . . ?
H35A C35 H35B 109.5 . . ?
H35A C35 H35C 109.5 . . ?
H35B C35 H35C 109.5 . . ?
C160 C36 H36 120.9 . . ?
C240 C36 H36 120.9 . . ?
C240 C36 C160 118.2(13) . . ?
C212 C37 H37 120.0 . . ?
C212 C37 C216 120.0 . . ?
C216 C37 H37 120.0 . . ?
C37 C212 C93 120.0 . . ?
C37 C212 C245 116.5(12) . . ?
C93 C212 C245 123.5(12) . . ?
C212 C93 H93 120.0 . . ?
C212 C93 C214 120.0 . . ?
C214 C93 H93 120.0 . . ?
C93 C214 H214 120.0 . . ?
C93 C214 C60 120.0 . . ?
C60 C214 H214 120.0 . . ?
C214 C60 H60 120.0 . . ?
C216 C60 C214 120.0 . . ?
C216 C60 H60 120.0 . . ?
C37 C216 H216 120.0 . . ?
C60 C216 C37 120.0 . . ?
C60 C216 H216 120.0 . . ?
S6 C39 H39 107.8 . . ?
C69 C39 S6 110.4(12) . . ?
C69 C39 H39 107.8 . . ?
C308 C39 S6 110.2(13) . . ?
C308 C39 H39 107.8 . . ?
C308 C39 C69 112.7(16) . . ?
C138 C40 H40 118.0 . . ?
C138 C40 C306 124(2) . . ?
C306 C40 H40 118.0 . . ?
O29 C41 C178 118.2(18) . . ?
O29 C41 C309 126.7(16) . . ?
C309 C41 C178 114.9(16) . . ?
C76 C42 H42 118.2 . . ?
C76 C42 C331 123.5(19) . . ?
C331 C42 H42 118.2 . . ?
C287 C43 H43 119.3 . . ?
C303 C43 H43 119.3 . . ?
C303 C43 C287 121.4(15) . . ?
C204 C44 C208 120.0 . . ?
C204 C44 C287 122.3(12) . . ?
C208 C44 C287 117.7(12) . . ?
C44 C204 H204 120.0 . . ?
C89 C204 C44 120.0 . . ?
C89 C204 H204 120.0 . . ?
C204 C89 H89 120.0 . . ?
C204 C89 C206 120.0 . . ?
C206 C89 H89 120.0 . . ?
C89 C206 H206 120.0 . . ?
C59 C206 C89 120.0 . . ?
C59 C206 H206 120.0 . . ?
C206 C59 H59 120.0 . . ?
C206 C59 C208 120.0 . . ?
C208 C59 H59 120.0 . . ?
C44 C208 H208 120.0 . . ?
C59 C208 C44 120.0 . . ?
C59 C208 H208 120.0 . . ?
C101 C45 H45 118.0 . . ?
C101 C45 C247 124.1(17) . . ?
C247 C45 H45 118.0 . . ?
S4 C48 H48 107.8 . . ?
C119 C48 S4 111.2(11) . . ?
C119 C48 H48 107.8 . . ?
C119 C48 C276 109.7(13) . . ?
C276 C48 S4 112.3(12) . . ?
C276 C48 H48 107.8 . . ?
S8 C49 H49 108.4 . . ?
C274 C49 S8 109.7(11) . . ?
C274 C49 H49 108.4 . . ?
C274 C49 C284 111.5(13) . . ?
C284 C49 S8 110.2(10) . . ?
C284 C49 H49 108.4 . . ?
H51A C51 H51B 109.5 . . ?
H51A C51 H51C 109.5 . . ?
H51B C51 H51C 109.5 . . ?
C330 C51 H51A 109.5 . . ?
C330 C51 H51B 109.5 . . ?
C330 C51 H51C 109.5 . . ?
H52A C52 H52B 109.5 . . ?
H52A C52 H52C 109.5 . . ?
H52B C52 H52C 109.5 . . ?
C324 C52 H52A 109.5 . . ?
C324 C52 H52B 109.5 . . ?
C324 C52 H52C 109.5 . . ?
C235 C53 H53 118.4 . . ?
C315 C53 H53 118.4 . . ?
C315 C53 C235 123.2(14) . . ?
C192 C57 H57 120.0 . . ?
C192 C57 C196 120.0 . . ?
C196 C57 H57 120.0 . . ?
C57 C192 S31 116.7(6) . . ?
C57 C192 C85 120.0 . . ?
C85 C192 S31 123.2(6) . . ?
O9 C85 C192 119.5(8) . . ?
O9 C85 C194 119.8(8) . . ?
C194 C85 C192 120.0 . . ?
C85 C194 S9 122.4(6) . . ?
C85 C194 C31 120.0 . . ?
C31 C194 S9 117.6(6) . . ?
C194 C31 H31 120.0 . . ?
C196 C31 C194 120.0 . . ?
C196 C31 H31 120.0 . . ?
C57 C196 C335 123.2(9) . . ?
C31 C196 C57 120.0 . . ?
C31 C196 C335 116.8(9) . . ?
C111 C62 H62 118.3 . . ?
C111 C62 C168 123(2) . . ?
C168 C62 H62 118.3 . . ?
C111 C63 H63 116.6 . . ?
C285 C63 H63 116.6 . . ?
C285 C63 C111 127(2) . . ?
C238 C64 H64 118.4 . . ?
C238 C64 C248 123(2) . . ?
C248 C64 H64 118.4 . . ?
C39 C69 H69A 109.5 . . ?
C39 C69 H69B 109.5 . . ?
C39 C69 H69C 109.5 . . ?
H69A C69 H69B 109.5 . . ?
H69A C69 H69C 109.5 . . ?
H69B C69 H69C 109.5 . . ?
H70A C70 H70B 109.4 . . ?
H70A C70 H70C 109.4 . . ?
H70B C70 H70C 109.5 . . ?
C286 C70 H70A 109.7 . . ?
C286 C70 H70B 110.9 . . ?
C286 C70 H70C 108.0 . . ?
C73 C72 H72 118.8 . . ?
C73 C72 C140 122.4(17) . . ?
C140 C72 H72 118.8 . . ?
C72 C73 H73 120.9 . . ?
C156 C73 C72 118.2(17) . . ?
C156 C73 H73 120.9 . . ?
H74A C74 H74B 109.5 . . ?
H74A C74 H74C 109.5 . . ?
H74B C74 H74C 109.5 . . ?
C318 C74 H74A 109.5 . . ?
C318 C74 H74B 109.5 . . ?
C318 C74 H74C 109.5 . . ?
C241 C75 H75 120.3 . . ?
C241 C75 C245 119.3(16) . . ?
C245 C75 H75 120.3 . . ?
C42 C76 C246 125.4(19) . . ?
C42 C76 C313 118.8(17) . . ?
C313 C76 C246 114.8(16) . . ?
C183 C77 S25 122.3(15) . . ?
C183 C77 C333 118.6(18) . . ?
C333 C77 S25 119.1(15) . . ?
C291 C79 H79 121.1 . . ?
C291 C79 C309 118(2) . . ?
C309 C79 H79 121.1 . . ?
C182 C82 C186 120.0 . . ?
C182 C82 C159 119.8(14) . . ?
C186 C82 C159 120.2(14) . . ?
C82 C182 H182 120.0 . . ?
C56 C182 C82 120.0 . . ?
C56 C182 H182 120.0 . . ?
C182 C56 H56 120.0 . . ?
C182 C56 C184 120.0 . . ?
C184 C56 H56 120.0 . . ?
C56 C184 H184 120.0 . . ?
C56 C184 C83 120.0 . . ?
C83 C184 H184 120.0 . . ?
C184 C83 H83 120.0 . . ?
C186 C83 C184 120.0 . . ?
C186 C83 H83 120.0 . . ?
C82 C186 H186 120.0 . . ?
C83 C186 C82 120.0 . . ?
C83 C186 H186 120.0 . . ?
C190 C84 H84 118.7 . . ?
C201 C84 H84 118.7 . . ?
C201 C84 C190 122.7(16) . . ?
C198 C86 C202 120.0 . . ?
C198 C86 C267 121.7(11) . . ?
C202 C86 C267 118.0(11) . . ?
C86 C198 H198 120.0 . . ?
C58 C198 C86 120.0 . . ?
C58 C198 H198 120.0 . . ?
C198 C58 H58 120.0 . . ?
C198 C58 C200 120.0 . . ?
C200 C58 H58 120.0 . . ?
C58 C200 H200 120.0 . . ?
C58 C200 C87 120.0 . . ?
C87 C200 H200 120.0 . . ?
C200 C87 H87 120.0 . . ?
C202 C87 C200 120.0 . . ?
C202 C87 H87 120.0 . . ?
C86 C202 H202 120.0 . . ?
C87 C202 C86 120.0 . . ?
C87 C202 H202 120.0 . . ?
H88A C88 H88B 109.5 . . ?
H88A C88 H88C 109.5 . . ?
H88B C88 H88C 109.5 . . ?
C266 C88 H88A 109.5 . . ?
C266 C88 H88B 109.5 . . ?
C266 C88 H88C 109.5 . . ?
C110 C90 S30 119.8(12) . . ?
C161 C90 S30 120.1(12) . . ?
C161 C90 C110 120.1(15) . . ?
O18 C91 C238 124.4(19) . . ?
O18 C91 C281 123.6(19) . . ?
C281 C91 C238 111.9(16) . . ?
C94 C92 S30 121.6(10) . . ?
C112 C92 S30 119.5(13) . . ?
C112 C92 C94 118.9(15) . . ?
O28 C94 C92 121.8(14) . . ?
O28 C94 C96 120.7(14) . . ?
C96 C94 C92 117.5(12) . . ?
C188 C95 H95 119.7 . . ?
C188 C95 C311 120.7(18) . . ?
C311 C95 H95 119.7 . . ?
C94 C96 S27 121.1(10) . . ?
C139 C96 S27 115.9(13) . . ?
C139 C96 C94 123.0(15) . . ?
C100 C98 C108 120.0 . . ?
C100 C98 C211 118.2(8) . . ?
C108 C98 C211 121.6(8) . . ?
C98 C100 H100 120.0 . . ?
C98 C100 C102 120.0 . . ?
C102 C100 H100 120.0 . . ?
C100 C102 H102 120.0 . . ?
C104 C102 C100 120.0 . . ?
C104 C102 H102 120.0 . . ?
C102 C104 H104 120.0 . . ?
C106 C104 C102 120.0 . . ?
C106 C104 H104 120.0 . . ?
C104 C106 H106 120.0 . . ?
C104 C106 C108 120.0 . . ?
C108 C106 H106 120.0 . . ?
C98 C108 H108 120.0 . . ?
C106 C108 C98 120.0 . . ?
C106 C108 H108 120.0 . . ?
C45 C101 C264 121.5(17) . . ?
C45 C101 C210 117.7(16) . . ?
C210 C101 C264 120.6(16) . . ?
C242 C107 H107 120.0 . . ?
C242 C107 C246 120.0 . . ?
C246 C107 H107 120.0 . . ?
C107 C242 H242 120.0 . . ?
C38 C242 C107 120.0 . . ?
C38 C242 H242 120.0 . . ?
C242 C38 H38 120.0 . . ?
C242 C38 C244 120.0 . . ?
C244 C38 H38 120.0 . . ?
C38 C244 H244 120.0 . . ?
C109 C244 C38 120.0 . . ?
C109 C244 H244 120.0 . . ?
C244 C109 H109 120.0 . . ?
C244 C109 C246 120.0 . . ?
C246 C109 H109 120.0 . . ?
C107 C246 C76 119.5(13) . . ?
C109 C246 C76 120.4(14) . . ?
C109 C246 C107 120.0 . . ?
O26 C110 C90 123.1(14) . . ?
O26 C110 C120 121.1(13) . . ?
C120 C110 C90 115.8(13) . . ?
C22 C111 C63 137(3) . . ?
C62 C111 C22 108(3) . . ?
C62 C111 C63 115(2) . . ?
C92 C112 H112 118.0 . . ?
C116 C112 C92 124.1(17) . . ?
C116 C112 H112 118.0 . . ?
C123 C114 S11 123.7(13) . . ?
C143 C114 S11 117.4(15) . . ?
C143 C114 C123 118.9(18) . . ?
H11B C115 H11C 109.5 . . ?
H11B C115 H11D 109.5 . . ?
H11C C115 H11D 109.5 . . ?
C256 C115 H11B 109.5 . . ?
C256 C115 H11C 109.5 . . ?
C256 C115 H11D 109.5 . . ?
C112 C116 C139 118.1(15) . . ?
C112 C116 C103 124.2(17) . . ?
C139 C116 C103 117.6(15) . . ?
C120 C118 H118 118.0 . . ?
C121 C118 H118 118.0 . . ?
C121 C118 C120 124.1(16) . . ?
C48 C119 H11E 109.5 . . ?
C48 C119 H11F 109.5 . . ?
C48 C119 H11G 109.5 . . ?
H11E C119 H11F 109.5 . . ?
H11E C119 H11G 109.5 . . ?
H11F C119 H11G 109.5 . . ?
C110 C120 S19 120.0(11) . . ?
C118 C120 S19 120.0(13) . . ?
C118 C120 C110 120.0(14) . . ?
C118 C121 C161 115.8(14) . . ?
C118 C121 C319 122.6(16) . . ?
C161 C121 C319 121.6(14) . . ?
O30 C123 C114 118.5(16) . . ?
O30 C123 C145 123.6(17) . . ?
C145 C123 C114 117.9(15) . . ?
C278 C124 H124 120.0 . . ?
C278 C124 C282 120.0 . . ?
C282 C124 H124 120.0 . . ?
C124 C278 C68 120.0 . . ?
C124 C278 C261 114.0(11) . . ?
C68 C278 C261 125.8(11) . . ?
C278 C68 H68 120.0 . . ?
C278 C68 C280 120.0 . . ?
C280 C68 H68 120.0 . . ?
C68 C280 H280 120.0 . . ?
C126 C280 C68 120.0 . . ?
C126 C280 H280 120.0 . . ?
C280 C126 H126 120.0 . . ?
C280 C126 C282 120.0 . . ?
C282 C126 H126 120.0 . . ?
C124 C282 H282 120.0 . . ?
C126 C282 C124 120.0 . . ?
C126 C282 H282 120.0 . . ?
C131 C125 S27 123.3(11) . . ?
C135 C125 S27 116.3(12) . . ?
C135 C125 C131 120.3(14) . . ?
C129 C127 S11 119.3(13) . . ?
C129 C127 C131 120.5(15) . . ?
C131 C127 S11 120.1(11) . . ?
H12B C128 H12C 109.5 . . ?
H12B C128 H12D 109.5 . . ?
H12C C128 H12D 109.5 . . ?
C286 C128 H12B 109.5 . . ?
C286 C128 H12C 109.5 . . ?
C286 C128 H12D 109.5 . . ?
C127 C129 H129 118.5 . . ?
C127 C129 C141 123.1(16) . . ?
C141 C129 H129 118.5 . . ?
C290 C130 H130 120.0 . . ?
C290 C130 C294 120.0 . . ?
C294 C130 H130 120.0 . . ?
C130 C290 C219 126.9(14) . . ?
C30 C290 C130 120.0 . . ?
C30 C290 C219 112.9(13) . . ?
C290 C30 H30 120.0 . . ?
C290 C30 C292 120.0 . . ?
C292 C30 H30 120.0 . . ?
C30 C292 H292 120.0 . . ?
C30 C292 C132 120.0 . . ?
C132 C292 H292 120.0 . . ?
C292 C132 H132 120.0 . . ?
C292 C132 C294 120.0 . . ?
C294 C132 H132 120.0 . . ?
C130 C294 H294 120.0 . . ?
C132 C294 C130 120.0 . . ?
C132 C294 H294 120.0 . . ?
O32 C131 C125 120.7(13) . . ?
O32 C131 C127 122.3(13) . . ?
C127 C131 C125 116.9(14) . . ?
C145 C133 H133 120.0 . . ?
C145 C133 C159 120.0(18) . . ?
C159 C133 H133 120.0 . . ?
C138 C134 H134 119.2 . . ?
C296 C134 H134 119.2 . . ?
C296 C134 C138 122(2) . . ?
C125 C135 H135 120.1 . . ?
C141 C135 C125 119.8(14) . . ?
C141 C135 H135 120.1 . . ?
N7 C137 C312 173(5) . . ?
C40 C138 C134 117(3) . . ?
C40 C138 H138 121.4 . . ?
C134 C138 H138 121.4 . . ?
C96 C139 C116 118.3(16) . . ?
C96 C139 H139 120.9 . . ?
C116 C139 H139 120.9 . . ?
C72 C140 C289 121.4(14) . . ?
C142 C140 C72 116.5(14) . . ?
C142 C140 C289 122.1(13) . . ?
C129 C141 C135 119.2(13) . . ?
C129 C141 C296 121.7(16) . . ?
C135 C141 C296 119.1(15) . . ?
C140 C142 H142 118.3 . . ?
C140 C142 C213 123.4(17) . . ?
C213 C142 H142 118.3 . . ?
C114 C143 H143 119.0 . . ?
C114 C143 C159 122.0(18) . . ?
C159 C143 H143 119.0 . . ?
C150 C144 C160 124.2(15) . . ?
C320 C144 C150 112.9(16) . . ?
C320 C144 C160 122.9(16) . . ?
C123 C145 S19 119.5(12) . . ?
C123 C145 C133 124.4(18) . . ?
C133 C145 S19 116.1(15) . . ?
H14B C146 H14C 109.5 . . ?
H14B C146 H14D 109.5 . . ?
H14C C146 H14D 109.5 . . ?
C322 C146 H14B 109.5 . . ?
C322 C146 H14C 109.5 . . ?
C322 C146 H14D 109.5 . . ?
C149 C147 H147 120.0 . . ?
C149 C147 C157 120.0 . . ?
C157 C147 H147 120.0 . . ?
C147 C149 C315 121.9(11) . . ?
C151 C149 C147 120.0 . . ?
C151 C149 C315 118.1(11) . . ?
C149 C151 H151 120.0 . . ?
C149 C151 C153 120.0 . . ?
C153 C151 H151 120.0 . . ?
C151 C153 H153 120.0 . . ?
C155 C153 C151 120.0 . . ?
C155 C153 H153 120.0 . . ?
C153 C155 H155 120.0 . . ?
C153 C155 C157 120.0 . . ?
C157 C155 H155 120.0 . . ?
C147 C157 H157 120.0 . . ?
C155 C157 C147 120.0 . . ?
C155 C157 H157 120.0 . . ?
S21 C148 H148 110.7 . . ?
S21 C148 H14E 113.0 . . ?
C3 C148 S21 112(2) . . ?
C3 C148 C4A 107.7(9) . . ?
C3 C148 H148 110.7 . . ?
C3A C148 S21 104(2) . . ?
C3A C148 H14E 113.0 . . ?
C4 C148 S21 106.1(18) . . ?
C4 C148 C3A 106.9(9) . . ?
C4 C148 H14E 113.0 . . ?
C4A C148 S21 104(2) . . ?
C4A C148 H148 110.7 . . ?
C144 C150 H150 116.6 . . ?
C152 C150 C144 126.8(18) . . ?
C152 C150 H150 116.6 . . ?
C150 C152 H152 121.3 . . ?
C150 C152 C165 117(2) . . ?
C165 C152 H152 121.3 . . ?
H15B C154 H15C 109.5 . . ?
H15B C154 H15D 109.5 . . ?
H15C C154 H15D 109.5 . . ?
C322 C154 H15B 109.5 . . ?
C322 C154 H15C 109.5 . . ?
C322 C154 H15D 109.5 . . ?
C73 C156 H156 118.8 . . ?
C73 C156 C213 122.4(18) . . ?
C213 C156 H156 118.8 . . ?
C165 C158 H158 119.9 . . ?
C320 C158 H158 119.9 . . ?
C320 C158 C165 120.1(19) . . ?
C133 C159 C82 120.7(18) . . ?
C133 C159 C143 116.6(14) . . ?
C143 C159 C82 122.5(18) . . ?
C36 C160 C144 117.1(15) . . ?
C228 C160 C36 119.8(13) . . ?
C228 C160 C144 123.1(15) . . ?
C90 C161 C121 124.2(15) . . ?
C90 C161 H161 117.9 . . ?
C121 C161 H161 117.9 . . ?
O10 C162 C29 119.2(10) . . ?
O10 C162 C54 119.7(10) . . ?
C29 C162 C54 120.0 . . ?
C162 C29 S33 122.4(8) . . ?
C162 C29 C164 120.0 . . ?
C164 C29 S33 117.6(8) . . ?
C29 C164 H164 120.0 . . ?
C29 C164 C78 120.0 . . ?
C78 C164 H164 120.0 . . ?
C164 C78 C99 111.2(12) . . ?
C166 C78 C164 120.0 . . ?
C166 C78 C99 128.8(12) . . ?
C78 C166 H166 120.0 . . ?
C54 C166 C78 120.0 . . ?
C54 C166 H166 120.0 . . ?
C162 C54 S15 123.9(7) . . ?
C166 C54 S15 116.0(7) . . ?
C166 C54 C162 120.0 . . ?
C171 C163 S16 121.6(9) . . ?
C171 C163 C233 121.9(12) . . ?
C233 C163 S16 116.5(10) . . ?
C152 C165 C158 120(2) . . ?
C152 C165 H165 120.1 . . ?
C158 C165 H165 120.1 . . ?
O14 C167 C188 121.8(14) . . ?
O14 C167 C299 119.7(15) . . ?
C299 C167 C188 118.5(14) . . ?
C62 C168 S2 118.2(18) . . ?
C251 C168 S2 119.3(14) . . ?
C251 C168 C62 122(2) . . ?
O24 C169 C185 123.9(14) . . ?
O24 C169 C241 122.8(15) . . ?
C185 C169 C241 113.2(13) . . ?
C218 C170 C47 117.6(19) . . ?
C333 C170 C218 117(2) . . ?
C333 C170 C47 126(2) . . ?
O20 C171 C163 123.3(12) . . ?
O20 C171 C231 119.9(11) . . ?
C163 C171 C231 116.8(10) . . ?
C80 C172 H172 120.0 . . ?
C80 C172 C81 120.0 . . ?
C81 C172 H172 120.0 . . ?
C172 C80 C174 120.0 . . ?
C172 C80 C190 122.0(11) . . ?
C174 C80 C190 118.0(11) . . ?
C80 C174 H174 120.0 . . ?
C55 C174 C80 120.0 . . ?
C55 C174 H174 120.0 . . ?
C174 C55 H55 120.0 . . ?
C174 C55 C176 120.0 . . ?
C176 C55 H55 120.0 . . ?
C55 C176 H176 120.0 . . ?
C55 C176 C81 120.0 . . ?
C81 C176 H176 120.0 . . ?
C172 C81 H81 120.0 . . ?
C176 C81 C172 120.0 . . ?
C176 C81 H81 120.0 . . ?
C217 C173 H173 118.6 . . ?
C217 C173 C289 122.8(13) . . ?
C289 C173 H173 118.6 . . ?
O11 C175 C235 124.1(13) . . ?
O11 C175 C271 123.2(12) . . ?
C235 C175 C271 112.7(12) . . ?
O15 C177 C199 120.4(14) . . ?
O15 C177 C243 124.5(16) . . ?
C243 C177 C199 114.8(13) . . ?
C41 C178 S17 121.5(14) . . ?
C301 C178 S17 118.8(14) . . ?
C301 C178 C41 119.6(19) . . ?
C205 C179 S9 114.3(10) . . ?
C205 C179 C237 123.9(13) . . ?
C237 C179 S9 121.9(10) . . ?
C189 C180 S29 121.3(12) . . ?
C189 C180 C226 122.4(14) . . ?
C226 C180 S29 115.9(12) . . ?
C211 C181 H181 119.0 . . ?
C211 C181 C231 121.9(13) . . ?
C231 C181 H181 119.0 . . ?
O16 C183 C77 120.2(17) . . ?
O16 C183 C305 123.0(17) . . ?
C305 C183 C77 116.8(17) . . ?
C169 C185 S34 120.6(10) . . ?
C197 C185 S34 116.0(14) . . ?
C197 C185 C169 123.4(16) . . ?
O22 C187 C203 120.6(14) . . ?
O22 C187 C303 125.2(15) . . ?
C303 C187 C203 114.1(13) . . ?
C95 C188 S15 116.9(15) . . ?
C95 C188 C167 121.9(16) . . ?
C167 C188 S15 121.2(11) . . ?
O19 C189 C180 122.6(14) . . ?
O19 C189 C201 121.6(13) . . ?
C180 C189 C201 115.8(14) . . ?
C84 C190 C80 121.6(15) . . ?
C226 C190 C84 119.5(16) . . ?
C226 C190 C80 118.9(15) . . ?
O12 C191 C253 122.1(16) . . ?
O12 C191 C331 119.9(14) . . ?
C253 C191 C331 117.9(14) . . ?
C215 C193 S16 121.0(10) . . ?
C277 C193 S16 117.5(12) . . ?
C277 C193 C215 121.4(14) . . ?
N8 C195 C316 174(5) . . ?
C185 C197 H197 119.3 . . ?
C185 C197 C245 121.4(18) . . ?
C245 C197 H197 119.3 . . ?
C177 C199 S10 121.6(11) . . ?
C275 C199 S10 119.4(15) . . ?
C275 C199 C177 118.9(16) . . ?
C84 C201 S34 119.3(12) . . ?
C84 C201 C189 120.5(14) . . ?
C189 C201 S34 119.8(11) . . ?
C187 C203 S26 122.2(10) . . ?
C239 C203 S26 118.3(13) . . ?
C239 C203 C187 119.3(14) . . ?
C179 C205 H205 120.2 . . ?
C179 C205 C289 119.7(12) . . ?
C289 C205 H205 120.2 . . ?
O17 C207 C247 121.0(14) . . ?
O17 C207 C295 123.9(14) . . ?
C247 C207 C295 115.1(13) . . ?
H20B C209 H20C 109.5 . . ?
H20B C209 H20D 109.5 . . ?
H20C C209 H20D 109.5 . . ?
C324 C209 H20B 109.5 . . ?
C324 C209 H20C 109.5 . . ?
C324 C209 H20D 109.5 . . ?
C101 C210 H210 120.0 . . ?
C295 C210 C101 120.0(16) . . ?
C295 C210 H210 120.0 . . ?
C181 C211 C98 120.0(12) . . ?
C181 C211 C233 118.1(12) . . ?
C233 C211 C98 121.9(12) . . ?
C142 C213 H213 121.7 . . ?
C156 C213 C142 116.5(17) . . ?
C156 C213 H213 121.7 . . ?
O25 C215 C193 122.4(13) . . ?
O25 C215 C283 122.5(14) . . ?
C193 C215 C283 115.0(12) . . ?
C173 C217 S3 118.2(11) . . ?
C173 C217 C237 122.9(12) . . ?
C237 C217 S3 118.9(10) . . ?
C170 C218 H218 119.4 . . ?
C170 C218 C305 121(2) . . ?
C305 C218 H218 119.4 . . ?
C221 C219 C290 114.9(14) . . ?
C221 C219 C229 120.0 . . ?
C229 C219 C290 125.1(14) . . ?
C219 C221 H221 120.0 . . ?
C223 C221 C219 120.0 . . ?
C223 C221 H221 120.0 . . ?
C221 C223 S17 116.9(9) . . ?
C221 C223 C225 120.0 . . ?
C225 C223 S17 123.0(9) . . ?
O31 C225 C223 120.4(13) . . ?
O31 C225 C227 119.4(13) . . ?
C223 C225 C227 120.0 . . ?
C225 C227 S35 123.9(9) . . ?
C225 C227 C229 120.0 . . ?
C229 C227 S35 116.1(9) . . ?
C219 C229 H229 120.0 . . ?
C227 C229 C219 120.0 . . ?
C227 C229 H229 120.0 . . ?
C97 C220 H220 120.0 . . ?
C97 C220 C99 120.0 . . ?
C99 C220 H220 120.0 . . ?
C220 C97 H97 120.0 . . ?
C222 C97 C220 120.0 . . ?
C222 C97 H97 120.0 . . ?
C97 C222 H222 120.0 . . ?
C97 C222 C61 120.0 . . ?
C61 C222 H222 120.0 . . ?
C222 C61 H61 120.0 . . ?
C224 C61 C222 120.0 . . ?
C224 C61 H61 120.0 . . ?
C61 C224 H224 120.0 . . ?
C61 C224 C99 120.0 . . ?
C99 C224 H224 120.0 . . ?
C220 C99 C78 120.0(12) . . ?
C224 C99 C78 118.8(13) . . ?
C224 C99 C220 120.0 . . ?
C180 C226 H226 120.7 . . ?
C190 C226 C180 118.5(15) . . ?
C190 C226 H226 120.7 . . ?
C160 C228 H228 118.7 . . ?
C160 C228 C269 122.6(14) . . ?
C269 C228 H228 118.7 . . ?
C248 C230 H230 120.5 . . ?
C281 C230 H230 120.5 . . ?
C281 C230 C248 119(2) . . ?
C171 C231 S12 122.3(9) . . ?
C181 C231 S12 117.4(10) . . ?
C181 C231 C171 120.3(12) . . ?
C103 C232 H232 120.0 . . ?
C103 C232 C105 120.0 . . ?
C105 C232 H232 120.0 . . ?
C232 C103 C116 118.0(12) . . ?
C232 C103 C234 120.0 . . ?
C234 C103 C116 122.0(12) . . ?
C103 C234 H234 120.0 . . ?
C46 C234 C103 120.0 . . ?
C46 C234 H234 120.0 . . ?
C234 C46 H46 120.0 . . ?
C234 C46 C236 120.0 . . ?
C236 C46 H46 120.0 . . ?
C46 C236 H236 120.0 . . ?
C46 C236 C105 120.0 . . ?
C105 C236 H236 120.0 . . ?
C232 C105 H105 120.0 . . ?
C236 C105 C232 120.0 . . ?
C236 C105 H105 120.0 . . ?
C163 C233 H233 119.6 . . ?
C211 C233 C163 120.9(13) . . ?
C211 C233 H233 119.6 . . ?
C53 C235 S32 118.2(11) . . ?
C53 C235 C175 122.5(14) . . ?
C175 C235 S32 119.0(11) . . ?
O27 C237 C179 120.6(11) . . ?
O27 C237 C217 125.1(12) . . ?
C217 C237 C179 114.1(12) . . ?
C64 C238 S35 117.4(18) . . ?
C64 C238 C91 123(2) . . ?
C91 C238 S35 119.2(14) . . ?
C203 C239 H239 117.5 . . ?
C287 C239 C203 124.9(17) . . ?
C287 C239 H239 117.5 . . ?
C36 C240 S2 116.3(12) . . ?
C36 C240 C307 122.4(13) . . ?
C307 C240 S2 120.7(12) . . ?
C75 C241 S36 115.5(13) . . ?
C75 C241 C169 124.0(16) . . ?
C169 C241 S36 120.4(11) . . ?
C177 C243 S7 121.5(11) . . ?
C177 C243 C329 122.7(16) . . ?
C329 C243 S7 115.8(12) . . ?
C75 C245 C212 118.4(15) . . ?
C197 C245 C212 123.0(17) . . ?
C197 C245 C75 118.3(15) . . ?
C45 C247 S25 119.6(13) . . ?
C207 C247 S25 120.4(11) . . ?
C207 C247 C45 119.8(15) . . ?
C64 C248 C230 116.6(19) . . ?
C64 C248 C302 118(2) . . ?
C230 C248 C302 125(2) . . ?
C277 C249 C336 125.5(15) . . ?
C277 C249 C279 116.1(14) . . ?
C279 C249 C336 118.4(14) . . ?
C47 C250 H250 120.0 . . ?
C47 C250 C65 120.0 . . ?
C65 C250 H250 120.0 . . ?
C250 C47 C170 117.6(14) . . ?
C252 C47 C170 122.4(14) . . ?
C252 C47 C250 120.0 . . ?
C47 C252 H252 120.0 . . ?
C47 C252 C113 120.0 . . ?
C113 C252 H252 120.0 . . ?
C252 C113 H113 120.0 . . ?
C252 C113 C254 120.0 . . ?
C254 C113 H113 120.0 . . ?
C113 C254 H254 120.0 . . ?
C113 C254 C65 120.0 . . ?
C65 C254 H254 120.0 . . ?
C250 C65 H65 120.0 . . ?
C254 C65 C250 120.0 . . ?
C254 C65 H65 120.0 . . ?
O21 C251 C168 124.9(19) . . ?
O21 C251 C285 119.2(18) . . ?
C168 C251 C285 115.8(15) . . ?
C191 C253 S26 121.2(12) . . ?
C191 C253 C313 124.2(17) . . ?
C313 C253 S26 114.5(13) . . ?
O23 C255 C257 120.0(9) . . ?
O23 C255 C265 119.7(9) . . ?
C257 C255 C265 120.0 . . ?
C255 C257 S23 121.7(6) . . ?
C259 C257 S23 118.2(6) . . ?
C259 C257 C255 120.0 . . ?
C257 C259 H259 120.0 . . ?
C257 C259 C261 120.0 . . ?
C261 C259 H259 120.0 . . ?
C259 C261 C278 118.0(10) . . ?
C259 C261 C263 120.0 . . ?
C263 C261 C278 122.0(10) . . ?
C261 C263 H263 120.0 . . ?
C265 C263 C261 120.0 . . ?
C265 C263 H263 120.0 . . ?
C255 C265 S7 122.0(6) . . ?
C263 C265 S7 118.0(6) . . ?
C263 C265 C255 120.0 . . ?
S1 C256 H256 107.5 . . ?
C115 C256 S1 113.1(9) . . ?
C115 C256 H256 107.5 . . ?
C258 C256 S1 110.0(9) . . ?
C258 C256 C115 111.1(11) . . ?
C258 C256 H256 107.5 . . ?
C256 C258 H25B 109.5 . . ?
C256 C258 H25C 109.5 . . ?
C256 C258 H25D 109.5 . . ?
H25B C258 H25C 109.5 . . ?
H25B C258 H25D 109.5 . . ?
H25C C258 H25D 109.5 . . ?
S18 C266 H266 110.5 . . ?
C88 C266 S18 109.8(15) . . ?
C88 C266 H266 110.5 . . ?
C88 C266 C288 108.4(18) . . ?
C288 C266 S18 107.1(14) . . ?
C288 C266 H266 110.5 . . ?
C275 C267 C86 120.7(17) . . ?
C329 C267 C86 122.7(16) . . ?
C329 C267 C275 116.5(15) . . ?
C335 C268 H268 120.0 . . ?
C335 C268 C122 120.0 . . ?
C122 C268 H268 120.0 . . ?
C268 C335 C196 111.3(11) . . ?
C268 C335 C270 120.0 . . ?
C270 C335 C196 128.6(11) . . ?
C335 C270 H270 120.0 . . ?
C335 C270 C67 120.0 . . ?
C67 C270 H270 120.0 . . ?
C270 C67 H67 120.0 . . ?
C272 C67 C270 120.0 . . ?
C272 C67 H67 120.0 . . ?
C67 C272 H272 120.0 . . ?
C122 C272 C67 120.0 . . ?
C122 C272 H272 120.0 . . ?
C268 C122 H122 120.0 . . ?
C272 C122 C268 120.0 . . ?
C272 C122 H122 120.0 . . ?
C228 C269 S10 119.6(11) . . ?
C228 C269 C307 120.3(14) . . ?
C307 C269 S10 120.1(10) . . ?
C175 C271 S13 118.6(9) . . ?
C273 C271 S13 118.6(12) . . ?
C273 C271 C175 122.6(12) . . ?
C271 C273 H273 120.3 . . ?
C271 C273 C315 119.3(15) . . ?
C315 C273 H273 120.3 . . ?
C49 C274 H27B 109.5 . . ?
C49 C274 H27C 109.5 . . ?
C49 C274 H27D 109.5 . . ?
H27B C274 H27C 109.5 . . ?
H27B C274 H27D 109.5 . . ?
H27C C274 H27D 109.5 . . ?
C199 C275 C267 126.3(19) . . ?
C199 C275 H275 116.8 . . ?
C267 C275 H275 116.8 . . ?
C48 C276 H27E 109.5 . . ?
C48 C276 H27F 109.5 . . ?
C48 C276 H27G 109.5 . . ?
H27E C276 H27F 109.5 . . ?
H27E C276 H27G 109.5 . . ?
H27F C276 H27G 109.5 . . ?
C193 C277 H277 118.2 . . ?
C249 C277 C193 123.6(16) . . ?
C249 C277 H277 118.2 . . ?
C249 C279 H279 119.0 . . ?
C283 C279 C249 121.9(15) . . ?
C283 C279 H279 119.0 . . ?
C91 C281 S32 118.6(14) . . ?
C230 C281 S32 115.8(18) . . ?
C230 C281 C91 126(2) . . ?
C215 C283 S33 121.5(10) . . ?
C279 C283 S33 116.7(12) . . ?
C279 C283 C215 121.8(15) . . ?
C49 C284 H28A 109.5 . . ?
C49 C284 H28B 109.5 . . ?
C49 C284 H28C 109.5 . . ?
H28A C284 H28B 109.5 . . ?
H28A C284 H28C 109.5 . . ?
H28B C284 H28C 109.5 . . ?
C63 C285 S23 120.6(18) . . ?
C63 C285 C251 117(2) . . ?
C251 C285 S23 122.5(13) . . ?
S24 C286 H286 107.9 . . ?
C70 C286 S24 109.5(15) . . ?
C70 C286 H286 107.9 . . ?
C128 C286 S24 113.0(16) . . ?
C128 C286 C70 111(2) . . ?
C128 C286 H286 107.9 . . ?
C43 C287 C44 120.0(14) . . ?
C239 C287 C43 115.2(14) . . ?
C239 C287 C44 124.8(16) . . ?
C266 C288 H28D 109.5 . . ?
C266 C288 H28E 109.5 . . ?
C266 C288 H28F 109.5 . . ?
H28D C288 H28E 109.5 . . ?
H28D C288 H28F 109.5 . . ?
H28E C288 H28F 109.5 . . ?
C173 C289 C140 124.0(13) . . ?
C173 C289 C205 116.5(12) . . ?
C205 C289 C140 119.5(12) . . ?
C79 C291 C16 120(2) . . ?
C79 C291 C16A 120(2) . . ?
C301 C291 C16 119.7(19) . . ?
C301 C291 C16A 120(2) . . ?
C301 C291 C79 120.5(17) . . ?
H29A C293 H29B 109.5 . . ?
H29A C293 H29C 109.4 . . ?
H29B C293 H29C 109.5 . . ?
C310 C293 H29A 114.9 . . ?
C310 C293 H29B 104.9 . . ?
C310 C293 H29C 108.4 . . ?
C207 C295 S36 119.0(11) . . ?
C210 C295 S36 117.9(12) . . ?
C210 C295 C207 123.1(15) . . ?
C134 C296 C141 121(2) . . ?
C134 C296 C304 119(2) . . ?
C304 C296 C141 119(2) . . ?
N6 C297 C314 174(3) . . ?
C50 C298 H298 120.0 . . ?
C50 C298 C71 120.0 . . ?
C71 C298 H298 120.0 . . ?
C298 C50 H50 120.0 . . ?
C298 C50 C300 120.0 . . ?
C300 C50 H50 120.0 . . ?
C50 C300 H300 120.0 . . ?
C136 C300 C50 120.0 . . ?
C136 C300 H300 120.0 . . ?
C300 C136 H136 120.0 . . ?
C300 C136 C302 120.0 . . ?
C302 C136 H136 120.0 . . ?
C136 C302 C248 116.8(16) . . ?
C136 C302 C71 120.0 . . ?
C71 C302 C248 123.2(16) . . ?
C298 C71 H71 120.0 . . ?
C302 C71 C298 120.0 . . ?
C302 C71 H71 120.0 . . ?
C28 C299 S12 116.7(13) . . ?
C167 C299 S12 125.7(12) . . ?
C167 C299 C28 117.6(16) . . ?
C178 C301 H301 118.9 . . ?
C291 C301 C178 122.2(17) . . ?
C291 C301 H301 118.9 . . ?
C43 C303 S31 116.5(12) . . ?
C43 C303 C187 124.4(16) . . ?
C187 C303 S31 118.9(11) . . ?
C296 C304 H304 119.7 . . ?
C306 C304 C296 121(2) . . ?
C306 C304 H304 119.7 . . ?
C183 C305 S29 121.8(14) . . ?
C183 C305 C218 122.3(19) . . ?
C218 C305 S29 115.8(15) . . ?
C40 C306 C304 117(2) . . ?
C40 C306 H306 121.5 . . ?
C304 C306 H306 121.5 . . ?
O13 C307 C240 121.4(12) . . ?
O13 C307 C269 122.1(12) . . ?
C269 C307 C240 116.3(13) . . ?
C39 C308 H30A 109.5 . . ?
C39 C308 H30B 109.5 . . ?
C39 C308 H30C 109.5 . . ?
H30A C308 H30B 109.5 . . ?
H30A C308 H30C 109.5 . . ?
H30B C308 H30C 109.5 . . ?
C41 C309 S13 119.3(13) . . ?
C41 C309 C79 124.4(17) . . ?
C79 C309 S13 116.1(16) . . ?
N5 C310 C293 176(3) . . ?
C28 C311 C5 117.3(19) . . ?
C28 C311 C5A 124.2(19) . . ?
C28 C311 C95 119.1(15) . . ?
C95 C311 C5 122.6(19) . . ?
C95 C311 C5A 114(2) . . ?
C137 C312 H31A 108.4 . . ?
C137 C312 H31B 109.1 . . ?
C137 C312 H31C 111.1 . . ?
H31A C312 H31B 109.4 . . ?
H31A C312 H31C 109.2 . . ?
H31B C312 H31C 109.6 . . ?
C76 C313 C253 117.6(16) . . ?
C76 C313 H313 121.2 . . ?
C253 C313 H313 121.2 . . ?
C297 C314 H31D 109.5 . . ?
C297 C314 H31E 109.5 . . ?
C297 C314 H31F 109.5 . . ?
H31D C314 H31E 109.5 . . ?
H31D C314 H31F 109.5 . . ?
H31E C314 H31F 109.5 . . ?
C53 C315 C149 122.0(13) . . ?
C53 C315 C273 119.3(14) . . ?
C273 C315 C149 118.5(14) . . ?
C195 C316 H31G 109.5 . . ?
C195 C316 H31H 109.5 . . ?
C195 C316 H31I 109.5 . . ?
H31G C316 H31H 109.5 . . ?
H31G C316 H31I 109.5 . . ?
H31H C316 H31I 109.5 . . ?
C319 C317 H317 120.0 . . ?
C319 C317 C327 120.0 . . ?
C327 C317 H317 120.0 . . ?
C317 C319 C121 121.0(12) . . ?
C317 C319 C321 120.0 . . ?
C321 C319 C121 118.9(12) . . ?
C319 C321 H321 120.0 . . ?
C319 C321 C323 120.0 . . ?
C323 C321 H321 120.0 . . ?
C321 C323 H323 120.0 . . ?
C325 C323 C321 120.0 . . ?
C325 C323 H323 120.0 . . ?
C323 C325 H325 120.0 . . ?
C323 C325 C327 120.0 . . ?
C327 C325 H325 120.0 . . ?
C317 C327 H327 120.0 . . ?
C325 C327 C317 120.0 . . ?
C325 C327 H327 120.0 . . ?
S20 C318 H318 111.2 . . ?
C74 C318 S20 106.7(14) . . ?
C74 C318 H318 111.2 . . ?
C74 C318 C326 109.2(19) . . ?
C326 C318 S20 107.2(14) . . ?
C326 C318 H318 111.2 . . ?
C144 C320 C158 123.0(19) . . ?
C144 C320 H320 118.5 . . ?
C158 C320 H320 118.5 . . ?
S5 C322 H322 107.0 . . ?
C146 C322 S5 110.4(12) . . ?
C146 C322 H322 107.0 . . ?
C154 C322 S5 112.1(14) . . ?
C154 C322 C146 112.9(18) . . ?
C154 C322 H322 107.0 . . ?
S22 C324 H324 112.9 . . ?
C52 C324 S22 107.5(15) . . ?
C52 C324 H324 112.9 . . ?
C209 C324 S22 105.9(15) . . ?
C209 C324 C52 104(2) . . ?
C209 C324 H324 112.9 . . ?
C318 C326 H32A 109.5 . . ?
C318 C326 H32B 109.5 . . ?
C318 C326 H32C 109.5 . . ?
H32A C326 H32B 109.5 . . ?
H32A C326 H32C 109.5 . . ?
H32B C326 H32C 109.5 . . ?
C34 C328 H32D 109.5 . . ?
C34 C328 H32E 109.5 . . ?
C34 C328 H32F 109.5 . . ?
H32D C328 H32E 109.5 . . ?
H32D C328 H32F 109.5 . . ?
H32E C328 H32F 109.5 . . ?
C243 C329 H329 119.7 . . ?
C267 C329 C243 120.7(16) . . ?
C267 C329 H329 119.7 . . ?
S14 C330 H330 101.7 . . ?
C51 C330 S14 113.7(13) . . ?
C51 C330 H330 101.7 . . ?
C332 C330 S14 115.2(13) . . ?
C332 C330 C51 119.2(18) . . ?
C332 C330 H330 101.7 . . ?
C42 C331 S3 119.7(15) . . ?
C42 C331 C191 117.7(15) . . ?
C191 C331 S3 122.6(11) . . ?
C330 C332 H33A 109.5 . . ?
C330 C332 H33B 109.5 . . ?
C330 C332 H33C 109.5 . . ?
H33A C332 H33B 109.5 . . ?
H33A C332 H33C 109.5 . . ?
H33B C332 H33C 109.5 . . ?
C77 C333 H333 118.0 . . ?
C170 C333 C77 124(2) . . ?
C170 C333 H333 118.0 . . ?
C34 C334 H33D 109.5 . . ?
C34 C334 H33E 109.5 . . ?
C34 C334 H33F 109.5 . . ?
H33D C334 H33E 109.5 . . ?
H33D C334 H33F 109.5 . . ?
H33E C334 H33F 109.5 . . ?

loop_
_geom_bond_atom_site_label_1
_geom_bond_atom_site_label_2
_geom_bond_distance
_geom_bond_site_symmetry_2
_geom_bond_publ_flag
Ag1 Ag2 2.89(2) . ?
Ag1 Ag41 2.95(3) . ?
Ag1 Ag43 3.05(3) . ?
Ag1 Cl2 2.32(3) . ?
Ag1 O2 2.18(3) . ?
Ag1A Ag41 2.988(13) . ?
Ag1A Ag43 3.069(12) . ?
Ag1A Cl2 2.443(11) . ?
Ag1A O1A 2.53(2) . ?
Ag1A O5 2.31(3) . ?
Ag1B Ag29 3.076(18) . ?
Ag1B Ag38 3.029(16) . ?
Ag1B Cl3 2.40(3) . ?
Ag2 Ag29 2.981(6) . ?
Ag2 Ag38 3.021(5) . ?
Ag2 Cl3 2.407(8) . ?
Ag2 O6A 2.34(3) . ?
Ag2A Ag10 3.301(3) . ?
Ag2A Ag27 3.137(3) . ?
Ag2A Ag29 3.218(4) . ?
Ag2A Ag38 3.365(3) . ?
Ag2A Cl1 2.618(5) . ?
Ag2A Cl3 2.689(6) . ?
Ag2A O1A 2.23(2) . ?
Ag2B Ag10 2.991(8) . ?
Ag2B Ag27 2.928(8) . ?
Ag2B Cl1 2.357(9) . ?
Ag3 Ag10 3.151(6) . ?
Ag3 Ag27 3.313(7) . ?
Ag3 Ag42 3.241(6) . ?
Ag3 Cl1 2.730(9) . ?
Ag3 Cl4 2.690(9) . ?
Ag3 O4 2.14(2) . ?
Ag3 O6A 2.42(2) . ?
Ag3A Ag14 3.174(4) . ?
Ag3A Ag42 2.954(5) . ?
Ag3A Cl4 2.364(6) . ?
Ag3A O3A 2.48(2) . ?
Ag3A O7 2.00(2) . ?
Ag3B Ag12 3.326(5) . ?
Ag3B Ag14 3.257(5) . ?
Ag3B Ag35 3.316(5) . ?
Ag3B Ag42 3.169(5) . ?
Ag3B Cl4 2.559(7) . ?
Ag3B Cl5 2.555(9) . ?
Ag4 Ag12 3.052(9) . ?
Ag4 Ag35 2.953(10) . ?
Ag4 Cl5 2.306(13) . ?
Ag4 O8A 1.86(2) . ?
Ag4A Ag12 3.292(6) . ?
Ag4A Ag25 3.273(7) . ?
Ag4A Ag32 3.339(6) . ?
Ag4A Ag35 3.195(7) . ?
Ag4A Cl5 2.689(9) . ?
Ag4A Cl6 2.592(9) . ?
Ag4A O3A 2.27(2) . ?
Ag4B Ag25 3.075(7) . ?
Ag4B Ag32 3.063(6) . ?
Ag4B Cl6 2.385(8) . ?
Ag5 Ag15 3.231(5) . ?
Ag5 Ag22 3.228(5) . ?
Ag5 Ag28 3.233(5) . ?
Ag5 Ag33 3.198(6) . ?
Ag5 O28 2.115(11) . ?
Ag5 O30 2.136(10) . ?
Ag5A O28 2.531(11) . ?
Ag5A O30 2.474(10) . ?
Ag5A N8 1.66(4) . ?
Ag6 Ag19 3.254(5) . ?
Ag6 Ag26 3.187(5) . ?
Ag6 Ag36 3.204(6) . ?
Ag6 O17 2.025(12) . ?
Ag6 O19 2.054(12) . ?
Ag6A O17 2.431(11) . ?
Ag6A O19 2.400(11) . ?
Ag6A N1 1.74(4) . ?
Ag6A N1A 2.23(3) . ?
Ag7 Ag17 3.163(3) . ?
Ag7 Ag24 3.140(4) . ?
Ag7 Ag30 3.055(4) . ?
Ag7 Ag39 3.146(4) . ?
Ag7 Cl2 2.882(7) . ?
Ag7 O9 2.104(11) . ?
Ag7 O12 2.040(12) . ?
Ag7 O22 2.525(12) . ?
Ag7 O27 2.594(13) . ?
Ag7A O9 2.413(12) . ?
Ag7A O12 2.570(11) . ?
Ag7A N7 2.10(5) . ?
Ag8 Ag13 3.377(10) . ?
Ag8 Ag31 3.325(10) . ?
Ag8 Ag34 3.078(12) . ?
Ag8 Ag37 2.961(11) . ?
Ag8 O13 1.944(16) . ?
Ag8 O23 1.981(17) . ?
Ag8A O13 2.380(11) . ?
Ag8A O23 2.351(13) . ?
Ag8A N2 2.06(4) . ?
Ag9 Ag15 2.8069(14) . ?
Ag9 Ag44 3.243(2) . ?
Ag9 S4 2.487(3) . ?
Ag9 S16 2.571(3) . ?
Ag9 O20 2.438(9) . ?
Ag9 O25 2.373(9) . ?
Ag10 Ag15 3.0503(13) . ?
Ag10 Cl1 2.810(4) . ?
Ag10 S4 2.445(3) . ?
Ag10 S6 2.440(3) . ?
Ag10 O4 2.52(2) . ?
Ag11 Ag14 3.0247(14) . ?
Ag11 Ag20 2.7947(15) . ?
Ag11 Ag44 3.212(2) . ?
Ag11 S1 2.470(3) . ?
Ag11 S12 2.583(3) . ?
Ag11 O14 2.345(11) . ?
Ag11 O20 2.346(9) . ?
Ag12 Ag16 3.0380(15) . ?
Ag12 Cl5 2.821(5) . ?
Ag12 S1 2.434(3) . ?
Ag12 S8 2.440(3) . ?
Ag12 O3 2.56(2) . ?
Ag12 O3A 2.58(2) . ?
Ag13 Ag16 2.8471(13) . ?
Ag13 S8 2.500(3) . ?
Ag13 S10 2.651(4) . ?
Ag13 O13 2.467(9) . ?
Ag13 O15 2.271(10) . ?
Ag14 Cl4 2.832(4) . ?
Ag14 S1 2.434(3) . ?
Ag14 S4 2.438(3) . ?
Ag15 S4 2.492(3) . ?
Ag15 S30 2.626(4) . ?
Ag15 O26 2.312(10) . ?
Ag15 O28 2.386(10) . ?
Ag16 Ag46 3.320(2) . ?
Ag16 S8 2.464(3) . ?
Ag16 S13 2.586(4) . ?
Ag16 O11 2.326(9) . ?
Ag16 O29 2.370(11) . ?
Ag17 Ag37 2.8487(16) . ?
Ag17 S9 2.607(4) . ?
Ag17 S24 2.510(3) . ?
Ag17 O9 2.404(10) . ?
Ag17 O27 2.375(9) . ?
Ag18 Ag24 2.8268(16) . ?
Ag18 S18 2.457(3) . ?
Ag18 S34 2.632(4) . ?
Ag18 O19 2.461(9) . ?
Ag18 O24 2.292(10) . ?
Ag19 Ag22 2.7756(15) . ?
Ag19 S20 2.476(4) . ?
Ag19 S25 2.640(5) . ?
Ag19 O16 2.276(12) . ?
Ag19 O17 2.415(9) . ?
Ag20 Ag46 3.298(2) . ?
Ag20 S1 2.537(3) . ?
Ag20 S32 2.587(3) . ?
Ag20 O11 2.397(10) . ?
Ag20 O18 2.402(12) . ?
Ag21 Ag33 2.7747(18) . ?
Ag21 Ag42 3.1475(17) . ?
Ag21 Ag44 3.2206(19) . ?
Ag21 S28 2.475(3) . ?
Ag21 S33 2.553(4) . ?
Ag21 O10 2.396(12) . ?
Ag21 O25 2.374(10) . ?
Ag22 Ag27 3.0704(18) . ?
Ag22 S11 2.628(4) . ?
Ag22 S20 2.485(3) . ?
Ag22 O30 2.388(11) . ?
Ag22 O32 2.276(9) . ?
Ag23 Ag42 3.2935(18) . ?
Ag23 Ag44 3.315(2) . ?
Ag23 Ag45 2.820(2) . ?
Ag23 S15 2.583(4) . ?
Ag23 S21 2.472(3) . ?
Ag23 O10 2.408(12) . ?
Ag23 O14 2.356(9) . ?
Ag24 Ag41 3.0560(17) . ?
Ag24 S3 2.596(4) . ?
Ag24 S18 2.470(3) . ?
Ag24 O12 2.429(10) . ?
Ag24 O27 2.306(8) . ?
Ag25 Ag37 3.0415(17) . ?
Ag25 Cl6 2.858(5) . ?
Ag25 S8 2.412(3) . ?
Ag25 S24 2.414(3) . ?
Ag25 O2 2.51(2) . ?
Ag26 Ag28 2.8447(16) . ?
Ag26 Ag29 3.0672(19) . ?
Ag26 S6 2.484(3) . ?
Ag26 S29 2.621(4) . ?
Ag26 O16 2.349(12) . ?
Ag26 O19 2.408(10) . ?
Ag27 Ag33 3.3414(15) . ?
Ag27 Cl1 2.811(4) . ?
Ag27 S20 2.430(4) . ?
Ag27 S28 2.438(4) . ?
Ag27 O6A 2.55(2) . ?
Ag28 S6 2.501(3) . ?
Ag28 S19 2.625(4) . ?
Ag28 O26 2.362(9) . ?
Ag28 O30 2.376(11) . ?
Ag29 Cl3 2.841(5) . ?
Ag29 S6 2.424(3) . ?
Ag29 S18 2.411(3) . ?
Ag29 O1A 2.60(2) . ?
Ag30 Ag36 2.8298(18) . ?
Ag30 S14 2.492(4) . ?
Ag30 S26 2.610(4) . ?
Ag30 O12 2.362(11) . ?
Ag30 O22 2.398(10) . ?
Ag31 Ag39 2.8295(17) . ?
Ag31 S22 2.444(4) . ?
Ag31 S23 2.624(4) . ?
Ag31 O21 2.276(13) . ?
Ag31 O23 2.476(11) . ?
Ag32 Ag34 3.0004(18) . ?
Ag32 Cl6 2.808(5) . ?
Ag32 S5 2.418(4) . ?
Ag32 S22 2.408(3) . ?
Ag32 O5 2.53(3) . ?
Ag33 S27 2.609(4) . ?
Ag33 S28 2.499(4) . ?
Ag33 O28 2.369(11) . ?
Ag33 O32 2.357(11) . ?
Ag34 Ag40 2.8520(19) . ?
Ag34 S5 2.494(4) . ?
Ag34 S7 2.611(4) . ?
Ag34 O15 2.355(11) . ?
Ag34 O23 2.388(12) . ?
Ag35 Ag45 3.157(2) . ?
Ag35 Cl5 2.798(5) . ?
Ag35 S5 2.400(4) . ?
Ag35 S21 2.424(4) . ?
Ag36 Ag38 3.0056(17) . ?
Ag36 S14 2.467(4) . ?
Ag36 S36 2.610(4) . ?
Ag36 O17 2.392(10) . ?
Ag36 O24 2.333(10) . ?
Ag37 Cl6 2.917(5) . ?
Ag37 S2 2.663(4) . ?
Ag37 S24 2.477(4) . ?
Ag37 O13 2.378(9) . ?
Ag37 O21 2.320(11) . ?
Ag38 Cl3 2.825(5) . ?
Ag38 S14 2.397(3) . ?
Ag38 S20 2.403(3) . ?
Ag39 Ag43 3.0581(18) . ?
Ag39 S22 2.456(4) . ?
Ag39 S31 2.605(4) . ?
Ag39 O9 2.409(11) . ?
Ag39 O22 2.310(10) . ?
Ag40 Ag46 3.360(2) . ?
Ag40 S5 2.481(4) . ?
Ag40 S17 2.587(5) . ?
Ag40 O29 2.381(12) . ?
Ag40 O31 2.392(17) . ?
Ag41 Cl2 2.866(5) . ?
Ag41 S18 2.422(4) . ?
Ag41 S24 2.401(4) . ?
Ag42 Cl4 2.795(4) . ?
Ag42 S21 2.404(4) . ?
Ag42 S28 2.414(4) . ?
Ag43 Cl2 2.779(6) . ?
Ag43 S14 2.406(4) . ?
Ag43 S22 2.420(4) . ?
Ag44 O10 2.344(12) . ?
Ag44 O14 2.429(11) . ?
Ag44 O20 2.368(9) . ?
Ag44 O25 2.499(10) . ?
Ag44 N5 2.309(17) . ?
Ag45 Ag46 3.288(3) . ?
Ag45 S21 2.457(4) . ?
Ag45 S35 2.574(6) . ?
Ag45 O18 2.412(13) . ?
Ag45 O31 2.362(15) . ?
Ag46 O11 2.505(11) . ?
Ag46 O18 2.312(12) . ?
Ag46 O29 2.270(11) . ?
Ag46 O31 2.438(15) . ?
Ag46 N6 2.43(2) . ?
Cr1 O1 1.62(2) . ?
Cr1 O1A 1.70(2) . ?
Cr1 O2 1.78(2) . ?
Cr1 O2A 1.47(2) . ?
Cr1 O3 1.66(2) . ?
Cr1 O3A 1.67(2) . ?
Cr1 O4 1.62(2) . ?
Cr1 O4A 1.58(2) . ?
Cr2 O5 1.80(3) . ?
Cr2 O5A 1.49(2) . ?
Cr2 O6 1.60(3) . ?
Cr2 O6A 1.63(2) . ?
Cr2 O7 1.61(2) . ?
Cr2 O7A 1.79(3) . ?
Cr2 O8 1.53(3) . ?
Cr2 O8A 1.66(2) . ?
S1 C256 1.833(12) . ?
S2 C168 1.77(2) . ?
S2 C240 1.756(15) . ?
S3 C217 1.821(13) . ?
S3 C331 1.739(17) . ?
S4 C48 1.826(16) . ?
S5 C322 1.836(18) . ?
S6 C39 1.821(17) . ?
S7 C243 1.810(18) . ?
S7 C265 1.763(9) . ?
S8 C49 1.853(16) . ?
S9 C194 1.760(8) . ?
S9 C179 1.809(15) . ?
S10 C199 1.763(18) . ?
S10 C269 1.748(16) . ?
S11 C114 1.73(2) . ?
S11 C127 1.803(17) . ?
S12 C231 1.787(14) . ?
S12 C299 1.733(19) . ?
S13 C271 1.754(15) . ?
S13 C309 1.773(18) . ?
S14 C330 1.795(19) . ?
S15 C54 1.792(12) . ?
S15 C188 1.823(18) . ?
S16 C163 1.777(14) . ?
S16 C193 1.833(16) . ?
S17 C178 1.77(2) . ?
S17 C223 1.764(14) . ?
S18 C266 1.80(2) . ?
S19 C120 1.788(16) . ?
S19 C145 1.793(19) . ?
S20 C318 1.85(2) . ?
S21 C148 1.84(2) . ?
S22 C324 1.84(2) . ?
S23 C257 1.802(11) . ?
S23 C285 1.71(2) . ?
S24 C286 1.84(2) . ?
S25 C77 1.79(2) . ?
S25 C247 1.789(17) . ?
S26 C203 1.764(17) . ?
S26 C253 1.781(18) . ?
S27 C96 1.777(17) . ?
S27 C125 1.792(16) . ?
S28 C34 1.814(18) . ?
S29 C180 1.767(16) . ?
S29 C305 1.81(2) . ?
S30 C90 1.785(17) . ?
S30 C92 1.765(17) . ?
S31 C192 1.780(10) . ?
S31 C303 1.807(18) . ?
S32 C235 1.807(17) . ?
S32 C281 1.80(2) . ?
S33 C29 1.784(11) . ?
S33 C283 1.817(17) . ?
S34 C185 1.809(17) . ?
S34 C201 1.790(16) . ?
S35 C227 1.818(13) . ?
S35 C238 1.79(2) . ?
S36 C241 1.804(18) . ?
S36 C295 1.793(17) . ?
O9 C85 1.360(11) . ?
O10 C162 1.370(13) . ?
O11 C175 1.268(15) . ?
O12 C191 1.318(18) . ?
O13 C307 1.253(15) . ?
O14 C167 1.321(17) . ?
O15 C177 1.300(16) . ?
O16 C183 1.33(2) . ?
O17 C207 1.267(17) . ?
O18 C91 1.25(2) . ?
O19 C189 1.278(17) . ?
O20 C171 1.309(14) . ?
O21 C251 1.266(18) . ?
O22 C187 1.256(17) . ?
O23 C255 1.335(12) . ?
O24 C169 1.260(15) . ?
O25 C215 1.313(15) . ?
O26 C110 1.329(17) . ?
O27 C237 1.310(15) . ?
O28 C94 1.315(15) . ?
O29 C41 1.32(2) . ?
O30 C123 1.293(17) . ?
O31 C225 1.357(16) . ?
O32 C131 1.301(17) . ?
N1 N1A 0.95(5) . ?
N1 C1 1.150(10) . ?
N1A C1 1.67(8) . ?
N1A C1A 1.166(8) . ?
N2 C33 1.178(9) . ?
N5 C310 1.125(10) . ?
N6 C297 1.147(10) . ?
N7 C137 1.157(10) . ?
N8 C195 1.179(9) . ?
C1 C2 1.500(10) . ?
C1A C2A 1.518(9) . ?
C2 H2A 0.9596 . ?
C2 H2B 0.9603 . ?
C2 H2C 0.9597 . ?
C2A H2AA 0.9589 . ?
C2A H2AB 0.9616 . ?
C2A H2AC 0.9587 . ?
C3 H3A 0.9800 . ?
C3 H3B 0.9800 . ?
C3 H3C 0.9800 . ?
C3 C148 1.549(10) . ?
C3A H3AA 0.9800 . ?
C3A H3AB 0.9800 . ?
C3A H3AC 0.9800 . ?
C3A C148 1.562(10) . ?
C4 H4A 0.9800 . ?
C4 H4B 0.9800 . ?
C4 H4C 0.9800 . ?
C4 C148 1.553(10) . ?
C4A H4AA 0.9800 . ?
C4A H4AB 0.9800 . ?
C4A H4AC 0.9800 . ?
C4A C148 1.557(10) . ?
C5 C6 1.3900 . ?
C5 C10 1.3900 . ?
C5 C311 1.515(10) . ?
C6 H6 0.9500 . ?
C6 C7 1.3900 . ?
C7 H7 0.9500 . ?
C7 C8 1.3900 . ?
C8 H8 0.9500 . ?
C8 C9 1.3900 . ?
C9 H9 0.9500 . ?
C9 C10 1.3900 . ?
C10 H10 0.9500 . ?
C10A H10A 0.9500 . ?
C10A C5A 1.3900 . ?
C10A C9A 1.3900 . ?
C5A C6A 1.3900 . ?
C5A C311 1.54(2) . ?
C6A H6A 0.9500 . ?
C6A C7A 1.3900 . ?
C7A H7A 0.9500 . ?
C7A C8A 1.3900 . ?
C8A H8A 0.9500 . ?
C8A C9A 1.3900 . ?
C9A H9A 0.9500 . ?
C11 H11 0.9500 . ?
C11 C12 1.3900 . ?
C11 C336 1.3900 . ?
C12 H12 0.9500 . ?
C12 C13 1.3900 . ?
C13 H13 0.9500 . ?
C13 C14 1.3900 . ?
C14 H14 0.9500 . ?
C14 C15 1.3900 . ?
C15 H15 0.9500 . ?
C15 C336 1.3900 . ?
C336 C11A 1.393(9) . ?
C336 C15A 1.393(9) . ?
C336 C249 1.505(16) . ?
C11A H11A 0.9500 . ?
C11A C12A 1.387(9) . ?
C12A H12A 0.9500 . ?
C12A C13A 1.390(9) . ?
C13A H13A 0.9500 . ?
C13A C14A 1.392(9) . ?
C14A H14A 0.9500 . ?
C14A C15A 1.388(9) . ?
C15A H15A 0.9500 . ?
C18 H18 0.9500 . ?
C18 C17 1.3900 . ?
C18 C19 1.3900 . ?
C17 H17 0.9500 . ?
C17 C16 1.3900 . ?
C16 C21 1.3900 . ?
C16 C291 1.50(3) . ?
C21 H21 0.9500 . ?
C21 C20 1.3900 . ?
C20 H20 0.9500 . ?
C20 C19 1.3900 . ?
C19 H19 0.9500 . ?
C20A H20A 0.9500 . ?
C20A C21A 1.3900 . ?
C20A C19A 1.3900 . ?
C21A H21A 0.9500 . ?
C21A C16A 1.3900 . ?
C16A C17A 1.3900 . ?
C16A C291 1.44(3) . ?
C17A H17A 0.9500 . ?
C17A C18A 1.3900 . ?
C18A H18A 0.9500 . ?
C18A C19A 1.3900 . ?
C19A H19A 0.9500 . ?
C22 C27 1.3900 . ?
C22 C23 1.3900 . ?
C22 C111 1.45(3) . ?
C27 H27 0.9500 . ?
C27 C26 1.3900 . ?
C26 H26 0.9500 . ?
C26 C25 1.3900 . ?
C25 H25 0.9500 . ?
C25 C24 1.3900 . ?
C24 H24 0.9500 . ?
C24 C23 1.3900 . ?
C23 H23 0.9500 . ?
C27A H27A 0.9500 . ?
C27A C26A 1.3900 . ?
C27A C22A 1.3900 . ?
C26A H26A 0.9500 . ?
C26A C25A 1.3900 . ?
C25A H25A 0.9500 . ?
C25A C24A 1.3900 . ?
C24A H24A 0.9500 . ?
C24A C23A 1.3900 . ?
C23A H23A 0.9500 . ?
C23A C22A 1.3900 . ?
C22A C111 1.48(3) . ?
C28 H28 0.9500 . ?
C28 C299 1.46(2) . ?
C28 C311 1.33(3) . ?
C32 H32 0.9500 . ?
C32 C260 1.3900 . ?
C32 C264 1.3900 . ?
C260 H260 0.9500 . ?
C260 C117 1.3900 . ?
C117 H117 0.9500 . ?
C117 C262 1.3900 . ?
C262 H262 0.9500 . ?
C262 C66 1.3900 . ?
C66 H66 0.9500 . ?
C66 C264 1.3900 . ?
C264 C101 1.455(18) . ?
C33 C35 1.523(9) . ?
C34 H34 1.0000 . ?
C34 C328 1.542(10) . ?
C34 C334 1.552(10) . ?
C35 H35A 0.9800 . ?
C35 H35B 0.9800 . ?
C35 H35C 0.9800 . ?
C36 H36 0.9500 . ?
C36 C160 1.42(2) . ?
C36 C240 1.42(2) . ?
C37 H37 0.9500 . ?
C37 C212 1.3900 . ?
C37 C216 1.3900 . ?
C212 C93 1.3900 . ?
C212 C245 1.531(18) . ?
C93 H93 0.9500 . ?
C93 C214 1.3900 . ?
C214 H214 0.9500 . ?
C214 C60 1.3900 . ?
C60 H60 0.9500 . ?
C60 C216 1.3900 . ?
C216 H216 0.9500 . ?
C39 H39 1.0000 . ?
C39 C69 1.542(10) . ?
C39 C308 1.538(10) . ?
C40 H40 0.9500 . ?
C40 C138 1.36(3) . ?
C40 C306 1.39(3) . ?
C41 C178 1.49(2) . ?
C41 C309 1.38(3) . ?
C42 H42 0.9500 . ?
C42 C76 1.38(2) . ?
C42 C331 1.41(2) . ?
C43 H43 0.9500 . ?
C43 C287 1.44(2) . ?
C43 C303 1.37(2) . ?
C44 C204 1.3900 . ?
C44 C208 1.3900 . ?
C44 C287 1.439(17) . ?
C204 H204 0.9500 . ?
C204 C89 1.3900 . ?
C89 H89 0.9500 . ?
C89 C206 1.3900 . ?
C206 H206 0.9500 . ?
C206 C59 1.3900 . ?
C59 H59 0.9500 . ?
C59 C208 1.3900 . ?
C208 H208 0.9500 . ?
C45 H45 0.9500 . ?
C45 C101 1.32(2) . ?
C45 C247 1.42(2) . ?
C48 H48 1.0000 . ?
C48 C119 1.54(2) . ?
C48 C276 1.56(2) . ?
C49 H49 1.0000 . ?
C49 C274 1.541(9) . ?
C49 C284 1.545(9) . ?
C51 H51A 0.9800 . ?
C51 H51B 0.9800 . ?
C51 H51C 0.9800 . ?
C51 C330 1.533(10) . ?
C52 H52A 0.9800 . ?
C52 H52B 0.9800 . ?
C52 H52C 0.9800 . ?
C52 C324 1.555(10) . ?
C53 H53 0.9500 . ?
C53 C235 1.38(2) . ?
C53 C315 1.33(2) . ?
C57 H57 0.9500 . ?
C57 C192 1.3900 . ?
C57 C196 1.3900 . ?
C192 C85 1.3900 . ?
C85 C194 1.3900 . ?
C194 C31 1.3900 . ?
C31 H31 0.9500 . ?
C31 C196 1.3900 . ?
C196 C335 1.524(13) . ?
C62 H62 0.9500 . ?
C62 C111 1.35(3) . ?
C62 C168 1.44(3) . ?
C63 H63 0.9500 . ?
C63 C111 1.46(3) . ?
C63 C285 1.35(2) . ?
C64 H64 0.9500 . ?
C64 C238 1.31(3) . ?
C64 C248 1.43(3) . ?
C69 H69A 0.9800 . ?
C69 H69B 0.9800 . ?
C69 H69C 0.9800 . ?
C70 H70A 0.9584 . ?
C70 H70B 0.9601 . ?
C70 H70C 0.9586 . ?
C70 C286 1.59(3) . ?
C72 H72 0.9500 . ?
C72 C73 1.39(2) . ?
C72 C140 1.40(2) . ?
C73 H73 0.9500 . ?
C73 C156 1.37(3) . ?
C74 H74A 0.9800 . ?
C74 H74B 0.9800 . ?
C74 H74C 0.9800 . ?
C74 C318 1.540(10) . ?
C75 H75 0.9500 . ?
C75 C241 1.377(19) . ?
C75 C245 1.41(2) . ?
C76 C246 1.49(2) . ?
C76 C313 1.42(3) . ?
C77 C183 1.40(2) . ?
C77 C333 1.44(2) . ?
C79 H79 0.9500 . ?
C79 C291 1.42(3) . ?
C79 C309 1.42(2) . ?
C82 C182 1.3900 . ?
C82 C186 1.3900 . ?
C82 C159 1.514(9) . ?
C182 H182 0.9500 . ?
C182 C56 1.3900 . ?
C56 H56 0.9500 . ?
C56 C184 1.3900 . ?
C184 H184 0.9500 . ?
C184 C83 1.3900 . ?
C83 H83 0.9500 . ?
C83 C186 1.3900 . ?
C186 H186 0.9500 . ?
C84 H84 0.9500 . ?
C84 C190 1.40(2) . ?
C84 C201 1.38(2) . ?
C86 C198 1.3900 . ?
C86 C202 1.3900 . ?
C86 C267 1.485(18) . ?
C198 H198 0.9500 . ?
C198 C58 1.3900 . ?
C58 H58 0.9500 . ?
C58 C200 1.3900 . ?
C200 H200 0.9500 . ?
C200 C87 1.3900 . ?
C87 H87 0.9500 . ?
C87 C202 1.3900 . ?
C202 H202 0.9500 . ?
C88 H88A 0.9800 . ?
C88 H88B 0.9800 . ?
C88 H88C 0.9800 . ?
C88 C266 1.539(10) . ?
C90 C110 1.44(2) . ?
C90 C161 1.35(2) . ?
C91 C238 1.47(3) . ?
C91 C281 1.44(3) . ?
C92 C94 1.41(2) . ?
C92 C112 1.405(19) . ?
C94 C96 1.39(2) . ?
C95 H95 0.9500 . ?
C95 C188 1.35(2) . ?
C95 C311 1.41(3) . ?
C96 C139 1.388(19) . ?
C98 C100 1.3900 . ?
C98 C108 1.3900 . ?
C98 C211 1.484(14) . ?
C100 H100 0.9500 . ?
C100 C102 1.3900 . ?
C102 H102 0.9500 . ?
C102 C104 1.3900 . ?
C104 H104 0.9500 . ?
C104 C106 1.3900 . ?
C106 H106 0.9500 . ?
C106 C108 1.3900 . ?
C108 H108 0.9500 . ?
C101 C210 1.41(2) . ?
C107 H107 0.9500 . ?
C107 C242 1.3900 . ?
C107 C246 1.3900 . ?
C242 H242 0.9500 . ?
C242 C38 1.3900 . ?
C38 H38 0.9500 . ?
C38 C244 1.3900 . ?
C244 H244 0.9500 . ?
C244 C109 1.3900 . ?
C109 H109 0.9500 . ?
C109 C246 1.3900 . ?
C110 C120 1.44(2) . ?
C112 H112 0.9500 . ?
C112 C116 1.33(2) . ?
C114 C123 1.46(3) . ?
C114 C143 1.40(2) . ?
C115 H11B 0.9800 . ?
C115 H11C 0.9800 . ?
C115 H11D 0.9800 . ?
C115 C256 1.521(18) . ?
C116 C139 1.44(3) . ?
C116 C103 1.501(18) . ?
C118 H118 0.9500 . ?
C118 C120 1.39(2) . ?
C118 C121 1.36(2) . ?
C119 H11E 0.9800 . ?
C119 H11F 0.9800 . ?
C119 H11G 0.9800 . ?
C121 C161 1.41(2) . ?
C121 C319 1.448(18) . ?
C123 C145 1.36(2) . ?
C124 H124 0.9500 . ?
C124 C278 1.3900 . ?
C124 C282 1.3900 . ?
C278 C68 1.3900 . ?
C278 C261 1.480(12) . ?
C68 H68 0.9500 . ?
C68 C280 1.3900 . ?
C280 H280 0.9500 . ?
C280 C126 1.3900 . ?
C126 H126 0.9500 . ?
C126 C282 1.3900 . ?
C282 H282 0.9500 . ?
C125 C131 1.42(2) . ?
C125 C135 1.40(2) . ?
C127 C129 1.35(2) . ?
C127 C131 1.41(2) . ?
C128 H12B 0.9800 . ?
C128 H12C 0.9800 . ?
C128 H12D 0.9800 . ?
C128 C286 1.53(3) . ?
C129 H129 0.9500 . ?
C129 C141 1.36(2) . ?
C130 H130 0.9500 . ?
C130 C290 1.3900 . ?
C130 C294 1.3900 . ?
C290 C30 1.3900 . ?
C290 C219 1.502(17) . ?
C30 H30 0.9500 . ?
C30 C292 1.3900 . ?
C292 H292 0.9500 . ?
C292 C132 1.3900 . ?
C132 H132 0.9500 . ?
C132 C294 1.3900 . ?
C294 H294 0.9500 . ?
C133 H133 0.9500 . ?
C133 C145 1.39(2) . ?
C133 C159 1.42(3) . ?
C134 H134 0.9500 . ?
C134 C138 1.45(3) . ?
C134 C296 1.35(3) . ?
C135 H135 0.9500 . ?
C135 C141 1.38(2) . ?
C137 C312 1.510(10) . ?
C138 H138 0.9500 . ?
C139 H139 0.9500 . ?
C140 C142 1.37(2) . ?
C140 C289 1.457(18) . ?
C141 C296 1.53(2) . ?
C142 H142 0.9500 . ?
C142 C213 1.42(3) . ?
C143 H143 0.9500 . ?
C143 C159 1.45(3) . ?
C144 C150 1.40(3) . ?
C144 C160 1.48(2) . ?
C144 C320 1.35(2) . ?
C146 H14B 0.9800 . ?
C146 H14C 0.9800 . ?
C146 H14D 0.9800 . ?
C146 C322 1.546(10) . ?
C147 H147 0.9500 . ?
C147 C149 1.3900 . ?
C147 C157 1.3900 . ?
C149 C151 1.3900 . ?
C149 C315 1.510(17) . ?
C151 H151 0.9500 . ?
C151 C153 1.3900 . ?
C153 H153 0.9500 . ?
C153 C155 1.3900 . ?
C155 H155 0.9500 . ?
C155 C157 1.3900 . ?
C157 H157 0.9500 . ?
C148 H148 1.0000 . ?
C148 H14E 1.0000 . ?
C150 H150 0.9500 . ?
C150 C152 1.33(3) . ?
C152 H152 0.9500 . ?
C152 C165 1.35(3) . ?
C154 H15B 0.9800 . ?
C154 H15C 0.9800 . ?
C154 H15D 0.9800 . ?
C154 C322 1.538(10) . ?
C156 H156 0.9500 . ?
C156 C213 1.38(3) . ?
C158 H158 0.9500 . ?
C158 C165 1.37(3) . ?
C158 C320 1.36(3) . ?
C160 C228 1.38(2) . ?
C161 H161 0.9500 . ?
C162 C29 1.3900 . ?
C162 C54 1.3900 . ?
C29 C164 1.3900 . ?
C164 H164 0.9500 . ?
C164 C78 1.3900 . ?
C78 C166 1.3900 . ?
C78 C99 1.550(14) . ?
C166 H166 0.9500 . ?
C166 C54 1.3900 . ?
C163 C171 1.395(19) . ?
C163 C233 1.417(17) . ?
C165 H165 0.9500 . ?
C167 C188 1.40(2) . ?
C167 C299 1.39(2) . ?
C168 C251 1.41(3) . ?
C169 C185 1.41(2) . ?
C169 C241 1.44(2) . ?
C170 C218 1.39(3) . ?
C170 C47 1.51(2) . ?
C170 C333 1.31(3) . ?
C171 C231 1.438(18) . ?
C172 H172 0.9500 . ?
C172 C80 1.3900 . ?
C172 C81 1.3900 . ?
C80 C174 1.3900 . ?
C80 C190 1.491(19) . ?
C174 H174 0.9500 . ?
C174 C55 1.3900 . ?
C55 H55 0.9500 . ?
C55 C176 1.3900 . ?
C176 H176 0.9500 . ?
C176 C81 1.3900 . ?
C81 H81 0.9500 . ?
C173 H173 0.9500 . ?
C173 C217 1.37(2) . ?
C173 C289 1.37(2) . ?
C175 C235 1.443(19) . ?
C175 C271 1.47(2) . ?
C177 C199 1.47(2) . ?
C177 C243 1.39(2) . ?
C178 C301 1.41(2) . ?
C179 C205 1.377(19) . ?
C179 C237 1.410(19) . ?
C180 C189 1.39(2) . ?
C180 C226 1.48(2) . ?
C181 H181 0.9500 . ?
C181 C211 1.39(2) . ?
C181 C231 1.411(17) . ?
C183 C305 1.37(2) . ?
C185 C197 1.378(19) . ?
C187 C203 1.47(2) . ?
C187 C303 1.41(2) . ?
C189 C201 1.44(2) . ?
C190 C226 1.35(2) . ?
C191 C253 1.36(2) . ?
C191 C331 1.46(2) . ?
C193 C215 1.40(2) . ?
C193 C277 1.394(18) . ?
C195 C316 1.533(8) . ?
C197 H197 0.9500 . ?
C197 C245 1.38(2) . ?
C199 C275 1.37(2) . ?
C203 C239 1.40(2) . ?
C205 H205 0.9500 . ?
C205 C289 1.423(19) . ?
C207 C247 1.41(2) . ?
C207 C295 1.41(2) . ?
C209 H20B 0.9800 . ?
C209 H20C 0.9800 . ?
C209 H20D 0.9800 . ?
C209 C324 1.539(10) . ?
C210 H210 0.9500 . ?
C210 C295 1.39(2) . ?
C211 C233 1.396(19) . ?
C213 H213 0.9500 . ?
C215 C283 1.40(2) . ?
C217 C237 1.392(18) . ?
C218 H218 0.9500 . ?
C218 C305 1.40(2) . ?
C219 C221 1.3900 . ?
C219 C229 1.3900 . ?
C221 H221 0.9500 . ?
C221 C223 1.3900 . ?
C223 C225 1.3900 . ?
C225 C227 1.3900 . ?
C227 C229 1.3900 . ?
C229 H229 0.9500 . ?
C220 H220 0.9500 . ?
C220 C97 1.3900 . ?
C220 C99 1.3900 . ?
C97 H97 0.9500 . ?
C97 C222 1.3900 . ?
C222 H222 0.9500 . ?
C222 C61 1.3900 . ?
C61 H61 0.9500 . ?
C61 C224 1.3900 . ?
C224 H224 0.9500 . ?
C224 C99 1.3900 . ?
C226 H226 0.9500 . ?
C228 H228 0.9500 . ?
C228 C269 1.41(2) . ?
C230 H230 0.9500 . ?
C230 C248 1.44(3) . ?
C230 C281 1.36(3) . ?
C232 H232 0.9500 . ?
C232 C103 1.3900 . ?
C232 C105 1.3900 . ?
C103 C234 1.3900 . ?
C234 H234 0.9500 . ?
C234 C46 1.3900 . ?
C46 H46 0.9500 . ?
C46 C236 1.3900 . ?
C236 H236 0.9500 . ?
C236 C105 1.3900 . ?
C105 H105 0.9500 . ?
C233 H233 0.9500 . ?
C239 H239 0.9500 . ?
C239 C287 1.38(2) . ?
C240 C307 1.45(2) . ?
C243 C329 1.45(2) . ?
C248 C302 1.47(2) . ?
C249 C277 1.33(2) . ?
C249 C279 1.40(2) . ?
C250 H250 0.9500 . ?
C250 C47 1.3900 . ?
C250 C65 1.3900 . ?
C47 C252 1.3900 . ?
C252 H252 0.9500 . ?
C252 C113 1.3900 . ?
C113 H113 0.9500 . ?
C113 C254 1.3900 . ?
C254 H254 0.9500 . ?
C254 C65 1.3900 . ?
C65 H65 0.9500 . ?
C251 C285 1.53(3) . ?
C253 C313 1.43(2) . ?
C255 C257 1.3900 . ?
C255 C265 1.3900 . ?
C257 C259 1.3900 . ?
C259 H259 0.9500 . ?
C259 C261 1.3900 . ?
C261 C263 1.3900 . ?
C263 H263 0.9500 . ?
C263 C265 1.3900 . ?
C256 H256 1.0000 . ?
C256 C258 1.507(19) . ?
C258 H25B 0.9800 . ?
C258 H25C 0.9800 . ?
C258 H25D 0.9800 . ?
C266 H266 1.0000 . ?
C266 C288 1.544(10) . ?
C267 C275 1.37(2) . ?
C267 C329 1.36(2) . ?
C268 H268 0.9500 . ?
C268 C335 1.3900 . ?
C268 C122 1.3900 . ?
C335 C270 1.3900 . ?
C270 H270 0.9500 . ?
C270 C67 1.3900 . ?
C67 H67 0.9500 . ?
C67 C272 1.3900 . ?
C272 H272 0.9500 . ?
C272 C122 1.3900 . ?
C122 H122 0.9500 . ?
C269 C307 1.423(18) . ?
C271 C273 1.396(19) . ?
C273 H273 0.9500 . ?
C273 C315 1.42(2) . ?
C274 H27B 0.9800 . ?
C274 H27C 0.9800 . ?
C274 H27D 0.9800 . ?
C275 H275 0.9500 . ?
C276 H27E 0.9800 . ?
C276 H27F 0.9800 . ?
C276 H27G 0.9800 . ?
C277 H277 0.9500 . ?
C279 H279 0.9500 . ?
C279 C283 1.380(19) . ?
C284 H28A 0.9800 . ?
C284 H28B 0.9800 . ?
C284 H28C 0.9800 . ?
C286 H286 1.0000 . ?
C288 H28D 0.9800 . ?
C288 H28E 0.9800 . ?
C288 H28F 0.9800 . ?
C291 C301 1.35(3) . ?
C293 H29A 0.9590 . ?
C293 H29B 0.9602 . ?
C293 H29C 0.9607 . ?
C293 C310 1.479(10) . ?
C296 C304 1.42(3) . ?
C297 C314 1.497(10) . ?
C298 H298 0.9500 . ?
C298 C50 1.3900 . ?
C298 C71 1.3900 . ?
C50 H50 0.9500 . ?
C50 C300 1.3900 . ?
C300 H300 0.9500 . ?
C300 C136 1.3900 . ?
C136 H136 0.9500 . ?
C136 C302 1.3900 . ?
C302 C71 1.3900 . ?
C71 H71 0.9500 . ?
C301 H301 0.9500 . ?
C304 H304 0.9500 . ?
C304 C306 1.42(3) . ?
C306 H306 0.9500 . ?
C308 H30A 0.9800 . ?
C308 H30B 0.9800 . ?
C308 H30C 0.9800 . ?
C312 H31A 0.9619 . ?
C312 H31B 0.9597 . ?
C312 H31C 0.9596 . ?
C313 H313 0.9500 . ?
C314 H31D 0.9800 . ?
C314 H31E 0.9800 . ?
C314 H31F 0.9800 . ?
C316 H31G 0.9800 . ?
C316 H31H 0.9800 . ?
C316 H31I 0.9800 . ?
C317 H317 0.9500 . ?
C317 C319 1.3900 . ?
C317 C327 1.3900 . ?
C319 C321 1.3900 . ?
C321 H321 0.9500 . ?
C321 C323 1.3900 . ?
C323 H323 0.9500 . ?
C323 C325 1.3900 . ?
C325 H325 0.9500 . ?
C325 C327 1.3900 . ?
C327 H327 0.9500 . ?
C318 H318 1.0000 . ?
C318 C326 1.549(10) . ?
C320 H320 0.9500 . ?
C322 H322 1.0000 . ?
C324 H324 1.0000 . ?
C326 H32A 0.9800 . ?
C326 H32B 0.9800 . ?
C326 H32C 0.9800 . ?
C328 H32D 0.9800 . ?
C328 H32E 0.9800 . ?
C328 H32F 0.9800 . ?
C329 H329 0.9500 . ?
C330 H330 1.0000 . ?
C330 C332 1.527(10) . ?
C332 H33A 0.9800 . ?
C332 H33B 0.9800 . ?
C332 H33C 0.9800 . ?
C333 H333 0.9500 . ?
C334 H33D 0.9800 . ?
C334 H33E 0.9800 . ?
C334 H33F 0.9800 . ?

loop_
_geom_torsion_atom_site_label_1
_geom_torsion_atom_site_label_2
_geom_torsion_atom_site_label_3
_geom_torsion_atom_site_label_4
_geom_torsion
_geom_torsion_site_symmetry_1
_geom_torsion_site_symmetry_2
_geom_torsion_site_symmetry_3
_geom_torsion_site_symmetry_4
_geom_torsion_publ_flag
Ag5 O28 C94 C92 90.3(16) . . . . ?
Ag5 O28 C94 C96 -91.9(16) . . . . ?
Ag5 O30 C123 C114 90.7(16) . . . . ?
Ag5 O30 C123 C145 -90.8(18) . . . . ?
Ag5A O28 C94 C92 90.2(14) . . . . ?
Ag5A O28 C94 C96 -91.9(15) . . . . ?
Ag5A O30 C123 C114 90.2(14) . . . . ?
Ag5A O30 C123 C145 -91.3(16) . . . . ?
Ag6 O17 C207 C247 90.7(18) . . . . ?
Ag6 O17 C207 C295 -91.3(19) . . . . ?
Ag6 O19 C189 C180 -85.3(18) . . . . ?
Ag6 O19 C189 C201 92.2(16) . . . . ?
Ag6A O17 C207 C247 91.5(17) . . . . ?
Ag6A O17 C207 C295 -90.6(18) . . . . ?
Ag6A O19 C189 C180 -88.8(16) . . . . ?
Ag6A O19 C189 C201 88.7(15) . . . . ?
Ag6A N1 N1A C1 -178(6) . . . . ?
Ag6A N1 N1A C1A 162(10) . . . . ?
Ag6A N1 C1 N1A 177(10) . . . . ?
Ag6A N1A C1 N1 -1(5) . . . . ?
Ag6A N1A C1 C2 179(6) . . . . ?
Ag7 O9 C85 C192 93.5(10) . . . . ?
Ag7 O9 C85 C194 -96.7(10) . . . . ?
Ag7 O12 C191 C253 -91.9(17) . . . . ?
Ag7 O12 C191 C331 89.4(16) . . . . ?
Ag7 O22 C187 C203 87.8(16) . . . . ?
Ag7 O22 C187 C303 -88.4(18) . . . . ?
Ag7 O27 C237 C179 94.2(12) . . . . ?
Ag7 O27 C237 C217 -91.2(13) . . . . ?
Ag7A O9 C85 C192 95.2(7) . . . . ?
Ag7A O9 C85 C194 -94.9(7) . . . . ?
Ag7A O12 C191 C253 -95.0(15) . . . . ?
Ag7A O12 C191 C331 86.3(13) . . . . ?
Ag8 O13 C307 C240 -78.3(17) . . . . ?
Ag8 O13 C307 C269 97.0(14) . . . . ?
Ag8 O23 C255 C257 96.1(12) . . . . ?
Ag8 O23 C255 C265 -90.0(14) . . . . ?
Ag8A O13 C307 C240 -83.5(14) . . . . ?
Ag8A O13 C307 C269 91.9(13) . . . . ?
Ag8A O23 C255 C257 96.0(8) . . . . ?
Ag8A O23 C255 C265 -90.0(9) . . . . ?
Ag8A N2 C33 C35 -161(27) . . . . ?
Ag9 S4 C48 C119 -133.7(9) . . . . ?
Ag9 S4 C48 C276 -10.4(14) . . . . ?
Ag9 S16 C163 C171 6.6(12) . . . . ?
Ag9 S16 C163 C233 -173.3(10) . . . . ?
Ag9 S16 C193 C215 -2.3(12) . . . . ?
Ag9 S16 C193 C277 -177.6(10) . . . . ?
Ag9 O20 C171 C163 -4.7(17) . . . . ?
Ag9 O20 C171 C231 176.2(9) . . . . ?
Ag9 O25 C215 C193 -2.9(18) . . . . ?
Ag9 O25 C215 C283 175.6(11) . . . . ?
Ag10 S4 C48 C119 75.3(11) . . . . ?
Ag10 S4 C48 C276 -161.3(11) . . . . ?
Ag10 S6 C39 C69 -35.2(14) . . . . ?
Ag10 S6 C39 C308 89.9(13) . . . . ?
Ag11 S1 C256 C115 30.8(10) . . . . ?
Ag11 S1 C256 C258 -94.0(10) . . . . ?
Ag11 S12 C231 C171 -4.4(12) . . . . ?
Ag11 S12 C231 C181 176.2(10) . . . . ?
Ag11 S12 C299 C28 -170.8(15) . . . . ?
Ag11 S12 C299 C167 6.8(18) . . . . ?
Ag11 O14 C167 C188 174.3(13) . . . . ?
Ag11 O14 C167 C299 -6(2) . . . . ?
Ag11 O20 C171 C163 -177.2(10) . . . . ?
Ag11 O20 C171 C231 3.7(17) . . . . ?
Ag12 S1 C256 C115 -158.9(9) . . . . ?
Ag12 S1 C256 C258 76.3(10) . . . . ?
Ag12 S8 C49 C274 -35.8(13) . . . . ?
Ag12 S8 C49 C284 -159.0(11) . . . . ?
Ag13 S8 C49 C274 119.0(11) . . . . ?
Ag13 S8 C49 C284 -4.2(14) . . . . ?
Ag13 S10 C199 C177 4.4(12) . . . . ?
Ag13 S10 C199 C275 -173.1(12) . . . . ?
Ag13 S10 C269 C228 -152.2(12) . . . . ?
Ag13 S10 C269 C307 24.8(12) . . . . ?
Ag13 O13 C307 C240 153.5(12) . . . . ?
Ag13 O13 C307 C269 -31.1(16) . . . . ?
Ag13 O15 C177 C199 -19.4(17) . . . . ?
Ag13 O15 C177 C243 167.8(11) . . . . ?
Ag14 S1 C256 C115 -49.7(10) . . . . ?
Ag14 S1 C256 C258 -174.5(9) . . . . ?
Ag14 S4 C48 C119 -31.2(12) . . . . ?
Ag14 S4 C48 C276 92.2(12) . . . . ?
Ag15 S4 C48 C119 154.4(10) . . . . ?
Ag15 S4 C48 C276 -82.2(12) . . . . ?
Ag15 S30 C90 C110 8.2(14) . . . . ?
Ag15 S30 C90 C161 -171.0(14) . . . . ?
Ag15 S30 C92 C94 20.8(13) . . . . ?
Ag15 S30 C92 C112 -161.8(12) . . . . ?
Ag15 O26 C110 C90 -15(2) . . . . ?
Ag15 O26 C110 C120 166.3(12) . . . . ?
Ag15 O28 C94 C92 -18.7(19) . . . . ?
Ag15 O28 C94 C96 159.2(12) . . . . ?
Ag16 S8 C49 C274 45.0(12) . . . . ?
Ag16 S8 C49 C284 -78.1(12) . . . . ?
Ag16 S13 C271 C175 4.0(13) . . . . ?
Ag16 S13 C271 C273 178.6(12) . . . . ?
Ag16 S13 C309 C41 14.7(14) . . . . ?
Ag16 S13 C309 C79 -161.0(12) . . . . ?
Ag16 O11 C175 C235 179.3(12) . . . . ?
Ag16 O11 C175 C271 1(2) . . . . ?
Ag16 O29 C41 C178 166.8(10) . . . . ?
Ag16 O29 C41 C309 -19(2) . . . . ?
Ag17 S9 C194 C85 -22.9(8) . . . . ?
Ag17 S9 C194 C31 155.6(4) . . . . ?
Ag17 S9 C179 C205 176.2(9) . . . . ?
Ag17 S9 C179 C237 -4.6(11) . . . . ?
Ag17 S24 C286 C70 -2.8(19) . . . . ?
Ag17 S24 C286 C128 121.0(15) . . . . ?
Ag17 O9 C85 C192 -155.4(6) . . . . ?
Ag17 O9 C85 C194 14.4(12) . . . . ?
Ag17 O27 C237 C179 14.1(17) . . . . ?
Ag17 O27 C237 C217 -171.2(10) . . . . ?
Ag18 S18 C266 C88 -149.5(15) . . . . ?
Ag18 S18 C266 C288 -32.0(18) . . . . ?
Ag18 S34 C185 C169 3.3(11) . . . . ?
Ag18 S34 C185 C197 -179.0(10) . . . . ?
Ag18 S34 C201 C84 -151.2(13) . . . . ?
Ag18 S34 C201 C189 21.2(14) . . . . ?
Ag18 O19 C189 C180 154.5(13) . . . . ?
Ag18 O19 C189 C201 -28.1(19) . . . . ?
Ag18 O24 C169 C185 -9.4(17) . . . . ?
Ag18 O24 C169 C241 172.1(9) . . . . ?
Ag19 S20 C318 C74 -13.8(19) . . . . ?
Ag19 S20 C318 C326 -130.7(14) . . . . ?
Ag19 S25 C77 C183 8.8(13) . . . . ?
Ag19 S25 C77 C333 -170.9(11) . . . . ?
Ag19 S25 C247 C45 -152.9(15) . . . . ?
Ag19 S25 C247 C207 22.7(16) . . . . ?
Ag19 O16 C183 C77 -14.2(17) . . . . ?
Ag19 O16 C183 C305 166.0(11) . . . . ?
Ag19 O17 C207 C247 -25(2) . . . . ?
Ag19 O17 C207 C295 152.8(14) . . . . ?
Ag20 S1 C256 C115 102.1(9) . . . . ?
Ag20 S1 C256 C258 -22.7(11) . . . . ?
Ag20 S32 C235 C53 176.5(13) . . . . ?
Ag20 S32 C235 C175 2.0(14) . . . . ?
Ag20 S32 C281 C91 -11.5(17) . . . . ?
Ag20 S32 C281 C230 170.1(16) . . . . ?
Ag20 O11 C175 C235 3(2) . . . . ?
Ag20 O11 C175 C271 -175.5(11) . . . . ?
Ag20 O18 C91 C238 -174.2(14) . . . . ?
Ag20 O18 C91 C281 8(3) . . . . ?
Ag21 S28 C34 C328 -82.6(14) . . . . ?
Ag21 S28 C34 C334 161.4(15) . . . . ?
Ag21 S33 C29 C162 -17.9(8) . . . . ?
Ag21 S33 C29 C164 164.6(5) . . . . ?
Ag21 S33 C283 C215 -1.4(13) . . . . ?
Ag21 S33 C283 C279 177.1(11) . . . . ?
Ag21 O10 C162 C29 -1.5(13) . . . . ?
Ag21 O10 C162 C54 -169.4(6) . . . . ?
Ag21 O25 C215 C193 -175.7(11) . . . . ?
Ag21 O25 C215 C283 2.8(18) . . . . ?
Ag22 S11 C114 C123 21.4(15) . . . . ?
Ag22 S11 C114 C143 -159.1(13) . . . . ?
Ag22 S11 C127 C129 -176.0(12) . . . . ?
Ag22 S11 C127 C131 8.5(13) . . . . ?
Ag22 S20 C318 C74 -85.2(17) . . . . ?
Ag22 S20 C318 C326 157.8(14) . . . . ?
Ag22 O30 C123 C114 -19.3(18) . . . . ?
Ag22 O30 C123 C145 159.1(13) . . . . ?
Ag22 O32 C131 C125 170.1(11) . . . . ?
Ag22 O32 C131 C127 -8(2) . . . . ?
Ag23 S15 C54 C162 12.4(9) . . . . ?
Ag23 S15 C54 C166 -163.4(5) . . . . ?
Ag23 S15 C188 C95 170.4(16) . . . . ?
Ag23 S15 C188 C167 -10.3(16) . . . . ?
Ag23 S21 C148 C3 -9(2) . . . . ?
Ag23 S21 C148 C3A -33.4(18) . . . . ?
Ag23 S21 C148 C4 -146.1(18) . . . . ?
Ag23 S21 C148 C4A 107.7(17) . . . . ?
Ag23 O10 C162 C29 165.1(6) . . . . ?
Ag23 O10 C162 C54 -2.8(13) . . . . ?
Ag23 O14 C167 C188 7(2) . . . . ?
Ag23 O14 C167 C299 -173.7(13) . . . . ?
Ag24 S3 C217 C173 -176.2(10) . . . . ?
Ag24 S3 C217 C237 2.6(11) . . . . ?
Ag24 S3 C331 C42 -162.1(12) . . . . ?
Ag24 S3 C331 C191 18.1(13) . . . . ?
Ag24 S18 C266 C88 137.8(16) . . . . ?
Ag24 S18 C266 C288 -104.8(15) . . . . ?
Ag24 O12 C191 C253 158.1(12) . . . . ?
Ag24 O12 C191 C331 -20.6(18) . . . . ?
Ag24 O27 C237 C179 174.8(9) . . . . ?
Ag24 O27 C237 C217 -10.6(18) . . . . ?
Ag25 S8 C49 C274 -143.2(11) . . . . ?
Ag25 S8 C49 C284 93.7(12) . . . . ?
Ag25 S24 C286 C70 -158.8(15) . . . . ?
Ag25 S24 C286 C128 -35.1(19) . . . . ?
Ag26 S6 C39 C69 154.8(12) . . . . ?
Ag26 S6 C39 C308 -80.1(14) . . . . ?
Ag26 S29 C180 C189 -19.3(15) . . . . ?
Ag26 S29 C180 C226 153.8(12) . . . . ?
Ag26 S29 C305 C183 -10.5(13) . . . . ?
Ag26 S29 C305 C218 170.0(11) . . . . ?
Ag26 O16 C183 C77 -162.8(10) . . . . ?
Ag26 O16 C183 C305 17.4(18) . . . . ?
Ag26 O19 C189 C180 25(2) . . . . ?
Ag26 O19 C189 C201 -157.2(12) . . . . ?
Ag27 S20 C318 C74 -166.6(15) . . . . ?
Ag27 S20 C318 C326 76.5(17) . . . . ?
Ag27 S28 C34 C328 80.1(13) . . . . ?
Ag27 S28 C34 C334 -35.9(17) . . . . ?
Ag28 S6 C39 C69 -131.9(12) . . . . ?
Ag28 S6 C39 C308 -6.8(15) . . . . ?
Ag28 S19 C120 C110 -9.6(15) . . . . ?
Ag28 S19 C120 C118 170.2(14) . . . . ?
Ag28 S19 C145 C123 -19.8(14) . . . . ?
Ag28 S19 C145 C133 157.8(12) . . . . ?
Ag28 O26 C110 C90 -164.5(12) . . . . ?
Ag28 O26 C110 C120 16(2) . . . . ?
Ag28 O30 C123 C114 -158.9(11) . . . . ?
Ag28 O30 C123 C145 20(2) . . . . ?
Ag29 S6 C39 C69 73.6(14) . . . . ?
Ag29 S6 C39 C308 -161.3(12) . . . . ?
Ag29 S18 C266 C88 -49.5(18) . . . . ?
Ag29 S18 C266 C288 67.9(16) . . . . ?
Ag30 S14 C330 C51 -132.8(17) . . . . ?
Ag30 S14 C330 C332 10(2) . . . . ?
Ag30 S26 C203 C187 -5.8(16) . . . . ?
Ag30 S26 C203 C239 178.9(14) . . . . ?
Ag30 S26 C253 C191 -20.2(13) . . . . ?
Ag30 S26 C253 C313 163.2(11) . . . . ?
Ag30 O12 C191 C253 17.6(19) . . . . ?
Ag30 O12 C191 C331 -161.1(11) . . . . ?
Ag30 O22 C187 C203 8(2) . . . . ?
Ag30 O22 C187 C303 -167.9(14) . . . . ?
Ag31 S22 C324 C52 -128.8(15) . . . . ?
Ag31 S22 C324 C209 -18.0(19) . . . . ?
Ag31 S23 C257 C255 27.2(8) . . . . ?
Ag31 S23 C257 C259 -150.7(5) . . . . ?
Ag31 S23 C285 C63 -175.0(16) . . . . ?
Ag31 S23 C285 C251 5.3(15) . . . . ?
Ag31 O21 C251 C168 167.6(14) . . . . ?
Ag31 O21 C251 C285 -15(2) . . . . ?
Ag31 O23 C255 C257 -26.2(13) . . . . ?
Ag31 O23 C255 C265 147.8(7) . . . . ?
Ag32 S5 C322 C146 72.0(17) . . . . ?
Ag32 S5 C322 C154 -161.2(14) . . . . ?
Ag32 S22 C324 C52 -29.7(18) . . . . ?
Ag32 S22 C324 C209 81.1(17) . . . . ?
Ag33 S27 C96 C94 -18.8(14) . . . . ?
Ag33 S27 C96 C139 162.2(12) . . . . ?
Ag33 S27 C125 C131 -4.1(14) . . . . ?
Ag33 S27 C125 C135 173.6(12) . . . . ?
Ag33 S28 C34 C328 -11.4(15) . . . . ?
Ag33 S28 C34 C334 -127.4(15) . . . . ?
Ag33 O28 C94 C92 -159.9(12) . . . . ?
Ag33 O28 C94 C96 17.9(19) . . . . ?
Ag33 O32 C131 C125 11.9(19) . . . . ?
Ag33 O32 C131 C127 -165.8(12) . . . . ?
Ag34 S5 C322 C146 151.3(15) . . . . ?
Ag34 S5 C322 C154 -81.9(16) . . . . ?
Ag34 S7 C243 C177 -12.4(12) . . . . ?
Ag34 S7 C243 C329 166.2(10) . . . . ?
Ag34 S7 C265 C255 -24.7(8) . . . . ?
Ag34 S7 C265 C263 153.9(5) . . . . ?
Ag34 O15 C177 C199 -164.1(10) . . . . ?
Ag34 O15 C177 C243 23.2(17) . . . . ?
Ag34 O23 C255 C257 -150.7(7) . . . . ?
Ag34 O23 C255 C265 23.3(12) . . . . ?
Ag35 Ag4 O8A Cr2 130(4) . . . . ?
Ag35 S5 C322 C146 -37.8(18) . . . . ?
Ag35 S5 C322 C154 89.0(15) . . . . ?
Ag35 S21 C148 C3 -168.9(19) . . . . ?
Ag35 S21 C148 C3A 166.5(16) . . . . ?
Ag35 S21 C148 C4 53.8(19) . . . . ?
Ag35 S21 C148 C4A -52.5(17) . . . . ?
Ag36 S14 C330 C51 153.8(17) . . . . ?
Ag36 S14 C330 C332 -64(2) . . . . ?
Ag36 S36 C241 C75 175.4(9) . . . . ?
Ag36 S36 C241 C169 -8.7(11) . . . . ?
Ag36 S36 C295 C207 -21.6(15) . . . . ?
Ag36 S36 C295 C210 157.1(14) . . . . ?
Ag36 O17 C207 C247 -156.8(14) . . . . ?
Ag36 O17 C207 C295 21(2) . . . . ?
Ag36 O24 C169 C185 -168.1(10) . . . . ?
Ag36 O24 C169 C241 13.4(17) . . . . ?
Ag37 S2 C168 C62 172.7(15) . . . . ?
Ag37 S2 C168 C251 -15.5(16) . . . . ?
Ag37 S2 C240 C36 156.1(14) . . . . ?
Ag37 S2 C240 C307 -15.2(15) . . . . ?
Ag37 S24 C286 C70 -76.5(17) . . . . ?
Ag37 S24 C286 C128 47.3(18) . . . . ?
Ag37 O13 C307 C240 31.1(17) . . . . ?
Ag37 O13 C307 C269 -153.5(10) . . . . ?
Ag37 O21 C251 C168 20(2) . . . . ?
Ag37 O21 C251 C285 -162.6(12) . . . . ?
Ag38 S14 C330 C51 74(2) . . . . ?
Ag38 S14 C330 C332 -143.1(19) . . . . ?
Ag38 S20 C318 C74 84.9(17) . . . . ?
Ag38 S20 C318 C326 -32.0(17) . . . . ?
Ag39 S22 C324 C52 157.2(15) . . . . ?
Ag39 S22 C324 C209 -92.0(17) . . . . ?
Ag39 S31 C192 C57 -154.6(4) . . . . ?
Ag39 S31 C192 C85 23.5(8) . . . . ?
Ag39 S31 C303 C43 -178.0(14) . . . . ?
Ag39 S31 C303 C187 5.7(15) . . . . ?
Ag39 O9 C85 C192 -15.9(12) . . . . ?
Ag39 O9 C85 C194 153.9(6) . . . . ?
Ag39 O22 C187 C203 172.4(12) . . . . ?
Ag39 O22 C187 C303 -4(2) . . . . ?
Ag40 S5 C322 C146 -134.2(15) . . . . ?
Ag40 S5 C322 C154 -7.4(17) . . . . ?
Ag40 S17 C178 C41 -15.3(13) . . . . ?
Ag40 S17 C178 C301 160.4(12) . . . . ?
Ag40 S17 C223 C221 -175.9(5) . . . . ?
Ag40 S17 C223 C225 0.0(10) . . . . ?
Ag40 O29 C41 C178 19.2(18) . . . . ?
Ag40 O29 C41 C309 -166.6(13) . . . . ?
Ag40 O31 C225 C223 0.8(16) . . . . ?
Ag40 O31 C225 C227 176.1(7) . . . . ?
Ag41 S18 C266 C88 57.6(18) . . . . ?
Ag41 S18 C266 C288 175.1(14) . . . . ?
Ag41 S24 C286 C70 93.1(18) . . . . ?
Ag41 S24 C286 C128 -143.1(15) . . . . ?
Ag42 S21 C148 C3 81.4(19) . . . . ?
Ag42 S21 C148 C3A 56.8(18) . . . . ?
Ag42 S21 C148 C4 -55.9(19) . . . . ?
Ag42 S21 C148 C4A -162.1(16) . . . . ?
Ag42 S28 C34 C328 -166.7(12) . . . . ?
Ag42 S28 C34 C334 77.2(17) . . . . ?
Ag43 S14 C330 C51 -33(2) . . . . ?
Ag43 S14 C330 C332 110(2) . . . . ?
Ag43 S22 C324 C52 75.7(17) . . . . ?
Ag43 S22 C324 C209 -173.5(15) . . . . ?
Ag44 O10 C162 C29 -96.6(9) . . . . ?
Ag44 O10 C162 C54 95.6(9) . . . . ?
Ag44 O14 C167 C188 -91.4(17) . . . . ?
Ag44 O14 C167 C299 87.9(18) . . . . ?
Ag44 O20 C171 C163 87.8(14) . . . . ?
Ag44 O20 C171 C231 -91.2(12) . . . . ?
Ag44 O25 C215 C193 -89.8(14) . . . . ?
Ag44 O25 C215 C283 88.7(14) . . . . ?
Ag45 S21 C148 C3 -82(2) . . . . ?
Ag45 S21 C148 C3A -106.8(17) . . . . ?
Ag45 S21 C148 C4 140.5(18) . . . . ?
Ag45 S21 C148 C4A 34.2(18) . . . . ?
Ag45 S35 C227 C225 -6.0(10) . . . . ?
Ag45 S35 C227 C229 175.5(5) . . . . ?
Ag45 S35 C238 C64 -170.7(18) . . . . ?
Ag45 S35 C238 C91 9.4(17) . . . . ?
Ag45 O18 C91 C238 -10(3) . . . . ?
Ag45 O18 C91 C281 172.3(15) . . . . ?
Ag45 O31 C225 C223 -177.7(7) . . . . ?
Ag45 O31 C225 C227 -2.5(16) . . . . ?
Ag46 O11 C175 C235 89.8(15) . . . . ?
Ag46 O11 C175 C271 -88.6(15) . . . . ?
Ag46 O18 C91 C238 87(2) . . . . ?
Ag46 O18 C91 C281 -90(2) . . . . ?
Ag46 O29 C41 C178 -89.6(14) . . . . ?
Ag46 O29 C41 C309 85(2) . . . . ?
Ag46 O31 C225 C223 92.5(10) . . . . ?
Ag46 O31 C225 C227 -92.2(10) . . . . ?
Cl5 Ag4 O8A Cr2 140(4) . . . . ?
S2 C168 C251 O21 0(3) . . . . ?
S2 C168 C251 C285 -177.3(13) . . . . ?
S2 C240 C307 O13 -7(2) . . . . ?
S2 C240 C307 C269 177.0(12) . . . . ?
S3 C217 C237 O27 4.6(19) . . . . ?
S3 C217 C237 C179 179.5(9) . . . . ?
S7 C243 C329 C267 178.1(12) . . . . ?
S9 C194 C31 C196 -178.5(9) . . . . ?
S9 C179 C205 C289 -176.8(10) . . . . ?
S9 C179 C237 O27 -5.1(18) . . . . ?
S9 C179 C237 C217 179.7(10) . . . . ?
S10 C199 C275 C267 176.0(13) . . . . ?
S10 C269 C307 O13 1.0(19) . . . . ?
S10 C269 C307 C240 176.6(12) . . . . ?
S11 C114 C123 O30 -5(2) . . . . ?
S11 C114 C123 C145 176.5(13) . . . . ?
S11 C114 C143 C159 -177.9(15) . . . . ?
S11 C127 C129 C141 -177.3(13) . . . . ?
S11 C127 C131 O32 -2(2) . . . . ?
S11 C127 C131 C125 179.8(12) . . . . ?
S13 C271 C273 C315 178.7(13) . . . . ?
S16 C163 C171 O20 -2(2) . . . . ?
S16 C163 C171 C231 177.1(10) . . . . ?
S16 C163 C233 C211 -176.2(11) . . . . ?
S16 C193 C215 O25 4(2) . . . . ?
S16 C193 C215 C283 -174.9(11) . . . . ?
S16 C193 C277 C249 173.6(12) . . . . ?
S17 C178 C301 C291 178.3(14) . . . . ?
S17 C223 C225 O31 -0.5(14) . . . . ?
S17 C223 C225 C227 -175.7(12) . . . . ?
S23 C257 C259 C261 177.9(10) . . . . ?
S25 C77 C183 O16 1(2) . . . . ?
S25 C77 C183 C305 -178.9(11) . . . . ?
S25 C77 C333 C170 178.0(14) . . . . ?
S26 C203 C239 C287 -174.6(15) . . . . ?
S26 C253 C313 C76 178.3(13) . . . . ?
S27 C96 C139 C116 179.7(13) . . . . ?
S27 C125 C131 O32 -4(2) . . . . ?
S27 C125 C131 C127 173.6(12) . . . . ?
S27 C125 C135 C141 -176.6(13) . . . . ?
S29 C180 C189 O19 -1(2) . . . . ?
S29 C180 C189 C201 -178.7(12) . . . . ?
S29 C180 C226 C190 -176.2(14) . . . . ?
S30 C90 C110 O26 3(2) . . . . ?
S30 C90 C110 C120 -178.4(13) . . . . ?
S30 C90 C161 C121 -179.8(14) . . . . ?
S30 C92 C94 O28 -5(2) . . . . ?
S30 C92 C94 C96 177.5(12) . . . . ?
S30 C92 C112 C116 -179.6(15) . . . . ?
S31 C192 C85 O9 -8.2(11) . . . . ?
S31 C192 C85 C194 -178.0(10) . . . . ?
S33 C29 C164 C78 177.6(10) . . . . ?
S34 C185 C197 C245 177.4(12) . . . . ?
S35 C227 C229 C219 178.6(11) . . . . ?
O1 Cr1 O2 Ag1 67(2) . . . . ?
O1 Cr1 O2 Ag25 -77.6(14) . . . . ?
O1 Cr1 O3 Ag12 147.9(13) . . . . ?
O1 Cr1 O4 Ag3 177.1(18) . . . . ?
O1 Cr1 O4 Ag10 54.1(14) . . . . ?
O1A Cr1 O3A Ag3A 52.7(11) . . . . ?
O1A Cr1 O3A Ag4A -64(2) . . . . ?
O1A Cr1 O3A Ag12 177.5(11) . . . . ?
O2 Cr1 O3 Ag12 38.1(15) . . . . ?
O2 Cr1 O4 Ag3 -72(2) . . . . ?
O2 Cr1 O4 Ag10 165.3(12) . . . . ?
O2A Cr1 O1A Ag1A -49.9(15) . . . . ?
O2A Cr1 O1A Ag2A 179(2) . . . . ?
O2A Cr1 O1A Ag29 59.6(15) . . . . ?
O2A Cr1 O3A Ag3A 162.9(10) . . . . ?
O2A Cr1 O3A Ag4A 46(2) . . . . ?
O2A Cr1 O3A Ag12 -72.3(14) . . . . ?
O3 Cr1 O2 Ag1 178.3(19) . . . . ?
O3 Cr1 O2 Ag25 33.4(16) . . . . ?
O3 Cr1 O4 Ag3 57(2) . . . . ?
O3 Cr1 O4 Ag10 -65.6(17) . . . . ?
O3A Cr1 O1A Ag1A 61.9(13) . . . . ?
O3A Cr1 O1A Ag2A -69(3) . . . . ?
O3A Cr1 O1A Ag29 171.3(11) . . . . ?
O4 Cr1 O2 Ag1 -45(2) . . . . ?
O4 Cr1 O2 Ag25 170.2(12) . . . . ?
O4 Cr1 O3 Ag12 -92.2(15) . . . . ?
O4A Cr1 O1A Ag1A -173.1(11) . . . . ?
O4A Cr1 O1A Ag2A 56(3) . . . . ?
O4A Cr1 O1A Ag29 -63.7(15) . . . . ?
O4A Cr1 O3A Ag3A -72.6(12) . . . . ?
O4A Cr1 O3A Ag4A 170.6(17) . . . . ?
O4A Cr1 O3A Ag12 52.2(15) . . . . ?
O5 Cr2 O7 Ag3A 43(3) . . . . ?
O5A Cr2 O6A Ag2 42(3) . . . . ?
O5A Cr2 O6A Ag3 155.8(18) . . . . ?
O5A Cr2 O6A Ag27 -97(2) . . . . ?
O5A Cr2 O8A Ag4 -75(4) . . . . ?
O6 Cr2 O5 Ag1A -80.2(16) . . . . ?
O6 Cr2 O5 Ag32 94.1(16) . . . . ?
O6 Cr2 O7 Ag3A 167(2) . . . . ?
O6A Cr2 O8A Ag4 81(4) . . . . ?
O7 Cr2 O5 Ag1A 54.8(18) . . . . ?
O7 Cr2 O5 Ag32 -131.0(14) . . . . ?
O7A Cr2 O6A Ag2 170.3(13) . . . . ?
O7A Cr2 O6A Ag3 -76.0(16) . . . . ?
O7A Cr2 O6A Ag27 31.3(16) . . . . ?
O7A Cr2 O8A Ag4 179(4) . . . . ?
O8 Cr2 O5 Ag1A 171.7(14) . . . . ?
O8 Cr2 O5 Ag32 -14.1(16) . . . . ?
O8 Cr2 O7 Ag3A -74(3) . . . . ?
O8A Cr2 O6A Ag2 -99.0(13) . . . . ?
O8A Cr2 O6A Ag3 14.8(15) . . . . ?
O8A Cr2 O6A Ag27 122.1(15) . . . . ?
O9 C85 C194 S9 8.7(11) . . . . ?
O9 C85 C194 C31 -169.7(10) . . . . ?
O10 C162 C29 S33 14.7(12) . . . . ?
O10 C162 C29 C164 -167.8(11) . . . . ?
O10 C162 C54 S15 -7.9(12) . . . . ?
O10 C162 C54 C166 167.7(11) . . . . ?
O11 C175 C235 S32 -3(2) . . . . ?
O11 C175 C235 C53 -177.7(16) . . . . ?
O11 C175 C271 S13 -4(2) . . . . ?
O11 C175 C271 C273 -178.1(15) . . . . ?
O12 C191 C253 S26 5(2) . . . . ?
O12 C191 C253 C313 -178.8(15) . . . . ?
O12 C191 C331 S3 -1(2) . . . . ?
O12 C191 C331 C42 179.5(14) . . . . ?
O14 C167 C188 S15 4(3) . . . . ?
O14 C167 C188 C95 -177.0(19) . . . . ?
O14 C167 C299 S12 -1(3) . . . . ?
O14 C167 C299 C28 176.2(17) . . . . ?
O15 C177 C199 S10 8(2) . . . . ?
O15 C177 C199 C275 -174.3(13) . . . . ?
O15 C177 C243 S7 -5(2) . . . . ?
O15 C177 C243 C329 176.3(13) . . . . ?
O16 C183 C305 S29 -3(2) . . . . ?
O16 C183 C305 C218 176.9(13) . . . . ?
O17 Ag6A N1 N1A 0(5) . . . . ?
O17 Ag6A N1 C1 -177(7) . . . . ?
O17 C207 C247 S25 -2(3) . . . . ?
O17 C207 C247 C45 173.4(17) . . . . ?
O17 C207 C295 S36 3(3) . . . . ?
O17 C207 C295 C210 -175.1(17) . . . . ?
O18 C91 C238 S35 -1(3) . . . . ?
O18 C91 C238 C64 179(2) . . . . ?
O18 C91 C281 S32 4(3) . . . . ?
O18 C91 C281 C230 -178(2) . . . . ?
O19 Ag6A N1 N1A -179(3) . . . . ?
O19 Ag6A N1 C1 4(8) . . . . ?
O19 C189 C201 S34 2(2) . . . . ?
O19 C189 C201 C84 174.0(16) . . . . ?
O20 C171 C231 S12 1.2(19) . . . . ?
O20 C171 C231 C181 -179.4(13) . . . . ?
O21 C251 C285 S23 5(2) . . . . ?
O21 C251 C285 C63 -175.1(17) . . . . ?
O22 C187 C203 S26 -1(2) . . . . ?
O22 C187 C203 C239 174.6(17) . . . . ?
O22 C187 C303 S31 -2(3) . . . . ?
O22 C187 C303 C43 -178.2(18) . . . . ?
O23 C255 C257 S23 -3.8(12) . . . . ?
O23 C255 C257 C259 173.9(11) . . . . ?
O23 C255 C265 S7 4.6(12) . . . . ?
O23 C255 C265 C263 -174.0(11) . . . . ?
O24 C169 C185 S34 3.1(19) . . . . ?
O24 C169 C185 C197 -174.4(13) . . . . ?
O24 C169 C241 S36 -1.3(18) . . . . ?
O24 C169 C241 C75 174.2(12) . . . . ?
O25 C215 C283 S33 -1(2) . . . . ?
O25 C215 C283 C279 -179.1(13) . . . . ?
O26 C110 C120 S19 -3(2) . . . . ?
O26 C110 C120 C118 177.7(16) . . . . ?
O28 Ag5A N8 C195 2(6) . . . . ?
O28 C94 C96 S27 4(2) . . . . ?
O28 C94 C96 C139 -177.4(15) . . . . ?
O29 C41 C178 S17 0(2) . . . . ?
O29 C41 C178 C301 -175.7(14) . . . . ?
O29 C41 C309 S13 1(2) . . . . ?
O29 C41 C309 C79 176.3(15) . . . . ?
O30 Ag5A N8 C195 -176(5) . . . . ?
O30 C123 C145 S19 3(2) . . . . ?
O30 C123 C145 C133 -174.0(15) . . . . ?
O31 C225 C227 S35 6.3(14) . . . . ?
O31 C225 C227 C229 -175.3(13) . . . . ?
N1 N1A C1 C2 -180(100) . . . . ?
N1A Ag6A N1 C1 -177(11) . . . . ?
C1 N1 N1A Ag6A 178(6) . . . . ?
C1 N1 N1A C1A -20(14) . . . . ?
C1A N1A C1 N1 170(6) . . . . ?
C1A N1A C1 C2 -9(8) . . . . ?
C5 C6 C7 C8 0.0 . . . . ?
C6 C5 C10 C9 0.0 . . . . ?
C6 C5 C311 C28 -155(2) . . . . ?
C6 C5 C311 C95 37(3) . . . . ?
C6 C7 C8 C9 0.0 . . . . ?
C7 C8 C9 C10 0.0 . . . . ?
C8 C9 C10 C5 0.0 . . . . ?
C10 C5 C6 C7 0.0 . . . . ?
C10 C5 C311 C28 14(3) . . . . ?
C10 C5 C311 C95 -154(2) . . . . ?
C10A C5A C6A C7A 0.0 . . . . ?
C10A C5A C311 C28 66(3) . . . . ?
C10A C5A C311 C95 -134(2) . . . . ?
C5A C10A C9A C8A 0.0 . . . . ?
C5A C6A C7A C8A 0.0 . . . . ?
C6A C5A C311 C28 -125(3) . . . . ?
C6A C5A C311 C95 35(3) . . . . ?
C6A C7A C8A C9A 0.0 . . . . ?
C7A C8A C9A C10A 0.0 . . . . ?
C9A C10A C5A C6A 0.0 . . . . ?
C9A C10A C5A C311 170(2) . . . . ?
C11 C12 C13 C14 0.0 . . . . ?
C11 C336 C249 C277 -153.3(14) . . . . ?
C11 C336 C249 C279 26.4(19) . . . . ?
C12 C11 C336 C15 0.0 . . . . ?
C12 C11 C336 C249 -173.5(15) . . . . ?
C12 C13 C14 C15 0.0 . . . . ?
C13 C14 C15 C336 0.0 . . . . ?
C14 C15 C336 C11 0.0 . . . . ?
C14 C15 C336 C249 173.5(15) . . . . ?
C15 C336 C249 C277 33(2) . . . . ?
C15 C336 C249 C279 -147.1(13) . . . . ?
C336 C11 C12 C13 0.0 . . . . ?
C336 C11A C12A C13A 0.0(3) . . . . ?
C336 C249 C277 C193 -177.1(14) . . . . ?
C336 C249 C279 C283 176.8(14) . . . . ?
C11A C336 C15A C14A 0.1(9) . . . . ?
C11A C336 C249 C277 142(2) . . . . ?
C11A C336 C249 C279 -39(2) . . . . ?
C11A C12A C13A C14A 0.0(3) . . . . ?
C12A C13A C14A C15A 0.0(7) . . . . ?
C13A C14A C15A C336 0.0(9) . . . . ?
C15A C336 C11A C12A -0.1(7) . . . . ?
C15A C336 C249 C277 -17(2) . . . . ?
C15A C336 C249 C279 162.6(19) . . . . ?
C18 C17 C16 C21 0.0 . . . . ?
C18 C17 C16 C291 -169(3) . . . . ?
C17 C18 C19 C20 0.0 . . . . ?
C17 C16 C21 C20 0.0 . . . . ?
C17 C16 C291 C79 149.9(17) . . . . ?
C17 C16 C291 C301 -30(3) . . . . ?
C16 C21 C20 C19 0.0 . . . . ?
C16 C291 C301 C178 -178.6(17) . . . . ?
C21 C16 C291 C79 -19(2) . . . . ?
C21 C16 C291 C301 160.8(16) . . . . ?
C21 C20 C19 C18 0.0 . . . . ?
C19 C18 C17 C16 0.0 . . . . ?
C20A C21A C16A C17A 0.0 . . . . ?
C20A C21A C16A C291 -178(2) . . . . ?
C21A C20A C19A C18A 0.0 . . . . ?
C21A C16A C17A C18A 0.0 . . . . ?
C21A C16A C291 C79 8(3) . . . . ?
C21A C16A C291 C301 -167.6(16) . . . . ?
C16A C17A C18A C19A 0.0 . . . . ?
C16A C291 C301 C178 177.1(18) . . . . ?
C17A C16A C291 C79 -170.5(14) . . . . ?
C17A C16A C291 C301 14(2) . . . . ?
C17A C18A C19A C20A 0.0 . . . . ?
C19A C20A C21A C16A 0.0 . . . . ?
C22 C27 C26 C25 0.0 . . . . ?
C27 C22 C23 C24 0.0 . . . . ?
C27 C22 C111 C62 -28(3) . . . . ?
C27 C22 C111 C63 152(3) . . . . ?
C27 C26 C25 C24 0.0 . . . . ?
C26 C25 C24 C23 0.0 . . . . ?
C25 C24 C23 C22 0.0 . . . . ?
C23 C22 C27 C26 0.0 . . . . ?
C23 C22 C111 C62 153(2) . . . . ?
C23 C22 C111 C63 -27(2) . . . . ?
C27A C26A C25A C24A 0.0 . . . . ?
C26A C27A C22A C23A 0.0 . . . . ?
C26A C27A C22A C111 -164(2) . . . . ?
C26A C25A C24A C23A 0.0 . . . . ?
C25A C24A C23A C22A 0.0 . . . . ?
C24A C23A C22A C27A 0.0 . . . . ?
C24A C23A C22A C111 163(2) . . . . ?
C22A C27A C26A C25A 0.0 . . . . ?
C32 C260 C117 C262 0.0 . . . . ?
C32 C264 C101 C45 159.2(17) . . . . ?
C32 C264 C101 C210 -16(2) . . . . ?
C260 C32 C264 C66 0.0 . . . . ?
C260 C32 C264 C101 -178.5(16) . . . . ?
C260 C117 C262 C66 0.0 . . . . ?
C117 C262 C66 C264 0.0 . . . . ?
C262 C66 C264 C32 0.0 . . . . ?
C262 C66 C264 C101 178.5(17) . . . . ?
C66 C264 C101 C45 -19(3) . . . . ?
C66 C264 C101 C210 165.4(15) . . . . ?
C264 C32 C260 C117 0.0 . . . . ?
C264 C101 C210 C295 175.9(18) . . . . ?
C36 C160 C228 C269 0(3) . . . . ?
C36 C240 C307 O13 -178.1(16) . . . . ?
C36 C240 C307 C269 6(2) . . . . ?
C37 C212 C93 C214 0.0 . . . . ?
C37 C212 C245 C75 -11.9(18) . . . . ?
C37 C212 C245 C197 174.2(13) . . . . ?
C212 C37 C216 C60 0.0 . . . . ?
C212 C93 C214 C60 0.0 . . . . ?
C93 C212 C245 C75 168.3(12) . . . . ?
C93 C212 C245 C197 -6(2) . . . . ?
C93 C214 C60 C216 0.0 . . . . ?
C214 C60 C216 C37 0.0 . . . . ?
C216 C37 C212 C93 0.0 . . . . ?
C216 C37 C212 C245 -179.8(14) . . . . ?
C41 C178 C301 C291 -6(2) . . . . ?
C42 C76 C246 C107 -26(3) . . . . ?
C42 C76 C246 C109 152.1(17) . . . . ?
C42 C76 C313 C253 -4(3) . . . . ?
C44 C204 C89 C206 0.0 . . . . ?
C204 C44 C208 C59 0.0 . . . . ?
C204 C44 C287 C43 39(2) . . . . ?
C204 C44 C287 C239 -141.9(17) . . . . ?
C204 C89 C206 C59 0.0 . . . . ?
C89 C206 C59 C208 0.0 . . . . ?
C206 C59 C208 C44 0.0 . . . . ?
C208 C44 C204 C89 0.0 . . . . ?
C208 C44 C287 C43 -143.7(15) . . . . ?
C208 C44 C287 C239 36(2) . . . . ?
C45 C101 C210 C295 0(3) . . . . ?
C57 C192 C85 O9 169.8(10) . . . . ?
C57 C192 C85 C194 0.0 . . . . ?
C57 C196 C335 C268 34.7(9) . . . . ?
C57 C196 C335 C270 -150.4(11) . . . . ?
C192 S31 C303 C43 -78.6(15) . . . . ?
C192 S31 C303 C187 105.1(15) . . . . ?
C192 C57 C196 C31 0.0 . . . . ?
C192 C57 C196 C335 -179.5(3) . . . . ?
C192 C85 C194 S9 178.5(10) . . . . ?
C192 C85 C194 C31 0.0 . . . . ?
C85 C194 C31 C196 0.0 . . . . ?
C194 S9 C179 C205 75.9(11) . . . . ?
C194 S9 C179 C237 -104.9(11) . . . . ?
C194 C31 C196 C57 0.0 . . . . ?
C194 C31 C196 C335 179.6(3) . . . . ?
C31 C196 C335 C268 -144.9(9) . . . . ?
C31 C196 C335 C270 30.1(11) . . . . ?
C196 C57 C192 S31 178.1(10) . . . . ?
C196 C57 C192 C85 0.0 . . . . ?
C196 C335 C270 C67 -174.6(12) . . . . ?
C62 C168 C251 O21 172.0(18) . . . . ?
C62 C168 C251 C285 -6(3) . . . . ?
C64 C248 C302 C136 -152.2(19) . . . . ?
C64 C248 C302 C71 27(3) . . . . ?
C72 C73 C156 C213 9(3) . . . . ?
C72 C140 C142 C213 2(2) . . . . ?
C72 C140 C289 C173 37(2) . . . . ?
C72 C140 C289 C205 -144.4(14) . . . . ?
C73 C72 C140 C142 1(2) . . . . ?
C73 C72 C140 C289 -178.1(14) . . . . ?
C73 C156 C213 C142 -6(3) . . . . ?
C76 C42 C331 S3 176.7(14) . . . . ?
C76 C42 C331 C191 -4(3) . . . . ?
C77 S25 C247 C45 108.6(16) . . . . ?
C77 S25 C247 C207 -75.8(17) . . . . ?
C77 C183 C305 S29 177.6(11) . . . . ?
C77 C183 C305 C218 -3(2) . . . . ?
C79 C291 C301 C178 1(3) . . . . ?
C82 C182 C56 C184 0.0 . . . . ?
C182 C82 C186 C83 0.0 . . . . ?
C182 C82 C159 C133 -49(2) . . . . ?
C182 C82 C159 C143 135.6(17) . . . . ?
C182 C56 C184 C83 0.0 . . . . ?
C56 C184 C83 C186 0.0 . . . . ?
C184 C83 C186 C82 0.0 . . . . ?
C186 C82 C182 C56 0.0 . . . . ?
C186 C82 C159 C133 133.0(17) . . . . ?
C186 C82 C159 C143 -42(2) . . . . ?
C84 C190 C226 C180 -3(3) . . . . ?
C86 C198 C58 C200 0.0 . . . . ?
C86 C267 C275 C199 -175.8(15) . . . . ?
C86 C267 C329 C243 178.2(13) . . . . ?
C198 C86 C202 C87 0.0 . . . . ?
C198 C86 C267 C275 -26.7(19) . . . . ?
C198 C86 C267 C329 156.1(13) . . . . ?
C198 C58 C200 C87 0.0 . . . . ?
C58 C200 C87 C202 0.0 . . . . ?
C200 C87 C202 C86 0.0 . . . . ?
C202 C86 C198 C58 0.0 . . . . ?
C202 C86 C267 C275 146.7(13) . . . . ?
C202 C86 C267 C329 -30(2) . . . . ?
C90 S30 C92 C94 -79.4(14) . . . . ?
C90 S30 C92 C112 98.0(14) . . . . ?
C90 C110 C120 S19 178.3(13) . . . . ?
C90 C110 C120 C118 -1(2) . . . . ?
C92 S30 C90 C110 107.4(14) . . . . ?
C92 S30 C90 C161 -71.8(16) . . . . ?
C92 C94 C96 S27 -178.4(12) . . . . ?
C92 C94 C96 C139 0(2) . . . . ?
C92 C112 C116 C139 3(3) . . . . ?
C92 C112 C116 C103 -174.2(17) . . . . ?
C94 C92 C112 C116 -2(3) . . . . ?
C94 C96 C139 C116 1(2) . . . . ?
C96 S27 C125 C131 -104.3(14) . . . . ?
C96 S27 C125 C135 73.4(13) . . . . ?
C98 C100 C102 C104 0.0 . . . . ?
C98 C211 C233 C163 178.4(13) . . . . ?
C100 C98 C108 C106 0.0 . . . . ?
C100 C98 C211 C181 137.0(12) . . . . ?
C100 C98 C211 C233 -44.4(16) . . . . ?
C100 C102 C104 C106 0.0 . . . . ?
C102 C104 C106 C108 0.0 . . . . ?
C104 C106 C108 C98 0.0 . . . . ?
C108 C98 C100 C102 0.0 . . . . ?
C108 C98 C211 C181 -37.4(17) . . . . ?
C108 C98 C211 C233 141.2(12) . . . . ?
C101 C45 C247 S25 -179.7(17) . . . . ?
C101 C45 C247 C207 5(3) . . . . ?
C101 C210 C295 S36 -179.4(15) . . . . ?
C101 C210 C295 C207 -1(3) . . . . ?
C107 C242 C38 C244 0.0 . . . . ?
C242 C107 C246 C76 178.3(18) . . . . ?
C242 C107 C246 C109 0.0 . . . . ?
C242 C38 C244 C109 0.0 . . . . ?
C38 C244 C109 C246 0.0 . . . . ?
C244 C109 C246 C76 -178.3(18) . . . . ?
C244 C109 C246 C107 0.0 . . . . ?
C246 C76 C313 C253 -173.8(15) . . . . ?
C246 C107 C242 C38 0.0 . . . . ?
C110 C90 C161 C121 1(3) . . . . ?
C111 C22 C27 C26 -178(3) . . . . ?
C111 C22 C23 C24 179(3) . . . . ?
C111 C62 C168 S2 177.2(13) . . . . ?
C111 C62 C168 C251 6(3) . . . . ?
C111 C63 C285 S23 -178.9(13) . . . . ?
C111 C63 C285 C251 1(3) . . . . ?
C112 C92 C94 O28 178.0(15) . . . . ?
C112 C92 C94 C96 0(2) . . . . ?
C112 C116 C139 C96 -3(3) . . . . ?
C112 C116 C103 C232 -1(2) . . . . ?
C112 C116 C103 C234 179.8(16) . . . . ?
C114 S11 C127 C129 -77.3(14) . . . . ?
C114 S11 C127 C131 107.2(14) . . . . ?
C114 C123 C145 S19 -178.1(12) . . . . ?
C114 C123 C145 C133 4(3) . . . . ?
C114 C143 C159 C82 173.8(17) . . . . ?
C114 C143 C159 C133 -1(3) . . . . ?
C116 C103 C234 C46 179.0(17) . . . . ?
C118 C121 C161 C90 -2(3) . . . . ?
C118 C121 C319 C317 -154.5(15) . . . . ?
C118 C121 C319 C321 23(2) . . . . ?
C120 S19 C145 C123 81.6(15) . . . . ?
C120 S19 C145 C133 -100.7(14) . . . . ?
C120 C118 C121 C161 2(3) . . . . ?
C120 C118 C121 C319 -179.0(17) . . . . ?
C121 C118 C120 S19 -179.6(15) . . . . ?
C121 C118 C120 C110 0(3) . . . . ?
C121 C319 C321 C323 -177.6(15) . . . . ?
C123 C114 C143 C159 2(3) . . . . ?
C124 C278 C68 C280 0.0 . . . . ?
C124 C278 C261 C259 151.4(9) . . . . ?
C124 C278 C261 C263 -28.2(9) . . . . ?
C278 C124 C282 C126 0.0 . . . . ?
C278 C68 C280 C126 0.0 . . . . ?
C278 C261 C263 C265 179.6(3) . . . . ?
C68 C278 C261 C259 -23.7(10) . . . . ?
C68 C278 C261 C263 156.7(10) . . . . ?
C68 C280 C126 C282 0.0 . . . . ?
C280 C126 C282 C124 0.0 . . . . ?
C282 C124 C278 C68 0.0 . . . . ?
C282 C124 C278 C261 -175.4(10) . . . . ?
C125 S27 C96 C94 80.7(14) . . . . ?
C125 S27 C96 C139 -98.2(13) . . . . ?
C125 C135 C141 C129 1(2) . . . . ?
C125 C135 C141 C296 -179.8(16) . . . . ?
C127 S11 C114 C123 -77.9(15) . . . . ?
C127 S11 C114 C143 101.5(15) . . . . ?
C127 C129 C141 C135 -1(3) . . . . ?
C127 C129 C141 C296 -179.8(17) . . . . ?
C129 C127 C131 O32 -177.9(15) . . . . ?
C129 C127 C131 C125 4(2) . . . . ?
C129 C141 C296 C134 35(3) . . . . ?
C129 C141 C296 C304 -141.6(18) . . . . ?
C130 C290 C30 C292 0.0 . . . . ?
C130 C290 C219 C221 -45.0(14) . . . . ?
C130 C290 C219 C229 135.3(13) . . . . ?
C290 C130 C294 C132 0.0 . . . . ?
C290 C30 C292 C132 0.0 . . . . ?
C290 C219 C221 C223 -179.8(3) . . . . ?
C290 C219 C229 C227 179.7(3) . . . . ?
C30 C290 C219 C221 129.7(11) . . . . ?
C30 C290 C219 C229 -50.1(12) . . . . ?
C30 C292 C132 C294 0.0 . . . . ?
C292 C132 C294 C130 0.0 . . . . ?
C294 C130 C290 C30 0.0 . . . . ?
C294 C130 C290 C219 174.3(17) . . . . ?
C131 C125 C135 C141 1(2) . . . . ?
C131 C127 C129 C141 -2(2) . . . . ?
C134 C296 C304 C306 6(3) . . . . ?
C135 C125 C131 O32 178.2(15) . . . . ?
C135 C125 C131 C127 -4(2) . . . . ?
C135 C141 C296 C134 -143.5(19) . . . . ?
C135 C141 C296 C304 40(2) . . . . ?
C138 C40 C306 C304 -3(4) . . . . ?
C138 C134 C296 C141 179.4(16) . . . . ?
C138 C134 C296 C304 -4(3) . . . . ?
C139 C116 C103 C232 -178.9(14) . . . . ?
C139 C116 C103 C234 2(2) . . . . ?
C140 C72 C73 C156 -6(2) . . . . ?
C140 C142 C213 C156 1(3) . . . . ?
C141 C296 C304 C306 -177.4(18) . . . . ?
C142 C140 C289 C173 -141.6(16) . . . . ?
C142 C140 C289 C205 37(2) . . . . ?
C143 C114 C123 O30 175.6(15) . . . . ?
C143 C114 C123 C145 -3(2) . . . . ?
C144 C150 C152 C165 -3(5) . . . . ?
C144 C160 C228 C269 179.1(16) . . . . ?
C145 S19 C120 C110 -109.5(14) . . . . ?
C145 S19 C120 C118 70.3(16) . . . . ?
C145 C133 C159 C82 -172.6(16) . . . . ?
C145 C133 C159 C143 3(3) . . . . ?
C147 C149 C151 C153 0.0 . . . . ?
C147 C149 C315 C53 140.9(16) . . . . ?
C147 C149 C315 C273 -34(2) . . . . ?
C149 C147 C157 C155 0.0 . . . . ?
C149 C151 C153 C155 0.0 . . . . ?
C151 C149 C315 C53 -40(2) . . . . ?
C151 C149 C315 C273 145.2(14) . . . . ?
C151 C153 C155 C157 0.0 . . . . ?
C153 C155 C157 C147 0.0 . . . . ?
C157 C147 C149 C151 0.0 . . . . ?
C157 C147 C149 C315 178.9(13) . . . . ?
C150 C144 C160 C36 31(3) . . . . ?
C150 C144 C160 C228 -149(2) . . . . ?
C150 C144 C320 C158 3(4) . . . . ?
C150 C152 C165 C158 2(5) . . . . ?
C159 C82 C182 C56 -177.7(17) . . . . ?
C159 C82 C186 C83 177.7(17) . . . . ?
C159 C133 C145 S19 178.0(14) . . . . ?
C159 C133 C145 C123 -4(3) . . . . ?
C160 C36 C240 S2 -174.1(14) . . . . ?
C160 C36 C240 C307 -3(3) . . . . ?
C160 C144 C150 C152 -180(3) . . . . ?
C160 C144 C320 C158 -177(2) . . . . ?
C160 C228 C269 S10 -179.3(14) . . . . ?
C160 C228 C269 C307 4(2) . . . . ?
C161 C90 C110 O26 -178.2(16) . . . . ?
C161 C90 C110 C120 1(2) . . . . ?
C161 C121 C319 C317 25(2) . . . . ?
C161 C121 C319 C321 -157.6(15) . . . . ?
C162 C29 C164 C78 0.0 . . . . ?
C29 S33 C283 C215 -103.6(13) . . . . ?
C29 S33 C283 C279 74.8(12) . . . . ?
C29 C162 C54 S15 -175.7(11) . . . . ?
C29 C162 C54 C166 0.0 . . . . ?
C29 C164 C78 C166 0.0 . . . . ?
C29 C164 C78 C99 179.6(2) . . . . ?
C164 C78 C166 C54 0.0 . . . . ?
C164 C78 C99 C220 -31.1(11) . . . . ?
C164 C78 C99 C224 161.2(10) . . . . ?
C78 C166 C54 S15 176.0(10) . . . . ?
C78 C166 C54 C162 0.0 . . . . ?
C166 C78 C99 C220 148.4(11) . . . . ?
C166 C78 C99 C224 -19.3(10) . . . . ?
C54 S15 C188 C95 -87.7(18) . . . . ?
C54 S15 C188 C167 91.7(16) . . . . ?
C54 C162 C29 S33 -177.5(11) . . . . ?
C54 C162 C29 C164 0.0 . . . . ?
C163 S16 C193 C215 100.1(12) . . . . ?
C163 S16 C193 C277 -75.2(12) . . . . ?
C163 C171 C231 S12 -177.9(11) . . . . ?
C163 C171 C231 C181 2(2) . . . . ?
C165 C158 C320 C144 -4(4) . . . . ?
C168 S2 C240 C36 -106.3(16) . . . . ?
C168 S2 C240 C307 82.4(16) . . . . ?
C168 C62 C111 C22 178(2) . . . . ?
C168 C62 C111 C63 -2(2) . . . . ?
C168 C251 C285 S23 -177.5(15) . . . . ?
C168 C251 C285 C63 3(3) . . . . ?
C169 C185 C197 C245 -5(2) . . . . ?
C170 C218 C305 S29 -174.7(13) . . . . ?
C170 C218 C305 C183 6(2) . . . . ?
C170 C47 C252 C113 -177.7(16) . . . . ?
C171 C163 C233 C211 4(2) . . . . ?
C172 C80 C174 C55 0.0 . . . . ?
C172 C80 C190 C84 -25(2) . . . . ?
C172 C80 C190 C226 156.0(14) . . . . ?
C80 C172 C81 C176 0.0 . . . . ?
C80 C174 C55 C176 0.0 . . . . ?
C80 C190 C226 C180 176.0(15) . . . . ?
C174 C80 C190 C84 155.3(14) . . . . ?
C174 C80 C190 C226 -24(2) . . . . ?
C174 C55 C176 C81 0.0 . . . . ?
C55 C176 C81 C172 0.0 . . . . ?
C81 C172 C80 C174 0.0 . . . . ?
C81 C172 C80 C190 -179.6(15) . . . . ?
C173 C217 C237 O27 -176.7(13) . . . . ?
C173 C217 C237 C179 -1.8(19) . . . . ?
C175 C271 C273 C315 -7(2) . . . . ?
C177 C199 C275 C267 -2(2) . . . . ?
C177 C243 C329 C267 -3(2) . . . . ?
C178 S17 C223 C221 82.4(8) . . . . ?
C178 S17 C223 C225 -101.7(10) . . . . ?
C178 C41 C309 S13 175.3(11) . . . . ?
C178 C41 C309 C79 -9(2) . . . . ?
C179 S9 C194 C85 77.7(9) . . . . ?
C179 S9 C194 C31 -103.8(7) . . . . ?
C179 C205 C289 C140 177.6(13) . . . . ?
C179 C205 C289 C173 -3.6(19) . . . . ?
C180 S29 C305 C183 -109.0(13) . . . . ?
C180 S29 C305 C218 71.5(13) . . . . ?
C180 C189 C201 S34 179.3(13) . . . . ?
C180 C189 C201 C84 -8(2) . . . . ?
C181 C211 C233 C163 -3(2) . . . . ?
C183 C77 C333 C170 -2(2) . . . . ?
C185 S34 C201 C84 110.3(15) . . . . ?
C185 S34 C201 C189 -77.3(14) . . . . ?
C185 C169 C241 S36 -179.9(9) . . . . ?
C185 C169 C241 C75 -4.4(19) . . . . ?
C185 C197 C245 C212 179.3(14) . . . . ?
C185 C197 C245 C75 5(2) . . . . ?
C187 C203 C239 C287 10(3) . . . . ?
C188 S15 C54 C162 -88.9(10) . . . . ?
C188 S15 C54 C166 95.3(7) . . . . ?
C188 C95 C311 C5 161(2) . . . . ?
C188 C95 C311 C5A -168(2) . . . . ?
C188 C95 C311 C28 -7(3) . . . . ?
C188 C167 C299 S12 177.9(15) . . . . ?
C188 C167 C299 C28 -5(3) . . . . ?
C189 C180 C226 C190 -3(3) . . . . ?
C190 C84 C201 S34 175.0(14) . . . . ?
C190 C84 C201 C189 3(3) . . . . ?
C190 C80 C174 C55 179.6(14) . . . . ?
C191 C253 C313 C76 2(2) . . . . ?
C193 S16 C163 C171 -94.7(12) . . . . ?
C193 S16 C163 C233 85.5(12) . . . . ?
C193 C215 C283 S33 177.9(11) . . . . ?
C193 C215 C283 C279 0(2) . . . . ?
C199 S10 C269 C228 109.6(14) . . . . ?
C199 S10 C269 C307 -73.4(13) . . . . ?
C199 C177 C243 S7 -178.3(11) . . . . ?
C199 C177 C243 C329 3(2) . . . . ?
C201 S34 C185 C169 103.1(12) . . . . ?
C201 S34 C185 C197 -79.2(12) . . . . ?
C201 C84 C190 C80 -175.7(16) . . . . ?
C201 C84 C190 C226 3(3) . . . . ?
C203 S26 C253 C191 80.5(14) . . . . ?
C203 S26 C253 C313 -96.1(13) . . . . ?
C203 C187 C303 S31 -178.7(13) . . . . ?
C203 C187 C303 C43 5(3) . . . . ?
C203 C239 C287 C43 -6(3) . . . . ?
C203 C239 C287 C44 174.4(17) . . . . ?
C205 C179 C237 O27 174.0(13) . . . . ?
C205 C179 C237 C217 -1.2(19) . . . . ?
C211 C98 C100 C102 -174.5(11) . . . . ?
C211 C98 C108 C106 174.3(11) . . . . ?
C211 C181 C231 S12 178.6(11) . . . . ?
C211 C181 C231 C171 -1(2) . . . . ?
C215 C193 C277 C249 -2(2) . . . . ?
C217 S3 C331 C42 97.3(13) . . . . ?
C217 S3 C331 C191 -82.5(14) . . . . ?
C217 C173 C289 C140 179.5(13) . . . . ?
C217 C173 C289 C205 1(2) . . . . ?
C218 C170 C47 C250 -145.4(13) . . . . ?
C218 C170 C47 C252 32(2) . . . . ?
C218 C170 C333 C77 4(3) . . . . ?
C219 C290 C30 C292 -175.1(16) . . . . ?
C219 C221 C223 S17 176.0(12) . . . . ?
C219 C221 C223 C225 0.0 . . . . ?
C221 C219 C229 C227 0.0 . . . . ?
C221 C223 C225 O31 175.2(14) . . . . ?
C221 C223 C225 C227 0.0 . . . . ?
C223 S17 C178 C41 87.6(13) . . . . ?
C223 S17 C178 C301 -96.7(13) . . . . ?
C223 C225 C227 S35 -178.5(12) . . . . ?
C223 C225 C227 C229 0.0 . . . . ?
C225 C227 C229 C219 0.0 . . . . ?
C227 S35 C238 C64 88.7(19) . . . . ?
C227 S35 C238 C91 -91.3(17) . . . . ?
C229 C219 C221 C223 0.0 . . . . ?
C220 C97 C222 C61 0.0 . . . . ?
C97 C220 C99 C78 -167.6(13) . . . . ?
C97 C220 C99 C224 0.0 . . . . ?
C97 C222 C61 C224 0.0 . . . . ?
C222 C61 C224 C99 0.0 . . . . ?
C61 C224 C99 C78 167.7(11) . . . . ?
C61 C224 C99 C220 0.0 . . . . ?
C99 C78 C166 C54 -179.5(3) . . . . ?
C99 C220 C97 C222 0.0 . . . . ?
C226 C180 C189 O19 -173.7(16) . . . . ?
C226 C180 C189 C201 9(2) . . . . ?
C228 C269 C307 O13 177.9(14) . . . . ?
C228 C269 C307 C240 -6(2) . . . . ?
C230 C248 C302 C136 27(3) . . . . ?
C230 C248 C302 C71 -154(2) . . . . ?
C231 S12 C299 C28 88.6(16) . . . . ?
C231 S12 C299 C167 -93.8(18) . . . . ?
C231 C181 C211 C98 -179.8(12) . . . . ?
C231 C181 C211 C233 2(2) . . . . ?
C232 C103 C234 C46 0.0 . . . . ?
C103 C116 C139 C96 175.1(16) . . . . ?
C103 C232 C105 C236 0.0 . . . . ?
C103 C234 C46 C236 0.0 . . . . ?
C234 C46 C236 C105 0.0 . . . . ?
C46 C236 C105 C232 0.0 . . . . ?
C105 C232 C103 C116 -179.0(17) . . . . ?
C105 C232 C103 C234 0.0 . . . . ?
C233 C163 C171 O20 177.9(13) . . . . ?
C233 C163 C171 C231 -3(2) . . . . ?
C235 S32 C281 C91 91.2(17) . . . . ?
C235 S32 C281 C230 -87.2(17) . . . . ?
C235 C53 C315 C149 -176.9(16) . . . . ?
C235 C53 C315 C273 -2(3) . . . . ?
C235 C175 C271 S13 177.7(12) . . . . ?
C235 C175 C271 C273 3(2) . . . . ?
C237 C179 C205 C289 4(2) . . . . ?
C238 S35 C227 C225 95.6(11) . . . . ?
C238 S35 C227 C229 -82.9(9) . . . . ?
C238 C64 C248 C230 3(4) . . . . ?
C238 C64 C248 C302 -178(2) . . . . ?
C238 C91 C281 S32 -173.9(14) . . . . ?
C238 C91 C281 C230 4(3) . . . . ?
C240 S2 C168 C62 74.9(17) . . . . ?
C240 S2 C168 C251 -113.2(16) . . . . ?
C240 C36 C160 C144 -179.5(17) . . . . ?
C240 C36 C160 C228 0(3) . . . . ?
C241 S36 C295 C207 77.5(15) . . . . ?
C241 S36 C295 C210 -103.9(15) . . . . ?
C241 C75 C245 C212 -179.6(13) . . . . ?
C241 C75 C245 C197 -5(2) . . . . ?
C241 C169 C185 S34 -178.3(9) . . . . ?
C241 C169 C185 C197 4.2(19) . . . . ?
C243 S7 C265 C255 72.7(9) . . . . ?
C243 S7 C265 C263 -108.7(7) . . . . ?
C243 C177 C199 S10 -178.4(11) . . . . ?
C243 C177 C199 C275 -1(2) . . . . ?
C245 C212 C93 C214 179.8(15) . . . . ?
C245 C75 C241 S36 -179.1(11) . . . . ?
C245 C75 C241 C169 5(2) . . . . ?
C247 S25 C77 C183 107.5(13) . . . . ?
C247 S25 C77 C333 -72.2(13) . . . . ?
C247 C45 C101 C264 -177.8(19) . . . . ?
C247 C45 C101 C210 -2(3) . . . . ?
C247 C207 C295 S36 -178.4(14) . . . . ?
C247 C207 C295 C210 3(3) . . . . ?
C248 C64 C238 S35 179.4(19) . . . . ?
C248 C64 C238 C91 -1(4) . . . . ?
C248 C230 C281 S32 176.3(17) . . . . ?
C248 C230 C281 C91 -2(4) . . . . ?
C248 C302 C71 C298 -179(2) . . . . ?
C249 C336 C11A C12A -157.0(17) . . . . ?
C249 C336 C15A C14A 160.6(16) . . . . ?
C249 C279 C283 S33 -176.2(12) . . . . ?
C249 C279 C283 C215 2(2) . . . . ?
C250 C47 C252 C113 0.0 . . . . ?
C47 C170 C218 C305 176.6(14) . . . . ?
C47 C170 C333 C77 -178.8(14) . . . . ?
C47 C250 C65 C254 0.0 . . . . ?
C47 C252 C113 C254 0.0 . . . . ?
C252 C113 C254 C65 0.0 . . . . ?
C113 C254 C65 C250 0.0 . . . . ?
C65 C250 C47 C170 177.8(15) . . . . ?
C65 C250 C47 C252 0.0 . . . . ?
C253 S26 C203 C187 -105.1(15) . . . . ?
C253 S26 C203 C239 79.6(16) . . . . ?
C253 C191 C331 S3 -179.5(12) . . . . ?
C253 C191 C331 C42 1(2) . . . . ?
C255 C257 C259 C261 0.0 . . . . ?
C257 S23 C285 C63 -76.4(17) . . . . ?
C257 S23 C285 C251 103.9(15) . . . . ?
C257 C255 C265 S7 178.6(11) . . . . ?
C257 C255 C265 C263 0.0 . . . . ?
C257 C259 C261 C278 -179.7(3) . . . . ?
C257 C259 C261 C263 0.0 . . . . ?
C259 C261 C263 C265 0.0 . . . . ?
C261 C278 C68 C280 174.8(11) . . . . ?
C261 C263 C265 S7 -178.7(10) . . . . ?
C261 C263 C265 C255 0.0 . . . . ?
C265 S7 C243 C177 -110.8(12) . . . . ?
C265 S7 C243 C329 67.8(12) . . . . ?
C265 C255 C257 S23 -177.8(11) . . . . ?
C265 C255 C257 C259 0.0 . . . . ?
C267 C86 C198 C58 173.3(14) . . . . ?
C267 C86 C202 C87 -173.6(13) . . . . ?
C268 C335 C270 C67 0.0 . . . . ?
C335 C268 C122 C272 0.0 . . . . ?
C335 C270 C67 C272 0.0 . . . . ?
C270 C67 C272 C122 0.0 . . . . ?
C67 C272 C122 C268 0.0 . . . . ?
C122 C268 C335 C196 175.5(10) . . . . ?
C122 C268 C335 C270 0.0 . . . . ?
C269 S10 C199 C177 103.0(13) . . . . ?
C269 S10 C199 C275 -74.5(13) . . . . ?
C271 S13 C309 C41 -87.8(15) . . . . ?
C271 S13 C309 C79 96.5(13) . . . . ?
C271 C175 C235 S32 175.1(12) . . . . ?
C271 C175 C235 C53 1(2) . . . . ?
C271 C273 C315 C53 6(3) . . . . ?
C271 C273 C315 C149 -178.9(15) . . . . ?
C275 C267 C329 C243 1(2) . . . . ?
C277 C193 C215 O25 178.8(13) . . . . ?
C277 C193 C215 C283 0(2) . . . . ?
C277 C249 C279 C283 -4(2) . . . . ?
C279 C249 C277 C193 3(2) . . . . ?
C281 S32 C235 C53 73.9(15) . . . . ?
C281 S32 C235 C175 -100.7(14) . . . . ?
C281 C91 C238 S35 177.0(15) . . . . ?
C281 C91 C238 C64 -3(3) . . . . ?
C281 C230 C248 C64 -2(3) . . . . ?
C281 C230 C248 C302 179(2) . . . . ?
C283 S33 C29 C162 83.6(9) . . . . ?
C283 S33 C29 C164 -94.0(7) . . . . ?
C285 S23 C257 C255 -71.3(10) . . . . ?
C285 S23 C257 C259 110.9(8) . . . . ?
C285 C63 C111 C22 179(2) . . . . ?
C285 C63 C111 C62 -1(2) . . . . ?
C287 C43 C303 S31 -178.2(14) . . . . ?
C287 C43 C303 C187 -2(3) . . . . ?
C287 C44 C204 C89 177.5(13) . . . . ?
C287 C44 C208 C59 -177.6(13) . . . . ?
C289 C140 C142 C213 -179.4(15) . . . . ?
C289 C173 C217 S3 -179.3(11) . . . . ?
C289 C173 C217 C237 2(2) . . . . ?
C291 C16 C21 C20 169(2) . . . . ?
C291 C16A C17A C18A 179(2) . . . . ?
C291 C79 C309 S13 -179.2(12) . . . . ?
C291 C79 C309 C41 5(2) . . . . ?
C295 S36 C241 C75 76.5(11) . . . . ?
C295 S36 C241 C169 -107.7(11) . . . . ?
C295 C207 C247 S25 179.7(14) . . . . ?
C295 C207 C247 C45 -5(3) . . . . ?
C296 C134 C138 C40 -1(3) . . . . ?
C296 C304 C306 C40 -2(3) . . . . ?
C298 C50 C300 C136 0.0 . . . . ?
C50 C298 C71 C302 0.0 . . . . ?
C50 C300 C136 C302 0.0 . . . . ?
C300 C136 C302 C248 179(2) . . . . ?
C300 C136 C302 C71 0.0 . . . . ?
C136 C302 C71 C298 0.0 . . . . ?
C71 C298 C50 C300 0.0 . . . . ?
C299 S12 C231 C171 95.1(12) . . . . ?
C299 S12 C231 C181 -84.4(12) . . . . ?
C299 C28 C311 C5 -163(2) . . . . ?
C299 C28 C311 C5A 165(2) . . . . ?
C299 C28 C311 C95 6(3) . . . . ?
C299 C167 C188 S15 -175.5(15) . . . . ?
C299 C167 C188 C95 4(3) . . . . ?
C303 S31 C192 C57 105.6(7) . . . . ?
C303 S31 C192 C85 -76.4(9) . . . . ?
C303 C43 C287 C44 -178.6(17) . . . . ?
C303 C43 C287 C239 2(3) . . . . ?
C303 C187 C203 S26 176.0(14) . . . . ?
C303 C187 C203 C239 -9(2) . . . . ?
C305 S29 C180 C189 79.2(16) . . . . ?
C305 S29 C180 C226 -107.7(14) . . . . ?
C306 C40 C138 C134 5(4) . . . . ?
C309 S13 C271 C175 104.8(14) . . . . ?
C309 S13 C271 C273 -80.6(15) . . . . ?
C309 C41 C178 S17 -174.9(13) . . . . ?
C309 C41 C178 C301 9(2) . . . . ?
C309 C79 C291 C16 179.2(18) . . . . ?
C309 C79 C291 C16A -176.4(18) . . . . ?
C309 C79 C291 C301 -1(2) . . . . ?
C311 C5 C6 C7 169(3) . . . . ?
C311 C5 C10 C9 -169(3) . . . . ?
C311 C5A C6A C7A -168(3) . . . . ?
C311 C28 C299 S12 177.4(18) . . . . ?
C311 C28 C299 C167 0(3) . . . . ?
C311 C95 C188 S15 -178.7(17) . . . . ?
C311 C95 C188 C167 2(3) . . . . ?
C313 C76 C246 C107 142.4(15) . . . . ?
C313 C76 C246 C109 -39(2) . . . . ?
C315 C53 C235 S32 -175.6(15) . . . . ?
C315 C53 C235 C175 -1(3) . . . . ?
C315 C149 C151 C153 -178.9(13) . . . . ?
C317 C319 C321 C323 0.0 . . . . ?
C319 C121 C161 C90 178.4(17) . . . . ?
C319 C317 C327 C325 0.0 . . . . ?
C319 C321 C323 C325 0.0 . . . . ?
C321 C323 C325 C327 0.0 . . . . ?
C323 C325 C327 C317 0.0 . . . . ?
C327 C317 C319 C121 177.5(15) . . . . ?
C327 C317 C319 C321 0.0 . . . . ?
C320 C144 C150 C152 0(4) . . . . ?
C320 C144 C160 C36 -149(2) . . . . ?
C320 C144 C160 C228 32(3) . . . . ?
C320 C158 C165 C152 1(5) . . . . ?
C329 C267 C275 C199 2(2) . . . . ?
C331 S3 C217 C173 -75.3(12) . . . . ?
C331 S3 C217 C237 103.4(12) . . . . ?
C331 C42 C76 C246 173.6(17) . . . . ?
C331 C42 C76 C313 5(3) . . . . ?
C331 C191 C253 S26 -176.3(11) . . . . ?
C331 C191 C253 C313 0(2) . . . . ?
C333 C77 C183 O16 -179.0(13) . . . . ?
C333 C77 C183 C305 1(2) . . . . ?
C333 C170 C218 C305 -6(2) . . . . ?
C333 C170 C47 C250 38(2) . . . . ?
C333 C170 C47 C252 -144.3(16) . . . . ?
